data_4334560
loop_
_publ_author_name
'Partha Pratim Jana'
'Ryan Henderson'
'Bernd Harbrecht'
'Sven Lidin'

_publ_contact_author_address
;
CAS Chemical Centre
P O B 124
221 00 Lund
Sweden
;
_publ_contact_author_email Partha.Jana@polymat.lth.se
_publ_contact_author_name 'Patha Pratim Jana'
_publ_section_title
;
 Site Preference and Ordering Induced by Au Substitution in the \g-Brass
 Related Complex Au-Cr-Zn Phases
;
_journal_name_full 'Inorganic Chemistry'
_journal_page_first 4812
_journal_page_last 4818
_journal_paper_doi 10.1021/ic302244e
_journal_volume 52
_journal_year 2013
_chemical_formula_sum 'Au6.19 Cr4.5 Zn91.19'
_chemical_formula_weight 7413.33
_chemical_name_systematic
;
 ?
;
_space_group_IT_number 216
_symmetry_cell_setting cubic
_symmetry_space_group_name_Hall 'F -4 2 3'
_symmetry_space_group_name_H-M 'F -4 3 m'
_atom_sites_solution_hydrogens geom
_atom_sites_solution_primary direct
_atom_sites_solution_secondary difmap
_audit_creation_method SHELXL-97
_audit_update_record
;
2012-09-22 # Formatted by publCIF
;
_cell_angle_alpha 90.00
_cell_angle_beta 90.00
_cell_angle_gamma 90.00
_cell_formula_units_Z 4
_cell_length_a 18.390(1)
_cell_length_b 18.390(1)
_cell_length_c 18.390(1)
_cell_measurement_temperature 293(2)
_cell_volume 6219.4(6)
_computing_cell_refinement 'IPDS software'
_computing_data_collection 'IPDS software'
_computing_data_reduction 'IPDS software/X-RED'
_computing_structure_refinement 'SHELXL-97 (Sheldrick, 1997)'
_computing_structure_solution 'direct methods/SHELXS-97'
_diffrn_ambient_temperature 293(2)
_diffrn_measured_fraction_theta_full 0.995
_diffrn_measured_fraction_theta_max 0.995
_diffrn_measurement_device_type IPDS(Stoe&Cie.)
_diffrn_radiation_monochromator graphite
_diffrn_radiation_source 'fine-focus sealed tube'
_diffrn_radiation_type MoK\a
_diffrn_radiation_wavelength 0.71073
_diffrn_reflns_av_R_equivalents 0.0873
_diffrn_reflns_av_sigmaI/netI 0.0313
_diffrn_reflns_limit_h_max 27
_diffrn_reflns_limit_h_min -28
_diffrn_reflns_limit_k_max 20
_diffrn_reflns_limit_k_min -27
_diffrn_reflns_limit_l_max 27
_diffrn_reflns_limit_l_min -19
_diffrn_reflns_number 12360
_diffrn_reflns_theta_full 32.88
_diffrn_reflns_theta_max 32.88
_diffrn_reflns_theta_min 3.14
_exptl_absorpt_coefficient_mu 49.634
_exptl_absorpt_correction_type numerical
_exptl_absorpt_process_details X-SHAPE
_exptl_crystal_colour 'Silvery with metallic luster'
_exptl_crystal_density_diffrn 7.917
_exptl_crystal_F_000 13329
_exptl_crystal_size_max 0.08
_exptl_crystal_size_mid 0.06
_exptl_crystal_size_min 0.03
_refine_diff_density_max 2.710
_refine_diff_density_min -2.272
_refine_diff_density_rms 0.353
_refine_ls_abs_structure_details 'Flack H D (1983), Acta Cryst. A39, 876-881'
_refine_ls_abs_structure_Flack 0.804(14)
_refine_ls_extinction_coef 0.000011(4)
_refine_ls_extinction_expression Fc^*^=kFc[1+0.001xFc^2^\l^3^/sin(2\q)]^-1/4^
_refine_ls_extinction_method SHELXL
_refine_ls_goodness_of_fit_ref 1.016
_refine_ls_hydrogen_treatment mixed
_refine_ls_matrix_type full
_refine_ls_number_parameters 82
_refine_ls_number_reflns 1197
_refine_ls_number_restraints 0
_refine_ls_restrained_S_all 1.016
_refine_ls_R_factor_all 0.0358
_refine_ls_R_factor_gt 0.0322
_refine_ls_shift/su_max 0.001
_refine_ls_shift/su_mean 0.000
_refine_ls_structure_factor_coef Fsqd
_refine_ls_weighting_details 'calc w=1/[\s^2^(Fo^2^)+(0.0485P)^2^+148.2826P] where P=(Fo^2^+2Fc^2^)/3'
_refine_ls_weighting_scheme calc
_refine_ls_wR_factor_gt 0.0762
_refine_ls_wR_factor_ref 0.0782
_reflns_number_gt 1110
_reflns_number_total 1197
_reflns_threshold_expression >2sigma(I)
_cod_data_source_file ic302244e_si_001_10.cif
_cod_data_source_block IX
_cod_original_cell_volume 6219.4(1)
_cod_original_sg_symbol_Hall 'F -4;2;3'
_cod_original_formula_sum 'Au6.19 Cr4.50 Zn91.19'
_cod_database_code 4334560

loop_
_symmetry_equiv_pos_as_xyz
'x, y, z'
'-x, -y, z'
'-x, y, -z'
'x, -y, -z'
'z, x, y'
'z, -x, -y'
'-z, -x, y'
'-z, x, -y'
'y, z, x'
'-y, z, -x'
'y, -z, -x'
'-y, -z, x'
'y, x, z'
'-y, -x, z'
'y, -x, -z'
'-y, x, -z'
'x, z, y'
'-x, z, -y'
'-x, -z, y'
'x, -z, -y'
'z, y, x'
'z, -y, -x'
'-z, y, -x'
'-z, -y, x'
'x, y+1/2, z+1/2'
'-x, -y+1/2, z+1/2'
'-x, y+1/2, -z+1/2'
'x, -y+1/2, -z+1/2'
'z, x+1/2, y+1/2'
'z, -x+1/2, -y+1/2'
'-z, -x+1/2, y+1/2'
'-z, x+1/2, -y+1/2'
'y, z+1/2, x+1/2'
'-y, z+1/2, -x+1/2'
'y, -z+1/2, -x+1/2'
'-y, -z+1/2, x+1/2'
'y, x+1/2, z+1/2'
'-y, -x+1/2, z+1/2'
'y, -x+1/2, -z+1/2'
'-y, x+1/2, -z+1/2'
'x, z+1/2, y+1/2'
'-x, z+1/2, -y+1/2'
'-x, -z+1/2, y+1/2'
'x, -z+1/2, -y+1/2'
'z, y+1/2, x+1/2'
'z, -y+1/2, -x+1/2'
'-z, y+1/2, -x+1/2'
'-z, -y+1/2, x+1/2'
'x+1/2, y, z+1/2'
'-x+1/2, -y, z+1/2'
'-x+1/2, y, -z+1/2'
'x+1/2, -y, -z+1/2'
'z+1/2, x, y+1/2'
'z+1/2, -x, -y+1/2'
'-z+1/2, -x, y+1/2'
'-z+1/2, x, -y+1/2'
'y+1/2, z, x+1/2'
'-y+1/2, z, -x+1/2'
'y+1/2, -z, -x+1/2'
'-y+1/2, -z, x+1/2'
'y+1/2, x, z+1/2'
'-y+1/2, -x, z+1/2'
'y+1/2, -x, -z+1/2'
'-y+1/2, x, -z+1/2'
'x+1/2, z, y+1/2'
'-x+1/2, z, -y+1/2'
'-x+1/2, -z, y+1/2'
'x+1/2, -z, -y+1/2'
'z+1/2, y, x+1/2'
'z+1/2, -y, -x+1/2'
'-z+1/2, y, -x+1/2'
'-z+1/2, -y, x+1/2'
'x+1/2, y+1/2, z'
'-x+1/2, -y+1/2, z'
'-x+1/2, y+1/2, -z'
'x+1/2, -y+1/2, -z'
'z+1/2, x+1/2, y'
'z+1/2, -x+1/2, -y'
'-z+1/2, -x+1/2, y'
'-z+1/2, x+1/2, -y'
'y+1/2, z+1/2, x'
'-y+1/2, z+1/2, -x'
'y+1/2, -z+1/2, -x'
'-y+1/2, -z+1/2, x'
'y+1/2, x+1/2, z'
'-y+1/2, -x+1/2, z'
'y+1/2, -x+1/2, -z'
'-y+1/2, x+1/2, -z'
'x+1/2, z+1/2, y'
'-x+1/2, z+1/2, -y'
'-x+1/2, -z+1/2, y'
'x+1/2, -z+1/2, -y'
'z+1/2, y+1/2, x'
'z+1/2, -y+1/2, -x'
'-z+1/2, y+1/2, -x'
'-z+1/2, -y+1/2, x'

loop_
_atom_site_label
_atom_site_type_symbol
_atom_site_fract_x
_atom_site_fract_y
_atom_site_fract_z
_atom_site_U_iso_or_equiv
_atom_site_adp_type
_atom_site_occupancy
_atom_site_symmetry_multiplicity
_atom_site_calc_flag
_atom_site_refinement_flags
Zn10 Zn 0.0000 0.0000 0.0000 0.007(6) Uani 0.18(2) 24 d SP
Zn11 Zn 0.05406(9) 0.05406(9) 0.05406(9) 0.0204(8) Uani 0.820(12) 6 d SP
Au12 Au 0.913371(17) 0.913371(17) 0.913371(17) 0.01232(13) Uani 1 6 d S
Zn13 Zn 0.18028(16) 0.0000 0.0000 0.0356(6) Uani 1 4 d S
Zn15 Zn 0.15565(6) 0.15565(6) 0.02373(7) 0.0237(3) Uani 1 2 d S
Cr42 Cr 0.64892(7) 0.64892(7) 0.64892(7) 0.0094(4) Uani 1 6 d S
Zn43 Zn 0.64402(9) 0.2500 0.2500 0.0181(3) Uani 1 4 d S
Zn45 Zn 0.10742(5) 0.10742(5) 0.77519(7) 0.0215(3) Uani 1 2 d S
Zn30 Zn 0.5000 0.5000 0.5000 0.0257(10) Uani 1 24 d S
Zn32 Zn 0.41379(7) 0.41379(7) 0.41379(7) 0.0206(4) Uani 1 6 d S
Zn34 Zn 0.04818(4) 0.04818(4) 0.65284(7) 0.0190(2) Uani 1 2 d S
Zn35 Zn 0.19029(6) 0.19029(6) 0.51954(8) 0.0249(3) Uani 1 2 d S
Cr20 Cr 0.2500 0.2500 0.2500 0.005(2) Uani 0.50(3) 24 d SP
Zn21 Zn 0.3142(6) 0.3142(6) 0.3142(6) 0.039(4) Uani 0.48(3) 6 d SP
Zn2A Zn 0.3211(4) 0.3474(10) 0.3211(4) 0.023(4) Uiso 0.132(12) 2 d SP
Zn22 Zn 0.16744(9) 0.16744(9) 0.16744(9) 0.0247(9) Uani 0.873(14) 6 d SP
Au23 Au 0.07989(7) 0.2500 0.2500 0.0149(5) Uiso 0.364(7) 4 d SP
Zn23 Zn 0.07989(7) 0.2500 0.2500 0.0149(5) Uiso 0.122(7) 4 d SP
Zn24 Zn 0.2238(5) 0.2238(5) 0.3900(6) 0.033(4) Uiso 0.148(9) 2 d SP
Zn26 Zn 0.1120(7) 0.2723(6) 0.2723(6) 0.022(5) Uiso 0.103(9) 2 d SP
Zn25 Zn 0.08043(8) 0.08043(8) 0.26902(8) 0.0317(3) Uani 1 2 d S

loop_
_atom_site_aniso_label
_atom_site_aniso_U_11
_atom_site_aniso_U_22
_atom_site_aniso_U_33
_atom_site_aniso_U_23
_atom_site_aniso_U_13
_atom_site_aniso_U_12
Zn10 0.007(6) 0.007(6) 0.007(6) 0.000 0.000 0.000
Zn11 0.0204(8) 0.0204(8) 0.0204(8) 0.0050(6) 0.0050(6) 0.0050(6)
Au12 0.01232(13) 0.01232(13) 0.01232(13) -0.00065(11) -0.00065(11) -0.00065(11)
Zn13 0.0578(16) 0.0245(6) 0.0245(6) 0.0063(8) 0.000 0.000
Zn15 0.0242(4) 0.0242(4) 0.0226(6) -0.0071(4) -0.0071(4) 0.0023(5)
Cr42 0.0094(4) 0.0094(4) 0.0094(4) -0.0014(4) -0.0014(4) -0.0014(4)
Zn43 0.0204(8) 0.0170(4) 0.0170(4) -0.0063(5) 0.000 0.000
Zn45 0.0262(4) 0.0262(4) 0.0121(5) 0.0026(3) 0.0026(3) -0.0010(4)
Zn30 0.0257(10) 0.0257(10) 0.0257(10) 0.000 0.000 0.000
Zn32 0.0206(4) 0.0206(4) 0.0206(4) 0.0025(5) 0.0025(5) 0.0025(5)
Zn34 0.0160(3) 0.0160(3) 0.0248(6) -0.0011(3) -0.0011(3) -0.0042(4)
Zn35 0.0216(4) 0.0216(4) 0.0316(7) -0.0008(4) -0.0008(4) 0.0012(5)
Cr20 0.005(2) 0.005(2) 0.005(2) 0.000 0.000 0.000
Zn21 0.039(4) 0.039(4) 0.039(4) 0.025(3) 0.025(3) 0.025(3)
Zn22 0.0247(9) 0.0247(9) 0.0247(9) -0.0013(5) -0.0013(5) -0.0013(5)
Zn25 0.0367(5) 0.0367(5) 0.0218(6) 0.0094(4) 0.0094(4) 0.0137(7)

loop_
_atom_type_symbol
_atom_type_description
_atom_type_scat_dispersion_real
_atom_type_scat_dispersion_imag
_atom_type_scat_source
Zn Zn 0.2839 1.4301 'International Tables Vol C Tables 4.2.6.8 and 6.1.1.4'
Cr Cr 0.3209 0.6236 'International Tables Vol C Tables 4.2.6.8 and 6.1.1.4'
Au Au -2.0133 8.8022 'International Tables Vol C Tables 4.2.6.8 and 6.1.1.4'

loop_
_geom_angle_atom_site_label_1
_geom_angle_atom_site_label_2
_geom_angle_atom_site_label_3
_geom_angle
_geom_angle_site_symmetry_1
_geom_angle_site_symmetry_3
Zn11 Zn10 Zn11 109.5 4 3
Zn11 Zn10 Zn11 109.5 4 2
Zn11 Zn10 Zn11 109.5 3 2
Zn11 Zn10 Zn11 109.5 4 .
Zn11 Zn10 Zn11 109.5 3 .
Zn11 Zn10 Zn11 109.5 2 .
Zn11 Zn10 Au12 70.5 4 1_444
Zn11 Zn10 Au12 70.5 3 1_444
Zn11 Zn10 Au12 70.5 2 1_444
Zn11 Zn10 Au12 180.00(14) . 1_444
Zn11 Zn10 Au12 180.00(14) 4 4_466
Zn11 Zn10 Au12 70.5 3 4_466
Zn11 Zn10 Au12 70.5 2 4_466
Zn11 Zn10 Au12 70.5 . 4_466
Au12 Zn10 Au12 109.5 1_444 4_466
Zn11 Zn10 Au12 70.5 4 2_664
Zn11 Zn10 Au12 70.5 3 2_664
Zn11 Zn10 Au12 180.00(14) 2 2_664
Zn11 Zn10 Au12 70.5 . 2_664
Au12 Zn10 Au12 109.5 1_444 2_664
Au12 Zn10 Au12 109.5 4_466 2_664
Zn11 Zn10 Au12 70.5 4 3_646
Zn11 Zn10 Au12 180.00(14) 3 3_646
Zn11 Zn10 Au12 70.5 2 3_646
Zn11 Zn10 Au12 70.5 . 3_646
Au12 Zn10 Au12 109.5 1_444 3_646
Au12 Zn10 Au12 109.5 4_466 3_646
Au12 Zn10 Au12 109.5 2_664 3_646
Zn10 Zn11 Zn15 132.81(5) . .
Zn10 Zn11 Zn15 132.81(5) . 9
Zn15 Zn11 Zn15 78.88(8) . 9
Zn10 Zn11 Zn15 132.81(5) . 5
Zn15 Zn11 Zn15 78.88(8) . 5
Zn15 Zn11 Zn15 78.88(8) 9 5
Zn10 Zn11 Zn13 94.06(7) . .
Zn15 Zn11 Zn13 65.54(4) . .
Zn15 Zn11 Zn13 65.54(4) 9 .
Zn15 Zn11 Zn13 133.13(12) 5 .
Zn10 Zn11 Zn13 94.06(7) . 9
Zn15 Zn11 Zn13 133.13(12) . 9
Zn15 Zn11 Zn13 65.54(4) 9 9
Zn15 Zn11 Zn13 65.54(4) 5 9
Zn13 Zn11 Zn13 119.504(18) . 9
Zn10 Zn11 Zn13 94.06(7) . 5
Zn15 Zn11 Zn13 65.54(4) . 5
Zn15 Zn11 Zn13 133.13(12) 9 5
Zn15 Zn11 Zn13 65.54(4) 5 5
Zn13 Zn11 Zn13 119.504(18) . 5
Zn13 Zn11 Zn13 119.504(18) 9 5
Zn10 Zn11 Au12 72.86(6) . 4_466
Zn15 Zn11 Au12 123.42(4) . 4_466
Zn15 Zn11 Au12 123.42(4) 9 4_466
Zn15 Zn11 Au12 59.95(3) 5 4_466
Zn13 Zn11 Au12 166.92(13) . 4_466
Zn13 Zn11 Au12 62.888(15) 9 4_466
Zn13 Zn11 Au12 62.888(15) 5 4_466
Zn10 Zn11 Au12 72.86(6) . 2_664
Zn15 Zn11 Au12 59.95(3) . 2_664
Zn15 Zn11 Au12 123.42(4) 9 2_664
Zn15 Zn11 Au12 123.42(4) 5 2_664
Zn13 Zn11 Au12 62.888(15) . 2_664
Zn13 Zn11 Au12 166.92(13) 9 2_664
Zn13 Zn11 Au12 62.888(15) 5 2_664
Au12 Zn11 Au12 111.70(5) 4_466 2_664
Zn10 Zn11 Au12 72.86(6) . 3_646
Zn15 Zn11 Au12 123.42(4) . 3_646
Zn15 Zn11 Au12 59.95(3) 9 3_646
Zn15 Zn11 Au12 123.42(4) 5 3_646
Zn13 Zn11 Au12 62.888(15) . 3_646
Zn13 Zn11 Au12 62.888(15) 9 3_646
Zn13 Zn11 Au12 166.92(13) 5 3_646
Au12 Zn11 Au12 111.70(5) 4_466 3_646
Au12 Zn11 Au12 111.70(5) 2_664 3_646
Zn10 Zn11 Zn11 35.3 . 2
Zn15 Zn11 Zn11 168.08(5) . 2
Zn15 Zn11 Zn11 110.07(4) 9 2
Zn15 Zn11 Zn11 110.07(4) 5 2
Zn13 Zn11 Zn11 110.23(6) . 2
Zn13 Zn11 Zn11 58.80(7) 9 2
Zn13 Zn11 Zn11 110.23(6) 5 2
Au12 Zn11 Zn11 58.90(5) 4_466 2
Au12 Zn11 Zn11 108.13(6) 2_664 2
Au12 Zn11 Zn11 58.90(5) 3_646 2
Zn10 Zn11 Zn11 35.3 . 4
Zn15 Zn11 Zn11 110.07(4) . 4
Zn15 Zn11 Zn11 110.07(4) 9 4
Zn15 Zn11 Zn11 168.08(5) 5 4
Zn13 Zn11 Zn11 58.80(7) . 4
Zn13 Zn11 Zn11 110.23(6) 9 4
Zn13 Zn11 Zn11 110.23(6) 5 4
Au12 Zn11 Zn11 108.13(6) 4_466 4
Au12 Zn11 Zn11 58.90(5) 2_664 4
Au12 Zn11 Zn11 58.90(5) 3_646 4
Zn11 Zn11 Zn11 60.0 2 4
Zn45 Au12 Zn45 71.96(5) 2_665 10_656
Zn45 Au12 Zn45 71.96(5) 2_665 6_566
Zn45 Au12 Zn45 71.96(5) 10_656 6_566
Zn45 Au12 Zn15 126.49(5) 2_665 2_666
Zn45 Au12 Zn15 65.36(3) 10_656 2_666
Zn45 Au12 Zn15 65.36(3) 6_566 2_666
Zn45 Au12 Zn15 65.36(3) 2_665 10_666
Zn45 Au12 Zn15 126.49(5) 10_656 10_666
Zn45 Au12 Zn15 65.36(3) 6_566 10_666
Zn15 Au12 Zn15 118.839(15) 2_666 10_666
Zn45 Au12 Zn15 65.36(3) 2_665 6_666
Zn45 Au12 Zn15 65.36(3) 10_656 6_666
Zn45 Au12 Zn15 126.49(5) 6_566 6_666
Zn15 Au12 Zn15 118.839(15) 2_666 6_666
Zn15 Au12 Zn15 118.839(15) 10_666 6_666
Zn45 Au12 Zn11 173.89(7) 2_665 2_666
Zn45 Au12 Zn11 112.80(5) 10_656 2_666
Zn45 Au12 Zn11 112.80(5) 6_566 2_666
Zn15 Au12 Zn11 59.62(7) 2_666 2_666
Zn15 Au12 Zn11 112.55(4) 10_666 2_666
Zn15 Au12 Zn11 112.55(4) 6_666 2_666
Zn45 Au12 Zn11 112.80(5) 2_665 3_666
Zn45 Au12 Zn11 173.89(7) 10_656 3_666
Zn45 Au12 Zn11 112.80(5) 6_566 3_666
Zn15 Au12 Zn11 112.55(4) 2_666 3_666
Zn15 Au12 Zn11 59.62(7) 10_666 3_666
Zn15 Au12 Zn11 112.55(4) 6_666 3_666
Zn11 Au12 Zn11 62.19(10) 2_666 3_666
Zn45 Au12 Zn11 112.80(5) 2_665 4_666
Zn45 Au12 Zn11 112.80(5) 10_656 4_666
Zn45 Au12 Zn11 173.89(7) 6_566 4_666
Zn15 Au12 Zn11 112.55(4) 2_666 4_666
Zn15 Au12 Zn11 112.55(4) 10_666 4_666
Zn15 Au12 Zn11 59.62(7) 6_666 4_666
Zn11 Au12 Zn11 62.19(10) 2_666 4_666
Zn11 Au12 Zn11 62.19(10) 3_666 4_666
Zn45 Au12 Zn10 137.28(3) 2_665 1_666
Zn45 Au12 Zn10 137.28(3) 10_656 1_666
Zn45 Au12 Zn10 137.28(3) 6_566 1_666
Zn15 Au12 Zn10 96.23(4) 2_666 1_666
Zn15 Au12 Zn10 96.23(4) 10_666 1_666
Zn15 Au12 Zn10 96.23(4) 6_666 1_666
Zn11 Au12 Zn10 36.61(6) 2_666 1_666
Zn11 Au12 Zn10 36.61(6) 3_666 1_666
Zn11 Au12 Zn10 36.61(6) 4_666 1_666
Zn45 Au12 Zn13 64.62(6) 2_665 10_666
Zn45 Au12 Zn13 122.87(4) 10_656 10_666
Zn45 Au12 Zn13 122.87(4) 6_566 10_666
Zn15 Au12 Zn13 168.89(6) 2_666 10_666
Zn15 Au12 Zn13 63.76(2) 10_666 10_666
Zn15 Au12 Zn13 63.76(2) 6_666 10_666
Zn11 Au12 Zn13 109.27(8) 2_666 10_666
Zn11 Au12 Zn13 58.41(4) 3_666 10_666
Zn11 Au12 Zn13 58.41(4) 4_666 10_666
Zn10 Au12 Zn13 72.66(5) 1_666 10_666
Zn45 Au12 Zn13 122.87(4) 2_665 2_666
Zn45 Au12 Zn13 122.87(4) 10_656 2_666
Zn45 Au12 Zn13 64.62(6) 6_566 2_666
Zn15 Au12 Zn13 63.76(2) 2_666 2_666
Zn15 Au12 Zn13 63.76(2) 10_666 2_666
Zn15 Au12 Zn13 168.89(6) 6_666 2_666
Zn11 Au12 Zn13 58.41(4) 2_666 2_666
Zn11 Au12 Zn13 58.41(4) 3_666 2_666
Zn11 Au12 Zn13 109.27(8) 4_666 2_666
Zn10 Au12 Zn13 72.66(5) 1_666 2_666
Zn13 Au12 Zn13 111.52(5) 10_666 2_666
Zn25 Zn13 Zn25 104.08(12) 6 5
Zn25 Zn13 Zn11 96.75(7) 6 4
Zn25 Zn13 Zn11 159.16(11) 5 4
Zn25 Zn13 Zn11 159.16(11) 6 .
Zn25 Zn13 Zn11 96.75(7) 5 .
Zn11 Zn13 Zn11 62.41(14) 4 .
Zn25 Zn13 Au12 111.936(17) 6 3_646
Zn25 Zn13 Au12 111.936(17) 5 3_646
Zn11 Zn13 Au12 58.70(6) 4 3_646
Zn11 Zn13 Au12 58.70(6) . 3_646
Zn25 Zn13 Au12 111.936(17) 6 2_664
Zn25 Zn13 Au12 111.936(17) 5 2_664
Zn11 Zn13 Au12 58.70(6) 4 2_664
Zn11 Zn13 Au12 58.70(6) . 2_664
Au12 Zn13 Au12 105.21(10) 3_646 2_664
Zn25 Zn13 Zn45 80.04(5) 6 8_655
Zn25 Zn13 Zn45 80.04(5) 5 8_655
Zn11 Zn13 Zn45 103.92(5) 4 8_655
Zn11 Zn13 Zn45 103.92(5) . 8_655
Au12 Zn13 Zn45 158.94(11) 3_646 8_655
Au12 Zn13 Zn45 53.73(3) 2_664 8_655
Zn25 Zn13 Zn45 80.04(5) 6 7_655
Zn25 Zn13 Zn45 80.04(5) 5 7_655
Zn11 Zn13 Zn45 103.92(5) 4 7_655
Zn11 Zn13 Zn45 103.92(5) . 7_655
Au12 Zn13 Zn45 53.73(3) 3_646 7_655
Au12 Zn13 Zn45 158.94(11) 2_664 7_655
Zn45 Zn13 Zn45 147.33(13) 8_655 7_655
Zn25 Zn13 Zn15 57.83(3) 6 4
Zn25 Zn13 Zn15 136.27(8) 5 4
Zn11 Zn13 Zn15 57.00(6) 4 4
Zn11 Zn13 Zn15 106.27(10) . 4
Au12 Zn13 Zn15 56.02(3) 3_646 4
Au12 Zn13 Zn15 111.79(8) 2_664 4
Zn45 Zn13 Zn15 127.24(3) 8_655 4
Zn45 Zn13 Zn15 58.79(3) 7_655 4
Zn25 Zn13 Zn15 57.83(3) 6 11
Zn25 Zn13 Zn15 136.27(8) 5 11
Zn11 Zn13 Zn15 57.00(6) 4 11
Zn11 Zn13 Zn15 106.27(10) . 11
Au12 Zn13 Zn15 111.79(8) 3_646 11
Au12 Zn13 Zn15 56.02(3) 2_664 11
Zn45 Zn13 Zn15 58.79(3) 8_655 11
Zn45 Zn13 Zn15 127.24(3) 7_655 11
Zn15 Zn13 Zn15 71.65(6) 4 11
Zn25 Zn13 Zn15 136.27(8) 6 .
Zn25 Zn13 Zn15 57.83(3) 5 .
Zn11 Zn13 Zn15 106.27(10) 4 .
Zn11 Zn13 Zn15 57.00(6) . .
Au12 Zn13 Zn15 111.79(8) 3_646 .
Au12 Zn13 Zn15 56.02(3) 2_664 .
Zn45 Zn13 Zn15 58.79(3) 8_655 .
Zn45 Zn13 Zn15 127.24(3) 7_655 .
Zn15 Zn13 Zn15 162.21(13) 4 .
Zn15 Zn13 Zn15 105.48(6) 11 .
Zn25 Zn13 Zn15 136.27(8) 6 9
Zn25 Zn13 Zn15 57.83(3) 5 9
Zn11 Zn13 Zn15 106.27(10) 4 9
Zn11 Zn13 Zn15 57.00(6) . 9
Au12 Zn13 Zn15 56.02(3) 3_646 9
Au12 Zn13 Zn15 111.79(8) 2_664 9
Zn45 Zn13 Zn15 127.24(3) 8_655 9
Zn45 Zn13 Zn15 58.79(3) 7_655 9
Zn15 Zn13 Zn15 105.48(6) 4 9
Zn15 Zn13 Zn15 162.21(13) 11 9
Zn15 Zn13 Zn15 71.65(6) . 9
Zn26 Zn15 Zn22 42.5(3) 84 .
Zn26 Zn15 Zn23 18.1(3) 84 9
Zn22 Zn15 Zn23 60.56(6) . 9
Zn26 Zn15 Au23 18.1(3) 84 9
Zn22 Zn15 Au23 60.56(6) . 9
Zn23 Zn15 Au23 0.00(5) 9 9
Zn26 Zn15 Zn11 127.2(3) 84 .
Zn22 Zn15 Zn11 84.70(8) . .
Zn23 Zn15 Zn11 145.25(8) 9 .
Au23 Zn15 Zn11 145.25(8) 9 .
Zn26 Zn15 Au12 172.4(3) 84 2_664
Zn22 Zn15 Au12 145.13(8) . 2_664
Zn23 Zn15 Au12 154.32(8) 9 2_664
Au23 Zn15 Au12 154.32(8) 9 2_664
Zn11 Zn15 Au12 60.43(6) . 2_664
Zn26 Zn15 Zn25 67.03(8) 84 9
Zn22 Zn15 Zn25 66.22(4) . 9
Zn23 Zn15 Zn25 71.46(5) 9 9
Au23 Zn15 Zn25 71.46(5) 9 9
Zn11 Zn15 Zn25 95.72(6) . 9
Au12 Zn15 Zn25 114.17(5) 2_664 9
Zn26 Zn15 Zn25 67.03(8) 84 5
Zn22 Zn15 Zn25 66.22(4) . 5
Zn23 Zn15 Zn25 71.46(5) 9 5
Au23 Zn15 Zn25 71.46(5) 9 5
Zn11 Zn15 Zn25 95.72(6) . 5
Au12 Zn15 Zn25 114.17(5) 2_664 5
Zn25 Zn15 Zn25 129.57(9) 9 5
Zn26 Zn15 Zn45 118.6(3) 84 8_655
Zn22 Zn15 Zn45 145.55(4) . 8_655
Zn23 Zn15 Zn45 103.82(6) 9 8_655
Au23 Zn15 Zn45 103.82(6) 9 8_655
Zn11 Zn15 Zn45 105.46(6) . 8_655
Au12 Zn15 Zn45 55.45(3) 2_664 8_655
Zn25 Zn15 Zn45 141.98(6) 9 8_655
Zn25 Zn15 Zn45 79.90(5) 5 8_655
Zn26 Zn15 Zn45 118.6(3) 84 11_565
Zn22 Zn15 Zn45 145.55(4) . 11_565
Zn23 Zn15 Zn45 103.82(6) 9 11_565
Au23 Zn15 Zn45 103.82(6) 9 11_565
Zn11 Zn15 Zn45 105.46(6) . 11_565
Au12 Zn15 Zn45 55.45(3) 2_664 11_565
Zn25 Zn15 Zn45 79.90(5) 9 11_565
Zn25 Zn15 Zn45 141.98(6) 5 11_565
Zn45 Zn15 Zn45 64.33(7) 8_655 11_565
Zn26 Zn15 Zn13 122.47(11) 84 5
Zn22 Zn15 Zn13 102.41(4) . 5
Zn23 Zn15 Zn13 126.41(6) 9 5
Au23 Zn15 Zn13 126.41(6) 9 5
Zn11 Zn15 Zn13 57.45(6) . 5
Au12 Zn15 Zn13 60.22(5) 2_664 5
Zn25 Zn15 Zn13 55.94(6) 9 5
Zn25 Zn15 Zn13 152.55(9) 5 5
Zn45 Zn15 Zn13 110.84(5) 8_655 5
Zn45 Zn15 Zn13 60.27(4) 11_565 5
Zn26 Zn15 Zn13 122.47(11) 84 .
Zn22 Zn15 Zn13 102.41(4) . .
Zn23 Zn15 Zn13 126.41(6) 9 .
Au23 Zn15 Zn13 126.41(6) 9 .
Zn11 Zn15 Zn13 57.45(6) . .
Au12 Zn15 Zn13 60.22(5) 2_664 .
Zn25 Zn15 Zn13 152.55(9) 9 .
Zn25 Zn15 Zn13 55.94(6) 5 .
Zn45 Zn15 Zn13 60.27(4) 8_655 .
Zn45 Zn15 Zn13 110.84(5) 11_565 .
Zn13 Zn15 Zn13 106.25(13) 5 .
Zn45 Cr42 Zn45 116.85(4) 57 29
Zn45 Cr42 Zn45 116.85(4) 57 73
Zn45 Cr42 Zn45 116.85(4) 29 73
Zn45 Cr42 Zn35 179.41(12) 57 57
Zn45 Cr42 Zn35 63.325(14) 29 57
Zn45 Cr42 Zn35 63.325(14) 73 57
Zn45 Cr42 Zn35 63.325(14) 57 29
Zn45 Cr42 Zn35 179.41(12) 29 29
Zn45 Cr42 Zn35 63.325(14) 73 29
Zn35 Cr42 Zn35 116.49(4) 57 29
Zn45 Cr42 Zn35 63.325(14) 57 73
Zn45 Cr42 Zn35 63.325(14) 29 73
Zn45 Cr42 Zn35 179.41(12) 73 73
Zn35 Cr42 Zn35 116.49(4) 57 73
Zn35 Cr42 Zn35 116.49(4) 29 73
Zn45 Cr42 Zn34 63.50(5) 57 57
Zn45 Cr42 Zn34 116.01(6) 29 57
Zn45 Cr42 Zn34 116.01(6) 73 57
Zn35 Cr42 Zn34 115.91(9) 57 57
Zn35 Cr42 Zn34 63.51(4) 29 57
Zn35 Cr42 Zn34 63.51(4) 73 57
Zn45 Cr42 Zn34 116.01(6) 57 73
Zn45 Cr42 Zn34 116.01(6) 29 73
Zn45 Cr42 Zn34 63.50(5) 73 73
Zn35 Cr42 Zn34 63.51(4) 57 73
Zn35 Cr42 Zn34 63.51(4) 29 73
Zn35 Cr42 Zn34 115.91(9) 73 73
Zn34 Cr42 Zn34 62.57(7) 57 73
Zn45 Cr42 Zn34 116.01(6) 57 29
Zn45 Cr42 Zn34 63.50(5) 29 29
Zn45 Cr42 Zn34 116.01(6) 73 29
Zn35 Cr42 Zn34 63.51(4) 57 29
Zn35 Cr42 Zn34 115.91(9) 29 29
Zn35 Cr42 Zn34 63.51(4) 73 29
Zn34 Cr42 Zn34 62.57(7) 57 29
Zn34 Cr42 Zn34 62.57(7) 73 29
Zn45 Cr42 Zn43 63.87(4) 57 81
Zn45 Cr42 Zn43 63.87(4) 29 81
Zn45 Cr42 Zn43 116.89(10) 73 81
Zn35 Cr42 Zn43 116.61(6) 57 81
Zn35 Cr42 Zn43 116.61(6) 29 81
Zn35 Cr42 Zn43 63.70(5) 73 81
Zn34 Cr42 Zn43 117.12(4) 57 81
Zn34 Cr42 Zn43 179.62(9) 73 81
Zn34 Cr42 Zn43 117.12(4) 29 81
Zn45 Cr42 Zn43 63.87(4) 57 25
Zn45 Cr42 Zn43 116.89(10) 29 25
Zn45 Cr42 Zn43 63.87(4) 73 25
Zn35 Cr42 Zn43 116.61(6) 57 25
Zn35 Cr42 Zn43 63.70(5) 29 25
Zn35 Cr42 Zn43 116.61(6) 73 25
Zn34 Cr42 Zn43 117.12(4) 57 25
Zn34 Cr42 Zn43 117.12(4) 73 25
Zn34 Cr42 Zn43 179.62(9) 29 25
Zn43 Cr42 Zn43 63.19(8) 81 25
Zn45 Cr42 Zn43 116.89(10) 57 53
Zn45 Cr42 Zn43 63.87(4) 29 53
Zn45 Cr42 Zn43 63.87(4) 73 53
Zn35 Cr42 Zn43 63.70(5) 57 53
Zn35 Cr42 Zn43 116.61(6) 29 53
Zn35 Cr42 Zn43 116.61(6) 73 53
Zn34 Cr42 Zn43 179.62(9) 57 53
Zn34 Cr42 Zn43 117.12(4) 73 53
Zn34 Cr42 Zn43 117.12(4) 29 53
Zn43 Cr42 Zn43 63.19(8) 81 53
Zn43 Cr42 Zn43 63.19(8) 25 53
Cr42 Zn43 Cr42 176.08(10) 4_566 25_544
Cr42 Zn43 Zn45 124.32(3) 4_566 49_554
Cr42 Zn43 Zn45 56.83(3) 25_544 49_554
Cr42 Zn43 Zn45 124.32(3) 4_566 81_545
Cr42 Zn43 Zn45 56.83(3) 25_544 81_545
Zn45 Zn43 Zn45 105.19(6) 49_554 81_545
Cr42 Zn43 Zn45 56.83(3) 4_566 59_565
Cr42 Zn43 Zn45 124.32(3) 25_544 59_565
Zn45 Zn43 Zn45 67.53(5) 49_554 59_565
Zn45 Zn43 Zn45 151.63(7) 81_545 59_565
Cr42 Zn43 Zn45 56.83(3) 4_566 76_556
Cr42 Zn43 Zn45 124.32(3) 25_544 76_556
Zn45 Zn43 Zn45 151.63(7) 49_554 76_556
Zn45 Zn43 Zn45 67.53(5) 81_545 76_556
Zn45 Zn43 Zn45 105.19(6) 59_565 76_556
Cr42 Zn43 Zn43 58.41(4) 4_566 54_565
Cr42 Zn43 Zn43 118.39(4) 25_544 54_565
Zn45 Zn43 Zn43 148.04(4) 49_554 54_565
Zn45 Zn43 Zn43 93.10(3) 81_545 54_565
Zn45 Zn43 Zn43 107.01(3) 59_565 54_565
Zn45 Zn43 Zn43 59.88(4) 76_556 54_565
Cr42 Zn43 Zn43 58.41(4) 4_566 10_656
Cr42 Zn43 Zn43 118.39(4) 25_544 10_656
Zn45 Zn43 Zn43 93.10(3) 49_554 10_656
Zn45 Zn43 Zn43 148.04(4) 81_545 10_656
Zn45 Zn43 Zn43 59.88(4) 59_565 10_656
Zn45 Zn43 Zn43 107.01(3) 76_556 10_656
Zn43 Zn43 Zn43 60.0 54_565 10_656
Cr42 Zn43 Zn43 118.39(4) 4_566 57_554
Cr42 Zn43 Zn43 58.41(4) 25_544 57_554
Zn45 Zn43 Zn43 107.01(3) 49_554 57_554
Zn45 Zn43 Zn43 59.88(4) 81_545 57_554
Zn45 Zn43 Zn43 148.04(4) 59_565 57_554
Zn45 Zn43 Zn43 93.10(3) 76_556 57_554
Zn43 Zn43 Zn43 60.0 54_565 57_554
Zn43 Zn43 Zn43 90.0 10_656 57_554
Cr42 Zn43 Zn43 118.39(4) 4_566 77_545
Cr42 Zn43 Zn43 58.41(4) 25_544 77_545
Zn45 Zn43 Zn43 59.88(4) 49_554 77_545
Zn45 Zn43 Zn43 107.01(3) 81_545 77_545
Zn45 Zn43 Zn43 93.10(3) 59_565 77_545
Zn45 Zn43 Zn43 148.04(4) 76_556 77_545
Zn43 Zn43 Zn43 90.0 54_565 77_545
Zn43 Zn43 Zn43 60.0 10_656 77_545
Zn43 Zn43 Zn43 60.0 57_554 77_545
Cr42 Zn43 Zn35 126.11(7) 4_566 5
Cr42 Zn43 Zn35 57.81(5) 25_544 5
Zn45 Zn43 Zn35 59.01(3) 49_554 5
Zn45 Zn43 Zn35 59.01(3) 81_545 5
Zn45 Zn43 Zn35 96.27(5) 59_565 5
Zn45 Zn43 Zn35 96.27(5) 76_556 5
Zn43 Zn43 Zn35 149.981(1) 54_565 5
Zn43 Zn43 Zn35 149.981(1) 10_656 5
Zn43 Zn43 Zn35 107.73(3) 57_554 5
Zn43 Zn43 Zn35 107.73(3) 77_545 5
Cr42 Zn43 Zn35 57.81(5) 4_566 30
Cr42 Zn43 Zn35 126.11(7) 25_544 30
Zn45 Zn43 Zn35 96.27(5) 49_554 30
Zn45 Zn43 Zn35 96.27(5) 81_545 30
Zn45 Zn43 Zn35 59.01(3) 59_565 30
Zn45 Zn43 Zn35 59.01(3) 76_556 30
Zn43 Zn43 Zn35 107.73(3) 54_565 30
Zn43 Zn43 Zn35 107.73(3) 10_656 30
Zn43 Zn43 Zn35 149.981(1) 57_554 30
Zn43 Zn43 Zn35 149.981(1) 77_545 30
Zn35 Zn43 Zn35 68.30(7) 5 30
Cr42 Zn45 Au12 167.09(8) 73_445 2_665
Cr42 Zn45 Zn35 59.24(4) 73_445 33_545
Au12 Zn45 Zn35 123.88(4) 2_665 33_545
Cr42 Zn45 Zn35 59.24(4) 73_445 53_455
Au12 Zn45 Zn35 123.88(4) 2_665 53_455
Zn35 Zn45 Zn35 109.72(8) 33_545 53_455
Cr42 Zn45 Zn34 59.33(7) 73_445 .
Au12 Zn45 Zn34 133.58(6) 2_665 .
Zn35 Zn45 Zn34 60.79(4) 33_545 .
Zn35 Zn45 Zn34 60.79(4) 53_455 .
Cr42 Zn45 Zn43 59.30(5) 73_445 29_545
Au12 Zn45 Zn43 109.98(4) 2_665 29_545
Zn35 Zn45 Zn43 60.86(4) 33_545 29_545
Zn35 Zn45 Zn43 109.49(6) 53_455 29_545
Zn34 Zn45 Zn43 109.89(5) . 29_545
Cr42 Zn45 Zn43 59.30(5) 73_445 49_455
Au12 Zn45 Zn43 109.98(4) 2_665 49_455
Zn35 Zn45 Zn43 109.49(6) 33_545 49_455
Zn35 Zn45 Zn43 60.86(4) 53_455 49_455
Zn34 Zn45 Zn43 109.89(5) . 49_455
Zn43 Zn45 Zn43 60.24(7) 29_545 49_455
Cr42 Zn45 Zn15 124.11(4) 73_445 8_556
Au12 Zn45 Zn15 59.19(3) 2_665 8_556
Zn35 Zn45 Zn15 155.69(7) 33_545 8_556
Zn35 Zn45 Zn15 65.21(4) 53_455 8_556
Zn34 Zn45 Zn15 98.83(4) . 8_556
Zn43 Zn45 Zn15 143.33(6) 29_545 8_556
Zn43 Zn45 Zn15 89.18(5) 49_455 8_556
Cr42 Zn45 Zn15 124.11(4) 73_445 11_556
Au12 Zn45 Zn15 59.19(3) 2_665 11_556
Zn35 Zn45 Zn15 65.21(4) 33_545 11_556
Zn35 Zn45 Zn15 155.69(7) 53_455 11_556
Zn34 Zn45 Zn15 98.83(4) . 11_556
Zn43 Zn45 Zn15 89.18(5) 29_545 11_556
Zn43 Zn45 Zn15 143.33(6) 49_455 11_556
Zn15 Zn45 Zn15 108.88(8) 8_556 11_556
Cr42 Zn45 Zn13 131.26(10) 73_445 10_556
Au12 Zn45 Zn13 61.65(6) 2_665 10_556
Zn35 Zn45 Zn13 97.97(5) 33_545 10_556
Zn35 Zn45 Zn13 97.97(5) 53_455 10_556
Zn34 Zn45 Zn13 71.93(7) . 10_556
Zn43 Zn45 Zn13 149.49(4) 29_545 10_556
Zn43 Zn45 Zn13 149.49(4) 49_455 10_556
Zn15 Zn45 Zn13 60.94(4) 8_556 10_556
Zn15 Zn45 Zn13 60.94(4) 11_556 10_556
Cr42 Zn45 Zn45 115.50(5) 73_445 11_566
Au12 Zn45 Zn45 54.02(2) 2_665 11_566
Zn35 Zn45 Zn45 145.84(4) 33_545 11_566
Zn35 Zn45 Zn45 90.56(4) 53_455 11_566
Zn34 Zn45 Zn45 149.989(1) . 11_566
Zn43 Zn45 Zn45 86.90(3) 29_545 11_566
Zn43 Zn45 Zn45 56.23(3) 49_455 11_566
Zn15 Zn45 Zn45 57.84(3) 8_556 11_566
Zn15 Zn45 Zn45 106.33(3) 11_556 11_566
Zn13 Zn45 Zn45 106.32(6) 10_556 11_566
Cr42 Zn45 Zn45 115.50(5) 73_445 8_656
Au12 Zn45 Zn45 54.02(2) 2_665 8_656
Zn35 Zn45 Zn45 90.56(4) 33_545 8_656
Zn35 Zn45 Zn45 145.84(4) 53_455 8_656
Zn34 Zn45 Zn45 149.989(1) . 8_656
Zn43 Zn45 Zn45 56.23(3) 29_545 8_656
Zn43 Zn45 Zn45 86.90(3) 49_455 8_656
Zn15 Zn45 Zn45 106.33(3) 8_556 8_656
Zn15 Zn45 Zn45 57.84(3) 11_556 8_656
Zn13 Zn45 Zn45 106.32(6) 10_556 8_656
Zn45 Zn45 Zn45 60.0 11_566 8_656
Zn32 Zn30 Zn32 109.5 . 4_566
Zn32 Zn30 Zn32 109.5 . 2_665
Zn32 Zn30 Zn32 109.5 4_566 2_665
Zn32 Zn30 Zn32 109.5 . 3_656
Zn32 Zn30 Zn32 109.5 4_566 3_656
Zn32 Zn30 Zn32 109.5 2_665 3_656
Zn32 Zn30 Zn34 149.29(2) . 57
Zn32 Zn30 Zn34 58.175(6) 4_566 57
Zn32 Zn30 Zn34 58.175(6) 2_665 57
Zn32 Zn30 Zn34 101.24(2) 3_656 57
Zn32 Zn30 Zn34 149.29(2) . 73
Zn32 Zn30 Zn34 58.175(6) 4_566 73
Zn32 Zn30 Zn34 101.24(2) 2_665 73
Zn32 Zn30 Zn34 58.175(6) 3_656 73
Zn34 Zn30 Zn34 52.50(4) 57 73
Zn32 Zn30 Zn34 149.29(2) . 29
Zn32 Zn30 Zn34 101.24(2) 4_566 29
Zn32 Zn30 Zn34 58.175(6) 2_665 29
Zn32 Zn30 Zn34 58.175(6) 3_656 29
Zn34 Zn30 Zn34 52.50(4) 57 29
Zn34 Zn30 Zn34 52.50(4) 73 29
Zn32 Zn30 Zn34 58.175(6) . 60_565
Zn32 Zn30 Zn34 101.24(2) 4_566 60_565
Zn32 Zn30 Zn34 149.29(2) 2_665 60_565
Zn32 Zn30 Zn34 58.175(6) 3_656 60_565
Zn34 Zn30 Zn34 146.53(3) 57 60_565
Zn34 Zn30 Zn34 94.755(8) 73 60_565
Zn34 Zn30 Zn34 116.298(14) 29 60_565
Zn32 Zn30 Zn34 58.175(6) . 76_556
Zn32 Zn30 Zn34 149.29(2) 4_566 76_556
Zn32 Zn30 Zn34 58.175(6) 2_665 76_556
Zn32 Zn30 Zn34 101.24(2) 3_656 76_556
Zn34 Zn30 Zn34 116.298(14) 57 76_556
Zn34 Zn30 Zn34 146.53(3) 73 76_556
Zn34 Zn30 Zn34 94.755(8) 29 76_556
Zn34 Zn30 Zn34 94.755(8) 60_565 76_556
Zn32 Zn30 Zn34 58.175(6) . 75_556
Zn32 Zn30 Zn34 101.24(2) 4_566 75_556
Zn32 Zn30 Zn34 58.175(6) 2_665 75_556
Zn32 Zn30 Zn34 149.29(2) 3_656 75_556
Zn34 Zn30 Zn34 94.755(8) 57 75_556
Zn34 Zn30 Zn34 146.53(3) 73 75_556
Zn34 Zn30 Zn34 116.298(14) 29 75_556
Zn34 Zn30 Zn34 116.298(14) 60_565 75_556
Zn34 Zn30 Zn34 48.05(4) 76_556 75_556
Zn32 Zn30 Zn34 58.175(6) . 59_565
Zn32 Zn30 Zn34 149.29(2) 4_566 59_565
Zn32 Zn30 Zn34 101.24(2) 2_665 59_565
Zn32 Zn30 Zn34 58.175(6) 3_656 59_565
Zn34 Zn30 Zn34 146.53(3) 57 59_565
Zn34 Zn30 Zn34 116.298(14) 73 59_565
Zn34 Zn30 Zn34 94.755(8) 29 59_565
Zn34 Zn30 Zn34 48.05(4) 60_565 59_565
Zn34 Zn30 Zn34 52.50(4) 76_556 59_565
Zn34 Zn30 Zn34 94.755(8) 75_556 59_565
Zn32 Zn30 Zn34 58.175(6) . 31_655
Zn32 Zn30 Zn34 58.175(6) 4_566 31_655
Zn32 Zn30 Zn34 149.29(2) 2_665 31_655
Zn32 Zn30 Zn34 101.24(2) 3_656 31_655
Zn34 Zn30 Zn34 116.298(14) 57 31_655
Zn34 Zn30 Zn34 94.755(8) 73 31_655
Zn34 Zn30 Zn34 146.53(3) 29 31_655
Zn34 Zn30 Zn34 52.50(4) 60_565 31_655
Zn34 Zn30 Zn34 116.298(14) 76_556 31_655
Zn34 Zn30 Zn34 94.755(8) 75_556 31_655
Zn34 Zn30 Zn34 94.755(8) 59_565 31_655
Zn25 Zn32 Zn25 94.47(8) 74 58
Zn25 Zn32 Zn25 94.47(8) 74 30
Zn25 Zn32 Zn25 94.47(8) 58 30
Zn25 Zn32 Zn2A 54.08(18) 74 .
Zn25 Zn32 Zn2A 66.4(4) 58 .
Zn25 Zn32 Zn2A 54.08(18) 30 .
Zn25 Zn32 Zn2A 54.08(18) 74 9
Zn25 Zn32 Zn2A 54.08(18) 58 9
Zn25 Zn32 Zn2A 66.4(4) 30 9
Zn2A Zn32 Zn2A 14.5(7) . 9
Zn25 Zn32 Zn2A 66.4(4) 74 5
Zn25 Zn32 Zn2A 54.08(18) 58 5
Zn25 Zn32 Zn2A 54.08(18) 30 5
Zn2A Zn32 Zn2A 14.5(7) . 5
Zn2A Zn32 Zn2A 14.5(7) 9 5
Zn25 Zn32 Zn30 122.04(6) 74 .
Zn25 Zn32 Zn30 122.04(6) 58 .
Zn25 Zn32 Zn30 122.04(6) 30 .
Zn2A Zn32 Zn30 171.6(4) . .
Zn2A Zn32 Zn30 171.6(4) 9 .
Zn2A Zn32 Zn30 171.6(4) 5 .
Zn25 Zn32 Zn34 61.69(4) 74 75_556
Zn25 Zn32 Zn34 150.98(4) 58 75_556
Zn25 Zn32 Zn34 103.17(2) 30 75_556
Zn2A Zn32 Zn34 106.0(3) . 75_556
Zn2A Zn32 Zn34 112.78(6) 9 75_556
Zn2A Zn32 Zn34 120.6(3) 5 75_556
Zn30 Zn32 Zn34 66.76(5) . 75_556
Zn25 Zn32 Zn34 103.17(2) 74 59_565
Zn25 Zn32 Zn34 61.69(4) 58 59_565
Zn25 Zn32 Zn34 150.98(4) 30 59_565
Zn2A Zn32 Zn34 120.6(3) . 59_565
Zn2A Zn32 Zn34 106.0(3) 9 59_565
Zn2A Zn32 Zn34 112.78(6) 5 59_565
Zn30 Zn32 Zn34 66.76(5) . 59_565
Zn34 Zn32 Zn34 105.45(5) 75_556 59_565
Zn25 Zn32 Zn34 150.98(4) 74 60_565
Zn25 Zn32 Zn34 61.69(4) 58 60_565
Zn25 Zn32 Zn34 103.17(2) 30 60_565
Zn2A Zn32 Zn34 120.6(3) . 60_565
Zn2A Zn32 Zn34 112.78(6) 9 60_565
Zn2A Zn32 Zn34 106.0(3) 5 60_565
Zn30 Zn32 Zn34 66.76(5) . 60_565
Zn34 Zn32 Zn34 133.44(9) 75_556 60_565
Zn34 Zn32 Zn34 52.25(5) 59_565 60_565
Zn25 Zn32 Zn34 150.98(4) 74 31_655
Zn25 Zn32 Zn34 103.17(2) 58 31_655
Zn25 Zn32 Zn34 61.69(4) 30 31_655
Zn2A Zn32 Zn34 112.78(6) . 31_655
Zn2A Zn32 Zn34 120.6(3) 9 31_655
Zn2A Zn32 Zn34 106.0(3) 5 31_655
Zn30 Zn32 Zn34 66.76(5) . 31_655
Zn34 Zn32 Zn34 105.45(5) 75_556 31_655
Zn34 Zn32 Zn34 105.45(5) 59_565 31_655
Zn34 Zn32 Zn34 57.14(5) 60_565 31_655
Zn25 Zn32 Zn34 61.69(4) 74 76_556
Zn25 Zn32 Zn34 103.17(2) 58 76_556
Zn25 Zn32 Zn34 150.98(4) 30 76_556
Zn2A Zn32 Zn34 112.78(6) . 76_556
Zn2A Zn32 Zn34 106.0(3) 9 76_556
Zn2A Zn32 Zn34 120.6(3) 5 76_556
Zn30 Zn32 Zn34 66.76(5) . 76_556
Zn34 Zn32 Zn34 52.25(5) 75_556 76_556
Zn34 Zn32 Zn34 57.14(5) 59_565 76_556
Zn34 Zn32 Zn34 105.45(5) 60_565 76_556
Zn34 Zn32 Zn34 133.44(9) 31_655 76_556
Zn34 Zn34 Cr42 178.42(4) 2 73_445
Zn34 Zn34 Zn34 120.000(1) 2 33_545
Cr42 Zn34 Zn34 58.72(3) 73_445 33_545
Zn34 Zn34 Zn34 120.0 2 53_455
Cr42 Zn34 Zn34 58.72(3) 73_445 53_455
Zn34 Zn34 Zn34 60.0 33_545 53_455
Zn34 Zn34 Zn45 124.40(4) 2 .
Cr42 Zn34 Zn45 57.18(5) 73_445 .
Zn34 Zn34 Zn45 107.51(3) 33_545 .
Zn34 Zn34 Zn45 107.51(3) 53_455 .
Zn34 Zn34 Zn35 122.41(4) 2 33_545
Cr42 Zn34 Zn35 58.07(4) 73_445 33_545
Zn34 Zn34 Zn35 108.18(3) 33_545 33_545
Zn34 Zn34 Zn35 60.38(3) 53_455 33_545
Zn45 Zn34 Zn35 59.39(4) . 33_545
Zn34 Zn34 Zn35 122.41(4) 2 53_455
Cr42 Zn34 Zn35 58.07(4) 73_445 53_455
Zn34 Zn34 Zn35 60.38(3) 33_545 53_455
Zn34 Zn34 Zn35 108.18(3) 53_455 53_455
Zn45 Zn34 Zn35 59.39(4) . 53_455
Zn35 Zn34 Zn35 107.49(8) 33_545 53_455
Zn34 Zn34 Zn25 63.72(3) 2 4_556
Cr42 Zn34 Zn25 117.16(4) 73_445 4_556
Zn34 Zn34 Zn25 161.78(4) 33_545 4_556
Zn34 Zn34 Zn25 102.17(4) 53_455 4_556
Zn45 Zn34 Zn25 80.29(4) . 4_556
Zn35 Zn34 Zn25 60.94(4) 33_545 4_556
Zn35 Zn34 Zn25 134.93(6) 53_455 4_556
Zn34 Zn34 Zn25 63.72(3) 2 3_556
Cr42 Zn34 Zn25 117.16(4) 73_445 3_556
Zn34 Zn34 Zn25 102.17(4) 33_545 3_556
Zn34 Zn34 Zn25 161.78(4) 53_455 3_556
Zn45 Zn34 Zn25 80.29(4) . 3_556
Zn35 Zn34 Zn25 134.93(6) 33_545 3_556
Zn35 Zn34 Zn25 60.94(4) 53_455 3_556
Zn25 Zn34 Zn25 95.31(8) 4_556 3_556
Zn34 Zn34 Zn32 63.88(2) 2 75_546
Cr42 Zn34 Zn32 115.36(3) 73_445 75_546
Zn34 Zn34 Zn32 108.03(4) 33_545 75_546
Zn34 Zn34 Zn32 61.43(3) 53_455 75_546
Zn45 Zn34 Zn32 127.16(5) . 75_546
Zn35 Zn34 Zn32 73.04(4) 33_545 75_546
Zn35 Zn34 Zn32 168.23(6) 53_455 75_546
Zn25 Zn34 Zn32 56.04(5) 4_556 75_546
Zn25 Zn34 Zn32 127.30(4) 3_556 75_546
Zn34 Zn34 Zn32 63.88(2) 2 76_456
Cr42 Zn34 Zn32 115.36(3) 73_445 76_456
Zn34 Zn34 Zn32 61.43(3) 33_545 76_456
Zn34 Zn34 Zn32 108.03(4) 53_455 76_456
Zn45 Zn34 Zn32 127.16(5) . 76_456
Zn35 Zn34 Zn32 168.23(6) 33_545 76_456
Zn35 Zn34 Zn32 73.04(4) 53_455 76_456
Zn25 Zn34 Zn32 127.30(4) 4_556 76_456
Zn25 Zn34 Zn32 56.04(5) 3_556 76_456
Zn32 Zn34 Zn32 103.97(8) 75_546 76_456
Zn34 Zn34 Zn30 65.97(2) 2 73_445
Cr42 Zn34 Zn30 112.45(5) 73_445 73_445
Zn34 Zn34 Zn30 63.752(18) 33_545 73_445
Zn34 Zn34 Zn30 63.752(18) 53_455 73_445
Zn45 Zn34 Zn30 169.62(6) . 73_445
Zn35 Zn34 Zn30 116.53(4) 33_545 73_445
Zn35 Zn34 Zn30 116.53(4) 53_455 73_445
Zn25 Zn34 Zn30 106.46(4) 4_556 73_445
Zn25 Zn34 Zn30 106.46(4) 3_556 73_445
Zn32 Zn34 Zn30 55.07(5) 75_546 73_445
Zn32 Zn34 Zn30 55.07(5) 76_456 73_445
Zn23 Zn35 Au23 0.00(4) 58 58
Zn23 Zn35 Zn24 20.2(3) 58 .
Au23 Zn35 Zn24 20.2(3) 58 .
Zn23 Zn35 Cr42 164.00(9) 58 73_445
Au23 Zn35 Cr42 164.00(9) 58 73_445
Zn24 Zn35 Cr42 175.8(3) . 73_445
Zn23 Zn35 Zn45 116.58(4) 58 33_545
Au23 Zn35 Zn45 116.58(4) 58 33_545
Zn24 Zn35 Zn45 123.75(9) . 33_545
Cr42 Zn35 Zn45 57.43(4) 73_445 33_545
Zn23 Zn35 Zn45 116.58(4) 58 53_455
Au23 Zn35 Zn45 116.58(4) 58 53_455
Zn24 Zn35 Zn45 123.75(9) . 53_455
Cr42 Zn35 Zn45 57.43(4) 73_445 53_455
Zn45 Zn35 Zn45 106.93(8) 33_545 53_455
Zn23 Zn35 Zn34 134.00(6) 58 33_545
Au23 Zn35 Zn34 134.00(6) 58 33_545
Zn24 Zn35 Zn34 118.1(3) . 33_545
Cr42 Zn35 Zn34 58.42(5) 73_445 33_545
Zn45 Zn35 Zn34 59.82(4) 33_545 33_545
Zn45 Zn35 Zn34 106.95(6) 53_455 33_545
Zn23 Zn35 Zn34 134.00(6) 58 53_455
Au23 Zn35 Zn34 134.00(6) 58 53_455
Zn24 Zn35 Zn34 118.1(3) . 53_455
Cr42 Zn35 Zn34 58.42(5) 73_445 53_455
Zn45 Zn35 Zn34 106.95(6) 33_545 53_455
Zn45 Zn35 Zn34 59.82(4) 53_455 53_455
Zn34 Zn35 Zn34 59.25(6) 33_545 53_455
Zn23 Zn35 Zn43 105.51(6) 58 9
Au23 Zn35 Zn43 105.51(6) 58 9
Zn24 Zn35 Zn43 125.7(3) . 9
Cr42 Zn35 Zn43 58.49(6) 73_445 9
Zn45 Zn35 Zn43 60.13(4) 33_545 9
Zn45 Zn35 Zn43 60.13(4) 53_455 9
Zn34 Zn35 Zn43 108.53(5) 33_545 9
Zn34 Zn35 Zn43 108.53(5) 53_455 9
Zn23 Zn35 Zn25 73.19(5) 58 35
Au23 Zn35 Zn25 73.19(5) 58 35
Zn24 Zn35 Zn25 59.98(18) . 35
Cr42 Zn35 Zn25 117.43(6) 73_445 35
Zn45 Zn35 Zn25 80.45(5) 33_545 35
Zn45 Zn35 Zn25 160.88(7) 53_455 35
Zn34 Zn35 Zn25 60.87(5) 33_545 35
Zn34 Zn35 Zn25 101.33(6) 53_455 35
Zn43 Zn35 Zn25 135.68(4) 9 35
Zn23 Zn35 Zn25 73.19(5) 58 56
Au23 Zn35 Zn25 73.19(5) 58 56
Zn24 Zn35 Zn25 59.98(18) . 56
Cr42 Zn35 Zn25 117.43(6) 73_445 56
Zn45 Zn35 Zn25 160.88(7) 33_545 56
Zn45 Zn35 Zn25 80.45(5) 53_455 56
Zn34 Zn35 Zn25 101.33(6) 33_545 56
Zn34 Zn35 Zn25 60.87(5) 53_455 56
Zn43 Zn35 Zn25 135.68(4) 9 56
Zn25 Zn35 Zn25 87.45(9) 35 56
Zn23 Zn35 Zn26 13.7(2) 58 35
Au23 Zn35 Zn26 13.7(2) 58 35
Zn24 Zn35 Zn26 16.9(3) . 35
Cr42 Zn35 Zn26 165.9(3) 73_445 35
Zn45 Zn35 Zn26 130.1(3) 33_545 35
Zn45 Zn35 Zn26 109.1(3) 53_455 35
Zn34 Zn35 Zn26 134.8(2) 33_545 35
Zn34 Zn35 Zn26 120.6(2) 53_455 35
Zn43 Zn35 Zn26 112.67(16) 9 35
Zn25 Zn35 Zn26 76.7(3) 35 35
Zn25 Zn35 Zn26 59.7(2) 56 35
Zn2A Cr20 Zn2A 109.471(3) . 28
Zn2A Cr20 Zn2A 109.471(1) . 51
Zn2A Cr20 Zn2A 109.5 28 51
Zn2A Cr20 Zn2A 109.5 . 74
Zn2A Cr20 Zn2A 109.471(1) 28 74
Zn2A Cr20 Zn2A 109.5 51 74
Zn2A Cr20 Zn2A 8.8(4) . 9
Zn2A Cr20 Zn2A 100.6(4) 28 9
Zn2A Cr20 Zn2A 113.68(17) 51 9
Zn2A Cr20 Zn2A 113.68(17) 74 9
Zn2A Cr20 Zn2A 8.8(4) . 5
Zn2A Cr20 Zn2A 113.68(17) 28 5
Zn2A Cr20 Zn2A 113.68(17) 51 5
Zn2A Cr20 Zn2A 100.6(4) 74 5
Zn2A Cr20 Zn2A 15.3(7) 9 5
Zn2A Cr20 Zn2A 8.8(4) . .
Zn2A Cr20 Zn2A 113.68(17) 28 .
Zn2A Cr20 Zn2A 100.6(4) 51 .
Zn2A Cr20 Zn2A 113.68(17) 74 .
Zn2A Cr20 Zn2A 15.3(7) 9 .
Zn2A Cr20 Zn2A 15.3(7) 5 .
Zn2A Cr20 Zn2A 113.68(17) . 84
Zn2A Cr20 Zn2A 113.68(17) 28 84
Zn2A Cr20 Zn2A 100.6(4) 51 84
Zn2A Cr20 Zn2A 8.8(4) 74 84
Zn2A Cr20 Zn2A 119.0(4) 9 84
Zn2A Cr20 Zn2A 104.9(2) 5 84
Zn2A Cr20 Zn2A 116.7(2) . 84
Zn2A Cr20 Zn2A 113.68(17) . 58
Zn2A Cr20 Zn2A 113.68(17) 28 58
Zn2A Cr20 Zn2A 8.8(4) 51 58
Zn2A Cr20 Zn2A 100.6(4) 74 58
Zn2A Cr20 Zn2A 119.0(4) 9 58
Zn2A Cr20 Zn2A 116.7(2) 5 58
Zn2A Cr20 Zn2A 104.9(2) . 58
Zn2A Cr20 Zn2A 91.8(8) 84 58
Zn2A Cr20 Zn2A 113.68(17) . 56
Zn2A Cr20 Zn2A 100.6(4) 28 56
Zn2A Cr20 Zn2A 8.8(4) 51 56
Zn2A Cr20 Zn2A 113.68(17) 74 56
Zn2A Cr20 Zn2A 116.7(2) 9 56
Zn2A Cr20 Zn2A 119.0(4) 5 56
Zn2A Cr20 Zn2A 104.9(2) . 56
Zn2A Cr20 Zn2A 104.9(2) 84 56
Zn2A Cr20 Zn2A 15.3(7) 58 56
Zn2A Cr20 Zn2A 113.68(17) . 30
Zn2A Cr20 Zn2A 8.8(4) 28 30
Zn2A Cr20 Zn2A 100.6(4) 51 30
Zn2A Cr20 Zn2A 113.68(17) 74 30
Zn2A Cr20 Zn2A 104.9(2) 9 30
Zn2A Cr20 Zn2A 119.0(4) 5 30
Zn2A Cr20 Zn2A 116.7(2) . 30
Zn2A Cr20 Zn2A 116.7(2) 84 30
Zn2A Cr20 Zn2A 104.9(2) 58 30
Zn2A Cr20 Zn2A 91.8(8) 56 30
Zn2A Cr20 Zn2A 113.68(17) . 28
Zn2A Cr20 Zn2A 8.8(4) 28 28
Zn2A Cr20 Zn2A 113.68(17) 51 28
Zn2A Cr20 Zn2A 100.6(4) 74 28
Zn2A Cr20 Zn2A 104.9(2) 9 28
Zn2A Cr20 Zn2A 116.7(2) 5 28
Zn2A Cr20 Zn2A 119.0(4) . 28
Zn2A Cr20 Zn2A 104.9(2) 84 28
Zn2A Cr20 Zn2A 116.7(2) 58 28
Zn2A Cr20 Zn2A 104.9(2) 56 28
Zn2A Cr20 Zn2A 15.3(7) 30 28
Zn2A Cr20 Zn2A 113.68(17) . 74
Zn2A Cr20 Zn2A 100.6(4) 28 74
Zn2A Cr20 Zn2A 113.68(17) 51 74
Zn2A Cr20 Zn2A 8.8(4) 74 74
Zn2A Cr20 Zn2A 116.7(2) 9 74
Zn2A Cr20 Zn2A 104.9(2) 5 74
Zn2A Cr20 Zn2A 119.0(4) . 74
Zn2A Cr20 Zn2A 15.3(7) 84 74
Zn2A Cr20 Zn2A 104.9(2) 58 74
Zn2A Cr20 Zn2A 116.7(2) 56 74
Zn2A Cr20 Zn2A 104.9(2) 30 74
Zn2A Cr20 Zn2A 91.8(8) 28 74
Zn2A Cr20 Zn2A 100.6(4) . 35
Zn2A Cr20 Zn2A 8.8(4) 28 35
Zn2A Cr20 Zn2A 113.68(17) 51 35
Zn2A Cr20 Zn2A 113.68(17) 74 35
Zn2A Cr20 Zn2A 91.8(8) 9 35
Zn2A Cr20 Zn2A 104.9(2) 5 35
Zn2A Cr20 Zn2A 104.9(2) . 35
Zn2A Cr20 Zn2A 119.0(4) 84 35
Zn2A Cr20 Zn2A 119.0(4) 58 35
Zn2A Cr20 Zn2A 104.9(2) 56 35
Zn2A Cr20 Zn2A 15.3(7) 30 35
Zn2A Cr20 Zn2A 15.3(7) 28 35
Zn2A Cr20 Zn2A 104.9(2) 74 35
Zn2A Cr20 Zn2A 100.6(4) . 79
Zn2A Cr20 Zn2A 113.68(17) 28 79
Zn2A Cr20 Zn2A 113.68(17) 51 79
Zn2A Cr20 Zn2A 8.8(4) 74 79
Zn2A Cr20 Zn2A 104.9(2) 9 79
Zn2A Cr20 Zn2A 91.8(8) 5 79
Zn2A Cr20 Zn2A 104.9(2) . 79
Zn2A Cr20 Zn2A 15.3(7) 84 79
Zn2A Cr20 Zn2A 104.9(2) 58 79
Zn2A Cr20 Zn2A 119.0(4) 56 79
Zn2A Cr20 Zn2A 119.0(4) 30 79
Zn2A Cr20 Zn2A 104.9(2) 28 79
Zn2A Cr20 Zn2A 15.3(7) 74 79
Zn2A Cr20 Zn2A 116.7(2) 35 79
Zn2A Cr20 Zn2A 100.6(4) . 51
Zn2A Cr20 Zn2A 113.68(17) 28 51
Zn2A Cr20 Zn2A 8.8(4) 51 51
Zn2A Cr20 Zn2A 113.68(17) 74 51
Zn2A Cr20 Zn2A 104.9(2) 9 51
Zn2A Cr20 Zn2A 104.9(2) 5 51
Zn2A Cr20 Zn2A 91.8(8) . 51
Zn2A Cr20 Zn2A 104.9(2) 84 51
Zn2A Cr20 Zn2A 15.3(7) 58 51
Zn2A Cr20 Zn2A 15.3(7) 56 51
Zn2A Cr20 Zn2A 104.9(2) 30 51
Zn2A Cr20 Zn2A 119.0(4) 28 51
Zn2A Cr20 Zn2A 119.0(4) 74 51
Zn2A Cr20 Zn2A 116.7(2) 35 51
Zn2A Cr20 Zn2A 116.7(2) 79 51
Zn2A Cr20 Zn26 138.1(3) . 84
Zn2A Cr20 Zn26 55.75(5) 28 84
Zn2A Cr20 Zn26 55.75(5) 51 84
Zn2A Cr20 Zn26 112.4(3) 74 84
Zn2A Cr20 Zn26 133.2(4) 9 84
Zn2A Cr20 Zn26 147.0(5) 5 84
Zn2A Cr20 Zn26 133.2(4) . 84
Zn2A Cr20 Zn26 107.8(4) 84 84
Zn2A Cr20 Zn26 58.35(13) 58 84
Zn2A Cr20 Zn26 47.3(4) 56 84
Zn2A Cr20 Zn26 47.3(4) 30 84
Zn2A Cr20 Zn26 58.35(13) 28 84
Zn2A Cr20 Zn26 107.8(4) 74 84
Zn2A Cr20 Zn26 62.3(3) 35 84
Zn2A Cr20 Zn26 121.2(5) 79 84
Zn2A Cr20 Zn26 62.3(3) 51 84
Zn2A Cr20 Zn26 138.1(3) . 56
Zn2A Cr20 Zn26 55.75(5) 28 56
Zn2A Cr20 Zn26 112.4(3) 51 56
Zn2A Cr20 Zn26 55.75(5) 74 56
Zn2A Cr20 Zn26 133.2(4) 9 56
Zn2A Cr20 Zn26 133.2(4) 5 56
Zn2A Cr20 Zn26 147.0(5) . 56
Zn2A Cr20 Zn26 58.35(13) 84 56
Zn2A Cr20 Zn26 107.8(4) 58 56
Zn2A Cr20 Zn26 107.8(4) 56 56
Zn2A Cr20 Zn26 58.35(13) 30 56
Zn2A Cr20 Zn26 47.3(4) 28 56
Zn2A Cr20 Zn26 47.3(4) 74 56
Zn2A Cr20 Zn26 62.3(3) 35 56
Zn2A Cr20 Zn26 62.3(3) 79 56
Zn2A Cr20 Zn26 121.2(5) 51 56
Zn26 Cr20 Zn26 70.6(5) 84 56
Zn2A Cr20 Zn26 138.1(3) . 28
Zn2A Cr20 Zn26 112.4(3) 28 28
Zn2A Cr20 Zn26 55.75(5) 51 28
Zn2A Cr20 Zn26 55.75(5) 74 28
Zn2A Cr20 Zn26 147.0(5) 9 28
Zn2A Cr20 Zn26 133.2(4) 5 28
Zn2A Cr20 Zn26 133.2(4) . 28
Zn2A Cr20 Zn26 47.3(4) 84 28
Zn2A Cr20 Zn26 47.3(4) 58 28
Zn2A Cr20 Zn26 58.35(13) 56 28
Zn2A Cr20 Zn26 107.8(4) 30 28
Zn2A Cr20 Zn26 107.8(4) 28 28
Zn2A Cr20 Zn26 58.35(13) 74 28
Zn2A Cr20 Zn26 121.2(5) 35 28
Zn2A Cr20 Zn26 62.3(3) 79 28
Zn2A Cr20 Zn26 62.3(3) 51 28
Zn26 Cr20 Zn26 70.6(5) 84 28
Zn26 Cr20 Zn26 70.6(5) 56 28
Zn2A Cr20 Zn26 55.75(5) . 35
Zn2A Cr20 Zn26 112.4(3) 28 35
Zn2A Cr20 Zn26 138.1(3) 51 35
Zn2A Cr20 Zn26 55.75(5) 74 35
Zn2A Cr20 Zn26 58.35(13) 9 35
Zn2A Cr20 Zn26 47.3(4) 5 35
Zn2A Cr20 Zn26 62.3(3) . 35
Zn2A Cr20 Zn26 62.3(3) 84 35
Zn2A Cr20 Zn26 133.2(4) 58 35
Zn2A Cr20 Zn26 147.0(5) 56 35
Zn2A Cr20 Zn26 121.2(5) 30 35
Zn2A Cr20 Zn26 107.8(4) 28 35
Zn2A Cr20 Zn26 58.35(13) 74 35
Zn2A Cr20 Zn26 107.8(4) 35 35
Zn2A Cr20 Zn26 47.3(4) 79 35
Zn2A Cr20 Zn26 133.2(4) 51 35
Zn26 Cr20 Zn26 161.9(5) 84 35
Zn26 Cr20 Zn26 91.42(7) 56 35
Zn26 Cr20 Zn26 106.4(4) 28 35
Zn2A Cr20 Zn26 55.75(5) . 58
Zn2A Cr20 Zn26 138.1(3) 28 58
Zn2A Cr20 Zn26 112.4(3) 51 58
Zn2A Cr20 Zn26 55.75(5) 74 58
Zn2A Cr20 Zn26 62.3(3) 9 58
Zn2A Cr20 Zn26 47.3(4) 5 58
Zn2A Cr20 Zn26 58.35(13) . 58
Zn2A Cr20 Zn26 58.35(13) 84 58
Zn2A Cr20 Zn26 107.8(4) 58 58
Zn2A Cr20 Zn26 121.2(5) 56 58
Zn2A Cr20 Zn26 147.0(5) 30 58
Zn2A Cr20 Zn26 133.2(4) 28 58
Zn2A Cr20 Zn26 62.3(3) 74 58
Zn2A Cr20 Zn26 133.2(4) 35 58
Zn2A Cr20 Zn26 47.3(4) 79 58
Zn2A Cr20 Zn26 107.8(4) 51 58
Zn26 Cr20 Zn26 161.9(5) 84 58
Zn26 Cr20 Zn26 106.4(4) 56 58
Zn26 Cr20 Zn26 91.42(7) 28 58
Zn26 Cr20 Zn26 25.7(6) 35 58
Zn2A Cr20 Zn26 55.75(5) . 79
Zn2A Cr20 Zn26 138.1(3) 28 79
Zn2A Cr20 Zn26 55.75(5) 51 79
Zn2A Cr20 Zn26 112.4(3) 74 79
Zn2A Cr20 Zn26 62.3(3) 9 79
Zn2A Cr20 Zn26 58.35(13) 5 79
Zn2A Cr20 Zn26 47.3(4) . 79
Zn2A Cr20 Zn26 107.8(4) 84 79
Zn2A Cr20 Zn26 58.35(13) 58 79
Zn2A Cr20 Zn26 62.3(3) 56 79
Zn2A Cr20 Zn26 133.2(4) 30 79
Zn2A Cr20 Zn26 147.0(5) 28 79
Zn2A Cr20 Zn26 121.2(5) 74 79
Zn2A Cr20 Zn26 133.2(4) 35 79
Zn2A Cr20 Zn26 107.8(4) 79 79
Zn2A Cr20 Zn26 47.3(4) 51 79
Zn26 Cr20 Zn26 106.4(4) 84 79
Zn26 Cr20 Zn26 161.9(5) 56 79
Zn26 Cr20 Zn26 91.42(7) 28 79
Zn26 Cr20 Zn26 91.42(7) 35 79
Zn26 Cr20 Zn26 70.6(5) 58 79
Zn2A Cr20 Zn26 55.75(5) . 30
Zn2A Cr20 Zn26 112.4(3) 28 30
Zn2A Cr20 Zn26 55.75(5) 51 30
Zn2A Cr20 Zn26 138.1(3) 74 30
Zn2A Cr20 Zn26 58.35(13) 9 30
Zn2A Cr20 Zn26 62.3(3) 5 30
Zn2A Cr20 Zn26 47.3(4) . 30
Zn2A Cr20 Zn26 133.2(4) 84 30
Zn2A Cr20 Zn26 62.3(3) 58 30
Zn2A Cr20 Zn26 58.35(13) 56 30
Zn2A Cr20 Zn26 107.8(4) 30 30
Zn2A Cr20 Zn26 121.2(5) 28 30
Zn2A Cr20 Zn26 147.0(5) 74 30
Zn2A Cr20 Zn26 107.8(4) 35 30
Zn2A Cr20 Zn26 133.2(4) 79 30
Zn2A Cr20 Zn26 47.3(4) 51 30
Zn26 Cr20 Zn26 91.42(7) 84 30
Zn26 Cr20 Zn26 161.9(4) 56 30
Zn26 Cr20 Zn26 106.4(4) 28 30
Zn26 Cr20 Zn26 106.4(4) 35 30
Zn26 Cr20 Zn26 91.42(7) 58 30
Zn26 Cr20 Zn26 25.7(6) 79 30
Zn2A Cr20 Zn26 55.75(5) . 51
Zn2A Cr20 Zn26 55.75(5) 28 51
Zn2A Cr20 Zn26 112.4(3) 51 51
Zn2A Cr20 Zn26 138.1(3) 74 51
Zn2A Cr20 Zn26 47.3(4) 9 51
Zn2A Cr20 Zn26 62.3(3) 5 51
Zn2A Cr20 Zn26 58.35(13) . 51
Zn2A Cr20 Zn26 147.0(5) 84 51
Zn2A Cr20 Zn26 121.2(5) 58 51
Zn2A Cr20 Zn26 107.8(4) 56 51
Zn2A Cr20 Zn26 58.35(13) 30 51
Zn2A Cr20 Zn26 62.3(3) 28 51
Zn2A Cr20 Zn26 133.2(4) 74 51
Zn2A Cr20 Zn26 47.3(4) 35 51
Zn2A Cr20 Zn26 133.2(4) 79 51
Zn2A Cr20 Zn26 107.8(4) 51 51
Zn26 Cr20 Zn26 91.42(7) 84 51
Zn26 Cr20 Zn26 106.4(4) 56 51
Zn26 Cr20 Zn26 161.9(4) 28 51
Zn26 Cr20 Zn26 91.42(7) 35 51
Zn26 Cr20 Zn26 106.4(4) 58 51
Zn26 Cr20 Zn26 91.42(7) 79 51
Zn26 Cr20 Zn26 70.6(5) 30 51
Zn2A Cr20 Zn26 55.75(5) . 74
Zn2A Cr20 Zn26 55.75(5) 28 74
Zn2A Cr20 Zn26 138.1(3) 51 74
Zn2A Cr20 Zn26 112.4(3) 74 74
Zn2A Cr20 Zn26 47.3(4) 9 74
Zn2A Cr20 Zn26 58.35(13) 5 74
Zn2A Cr20 Zn26 62.3(3) . 74
Zn2A Cr20 Zn26 121.2(5) 84 74
Zn2A Cr20 Zn26 147.0(5) 58 74
Zn2A Cr20 Zn26 133.2(4) 56 74
Zn2A Cr20 Zn26 62.3(3) 30 74
Zn2A Cr20 Zn26 58.35(13) 28 74
Zn2A Cr20 Zn26 107.8(4) 74 74
Zn2A Cr20 Zn26 47.3(4) 35 74
Zn2A Cr20 Zn26 107.8(4) 79 74
Zn2A Cr20 Zn26 133.2(4) 51 74
Zn26 Cr20 Zn26 106.4(4) 84 74
Zn26 Cr20 Zn26 91.42(7) 56 74
Zn26 Cr20 Zn26 161.9(5) 28 74
Zn26 Cr20 Zn26 70.6(5) 35 74
Zn26 Cr20 Zn26 91.42(7) 58 74
Zn26 Cr20 Zn26 106.4(4) 79 74
Zn26 Cr20 Zn26 91.42(7) 30 74
Zn26 Cr20 Zn26 25.7(6) 51 74
Zn2A Cr20 Zn26 112.4(3) . .
Zn2A Cr20 Zn26 138.1(3) 28 .
Zn2A Cr20 Zn26 55.75(5) 51 .
Zn2A Cr20 Zn26 55.75(5) 74 .
Zn2A Cr20 Zn26 121.2(5) 9 .
Zn2A Cr20 Zn26 107.8(4) 5 .
Zn2A Cr20 Zn26 107.8(4) . .
Zn2A Cr20 Zn26 47.3(4) 84 .
Zn2A Cr20 Zn26 47.3(4) 58 .
Zn2A Cr20 Zn26 62.3(3) 56 .
Zn2A Cr20 Zn26 133.2(4) 30 .
Zn2A Cr20 Zn26 133.2(4) 28 .
Zn2A Cr20 Zn26 62.3(3) 74 .
Zn2A Cr20 Zn26 147.0(5) 35 .
Zn2A Cr20 Zn26 58.35(13) 79 .
Zn2A Cr20 Zn26 58.35(13) 51 .
Zn26 Cr20 Zn26 91.42(7) 84 .
Zn26 Cr20 Zn26 91.42(7) 56 .
Zn26 Cr20 Zn26 25.7(6) 28 .
Zn26 Cr20 Zn26 91.42(7) 35 .
Zn26 Cr20 Zn26 70.6(5) 58 .
Zn26 Cr20 Zn26 70.6(5) 79 .
Zn26 Cr20 Zn26 91.42(7) 30 .
Zn26 Cr20 Zn26 161.9(4) 51 .
Zn26 Cr20 Zn26 161.9(5) 74 .
Zn2A Cr20 Zn26 112.4(3) . 9
Zn2A Cr20 Zn26 55.75(5) 28 9
Zn2A Cr20 Zn26 55.75(5) 51 9
Zn2A Cr20 Zn26 138.1(3) 74 9
Zn2A Cr20 Zn26 107.8(4) 9 9
Zn2A Cr20 Zn26 121.2(5) 5 9
Zn2A Cr20 Zn26 107.8(4) . 9
Zn2A Cr20 Zn26 133.2(4) 84 9
Zn2A Cr20 Zn26 62.3(3) 58 9
Zn2A Cr20 Zn26 47.3(4) 56 9
Zn2A Cr20 Zn26 47.3(4) 30 9
Zn2A Cr20 Zn26 62.3(3) 28 9
Zn2A Cr20 Zn26 133.2(4) 74 9
Zn2A Cr20 Zn26 58.35(13) 35 9
Zn2A Cr20 Zn26 147.0(5) 79 9
Zn2A Cr20 Zn26 58.35(13) 51 9
Zn26 Cr20 Zn26 25.7(6) 84 9
Zn26 Cr20 Zn26 91.42(7) 56 9
Zn26 Cr20 Zn26 91.42(7) 28 9
Zn26 Cr20 Zn26 161.9(5) 35 9
Zn26 Cr20 Zn26 161.9(4) 58 9
Zn26 Cr20 Zn26 91.42(7) 79 9
Zn26 Cr20 Zn26 70.6(5) 30 9
Zn26 Cr20 Zn26 70.6(5) 51 9
Zn26 Cr20 Zn26 91.42(7) 74 9
Zn26 Cr20 Zn26 106.4(4) . 9
Zn2A Cr20 Zn26 112.4(3) . 5
Zn2A Cr20 Zn26 55.75(5) 28 5
Zn2A Cr20 Zn26 138.1(3) 51 5
Zn2A Cr20 Zn26 55.75(5) 74 5
Zn2A Cr20 Zn26 107.8(4) 9 5
Zn2A Cr20 Zn26 107.8(4) 5 5
Zn2A Cr20 Zn26 121.2(5) . 5
Zn2A Cr20 Zn26 62.3(3) 84 5
Zn2A Cr20 Zn26 133.2(4) 58 5
Zn2A Cr20 Zn26 133.2(4) 56 5
Zn2A Cr20 Zn26 62.3(3) 30 5
Zn2A Cr20 Zn26 47.3(4) 28 5
Zn2A Cr20 Zn26 47.3(4) 74 5
Zn2A Cr20 Zn26 58.35(13) 35 5
Zn2A Cr20 Zn26 58.35(13) 79 5
Zn2A Cr20 Zn26 147.0(5) 51 5
Zn26 Cr20 Zn26 91.42(7) 84 5
Zn26 Cr20 Zn26 25.7(6) 56 5
Zn26 Cr20 Zn26 91.42(7) 28 5
Zn26 Cr20 Zn26 70.6(5) 35 5
Zn26 Cr20 Zn26 91.42(7) 58 5
Zn26 Cr20 Zn26 161.9(5) 79 5
Zn26 Cr20 Zn26 161.9(5) 30 5
Zn26 Cr20 Zn26 91.42(7) 51 5
Zn26 Cr20 Zn26 70.6(5) 74 5
Zn26 Cr20 Zn26 106.4(4) . 5
Zn26 Cr20 Zn26 106.4(4) 9 5
Zn2A Cr20 Zn22 180.0(3) . .
Zn2A Cr20 Zn22 70.529(1) 28 .
Zn2A Cr20 Zn22 70.529(1) 51 .
Zn2A Cr20 Zn22 70.529(1) 74 .
Zn2A Cr20 Zn22 171.2(4) 9 .
Zn2A Cr20 Zn22 171.2(4) 5 .
Zn2A Cr20 Zn22 171.2(4) . .
Zn2A Cr20 Zn22 66.32(17) 84 .
Zn2A Cr20 Zn22 66.32(17) 58 .
Zn2A Cr20 Zn22 66.32(17) 56 .
Zn2A Cr20 Zn22 66.32(17) 30 .
Zn2A Cr20 Zn22 66.32(17) 28 .
Zn2A Cr20 Zn22 66.32(17) 74 .
Zn2A Cr20 Zn22 79.4(4) 35 .
Zn2A Cr20 Zn22 79.4(4) 79 .
Zn2A Cr20 Zn22 79.4(4) 51 .
Zn26 Cr20 Zn22 41.9(3) 84 .
Zn26 Cr20 Zn22 41.9(3) 56 .
Zn26 Cr20 Zn22 41.9(3) 28 .
Zn26 Cr20 Zn22 124.25(5) 35 .
Zn26 Cr20 Zn22 124.25(5) 58 .
Zn26 Cr20 Zn22 124.25(5) 79 .
Zn26 Cr20 Zn22 124.25(5) 30 .
Zn26 Cr20 Zn22 124.25(5) 51 .
Zn26 Cr20 Zn22 124.25(5) 74 .
Zn26 Cr20 Zn22 67.6(3) . .
Zn26 Cr20 Zn22 67.6(3) 9 .
Zn26 Cr20 Zn22 67.6(3) 5 .
Zn2A Cr20 Zn22 70.529(1) . 28
Zn2A Cr20 Zn22 180.0(3) 28 28
Zn2A Cr20 Zn22 70.5 51 28
Zn2A Cr20 Zn22 70.5 74 28
Zn2A Cr20 Zn22 79.4(4) 9 28
Zn2A Cr20 Zn22 66.32(17) 5 28
Zn2A Cr20 Zn22 66.32(17) . 28
Zn2A Cr20 Zn22 66.32(17) 84 28
Zn2A Cr20 Zn22 66.32(17) 58 28
Zn2A Cr20 Zn22 79.4(4) 56 28
Zn2A Cr20 Zn22 171.2(4) 30 28
Zn2A Cr20 Zn22 171.2(4) 28 28
Zn2A Cr20 Zn22 79.4(4) 74 28
Zn2A Cr20 Zn22 171.2(4) 35 28
Zn2A Cr20 Zn22 66.32(17) 79 28
Zn2A Cr20 Zn22 66.32(17) 51 28
Zn26 Cr20 Zn22 124.25(5) 84 28
Zn26 Cr20 Zn22 124.25(5) 56 28
Zn26 Cr20 Zn22 67.6(3) 28 28
Zn26 Cr20 Zn22 67.6(3) 35 28
Zn26 Cr20 Zn22 41.9(3) 58 28
Zn26 Cr20 Zn22 41.9(3) 79 28
Zn26 Cr20 Zn22 67.6(3) 30 28
Zn26 Cr20 Zn22 124.25(5) 51 28
Zn26 Cr20 Zn22 124.25(5) 74 28
Zn26 Cr20 Zn22 41.9(3) . 28
Zn26 Cr20 Zn22 124.25(5) 9 28
Zn26 Cr20 Zn22 124.25(5) 5 28
Zn22 Cr20 Zn22 109.5 . 28
Zn2A Cr20 Zn22 70.5 . 51
Zn2A Cr20 Zn22 70.5 28 51
Zn2A Cr20 Zn22 180.0(3) 51 51
Zn2A Cr20 Zn22 70.5 74 51
Zn2A Cr20 Zn22 66.32(17) 9 51
Zn2A Cr20 Zn22 66.32(17) 5 51
Zn2A Cr20 Zn22 79.4(4) . 51
Zn2A Cr20 Zn22 79.4(4) 84 51
Zn2A Cr20 Zn22 171.2(4) 58 51
Zn2A Cr20 Zn22 171.2(4) 56 51
Zn2A Cr20 Zn22 79.4(4) 30 51
Zn2A Cr20 Zn22 66.32(17) 28 51
Zn2A Cr20 Zn22 66.32(17) 74 51
Zn2A Cr20 Zn22 66.32(17) 35 51
Zn2A Cr20 Zn22 66.32(17) 79 51
Zn2A Cr20 Zn22 171.2(4) 51 51
Zn26 Cr20 Zn22 124.25(5) 84 51
Zn26 Cr20 Zn22 67.6(3) 56 51
Zn26 Cr20 Zn22 124.25(5) 28 51
Zn26 Cr20 Zn22 41.9(3) 35 51
Zn26 Cr20 Zn22 67.6(3) 58 51
Zn26 Cr20 Zn22 124.25(5) 79 51
Zn26 Cr20 Zn22 124.25(5) 30 51
Zn26 Cr20 Zn22 67.6(3) 51 51
Zn26 Cr20 Zn22 41.9(3) 74 51
Zn26 Cr20 Zn22 124.25(5) . 51
Zn26 Cr20 Zn22 124.25(5) 9 51
Zn26 Cr20 Zn22 41.9(3) 5 51
Zn22 Cr20 Zn22 109.5 . 51
Zn22 Cr20 Zn22 109.5 28 51
Zn2A Cr20 Zn22 70.5 . 74
Zn2A Cr20 Zn22 70.5 28 74
Zn2A Cr20 Zn22 70.5 51 74
Zn2A Cr20 Zn22 180.0(3) 74 74
Zn2A Cr20 Zn22 66.32(17) 9 74
Zn2A Cr20 Zn22 79.4(4) 5 74
Zn2A Cr20 Zn22 66.32(17) . 74
Zn2A Cr20 Zn22 171.2(4) 84 74
Zn2A Cr20 Zn22 79.4(4) 58 74
Zn2A Cr20 Zn22 66.32(17) 56 74
Zn2A Cr20 Zn22 66.32(17) 30 74
Zn2A Cr20 Zn22 79.4(4) 28 74
Zn2A Cr20 Zn22 171.2(4) 74 74
Zn2A Cr20 Zn22 66.32(17) 35 74
Zn2A Cr20 Zn22 171.2(4) 79 74
Zn2A Cr20 Zn22 66.32(17) 51 74
Zn26 Cr20 Zn22 67.6(3) 84 74
Zn26 Cr20 Zn22 124.25(5) 56 74
Zn26 Cr20 Zn22 124.25(5) 28 74
Zn26 Cr20 Zn22 124.25(5) 35 74
Zn26 Cr20 Zn22 124.25(5) 58 74
Zn26 Cr20 Zn22 67.6(3) 79 74
Zn26 Cr20 Zn22 41.9(3) 30 74
Zn26 Cr20 Zn22 41.9(3) 51 74
Zn26 Cr20 Zn22 67.6(3) 74 74
Zn26 Cr20 Zn22 124.25(5) . 74
Zn26 Cr20 Zn22 41.9(3) 9 74
Zn26 Cr20 Zn22 124.25(5) 5 74
Zn22 Cr20 Zn22 109.5 . 74
Zn22 Cr20 Zn22 109.5 28 74
Zn22 Cr20 Zn22 109.5 51 74
Zn2A Cr20 Zn24 39.9(3) . 58
Zn2A Cr20 Zn24 123.93(5) 28 58
Zn2A Cr20 Zn24 69.5(3) 51 58
Zn2A Cr20 Zn24 123.93(5) 74 58
Zn2A Cr20 Zn24 44.9(4) 9 58
Zn2A Cr20 Zn24 44.9(4) 5 58
Zn2A Cr20 Zn24 31.1(5) . 58
Zn2A Cr20 Zn24 121.67(11) 84 58
Zn2A Cr20 Zn24 74.1(3) 58 58
Zn2A Cr20 Zn24 74.1(3) 56 58
Zn2A Cr20 Zn24 121.67(11) 30 58
Zn2A Cr20 Zn24 132.3(4) 28 58
Zn2A Cr20 Zn24 132.3(4) 74 58
Zn2A Cr20 Zn24 117.2(3) 35 58
Zn2A Cr20 Zn24 117.2(3) 79 58
Zn2A Cr20 Zn24 60.7(5) 51 58
Zn26 Cr20 Zn24 110.9(3) 84 58
Zn26 Cr20 Zn24 178.1(5) 56 58
Zn26 Cr20 Zn24 110.9(3) 28 58
Zn26 Cr20 Zn24 87.0(3) 35 58
Zn26 Cr20 Zn24 72.6(2) 58 58
Zn26 Cr20 Zn24 19.5(3) 79 58
Zn26 Cr20 Zn24 19.5(3) 30 58
Zn26 Cr20 Zn24 72.6(2) 51 58
Zn26 Cr20 Zn24 87.0(3) 74 58
Zn26 Cr20 Zn24 89.7(3) . 58
Zn26 Cr20 Zn24 89.7(3) 9 58
Zn26 Cr20 Zn24 152.3(4) 5 58
Zn22 Cr20 Zn24 140.1(3) . 58
Zn22 Cr20 Zn24 56.07(5) 28 58
Zn22 Cr20 Zn24 110.5(3) 51 58
Zn22 Cr20 Zn24 56.07(5) 74 58
Zn2A Cr20 Zn24 39.9(3) . 30
Zn2A Cr20 Zn24 69.5(3) 28 30
Zn2A Cr20 Zn24 123.93(5) 51 30
Zn2A Cr20 Zn24 123.93(5) 74 30
Zn2A Cr20 Zn24 31.1(5) 9 30
Zn2A Cr20 Zn24 44.9(4) 5 30
Zn2A Cr20 Zn24 44.9(4) . 30
Zn2A Cr20 Zn24 132.3(4) 84 30
Zn2A Cr20 Zn24 132.3(4) 58 30
Zn2A Cr20 Zn24 121.67(12) 56 30
Zn2A Cr20 Zn24 74.1(3) 30 30
Zn2A Cr20 Zn24 74.1(3) 28 30
Zn2A Cr20 Zn24 121.67(11) 74 30
Zn2A Cr20 Zn24 60.7(5) 35 30
Zn2A Cr20 Zn24 117.2(3) 79 30
Zn2A Cr20 Zn24 117.2(3) 51 30
Zn26 Cr20 Zn24 110.9(3) 84 30
Zn26 Cr20 Zn24 110.9(3) 56 30
Zn26 Cr20 Zn24 178.1(5) 28 30
Zn26 Cr20 Zn24 72.6(2) 35 30
Zn26 Cr20 Zn24 87.0(3) 58 30
Zn26 Cr20 Zn24 87.0(3) 79 30
Zn26 Cr20 Zn24 72.6(2) 30 30
Zn26 Cr20 Zn24 19.5(3) 51 30
Zn26 Cr20 Zn24 19.5(3) 74 30
Zn26 Cr20 Zn24 152.3(4) . 30
Zn26 Cr20 Zn24 89.7(3) 9 30
Zn26 Cr20 Zn24 89.7(3) 5 30
Zn22 Cr20 Zn24 140.1(3) . 30
Zn22 Cr20 Zn24 110.5(3) 28 30
Zn22 Cr20 Zn24 56.07(5) 51 30
Zn22 Cr20 Zn24 56.07(5) 74 30
Zn24 Cr20 Zn24 67.6(5) 58 30
Zn2A Cr20 Zn24 39.9(3) . 74
Zn2A Cr20 Zn24 123.93(5) 28 74
Zn2A Cr20 Zn24 123.93(5) 51 74
Zn2A Cr20 Zn24 69.5(3) 74 74
Zn2A Cr20 Zn24 44.9(4) 9 74
Zn2A Cr20 Zn24 31.1(5) 5 74
Zn2A Cr20 Zn24 44.9(4) . 74
Zn2A Cr20 Zn24 74.1(3) 84 74
Zn2A Cr20 Zn24 121.67(11) 58 74
Zn2A Cr20 Zn24 132.3(4) 56 74
Zn2A Cr20 Zn24 132.3(4) 30 74
Zn2A Cr20 Zn24 121.67(11) 28 74
Zn2A Cr20 Zn24 74.1(3) 74 74
Zn2A Cr20 Zn24 117.2(3) 35 74
Zn2A Cr20 Zn24 60.7(5) 79 74
Zn2A Cr20 Zn24 117.2(3) 51 74
Zn26 Cr20 Zn24 178.1(5) 84 74
Zn26 Cr20 Zn24 110.9(3) 56 74
Zn26 Cr20 Zn24 110.9(3) 28 74
Zn26 Cr20 Zn24 19.5(3) 35 74
Zn26 Cr20 Zn24 19.5(3) 58 74
Zn26 Cr20 Zn24 72.6(2) 79 74
Zn26 Cr20 Zn24 87.0(3) 30 74
Zn26 Cr20 Zn24 87.0(3) 51 74
Zn26 Cr20 Zn24 72.6(2) 74 74
Zn26 Cr20 Zn24 89.7(3) . 74
Zn26 Cr20 Zn24 152.3(4) 9 74
Zn26 Cr20 Zn24 89.7(3) 5 74
Zn22 Cr20 Zn24 140.1(3) . 74
Zn22 Cr20 Zn24 56.07(5) 28 74
Zn22 Cr20 Zn24 56.07(5) 51 74
Zn22 Cr20 Zn24 110.5(3) 74 74
Zn24 Cr20 Zn24 67.6(5) 58 74
Zn24 Cr20 Zn24 67.6(5) 30 74
Zn2A Cr20 Zn24 123.93(5) . 84
Zn2A Cr20 Zn24 39.9(3) 28 84
Zn2A Cr20 Zn24 123.93(5) 51 84
Zn2A Cr20 Zn24 69.5(3) 74 84
Zn2A Cr20 Zn24 117.2(3) 9 84
Zn2A Cr20 Zn24 121.67(11) 5 84
Zn2A Cr20 Zn24 132.3(4) . 84
Zn2A Cr20 Zn24 74.1(3) 84 84
Zn2A Cr20 Zn24 121.67(11) 58 84
Zn2A Cr20 Zn24 117.2(3) 56 84
Zn2A Cr20 Zn24 44.9(4) 30 84
Zn2A Cr20 Zn24 31.1(5) 28 84
Zn2A Cr20 Zn24 60.7(5) 74 84
Zn2A Cr20 Zn24 44.9(4) 35 84
Zn2A Cr20 Zn24 74.1(3) 79 84
Zn2A Cr20 Zn24 132.3(4) 51 84
Zn26 Cr20 Zn24 72.6(2) 84 84
Zn26 Cr20 Zn24 19.5(3) 56 84
Zn26 Cr20 Zn24 89.7(3) 28 84
Zn26 Cr20 Zn24 89.7(3) 35 84
Zn26 Cr20 Zn24 110.9(3) 58 84
Zn26 Cr20 Zn24 178.1(5) 79 84
Zn26 Cr20 Zn24 152.3(4) 30 84
Zn26 Cr20 Zn24 87.0(3) 51 84
Zn26 Cr20 Zn24 72.6(2) 74 84
Zn26 Cr20 Zn24 110.9(3) . 84
Zn26 Cr20 Zn24 87.0(3) 9 84
Zn26 Cr20 Zn24 19.5(3) 5 84
Zn22 Cr20 Zn24 56.07(5) . 84
Zn22 Cr20 Zn24 140.1(3) 28 84
Zn22 Cr20 Zn24 56.07(5) 51 84
Zn22 Cr20 Zn24 110.5(3) 74 84
Zn24 Cr20 Zn24 159.2(4) 58 84
Zn24 Cr20 Zn24 91.87(7) 30 84
Zn24 Cr20 Zn24 108.5(3) 74 84
Zn2A Cr20 Zn24 123.93(5) . 35
Zn2A Cr20 Zn24 69.5(3) 28 35
Zn2A Cr20 Zn24 123.93(5) 51 35
Zn2A Cr20 Zn24 39.9(3) 74 35
Zn2A Cr20 Zn24 121.67(11) 9 35
Zn2A Cr20 Zn24 117.2(3) 5 35
Zn2A Cr20 Zn24 132.3(4) . 35
Zn2A Cr20 Zn24 44.9(4) 84 35
Zn2A Cr20 Zn24 117.2(3) 58 35
Zn2A Cr20 Zn24 121.67(11) 56 35
Zn2A Cr20 Zn24 74.1(3) 30 35
Zn2A Cr20 Zn24 60.7(5) 28 35
Zn2A Cr20 Zn24 31.1(5) 74 35
Zn2A Cr20 Zn24 74.1(3) 35 35
Zn2A Cr20 Zn24 44.9(4) 79 35
Zn2A Cr20 Zn24 132.3(4) 51 35
Zn26 Cr20 Zn24 89.7(3) 84 35
Zn26 Cr20 Zn24 19.5(3) 56 35
Zn26 Cr20 Zn24 72.6(2) 28 35
Zn26 Cr20 Zn24 72.6(2) 35 35
Zn26 Cr20 Zn24 87.0(3) 58 35
Zn26 Cr20 Zn24 152.3(4) 79 35
Zn26 Cr20 Zn24 178.1(5) 30 35
Zn26 Cr20 Zn24 110.9(3) 51 35
Zn26 Cr20 Zn24 89.7(3) 74 35
Zn26 Cr20 Zn24 87.0(3) . 35
Zn26 Cr20 Zn24 110.9(3) 9 35
Zn26 Cr20 Zn24 19.5(3) 5 35
Zn22 Cr20 Zn24 56.07(5) . 35
Zn22 Cr20 Zn24 110.5(3) 28 35
Zn22 Cr20 Zn24 56.07(5) 51 35
Zn22 Cr20 Zn24 140.1(3) 74 35
Zn24 Cr20 Zn24 159.2(4) 58 35
Zn24 Cr20 Zn24 108.5(3) 30 35
Zn24 Cr20 Zn24 91.87(7) 74 35
Zn24 Cr20 Zn24 29.6(6) 84 35
Zn2A Cr20 Zn24 123.93(5) . 56
Zn2A Cr20 Zn24 123.93(5) 28 56
Zn2A Cr20 Zn24 69.5(3) 51 56
Zn2A Cr20 Zn24 39.9(3) 74 56
Zn2A Cr20 Zn24 132.3(4) 9 56
Zn2A Cr20 Zn24 117.2(3) 5 56
Zn2A Cr20 Zn24 121.67(11) . 56
Zn2A Cr20 Zn24 31.1(5) 84 56
Zn2A Cr20 Zn24 60.7(5) 58 56
Zn2A Cr20 Zn24 74.1(3) 56 56
Zn2A Cr20 Zn24 121.67(11) 30 56
Zn2A Cr20 Zn24 117.2(3) 28 56
Zn2A Cr20 Zn24 44.9(4) 74 56
Zn2A Cr20 Zn24 132.3(4) 35 56
Zn2A Cr20 Zn24 44.9(4) 79 56
Zn2A Cr20 Zn24 74.1(3) 51 56
Zn26 Cr20 Zn24 89.7(3) 84 56
Zn26 Cr20 Zn24 72.6(2) 56 56
Zn26 Cr20 Zn24 19.5(3) 28 56
Zn26 Cr20 Zn24 87.0(3) 35 56
Zn26 Cr20 Zn24 72.6(2) 58 56
Zn26 Cr20 Zn24 89.7(3) 79 56
Zn26 Cr20 Zn24 110.9(3) 30 56
Zn26 Cr20 Zn24 178.1(5) 51 56
Zn26 Cr20 Zn24 152.3(4) 74 56
Zn26 Cr20 Zn24 19.5(3) . 56
Zn26 Cr20 Zn24 110.9(3) 9 56
Zn26 Cr20 Zn24 87.0(3) 5 56
Zn22 Cr20 Zn24 56.07(5) . 56
Zn22 Cr20 Zn24 56.07(5) 28 56
Zn22 Cr20 Zn24 110.5(3) 51 56
Zn22 Cr20 Zn24 140.1(3) 74 56
Zn24 Cr20 Zn24 108.5(3) 58 56
Zn24 Cr20 Zn24 159.2(4) 30 56
Zn24 Cr20 Zn24 91.87(7) 74 56
Zn24 Cr20 Zn24 91.87(7) 84 56
Zn24 Cr20 Zn24 67.6(5) 35 56
Zn2A Cr20 Zn24 123.93(5) . 79
Zn2A Cr20 Zn24 123.93(5) 28 79
Zn2A Cr20 Zn24 39.9(3) 51 79
Zn2A Cr20 Zn24 69.5(3) 74 79
Zn2A Cr20 Zn24 132.3(4) 9 79
Zn2A Cr20 Zn24 121.67(11) 5 79
Zn2A Cr20 Zn24 117.2(3) . 79
Zn2A Cr20 Zn24 60.7(5) 84 79
Zn2A Cr20 Zn24 31.1(5) 58 79
Zn2A Cr20 Zn24 44.9(4) 56 79
Zn2A Cr20 Zn24 117.2(3) 30 79
Zn2A Cr20 Zn24 121.67(11) 28 79
Zn2A Cr20 Zn24 74.1(3) 74 79
Zn2A Cr20 Zn24 132.3(4) 35 79
Zn2A Cr20 Zn24 74.1(3) 79 79
Zn2A Cr20 Zn24 44.9(4) 51 79
Zn26 Cr20 Zn24 72.6(2) 84 79
Zn26 Cr20 Zn24 89.7(3) 56 79
Zn26 Cr20 Zn24 19.5(3) 28 79
Zn26 Cr20 Zn24 110.9(3) 35 79
Zn26 Cr20 Zn24 89.7(3) 58 79
Zn26 Cr20 Zn24 72.6(2) 79 79
Zn26 Cr20 Zn24 87.0(3) 30 79
Zn26 Cr20 Zn24 152.3(4) 51 79
Zn26 Cr20 Zn24 178.1(5) 74 79
Zn26 Cr20 Zn24 19.5(3) . 79
Zn26 Cr20 Zn24 87.0(3) 9 79
Zn26 Cr20 Zn24 110.9(3) 5 79
Zn22 Cr20 Zn24 56.07(5) . 79
Zn22 Cr20 Zn24 56.07(5) 28 79
Zn22 Cr20 Zn24 140.1(3) 51 79
Zn22 Cr20 Zn24 110.5(3) 74 79
Zn24 Cr20 Zn24 91.87(7) 58 79
Zn24 Cr20 Zn24 159.2(4) 30 79
Zn24 Cr20 Zn24 108.5(3) 74 79
Zn24 Cr20 Zn24 108.5(3) 84 79
Zn24 Cr20 Zn24 91.87(7) 35 79
Zn24 Cr20 Zn24 29.6(6) 56 79
Zn2A Cr20 Zn24 123.93(5) . 28
Zn2A Cr20 Zn24 69.5(3) 28 28
Zn2A Cr20 Zn24 39.9(3) 51 28
Zn2A Cr20 Zn24 123.93(5) 74 28
Zn2A Cr20 Zn24 121.67(12) 9 28
Zn2A Cr20 Zn24 132.3(4) 5 28
Zn2A Cr20 Zn24 117.2(3) . 28
Zn2A Cr20 Zn24 117.2(3) 84 28
Zn2A Cr20 Zn24 44.9(4) 58 28
Zn2A Cr20 Zn24 31.1(5) 56 28
Zn2A Cr20 Zn24 60.7(5) 30 28
Zn2A Cr20 Zn24 74.1(3) 28 28
Zn2A Cr20 Zn24 121.67(11) 74 28
Zn2A Cr20 Zn24 74.1(3) 35 28
Zn2A Cr20 Zn24 132.3(4) 79 28
Zn2A Cr20 Zn24 44.9(4) 51 28
Zn26 Cr20 Zn24 19.5(3) 84 28
Zn26 Cr20 Zn24 89.7(3) 56 28
Zn26 Cr20 Zn24 72.6(2) 28 28
Zn26 Cr20 Zn24 178.1(5) 35 28
Zn26 Cr20 Zn24 152.3(4) 58 28
Zn26 Cr20 Zn24 87.0(3) 79 28
Zn26 Cr20 Zn24 72.6(2) 30 28
Zn26 Cr20 Zn24 89.7(3) 51 28
Zn26 Cr20 Zn24 110.9(3) 74 28
Zn26 Cr20 Zn24 87.0(3) . 28
Zn26 Cr20 Zn24 19.5(3) 9 28
Zn26 Cr20 Zn24 110.9(3) 5 28
Zn22 Cr20 Zn24 56.07(5) . 28
Zn22 Cr20 Zn24 110.5(3) 28 28
Zn22 Cr20 Zn24 140.1(3) 51 28
Zn22 Cr20 Zn24 56.07(5) 74 28
Zn24 Cr20 Zn24 91.87(7) 58 28
Zn24 Cr20 Zn24 108.5(3) 30 28
Zn24 Cr20 Zn24 159.2(4) 74 28
Zn24 Cr20 Zn24 91.87(7) 84 28
Zn24 Cr20 Zn24 108.5(3) 35 28
Zn24 Cr20 Zn24 91.87(7) 56 28
Zn24 Cr20 Zn24 67.6(5) 79 28
Zn2A Cr20 Zn24 123.93(5) . 51
Zn2A Cr20 Zn24 39.9(3) 28 51
Zn2A Cr20 Zn24 69.5(3) 51 51
Zn2A Cr20 Zn24 123.93(5) 74 51
Zn2A Cr20 Zn24 117.2(3) 9 51
Zn2A Cr20 Zn24 132.3(4) 5 51
Zn2A Cr20 Zn24 121.67(12) . 51
Zn2A Cr20 Zn24 121.67(11) 84 51
Zn2A Cr20 Zn24 74.1(3) 58 51
Zn2A Cr20 Zn24 60.7(5) 56 51
Zn2A Cr20 Zn24 31.1(5) 30 51
Zn2A Cr20 Zn24 44.9(4) 28 51
Zn2A Cr20 Zn24 117.2(3) 74 51
Zn2A Cr20 Zn24 44.9(4) 35 51
Zn2A Cr20 Zn24 132.3(4) 79 51
Zn2A Cr20 Zn24 74.1(3) 51 51
Zn26 Cr20 Zn24 19.5(3) 84 51
Zn26 Cr20 Zn24 72.6(2) 56 51
Zn26 Cr20 Zn24 89.7(3) 28 51
Zn26 Cr20 Zn24 152.3(4) 35 51
Zn26 Cr20 Zn24 178.1(5) 58 51
Zn26 Cr20 Zn24 110.9(3) 79 51
Zn26 Cr20 Zn24 89.7(3) 30 51
Zn26 Cr20 Zn24 72.6(2) 51 51
Zn26 Cr20 Zn24 87.0(3) 74 51
Zn26 Cr20 Zn24 110.9(3) . 51
Zn26 Cr20 Zn24 19.5(3) 9 51
Zn26 Cr20 Zn24 87.0(3) 5 51
Zn22 Cr20 Zn24 56.07(5) . 51
Zn22 Cr20 Zn24 140.1(3) 28 51
Zn22 Cr20 Zn24 110.5(3) 51 51
Zn22 Cr20 Zn24 56.07(5) 74 51
Zn24 Cr20 Zn24 108.5(3) 58 51
Zn24 Cr20 Zn24 91.87(7) 30 51
Zn24 Cr20 Zn24 159.2(4) 74 51
Zn24 Cr20 Zn24 67.6(5) 84 51
Zn24 Cr20 Zn24 91.87(7) 35 51
Zn24 Cr20 Zn24 108.5(3) 56 51
Zn24 Cr20 Zn24 91.87(7) 79 51
Zn24 Cr20 Zn24 29.6(6) 28 51
Zn2A Cr20 Zn24 69.5(3) . 9
Zn2A Cr20 Zn24 123.93(5) 28 9
Zn2A Cr20 Zn24 39.9(3) 51 9
Zn2A Cr20 Zn24 123.93(5) 74 9
Zn2A Cr20 Zn24 74.1(3) 9 9
Zn2A Cr20 Zn24 74.1(3) 5 9
Zn2A Cr20 Zn24 60.7(5) . 9
Zn2A Cr20 Zn24 117.2(3) 84 9
Zn2A Cr20 Zn24 44.9(4) 58 9
Zn2A Cr20 Zn24 44.9(4) 56 9
Zn2A Cr20 Zn24 117.2(3) 30 9
Zn2A Cr20 Zn24 132.3(4) 28 9
Zn2A Cr20 Zn24 132.3(4) 74 9
Zn2A Cr20 Zn24 121.67(11) 35 9
Zn2A Cr20 Zn24 121.67(11) 79 9
Zn2A Cr20 Zn24 31.1(5) 51 9
Zn26 Cr20 Zn24 87.0(3) 84 9
Zn26 Cr20 Zn24 152.3(4) 56 9
Zn26 Cr20 Zn24 87.0(3) 28 9
Zn26 Cr20 Zn24 110.9(3) 35 9
Zn26 Cr20 Zn24 89.7(3) 58 9
Zn26 Cr20 Zn24 19.5(3) 79 9
Zn26 Cr20 Zn24 19.5(3) 30 9
Zn26 Cr20 Zn24 89.7(3) 51 9
Zn26 Cr20 Zn24 110.9(3) 74 9
Zn26 Cr20 Zn24 72.6(2) . 9
Zn26 Cr20 Zn24 72.6(2) 9 9
Zn26 Cr20 Zn24 178.1(5) 5 9
Zn22 Cr20 Zn24 110.5(3) . 9
Zn22 Cr20 Zn24 56.07(5) 28 9
Zn22 Cr20 Zn24 140.1(3) 51 9
Zn22 Cr20 Zn24 56.07(5) 74 9
Zn24 Cr20 Zn24 29.6(6) 58 9
Zn24 Cr20 Zn24 91.87(7) 30 9
Zn24 Cr20 Zn24 91.87(7) 74 9
Zn24 Cr20 Zn24 159.2(4) 84 9
Zn24 Cr20 Zn24 159.2(4) 35 9
Zn24 Cr20 Zn24 91.87(7) 56 9
Zn24 Cr20 Zn24 67.6(5) 79 9
Zn24 Cr20 Zn24 67.6(5) 28 9
Zn24 Cr20 Zn24 91.87(7) 51 9
Zn2A Cr20 Zn24 69.5(3) . 5
Zn2A Cr20 Zn24 39.9(3) 28 5
Zn2A Cr20 Zn24 123.93(5) 51 5
Zn2A Cr20 Zn24 123.93(5) 74 5
Zn2A Cr20 Zn24 60.7(5) 9 5
Zn2A Cr20 Zn24 74.1(3) 5 5
Zn2A Cr20 Zn24 74.1(3) . 5
Zn2A Cr20 Zn24 132.3(4) 84 5
Zn2A Cr20 Zn24 132.3(4) 58 5
Zn2A Cr20 Zn24 117.2(3) 56 5
Zn2A Cr20 Zn24 44.9(4) 30 5
Zn2A Cr20 Zn24 44.9(4) 28 5
Zn2A Cr20 Zn24 117.2(3) 74 5
Zn2A Cr20 Zn24 31.1(5) 35 5
Zn2A Cr20 Zn24 121.67(11) 79 5
Zn2A Cr20 Zn24 121.67(12) 51 5
Zn26 Cr20 Zn24 87.0(3) 84 5
Zn26 Cr20 Zn24 87.0(3) 56 5
Zn26 Cr20 Zn24 152.3(4) 28 5
Zn26 Cr20 Zn24 89.7(3) 35 5
Zn26 Cr20 Zn24 110.9(3) 58 5
Zn26 Cr20 Zn24 110.9(3) 79 5
Zn26 Cr20 Zn24 89.7(3) 30 5
Zn26 Cr20 Zn24 19.5(3) 51 5
Zn26 Cr20 Zn24 19.5(3) 74 5
Zn26 Cr20 Zn24 178.1(5) . 5
Zn26 Cr20 Zn24 72.6(2) 9 5
Zn26 Cr20 Zn24 72.6(2) 5 5
Zn22 Cr20 Zn24 110.5(3) . 5
Zn22 Cr20 Zn24 140.1(3) 28 5
Zn22 Cr20 Zn24 56.07(5) 51 5
Zn22 Cr20 Zn24 56.07(5) 74 5
Zn24 Cr20 Zn24 91.87(7) 58 5
Zn24 Cr20 Zn24 29.6(6) 30 5
Zn24 Cr20 Zn24 91.87(7) 74 5
Zn24 Cr20 Zn24 67.6(5) 84 5
Zn24 Cr20 Zn24 91.87(7) 35 5
Zn24 Cr20 Zn24 159.2(4) 56 5
Zn24 Cr20 Zn24 159.2(4) 79 5
Zn24 Cr20 Zn24 91.87(7) 28 5
Zn24 Cr20 Zn24 67.6(5) 51 5
Zn24 Cr20 Zn24 108.5(3) 9 5
Zn2A Cr20 Zn24 69.5(3) . .
Zn2A Cr20 Zn24 123.93(5) 28 .
Zn2A Cr20 Zn24 123.93(5) 51 .
Zn2A Cr20 Zn24 39.9(3) 74 .
Zn2A Cr20 Zn24 74.1(3) 9 .
Zn2A Cr20 Zn24 60.7(5) 5 .
Zn2A Cr20 Zn24 74.1(3) . .
Zn2A Cr20 Zn24 44.9(4) 84 .
Zn2A Cr20 Zn24 117.2(3) 58 .
Zn2A Cr20 Zn24 132.3(4) 56 .
Zn2A Cr20 Zn24 132.3(4) 30 .
Zn2A Cr20 Zn24 117.2(3) 28 .
Zn2A Cr20 Zn24 44.9(4) 74 .
Zn2A Cr20 Zn24 121.67(11) 35 .
Zn2A Cr20 Zn24 31.1(5) 79 .
Zn2A Cr20 Zn24 121.67(11) 51 .
Zn26 Cr20 Zn24 152.3(4) 84 .
Zn26 Cr20 Zn24 87.0(3) 56 .
Zn26 Cr20 Zn24 87.0(3) 28 .
Zn26 Cr20 Zn24 19.5(3) 35 .
Zn26 Cr20 Zn24 19.5(3) 58 .
Zn26 Cr20 Zn24 89.7(3) 79 .
Zn26 Cr20 Zn24 110.9(3) 30 .
Zn26 Cr20 Zn24 110.9(3) 51 .
Zn26 Cr20 Zn24 89.7(3) 74 .
Zn26 Cr20 Zn24 72.6(2) . .
Zn26 Cr20 Zn24 178.1(5) 9 .
Zn26 Cr20 Zn24 72.6(2) 5 .
Zn22 Cr20 Zn24 110.5(3) . .
Zn22 Cr20 Zn24 56.07(5) 28 .
Zn22 Cr20 Zn24 56.07(5) 51 .
Zn22 Cr20 Zn24 140.1(3) 74 .
Zn24 Cr20 Zn24 91.87(7) 58 .
Zn24 Cr20 Zn24 91.87(7) 30 .
Zn24 Cr20 Zn24 29.6(6) 74 .
Zn24 Cr20 Zn24 91.87(7) 84 .
Zn24 Cr20 Zn24 67.6(5) 35 .
Zn24 Cr20 Zn24 67.6(5) 56 .
Zn24 Cr20 Zn24 91.87(7) 79 .
Zn24 Cr20 Zn24 159.2(4) 28 .
Zn24 Cr20 Zn24 159.2(4) 51 .
Zn24 Cr20 Zn24 108.5(3) 9 .
Zn24 Cr20 Zn24 108.5(3) 5 .
Zn2A Cr20 Au23 125.264(1) . .
Zn2A Cr20 Au23 125.264(1) 28 .
Zn2A Cr20 Au23 54.7 51 .
Zn2A Cr20 Au23 54.7 74 .
Zn2A Cr20 Au23 134.1(4) 9 .
Zn2A Cr20 Au23 120.5(2) 5 .
Zn2A Cr20 Au23 120.5(2) . .
Zn2A Cr20 Au23 45.9(4) 84 .
Zn2A Cr20 Au23 45.9(4) 58 .
Zn2A Cr20 Au23 59.5(2) 56 .
Zn2A Cr20 Au23 120.5(2) 30 .
Zn2A Cr20 Au23 120.5(2) 28 .
Zn2A Cr20 Au23 59.5(2) 74 .
Zn2A Cr20 Au23 134.1(4) 35 .
Zn2A Cr20 Au23 59.5(2) 79 .
Zn2A Cr20 Au23 59.5(2) 51 .
Zn26 Cr20 Au23 80.9(2) 84 .
Zn26 Cr20 Au23 80.9(2) 56 .
Zn26 Cr20 Au23 12.9(3) 28 .
Zn26 Cr20 Au23 99.1(2) 35 .
Zn26 Cr20 Au23 80.9(2) 58 .
Zn26 Cr20 Au23 80.9(2) 79 .
Zn26 Cr20 Au23 99.1(2) 30 .
Zn26 Cr20 Au23 167.1(3) 51 .
Zn26 Cr20 Au23 167.1(3) 74 .
Zn26 Cr20 Au23 12.9(3) . .
Zn26 Cr20 Au23 99.1(2) 9 .
Zn26 Cr20 Au23 99.1(2) 5 .
Zn22 Cr20 Au23 54.7 . .
Zn22 Cr20 Au23 54.7 28 .
Zn22 Cr20 Au23 125.3 51 .
Zn22 Cr20 Au23 125.3 74 .
Zn24 Cr20 Au23 100.4(2) 58 .
Zn24 Cr20 Au23 165.2(3) 30 .
Zn24 Cr20 Au23 100.4(2) 74 .
Zn24 Cr20 Au23 100.4(2) 84 .
Zn24 Cr20 Au23 79.6(2) 35 .
Zn24 Cr20 Au23 14.8(3) 56 .
Zn24 Cr20 Au23 14.8(3) 79 .
Zn24 Cr20 Au23 79.6(2) 28 .
Zn24 Cr20 Au23 100.4(2) 51 .
Zn24 Cr20 Au23 79.6(2) 9 .
Zn24 Cr20 Au23 165.2(3) 5 .
Zn24 Cr20 Au23 79.6(2) . .
Zn2A Cr20 Zn23 54.7 . 58
Zn2A Cr20 Zn23 125.3 28 58
Zn2A Cr20 Zn23 125.3 51 58
Zn2A Cr20 Zn23 54.736(1) 74 58
Zn2A Cr20 Zn23 59.5(2) 9 58
Zn2A Cr20 Zn23 45.9(4) 5 58
Zn2A Cr20 Zn23 59.5(2) . 58
Zn2A Cr20 Zn23 59.5(2) 84 58
Zn2A Cr20 Zn23 120.5(2) 58 58
Zn2A Cr20 Zn23 134.1(4) 56 58
Zn2A Cr20 Zn23 134.1(4) 30 58
Zn2A Cr20 Zn23 120.5(2) 28 58
Zn2A Cr20 Zn23 59.5(2) 74 58
Zn2A Cr20 Zn23 120.5(2) 35 58
Zn2A Cr20 Zn23 45.9(4) 79 58
Zn2A Cr20 Zn23 120.5(2) 51 58
Zn26 Cr20 Zn23 167.1(3) 84 58
Zn26 Cr20 Zn23 99.1(2) 56 58
Zn26 Cr20 Zn23 99.1(2) 28 58
Zn26 Cr20 Zn23 12.9(3) 35 58
Zn26 Cr20 Zn23 12.9(3) 58 58
Zn26 Cr20 Zn23 80.9(2) 79 58
Zn26 Cr20 Zn23 99.1(2) 30 58
Zn26 Cr20 Zn23 99.1(2) 51 58
Zn26 Cr20 Zn23 80.9(2) 74 58
Zn26 Cr20 Zn23 80.9(2) . 58
Zn26 Cr20 Zn23 167.1(3) 9 58
Zn26 Cr20 Zn23 80.9(2) 5 58
Zn22 Cr20 Zn23 125.3 . 58
Zn22 Cr20 Zn23 54.7 28 58
Zn22 Cr20 Zn23 54.7 51 58
Zn22 Cr20 Zn23 125.3 74 58
Zn24 Cr20 Zn23 79.6(2) 58 58
Zn24 Cr20 Zn23 79.6(2) 30 58
Zn24 Cr20 Zn23 14.8(3) 74 58
Zn24 Cr20 Zn23 100.4(2) 84 58
Zn24 Cr20 Zn23 79.6(2) 35 58
Zn24 Cr20 Zn23 79.6(2) 56 58
Zn24 Cr20 Zn23 100.4(2) 79 58
Zn24 Cr20 Zn23 165.2(3) 28 58
Zn24 Cr20 Zn23 165.2(3) 51 58
Zn24 Cr20 Zn23 100.4(2) 9 58
Zn24 Cr20 Zn23 100.4(2) 5 58
Zn24 Cr20 Zn23 14.8(3) . 58
Au23 Cr20 Zn23 90.0 . 58
Zn2A Cr20 Zn23 125.3 . 9
Zn2A Cr20 Zn23 54.7 28 9
Zn2A Cr20 Zn23 54.7 51 9
Zn2A Cr20 Zn23 125.264(1) 74 9
Zn2A Cr20 Zn23 120.5(2) 9 9
Zn2A Cr20 Zn23 134.1(4) 5 9
Zn2A Cr20 Zn23 120.5(2) . 9
Zn2A Cr20 Zn23 120.5(2) 84 9
Zn2A Cr20 Zn23 59.5(2) 58 9
Zn2A Cr20 Zn23 45.9(4) 56 9
Zn2A Cr20 Zn23 45.9(4) 30 9
Zn2A Cr20 Zn23 59.5(2) 28 9
Zn2A Cr20 Zn23 120.5(2) 74 9
Zn2A Cr20 Zn23 59.5(2) 35 9
Zn2A Cr20 Zn23 134.1(4) 79 9
Zn2A Cr20 Zn23 59.5(2) 51 9
Zn26 Cr20 Zn23 12.9(3) 84 9
Zn26 Cr20 Zn23 80.9(2) 56 9
Zn26 Cr20 Zn23 80.9(2) 28 9
Zn26 Cr20 Zn23 167.1(3) 35 9
Zn26 Cr20 Zn23 167.1(3) 58 9
Zn26 Cr20 Zn23 99.1(2) 79 9
Zn26 Cr20 Zn23 80.9(2) 30 9
Zn26 Cr20 Zn23 80.9(2) 51 9
Zn26 Cr20 Zn23 99.1(2) 74 9
Zn26 Cr20 Zn23 99.1(2) . 9
Zn26 Cr20 Zn23 12.9(3) 9 9
Zn26 Cr20 Zn23 99.1(2) 5 9
Zn22 Cr20 Zn23 54.7 . 9
Zn22 Cr20 Zn23 125.3 28 9
Zn22 Cr20 Zn23 125.3 51 9
Zn22 Cr20 Zn23 54.7 74 9
Zn24 Cr20 Zn23 100.4(2) 58 9
Zn24 Cr20 Zn23 100.4(2) 30 9
Zn24 Cr20 Zn23 165.2(3) 74 9
Zn24 Cr20 Zn23 79.6(2) 84 9
Zn24 Cr20 Zn23 100.4(2) 35 9
Zn24 Cr20 Zn23 100.4(2) 56 9
Zn24 Cr20 Zn23 79.6(2) 79 9
Zn24 Cr20 Zn23 14.8(3) 28 9
Zn24 Cr20 Zn23 14.8(3) 51 9
Zn24 Cr20 Zn23 79.6(2) 9 9
Zn24 Cr20 Zn23 79.6(2) 5 9
Zn24 Cr20 Zn23 165.2(3) . 9
Au23 Cr20 Zn23 90.0 . 9
Zn23 Cr20 Zn23 180.0 58 9
Zn2A Cr20 Zn23 54.7 . 30
Zn2A Cr20 Zn23 125.3 28 30
Zn2A Cr20 Zn23 54.736(1) 51 30
Zn2A Cr20 Zn23 125.3 74 30
Zn2A Cr20 Zn23 59.5(2) 9 30
Zn2A Cr20 Zn23 59.5(2) 5 30
Zn2A Cr20 Zn23 45.9(4) . 30
Zn2A Cr20 Zn23 120.5(2) 84 30
Zn2A Cr20 Zn23 59.5(2) 58 30
Zn2A Cr20 Zn23 59.5(2) 56 30
Zn2A Cr20 Zn23 120.5(2) 30 30
Zn2A Cr20 Zn23 134.1(4) 28 30
Zn2A Cr20 Zn23 134.1(4) 74 30
Zn2A Cr20 Zn23 120.5(2) 35 30
Zn2A Cr20 Zn23 120.5(2) 79 30
Zn2A Cr20 Zn23 45.9(4) 51 30
Zn26 Cr20 Zn23 99.1(2) 84 30
Zn26 Cr20 Zn23 167.1(3) 56 30
Zn26 Cr20 Zn23 99.1(2) 28 30
Zn26 Cr20 Zn23 99.1(2) 35 30
Zn26 Cr20 Zn23 80.9(2) 58 30
Zn26 Cr20 Zn23 12.9(3) 79 30
Zn26 Cr20 Zn23 12.9(3) 30 30
Zn26 Cr20 Zn23 80.9(2) 51 30
Zn26 Cr20 Zn23 99.1(2) 74 30
Zn26 Cr20 Zn23 80.9(2) . 30
Zn26 Cr20 Zn23 80.9(2) 9 30
Zn26 Cr20 Zn23 167.1(3) 5 30
Zn22 Cr20 Zn23 125.3 . 30
Zn22 Cr20 Zn23 54.7 28 30
Zn22 Cr20 Zn23 125.3 51 30
Zn22 Cr20 Zn23 54.7 74 30
Zn24 Cr20 Zn23 14.8(3) 58 30
Zn24 Cr20 Zn23 79.6(2) 30 30
Zn24 Cr20 Zn23 79.6(2) 74 30
Zn24 Cr20 Zn23 165.2(3) 84 30
Zn24 Cr20 Zn23 165.2(3) 35 30
Zn24 Cr20 Zn23 100.4(2) 56 30
Zn24 Cr20 Zn23 79.6(2) 79 30
Zn24 Cr20 Zn23 79.6(2) 28 30
Zn24 Cr20 Zn23 100.4(2) 51 30
Zn24 Cr20 Zn23 14.8(3) 9 30
Zn24 Cr20 Zn23 100.4(2) 5 30
Zn24 Cr20 Zn23 100.4(2) . 30
Au23 Cr20 Zn23 90.0 . 30
Zn23 Cr20 Zn23 90.0 58 30
Zn23 Cr20 Zn23 90.0 9 30
Zn2A Cr20 Zn23 125.3 . 5
Zn2A Cr20 Zn23 54.7 28 5
Zn2A Cr20 Zn23 125.264(1) 51 5
Zn2A Cr20 Zn23 54.7 74 5
Zn2A Cr20 Zn23 120.5(2) 9 5
Zn2A Cr20 Zn23 120.5(2) 5 5
Zn2A Cr20 Zn23 134.1(4) . 5
Zn2A Cr20 Zn23 59.5(2) 84 5
Zn2A Cr20 Zn23 120.5(2) 58 5
Zn2A Cr20 Zn23 120.5(2) 56 5
Zn2A Cr20 Zn23 59.5(2) 30 5
Zn2A Cr20 Zn23 45.9(4) 28 5
Zn2A Cr20 Zn23 45.9(4) 74 5
Zn2A Cr20 Zn23 59.5(2) 35 5
Zn2A Cr20 Zn23 59.5(2) 79 5
Zn2A Cr20 Zn23 134.1(4) 51 5
Zn26 Cr20 Zn23 80.9(2) 84 5
Zn26 Cr20 Zn23 12.9(3) 56 5
Zn26 Cr20 Zn23 80.9(2) 28 5
Zn26 Cr20 Zn23 80.9(2) 35 5
Zn26 Cr20 Zn23 99.1(2) 58 5
Zn26 Cr20 Zn23 167.1(3) 79 5
Zn26 Cr20 Zn23 167.1(3) 30 5
Zn26 Cr20 Zn23 99.1(2) 51 5
Zn26 Cr20 Zn23 80.9(2) 74 5
Zn26 Cr20 Zn23 99.1(2) . 5
Zn26 Cr20 Zn23 99.1(2) 9 5
Zn26 Cr20 Zn23 12.9(3) 5 5
Zn22 Cr20 Zn23 54.7 . 5
Zn22 Cr20 Zn23 125.3 28 5
Zn22 Cr20 Zn23 54.7 51 5
Zn22 Cr20 Zn23 125.3 74 5
Zn24 Cr20 Zn23 165.2(3) 58 5
Zn24 Cr20 Zn23 100.4(2) 30 5
Zn24 Cr20 Zn23 100.4(2) 74 5
Zn24 Cr20 Zn23 14.8(3) 84 5
Zn24 Cr20 Zn23 14.8(3) 35 5
Zn24 Cr20 Zn23 79.6(2) 56 5
Zn24 Cr20 Zn23 100.4(2) 79 5
Zn24 Cr20 Zn23 100.4(2) 28 5
Zn24 Cr20 Zn23 79.6(2) 51 5
Zn24 Cr20 Zn23 165.2(3) 9 5
Zn24 Cr20 Zn23 79.6(2) 5 5
Zn24 Cr20 Zn23 79.6(2) . 5
Au23 Cr20 Zn23 90.0 . 5
Zn23 Cr20 Zn23 90.0 58 5
Zn23 Cr20 Zn23 90.0 9 5
Zn23 Cr20 Zn23 180.0 30 5
Zn2A Cr20 Zn23 54.736(1) . 74
Zn2A Cr20 Zn23 54.736(1) 28 74
Zn2A Cr20 Zn23 125.3 51 74
Zn2A Cr20 Zn23 125.3 74 74
Zn2A Cr20 Zn23 45.9(4) 9 74
Zn2A Cr20 Zn23 59.5(2) 5 74
Zn2A Cr20 Zn23 59.5(2) . 74
Zn2A Cr20 Zn23 134.1(4) 84 74
Zn2A Cr20 Zn23 134.1(4) 58 74
Zn2A Cr20 Zn23 120.5(2) 56 74
Zn2A Cr20 Zn23 59.5(2) 30 74
Zn2A Cr20 Zn23 59.5(2) 28 74
Zn2A Cr20 Zn23 120.5(2) 74 74
Zn2A Cr20 Zn23 45.9(4) 35 74
Zn2A Cr20 Zn23 120.5(2) 79 74
Zn2A Cr20 Zn23 120.5(2) 51 74
Zn26 Cr20 Zn23 99.1(2) 84 74
Zn26 Cr20 Zn23 99.1(2) 56 74
Zn26 Cr20 Zn23 167.1(3) 28 74
Zn26 Cr20 Zn23 80.9(2) 35 74
Zn26 Cr20 Zn23 99.1(2) 58 74
Zn26 Cr20 Zn23 99.1(2) 79 74
Zn26 Cr20 Zn23 80.9(2) 30 74
Zn26 Cr20 Zn23 12.9(3) 51 74
Zn26 Cr20 Zn23 12.9(3) 74 74
Zn26 Cr20 Zn23 167.1(3) . 74
Zn26 Cr20 Zn23 80.9(2) 9 74
Zn26 Cr20 Zn23 80.9(2) 5 74
Zn22 Cr20 Zn23 125.3 . 74
Zn22 Cr20 Zn23 125.3 28 74
Zn22 Cr20 Zn23 54.7 51 74
Zn22 Cr20 Zn23 54.7 74 74
Zn24 Cr20 Zn23 79.6(2) 58 74
Zn24 Cr20 Zn23 14.8(3) 30 74
Zn24 Cr20 Zn23 79.6(2) 74 74
Zn24 Cr20 Zn23 79.6(2) 84 74
Zn24 Cr20 Zn23 100.4(2) 35 74
Zn24 Cr20 Zn23 165.2(3) 56 74
Zn24 Cr20 Zn23 165.2(3) 79 74
Zn24 Cr20 Zn23 100.4(2) 28 74
Zn24 Cr20 Zn23 79.6(2) 51 74
Zn24 Cr20 Zn23 100.4(2) 9 74
Zn24 Cr20 Zn23 14.8(3) 5 74
Zn24 Cr20 Zn23 100.4(2) . 74
Au23 Cr20 Zn23 180.0 . 74
Zn23 Cr20 Zn23 90.0 58 74
Zn23 Cr20 Zn23 90.0 9 74
Zn23 Cr20 Zn23 90.0 30 74
Zn23 Cr20 Zn23 90.0 5 74
Zn2A Cr20 Au23 54.7 . 58
Zn2A Cr20 Au23 125.3 28 58
Zn2A Cr20 Au23 125.3 51 58
Zn2A Cr20 Au23 54.736(1) 74 58
Zn2A Cr20 Au23 59.5(2) 9 58
Zn2A Cr20 Au23 45.9(4) 5 58
Zn2A Cr20 Au23 59.5(2) . 58
Zn2A Cr20 Au23 59.5(2) 84 58
Zn2A Cr20 Au23 120.5(2) 58 58
Zn2A Cr20 Au23 134.1(4) 56 58
Zn2A Cr20 Au23 134.1(4) 30 58
Zn2A Cr20 Au23 120.5(2) 28 58
Zn2A Cr20 Au23 59.5(2) 74 58
Zn2A Cr20 Au23 120.5(2) 35 58
Zn2A Cr20 Au23 45.9(4) 79 58
Zn2A Cr20 Au23 120.5(2) 51 58
Zn26 Cr20 Au23 167.1(3) 84 58
Zn26 Cr20 Au23 99.1(2) 56 58
Zn26 Cr20 Au23 99.1(2) 28 58
Zn26 Cr20 Au23 12.9(3) 35 58
Zn26 Cr20 Au23 12.9(3) 58 58
Zn26 Cr20 Au23 80.9(2) 79 58
Zn26 Cr20 Au23 99.1(2) 30 58
Zn26 Cr20 Au23 99.1(2) 51 58
Zn26 Cr20 Au23 80.9(2) 74 58
Zn26 Cr20 Au23 80.9(2) . 58
Zn26 Cr20 Au23 167.1(3) 9 58
Zn26 Cr20 Au23 80.9(2) 5 58
Zn22 Cr20 Au23 125.3 . 58
Zn22 Cr20 Au23 54.7 28 58
Zn22 Cr20 Au23 54.7 51 58
Zn22 Cr20 Au23 125.3 74 58
Zn24 Cr20 Au23 79.6(2) 58 58
Zn24 Cr20 Au23 79.6(2) 30 58
Zn24 Cr20 Au23 14.8(3) 74 58
Zn24 Cr20 Au23 100.4(2) 84 58
Zn24 Cr20 Au23 79.6(2) 35 58
Zn24 Cr20 Au23 79.6(2) 56 58
Zn24 Cr20 Au23 100.4(2) 79 58
Zn24 Cr20 Au23 165.2(3) 28 58
Zn24 Cr20 Au23 165.2(3) 51 58
Zn24 Cr20 Au23 100.4(2) 9 58
Zn24 Cr20 Au23 100.4(2) 5 58
Zn24 Cr20 Au23 14.8(3) . 58
Au23 Cr20 Au23 90.0 . 58
Zn23 Cr20 Au23 0.0 58 58
Zn23 Cr20 Au23 180.0 9 58
Zn23 Cr20 Au23 90.0 30 58
Zn23 Cr20 Au23 90.0 5 58
Zn23 Cr20 Au23 90.0 74 58
Zn2A Cr20 Au23 125.3 . 9
Zn2A Cr20 Au23 54.7 28 9
Zn2A Cr20 Au23 54.7 51 9
Zn2A Cr20 Au23 125.264(1) 74 9
Zn2A Cr20 Au23 120.5(2) 9 9
Zn2A Cr20 Au23 134.1(4) 5 9
Zn2A Cr20 Au23 120.5(2) . 9
Zn2A Cr20 Au23 120.5(2) 84 9
Zn2A Cr20 Au23 59.5(2) 58 9
Zn2A Cr20 Au23 45.9(4) 56 9
Zn2A Cr20 Au23 45.9(4) 30 9
Zn2A Cr20 Au23 59.5(2) 28 9
Zn2A Cr20 Au23 120.5(2) 74 9
Zn2A Cr20 Au23 59.5(2) 35 9
Zn2A Cr20 Au23 134.1(4) 79 9
Zn2A Cr20 Au23 59.5(2) 51 9
Zn26 Cr20 Au23 12.9(3) 84 9
Zn26 Cr20 Au23 80.9(2) 56 9
Zn26 Cr20 Au23 80.9(2) 28 9
Zn26 Cr20 Au23 167.1(3) 35 9
Zn26 Cr20 Au23 167.1(3) 58 9
Zn26 Cr20 Au23 99.1(2) 79 9
Zn26 Cr20 Au23 80.9(2) 30 9
Zn26 Cr20 Au23 80.9(2) 51 9
Zn26 Cr20 Au23 99.1(2) 74 9
Zn26 Cr20 Au23 99.1(2) . 9
Zn26 Cr20 Au23 12.9(3) 9 9
Zn26 Cr20 Au23 99.1(2) 5 9
Zn22 Cr20 Au23 54.7 . 9
Zn22 Cr20 Au23 125.3 28 9
Zn22 Cr20 Au23 125.3 51 9
Zn22 Cr20 Au23 54.7 74 9
Zn24 Cr20 Au23 100.4(2) 58 9
Zn24 Cr20 Au23 100.4(2) 30 9
Zn24 Cr20 Au23 165.2(3) 74 9
Zn24 Cr20 Au23 79.6(2) 84 9
Zn24 Cr20 Au23 100.4(2) 35 9
Zn24 Cr20 Au23 100.4(2) 56 9
Zn24 Cr20 Au23 79.6(2) 79 9
Zn24 Cr20 Au23 14.8(3) 28 9
Zn24 Cr20 Au23 14.8(3) 51 9
Zn24 Cr20 Au23 79.6(2) 9 9
Zn24 Cr20 Au23 79.6(2) 5 9
Zn24 Cr20 Au23 165.2(3) . 9
Au23 Cr20 Au23 90.0 . 9
Zn23 Cr20 Au23 180.0 58 9
Zn23 Cr20 Au23 0.0 9 9
Zn23 Cr20 Au23 90.0 30 9
Zn23 Cr20 Au23 90.0 5 9
Zn23 Cr20 Au23 90.0 74 9
Au23 Cr20 Au23 180.0 58 9
Zn2A Cr20 Au23 54.7 . 30
Zn2A Cr20 Au23 125.3 28 30
Zn2A Cr20 Au23 54.736(1) 51 30
Zn2A Cr20 Au23 125.3 74 30
Zn2A Cr20 Au23 59.5(2) 9 30
Zn2A Cr20 Au23 59.5(2) 5 30
Zn2A Cr20 Au23 45.9(4) . 30
Zn2A Cr20 Au23 120.5(2) 84 30
Zn2A Cr20 Au23 59.5(2) 58 30
Zn2A Cr20 Au23 59.5(2) 56 30
Zn2A Cr20 Au23 120.5(2) 30 30
Zn2A Cr20 Au23 134.1(4) 28 30
Zn2A Cr20 Au23 134.1(4) 74 30
Zn2A Cr20 Au23 120.5(2) 35 30
Zn2A Cr20 Au23 120.5(2) 79 30
Zn2A Cr20 Au23 45.9(4) 51 30
Zn26 Cr20 Au23 99.1(2) 84 30
Zn26 Cr20 Au23 167.1(3) 56 30
Zn26 Cr20 Au23 99.1(2) 28 30
Zn26 Cr20 Au23 99.1(2) 35 30
Zn26 Cr20 Au23 80.9(2) 58 30
Zn26 Cr20 Au23 12.9(3) 79 30
Zn26 Cr20 Au23 12.9(3) 30 30
Zn26 Cr20 Au23 80.9(2) 51 30
Zn26 Cr20 Au23 99.1(2) 74 30
Zn26 Cr20 Au23 80.9(2) . 30
Zn26 Cr20 Au23 80.9(2) 9 30
Zn26 Cr20 Au23 167.1(3) 5 30
Zn22 Cr20 Au23 125.3 . 30
Zn22 Cr20 Au23 54.7 28 30
Zn22 Cr20 Au23 125.3 51 30
Zn22 Cr20 Au23 54.7 74 30
Zn24 Cr20 Au23 14.8(3) 58 30
Zn24 Cr20 Au23 79.6(2) 30 30
Zn24 Cr20 Au23 79.6(2) 74 30
Zn24 Cr20 Au23 165.2(3) 84 30
Zn24 Cr20 Au23 165.2(3) 35 30
Zn24 Cr20 Au23 100.4(2) 56 30
Zn24 Cr20 Au23 79.6(2) 79 30
Zn24 Cr20 Au23 79.6(2) 28 30
Zn24 Cr20 Au23 100.4(2) 51 30
Zn24 Cr20 Au23 14.8(3) 9 30
Zn24 Cr20 Au23 100.4(2) 5 30
Zn24 Cr20 Au23 100.4(2) . 30
Au23 Cr20 Au23 90.0 . 30
Zn23 Cr20 Au23 90.0 58 30
Zn23 Cr20 Au23 90.0 9 30
Zn23 Cr20 Au23 0.0 30 30
Zn23 Cr20 Au23 180.0 5 30
Zn23 Cr20 Au23 90.0 74 30
Au23 Cr20 Au23 90.0 58 30
Au23 Cr20 Au23 90.0 9 30
Zn2A Cr20 Au23 125.3 . 5
Zn2A Cr20 Au23 54.7 28 5
Zn2A Cr20 Au23 125.264(1) 51 5
Zn2A Cr20 Au23 54.7 74 5
Zn2A Cr20 Au23 120.5(2) 9 5
Zn2A Cr20 Au23 120.5(2) 5 5
Zn2A Cr20 Au23 134.1(4) . 5
Zn2A Cr20 Au23 59.5(2) 84 5
Zn2A Cr20 Au23 120.5(2) 58 5
Zn2A Cr20 Au23 120.5(2) 56 5
Zn2A Cr20 Au23 59.5(2) 30 5
Zn2A Cr20 Au23 45.9(4) 28 5
Zn2A Cr20 Au23 45.9(4) 74 5
Zn2A Cr20 Au23 59.5(2) 35 5
Zn2A Cr20 Au23 59.5(2) 79 5
Zn2A Cr20 Au23 134.1(4) 51 5
Zn26 Cr20 Au23 80.9(2) 84 5
Zn26 Cr20 Au23 12.9(3) 56 5
Zn26 Cr20 Au23 80.9(2) 28 5
Zn26 Cr20 Au23 80.9(2) 35 5
Zn26 Cr20 Au23 99.1(2) 58 5
Zn26 Cr20 Au23 167.1(3) 79 5
Zn26 Cr20 Au23 167.1(3) 30 5
Zn26 Cr20 Au23 99.1(2) 51 5
Zn26 Cr20 Au23 80.9(2) 74 5
Zn26 Cr20 Au23 99.1(2) . 5
Zn26 Cr20 Au23 99.1(2) 9 5
Zn26 Cr20 Au23 12.9(3) 5 5
Zn22 Cr20 Au23 54.7 . 5
Zn22 Cr20 Au23 125.3 28 5
Zn22 Cr20 Au23 54.7 51 5
Zn22 Cr20 Au23 125.3 74 5
Zn24 Cr20 Au23 165.2(3) 58 5
Zn24 Cr20 Au23 100.4(2) 30 5
Zn24 Cr20 Au23 100.4(2) 74 5
Zn24 Cr20 Au23 14.8(3) 84 5
Zn24 Cr20 Au23 14.8(3) 35 5
Zn24 Cr20 Au23 79.6(2) 56 5
Zn24 Cr20 Au23 100.4(2) 79 5
Zn24 Cr20 Au23 100.4(2) 28 5
Zn24 Cr20 Au23 79.6(2) 51 5
Zn24 Cr20 Au23 165.2(3) 9 5
Zn24 Cr20 Au23 79.6(2) 5 5
Zn24 Cr20 Au23 79.6(2) . 5
Au23 Cr20 Au23 90.0 . 5
Zn23 Cr20 Au23 90.0 58 5
Zn23 Cr20 Au23 90.0 9 5
Zn23 Cr20 Au23 180.0 30 5
Zn23 Cr20 Au23 0.0 5 5
Zn23 Cr20 Au23 90.0 74 5
Au23 Cr20 Au23 90.0 58 5
Au23 Cr20 Au23 90.0 9 5
Au23 Cr20 Au23 180.0 30 5
Zn2A Cr20 Au23 54.736(1) . 74
Zn2A Cr20 Au23 54.736(1) 28 74
Zn2A Cr20 Au23 125.3 51 74
Zn2A Cr20 Au23 125.3 74 74
Zn2A Cr20 Au23 45.9(4) 9 74
Zn2A Cr20 Au23 59.5(2) 5 74
Zn2A Cr20 Au23 59.5(2) . 74
Zn2A Cr20 Au23 134.1(4) 84 74
Zn2A Cr20 Au23 134.1(4) 58 74
Zn2A Cr20 Au23 120.5(2) 56 74
Zn2A Cr20 Au23 59.5(2) 30 74
Zn2A Cr20 Au23 59.5(2) 28 74
Zn2A Cr20 Au23 120.5(2) 74 74
Zn2A Cr20 Au23 45.9(4) 35 74
Zn2A Cr20 Au23 120.5(2) 79 74
Zn2A Cr20 Au23 120.5(2) 51 74
Zn26 Cr20 Au23 99.1(2) 84 74
Zn26 Cr20 Au23 99.1(2) 56 74
Zn26 Cr20 Au23 167.1(3) 28 74
Zn26 Cr20 Au23 80.9(2) 35 74
Zn26 Cr20 Au23 99.1(2) 58 74
Zn26 Cr20 Au23 99.1(2) 79 74
Zn26 Cr20 Au23 80.9(2) 30 74
Zn26 Cr20 Au23 12.9(3) 51 74
Zn26 Cr20 Au23 12.9(3) 74 74
Zn26 Cr20 Au23 167.1(3) . 74
Zn26 Cr20 Au23 80.9(2) 9 74
Zn26 Cr20 Au23 80.9(2) 5 74
Zn22 Cr20 Au23 125.3 . 74
Zn22 Cr20 Au23 125.3 28 74
Zn22 Cr20 Au23 54.7 51 74
Zn22 Cr20 Au23 54.7 74 74
Zn24 Cr20 Au23 79.6(2) 58 74
Zn24 Cr20 Au23 14.8(3) 30 74
Zn24 Cr20 Au23 79.6(2) 74 74
Zn24 Cr20 Au23 79.6(2) 84 74
Zn24 Cr20 Au23 100.4(2) 35 74
Zn24 Cr20 Au23 165.2(3) 56 74
Zn24 Cr20 Au23 165.2(3) 79 74
Zn24 Cr20 Au23 100.4(2) 28 74
Zn24 Cr20 Au23 79.6(2) 51 74
Zn24 Cr20 Au23 100.4(2) 9 74
Zn24 Cr20 Au23 14.8(3) 5 74
Zn24 Cr20 Au23 100.4(2) . 74
Au23 Cr20 Au23 180.0 . 74
Zn23 Cr20 Au23 90.0 58 74
Zn23 Cr20 Au23 90.0 9 74
Zn23 Cr20 Au23 90.0 30 74
Zn23 Cr20 Au23 90.0 5 74
Zn23 Cr20 Au23 0.0 74 74
Au23 Cr20 Au23 90.0 58 74
Au23 Cr20 Au23 90.0 9 74
Au23 Cr20 Au23 90.0 30 74
Au23 Cr20 Au23 90.0 5 74
Zn2A Cr20 Zn25 30.73(2) . 58
Zn2A Cr20 Zn25 92.617(12) 28 58
Zn2A Cr20 Zn25 140.20(2) 51 58
Zn2A Cr20 Zn25 92.617(12) 74 58
Zn2A Cr20 Zn25 27.30(10) 9 58
Zn2A Cr20 Zn25 27.30(10) 5 58
Zn2A Cr20 Zn25 39.6(4) . 58
Zn2A Cr20 Zn25 99.9(3) 84 58
Zn2A Cr20 Zn25 143.93(13) 58 58
Zn2A Cr20 Zn25 143.93(13) 56 58
Zn2A Cr20 Zn25 99.9(3) 30 58
Zn2A Cr20 Zn25 93.15(3) 28 58
Zn2A Cr20 Zn25 93.15(3) 74 58
Zn2A Cr20 Zn25 84.7(3) 35 58
Zn2A Cr20 Zn25 84.7(3) 79 58
Zn2A Cr20 Zn25 131.4(4) 51 58
Zn26 Cr20 Zn25 144.2(2) 84 58
Zn26 Cr20 Zn25 107.4(3) 56 58
Zn26 Cr20 Zn25 144.2(2) 28 58
Zn26 Cr20 Zn25 38.21(14) 35 58
Zn26 Cr20 Zn25 53.9(2) 58 58
Zn26 Cr20 Zn25 85.58(2) 79 58
Zn26 Cr20 Zn25 85.58(2) 30 58
Zn26 Cr20 Zn25 53.9(2) 51 58
Zn26 Cr20 Zn25 38.21(14) 74 58
Zn26 Cr20 Zn25 124.3(3) . 58
Zn26 Cr20 Zn25 124.3(3) 9 58
Zn26 Cr20 Zn25 81.7(3) 5 58
Zn22 Cr20 Zn25 149.27(2) . 58
Zn22 Cr20 Zn25 87.383(12) 28 58
Zn22 Cr20 Zn25 39.80(2) 51 58
Zn22 Cr20 Zn25 87.383(12) 74 58
Zn24 Cr20 Zn25 70.7(3) 58 58
Zn24 Cr20 Zn25 34.60(18) 30 58
Zn24 Cr20 Zn25 34.60(18) 74 58
Zn24 Cr20 Zn25 94.39(2) 84 58
Zn24 Cr20 Zn25 94.39(2) 35 58
Zn24 Cr20 Zn25 124.6(2) 56 58
Zn24 Cr20 Zn25 142.61(12) 79 58
Zn24 Cr20 Zn25 142.61(12) 28 58
Zn24 Cr20 Zn25 124.6(2) 51 58
Zn24 Cr20 Zn25 100.3(3) 9 58
Zn24 Cr20 Zn25 57.3(2) 5 58
Zn24 Cr20 Zn25 57.3(2) . 58
Au23 Cr20 Zn25 134.821(2) . 58
Zn23 Cr20 Zn25 45.179(2) 58 58
Zn23 Cr20 Zn25 134.821(2) 9 58
Zn23 Cr20 Zn25 85.46(2) 30 58
Zn23 Cr20 Zn25 94.54(2) 5 58
Zn23 Cr20 Zn25 45.179(2) 74 58
Au23 Cr20 Zn25 45.179(2) 58 58
Au23 Cr20 Zn25 134.821(2) 9 58
Au23 Cr20 Zn25 85.46(2) 30 58
Au23 Cr20 Zn25 94.54(2) 5 58
Au23 Cr20 Zn25 45.179(2) 74 58
Zn2A Cr20 Zn25 30.73(2) . 30
Zn2A Cr20 Zn25 140.20(2) 28 30
Zn2A Cr20 Zn25 92.617(12) 51 30
Zn2A Cr20 Zn25 92.617(12) 74 30
Zn2A Cr20 Zn25 39.6(4) 9 30
Zn2A Cr20 Zn25 27.30(10) 5 30
Zn2A Cr20 Zn25 27.30(10) . 30
Zn2A Cr20 Zn25 93.15(3) 84 30
Zn2A Cr20 Zn25 93.15(3) 58 30
Zn2A Cr20 Zn25 99.9(3) 56 30
Zn2A Cr20 Zn25 143.93(13) 30 30
Zn2A Cr20 Zn25 143.93(13) 28 30
Zn2A Cr20 Zn25 99.9(3) 74 30
Zn2A Cr20 Zn25 131.4(4) 35 30
Zn2A Cr20 Zn25 84.7(3) 79 30
Zn2A Cr20 Zn25 84.7(3) 51 30
Zn26 Cr20 Zn25 144.2(2) 84 30
Zn26 Cr20 Zn25 144.2(2) 56 30
Zn26 Cr20 Zn25 107.4(3) 28 30
Zn26 Cr20 Zn25 53.9(2) 35 30
Zn26 Cr20 Zn25 38.21(14) 58 30
Zn26 Cr20 Zn25 38.21(14) 79 30
Zn26 Cr20 Zn25 53.9(2) 30 30
Zn26 Cr20 Zn25 85.58(2) 51 30
Zn26 Cr20 Zn25 85.58(2) 74 30
Zn26 Cr20 Zn25 81.7(3) . 30
Zn26 Cr20 Zn25 124.3(3) 9 30
Zn26 Cr20 Zn25 124.3(3) 5 30
Zn22 Cr20 Zn25 149.27(2) . 30
Zn22 Cr20 Zn25 39.80(2) 28 30
Zn22 Cr20 Zn25 87.383(12) 51 30
Zn22 Cr20 Zn25 87.383(12) 74 30
Zn24 Cr20 Zn25 34.60(18) 58 30
Zn24 Cr20 Zn25 70.7(3) 30 30
Zn24 Cr20 Zn25 34.60(18) 74 30
Zn24 Cr20 Zn25 142.61(12) 84 30
Zn24 Cr20 Zn25 124.6(2) 35 30
Zn24 Cr20 Zn25 94.39(2) 56 30
Zn24 Cr20 Zn25 94.39(2) 79 30
Zn24 Cr20 Zn25 124.6(2) 28 30
Zn24 Cr20 Zn25 142.61(12) 51 30
Zn24 Cr20 Zn25 57.3(2) 9 30
Zn24 Cr20 Zn25 100.3(3) 5 30
Zn24 Cr20 Zn25 57.3(2) . 30
Au23 Cr20 Zn25 94.54(2) . 30
Zn23 Cr20 Zn25 45.179(2) 58 30
Zn23 Cr20 Zn25 134.821(2) 9 30
Zn23 Cr20 Zn25 45.179(2) 30 30
Zn23 Cr20 Zn25 134.821(2) 5 30
Zn23 Cr20 Zn25 85.46(2) 74 30
Au23 Cr20 Zn25 45.179(2) 58 30
Au23 Cr20 Zn25 134.821(2) 9 30
Au23 Cr20 Zn25 45.179(2) 30 30
Au23 Cr20 Zn25 134.821(2) 5 30
Au23 Cr20 Zn25 85.46(2) 74 30
Zn25 Cr20 Zn25 52.53(3) 58 30
Zn2A Cr20 Zn25 30.73(2) . 74
Zn2A Cr20 Zn25 92.617(12) 28 74
Zn2A Cr20 Zn25 92.617(12) 51 74
Zn2A Cr20 Zn25 140.20(2) 74 74
Zn2A Cr20 Zn25 27.30(10) 9 74
Zn2A Cr20 Zn25 39.6(4) 5 74
Zn2A Cr20 Zn25 27.30(10) . 74
Zn2A Cr20 Zn25 143.93(13) 84 74
Zn2A Cr20 Zn25 99.9(3) 58 74
Zn2A Cr20 Zn25 93.15(3) 56 74
Zn2A Cr20 Zn25 93.15(3) 30 74
Zn2A Cr20 Zn25 99.9(3) 28 74
Zn2A Cr20 Zn25 143.93(13) 74 74
Zn2A Cr20 Zn25 84.7(3) 35 74
Zn2A Cr20 Zn25 131.4(4) 79 74
Zn2A Cr20 Zn25 84.7(3) 51 74
Zn26 Cr20 Zn25 107.4(3) 84 74
Zn26 Cr20 Zn25 144.2(2) 56 74
Zn26 Cr20 Zn25 144.2(2) 28 74
Zn26 Cr20 Zn25 85.58(2) 35 74
Zn26 Cr20 Zn25 85.58(2) 58 74
Zn26 Cr20 Zn25 53.9(2) 79 74
Zn26 Cr20 Zn25 38.21(14) 30 74
Zn26 Cr20 Zn25 38.21(14) 51 74
Zn26 Cr20 Zn25 53.9(2) 74 74
Zn26 Cr20 Zn25 124.3(3) . 74
Zn26 Cr20 Zn25 81.7(3) 9 74
Zn26 Cr20 Zn25 124.3(3) 5 74
Zn22 Cr20 Zn25 149.27(2) . 74
Zn22 Cr20 Zn25 87.383(12) 28 74
Zn22 Cr20 Zn25 87.383(12) 51 74
Zn22 Cr20 Zn25 39.80(2) 74 74
Zn24 Cr20 Zn25 34.60(18) 58 74
Zn24 Cr20 Zn25 34.60(18) 30 74
Zn24 Cr20 Zn25 70.7(3) 74 74
Zn24 Cr20 Zn25 124.6(2) 84 74
Zn24 Cr20 Zn25 142.61(12) 35 74
Zn24 Cr20 Zn25 142.61(12) 56 74
Zn24 Cr20 Zn25 124.6(2) 79 74
Zn24 Cr20 Zn25 94.39(2) 28 74
Zn24 Cr20 Zn25 94.39(2) 51 74
Zn24 Cr20 Zn25 57.3(2) 9 74
Zn24 Cr20 Zn25 57.3(2) 5 74
Zn24 Cr20 Zn25 100.3(3) . 74
Au23 Cr20 Zn25 134.821(2) . 74
Zn23 Cr20 Zn25 85.46(2) 58 74
Zn23 Cr20 Zn25 94.54(2) 9 74
Zn23 Cr20 Zn25 45.179(2) 30 74
Zn23 Cr20 Zn25 134.821(2) 5 74
Zn23 Cr20 Zn25 45.179(2) 74 74
Au23 Cr20 Zn25 85.46(2) 58 74
Au23 Cr20 Zn25 94.54(2) 9 74
Au23 Cr20 Zn25 45.179(2) 30 74
Au23 Cr20 Zn25 134.821(2) 5 74
Au23 Cr20 Zn25 45.179(2) 74 74
Zn25 Cr20 Zn25 52.53(3) 58 74
Zn25 Cr20 Zn25 52.53(3) 30 74
Zn2A Cr20 Zn25 140.20(2) . 9
Zn2A Cr20 Zn25 92.617(12) 28 9
Zn2A Cr20 Zn25 30.73(2) 51 9
Zn2A Cr20 Zn25 92.617(12) 74 9
Zn2A Cr20 Zn25 143.93(13) 9 9
Zn2A Cr20 Zn25 143.93(13) 5 9
Zn2A Cr20 Zn25 131.4(4) . 9
Zn2A Cr20 Zn25 84.7(3) 84 9
Zn2A Cr20 Zn25 27.30(10) 58 9
Zn2A Cr20 Zn25 27.30(10) 56 9
Zn2A Cr20 Zn25 84.7(3) 30 9
Zn2A Cr20 Zn25 93.15(3) 28 9
Zn2A Cr20 Zn25 93.15(3) 74 9
Zn2A Cr20 Zn25 99.9(3) 35 9
Zn2A Cr20 Zn25 99.9(3) 79 9
Zn2A Cr20 Zn25 39.6(4) 51 9
Zn26 Cr20 Zn25 38.21(14) 84 9
Zn26 Cr20 Zn25 81.7(3) 56 9
Zn26 Cr20 Zn25 38.21(14) 28 9
Zn26 Cr20 Zn25 144.2(2) 35 9
Zn26 Cr20 Zn25 124.3(3) 58 9
Zn26 Cr20 Zn25 85.58(2) 79 9
Zn26 Cr20 Zn25 85.58(2) 30 9
Zn26 Cr20 Zn25 124.3(3) 51 9
Zn26 Cr20 Zn25 144.2(2) 74 9
Zn26 Cr20 Zn25 53.9(2) . 9
Zn26 Cr20 Zn25 53.9(2) 9 9
Zn26 Cr20 Zn25 107.4(3) 5 9
Zn22 Cr20 Zn25 39.80(2) . 9
Zn22 Cr20 Zn25 87.383(12) 28 9
Zn22 Cr20 Zn25 149.27(2) 51 9
Zn22 Cr20 Zn25 87.383(12) 74 9
Zn24 Cr20 Zn25 100.3(3) 58 9
Zn24 Cr20 Zn25 142.61(12) 30 9
Zn24 Cr20 Zn25 142.61(12) 74 9
Zn24 Cr20 Zn25 94.39(2) 84 9
Zn24 Cr20 Zn25 94.39(2) 35 9
Zn24 Cr20 Zn25 57.3(2) 56 9
Zn24 Cr20 Zn25 34.60(18) 79 9
Zn24 Cr20 Zn25 34.60(18) 28 9
Zn24 Cr20 Zn25 57.3(2) 51 9
Zn24 Cr20 Zn25 70.7(3) 9 9
Zn24 Cr20 Zn25 124.6(2) 5 9
Zn24 Cr20 Zn25 124.6(2) . 9
Au23 Cr20 Zn25 45.179(2) . 9
Zn23 Cr20 Zn25 134.821(2) 58 9
Zn23 Cr20 Zn25 45.179(2) 9 9
Zn23 Cr20 Zn25 85.46(2) 30 9
Zn23 Cr20 Zn25 94.54(2) 5 9
Zn23 Cr20 Zn25 134.821(2) 74 9
Au23 Cr20 Zn25 134.821(2) 58 9
Au23 Cr20 Zn25 45.179(2) 9 9
Au23 Cr20 Zn25 85.46(2) 30 9
Au23 Cr20 Zn25 94.54(2) 5 9
Au23 Cr20 Zn25 134.821(2) 74 9
Zn25 Cr20 Zn25 170.93(4) 58 9
Zn25 Cr20 Zn25 119.793(2) 30 9
Zn25 Cr20 Zn25 119.793(2) 74 9
Zn2A Cr20 Zn25 140.20(2) . 5
Zn2A Cr20 Zn25 30.73(2) 28 5
Zn2A Cr20 Zn25 92.617(12) 51 5
Zn2A Cr20 Zn25 92.617(12) 74 5
Zn2A Cr20 Zn25 131.4(4) 9 5
Zn2A Cr20 Zn25 143.93(13) 5 5
Zn2A Cr20 Zn25 143.93(13) . 5
Zn2A Cr20 Zn25 93.15(3) 84 5
Zn2A Cr20 Zn25 93.15(3) 58 5
Zn2A Cr20 Zn25 84.7(3) 56 5
Zn2A Cr20 Zn25 27.30(10) 30 5
Zn2A Cr20 Zn25 27.30(10) 28 5
Zn2A Cr20 Zn25 84.7(3) 74 5
Zn2A Cr20 Zn25 39.6(4) 35 5
Zn2A Cr20 Zn25 99.9(3) 79 5
Zn2A Cr20 Zn25 99.9(3) 51 5
Zn26 Cr20 Zn25 38.21(14) 84 5
Zn26 Cr20 Zn25 38.21(14) 56 5
Zn26 Cr20 Zn25 81.7(3) 28 5
Zn26 Cr20 Zn25 124.3(3) 35 5
Zn26 Cr20 Zn25 144.2(2) 58 5
Zn26 Cr20 Zn25 144.2(2) 79 5
Zn26 Cr20 Zn25 124.3(3) 30 5
Zn26 Cr20 Zn25 85.58(2) 51 5
Zn26 Cr20 Zn25 85.58(2) 74 5
Zn26 Cr20 Zn25 107.4(3) . 5
Zn26 Cr20 Zn25 53.9(2) 9 5
Zn26 Cr20 Zn25 53.9(2) 5 5
Zn22 Cr20 Zn25 39.80(2) . 5
Zn22 Cr20 Zn25 149.27(2) 28 5
Zn22 Cr20 Zn25 87.383(12) 51 5
Zn22 Cr20 Zn25 87.383(12) 74 5
Zn24 Cr20 Zn25 142.61(12) 58 5
Zn24 Cr20 Zn25 100.3(3) 30 5
Zn24 Cr20 Zn25 142.61(12) 74 5
Zn24 Cr20 Zn25 34.60(18) 84 5
Zn24 Cr20 Zn25 57.3(2) 35 5
Zn24 Cr20 Zn25 94.39(2) 56 5
Zn24 Cr20 Zn25 94.39(2) 79 5
Zn24 Cr20 Zn25 57.3(2) 28 5
Zn24 Cr20 Zn25 34.60(18) 51 5
Zn24 Cr20 Zn25 124.6(2) 9 5
Zn24 Cr20 Zn25 70.7(3) 5 5
Zn24 Cr20 Zn25 124.6(2) . 5
Au23 Cr20 Zn25 94.54(2) . 5
Zn23 Cr20 Zn25 134.821(2) 58 5
Zn23 Cr20 Zn25 45.179(2) 9 5
Zn23 Cr20 Zn25 134.821(2) 30 5
Zn23 Cr20 Zn25 45.179(2) 5 5
Zn23 Cr20 Zn25 85.46(2) 74 5
Au23 Cr20 Zn25 134.821(2) 58 5
Au23 Cr20 Zn25 45.179(2) 9 5
Au23 Cr20 Zn25 134.821(2) 30 5
Au23 Cr20 Zn25 45.179(2) 5 5
Au23 Cr20 Zn25 85.46(2) 74 5
Zn25 Cr20 Zn25 119.793(2) 58 5
Zn25 Cr20 Zn25 170.93(4) 30 5
Zn25 Cr20 Zn25 119.793(2) 74 5
Zn25 Cr20 Zn25 67.33(3) 9 5
Zn2A Cr20 Zn25 140.20(2) . .
Zn2A Cr20 Zn25 92.617(12) 28 .
Zn2A Cr20 Zn25 92.617(12) 51 .
Zn2A Cr20 Zn25 30.73(2) 74 .
Zn2A Cr20 Zn25 143.93(13) 9 .
Zn2A Cr20 Zn25 131.4(4) 5 .
Zn2A Cr20 Zn25 143.93(13) . .
Zn2A Cr20 Zn25 27.30(10) 84 .
Zn2A Cr20 Zn25 84.7(3) 58 .
Zn2A Cr20 Zn25 93.15(3) 56 .
Zn2A Cr20 Zn25 93.15(3) 30 .
Zn2A Cr20 Zn25 84.7(3) 28 .
Zn2A Cr20 Zn25 27.30(10) 74 .
Zn2A Cr20 Zn25 99.9(3) 35 .
Zn2A Cr20 Zn25 39.6(4) 79 .
Zn2A Cr20 Zn25 99.9(3) 51 .
Zn26 Cr20 Zn25 81.7(3) 84 .
Zn26 Cr20 Zn25 38.21(14) 56 .
Zn26 Cr20 Zn25 38.21(14) 28 .
Zn26 Cr20 Zn25 85.58(2) 35 .
Zn26 Cr20 Zn25 85.58(2) 58 .
Zn26 Cr20 Zn25 124.3(3) 79 .
Zn26 Cr20 Zn25 144.2(2) 30 .
Zn26 Cr20 Zn25 144.2(2) 51 .
Zn26 Cr20 Zn25 124.3(3) 74 .
Zn26 Cr20 Zn25 53.9(2) . .
Zn26 Cr20 Zn25 107.4(3) 9 .
Zn26 Cr20 Zn25 53.9(2) 5 .
Zn22 Cr20 Zn25 39.80(2) . .
Zn22 Cr20 Zn25 87.383(12) 28 .
Zn22 Cr20 Zn25 87.383(12) 51 .
Zn22 Cr20 Zn25 149.27(2) 74 .
Zn24 Cr20 Zn25 142.61(12) 58 .
Zn24 Cr20 Zn25 142.61(12) 30 .
Zn24 Cr20 Zn25 100.3(3) 74 .
Zn24 Cr20 Zn25 57.3(2) 84 .
Zn24 Cr20 Zn25 34.60(18) 35 .
Zn24 Cr20 Zn25 34.60(18) 56 .
Zn24 Cr20 Zn25 57.3(2) 79 .
Zn24 Cr20 Zn25 94.39(2) 28 .
Zn24 Cr20 Zn25 94.39(2) 51 .
Zn24 Cr20 Zn25 124.6(2) 9 .
Zn24 Cr20 Zn25 124.6(2) 5 .
Zn24 Cr20 Zn25 70.7(3) . .
Au23 Cr20 Zn25 45.179(2) . .
Zn23 Cr20 Zn25 85.46(2) 58 .
Zn23 Cr20 Zn25 94.54(2) 9 .
Zn23 Cr20 Zn25 134.821(2) 30 .
Zn23 Cr20 Zn25 45.179(2) 5 .
Zn23 Cr20 Zn25 134.821(2) 74 .
Au23 Cr20 Zn25 85.46(2) 58 .
Au23 Cr20 Zn25 94.54(2) 9 .
Au23 Cr20 Zn25 134.821(2) 30 .
Au23 Cr20 Zn25 45.179(2) 5 .
Au23 Cr20 Zn25 134.821(2) 74 .
Zn25 Cr20 Zn25 119.793(2) 58 .
Zn25 Cr20 Zn25 119.793(2) 30 .
Zn25 Cr20 Zn25 170.93(4) 74 .
Zn25 Cr20 Zn25 67.33(3) 9 .
Zn25 Cr20 Zn25 67.33(3) 5 .
Zn2A Cr20 Zn25 92.617(12) . 84
Zn2A Cr20 Zn25 30.73(2) 28 84
Zn2A Cr20 Zn25 92.617(12) 51 84
Zn2A Cr20 Zn25 140.20(2) 74 84
Zn2A Cr20 Zn25 84.7(3) 9 84
Zn2A Cr20 Zn25 99.9(3) 5 84
Zn2A Cr20 Zn25 93.15(3) . 84
Zn2A Cr20 Zn25 143.93(13) 84 84
Zn2A Cr20 Zn25 99.9(3) 58 84
Zn2A Cr20 Zn25 84.7(3) 56 84
Zn2A Cr20 Zn25 27.30(10) 30 84
Zn2A Cr20 Zn25 39.6(4) 28 84
Zn2A Cr20 Zn25 131.4(4) 74 84
Zn2A Cr20 Zn25 27.30(10) 35 84
Zn2A Cr20 Zn25 143.93(13) 79 84
Zn2A Cr20 Zn25 93.15(3) 51 84
Zn26 Cr20 Zn25 53.9(2) 84 84
Zn26 Cr20 Zn25 85.58(2) 56 84
Zn26 Cr20 Zn25 124.3(3) 28 84
Zn26 Cr20 Zn25 124.3(3) 35 84
Zn26 Cr20 Zn25 144.2(2) 58 84
Zn26 Cr20 Zn25 107.4(3) 79 84
Zn26 Cr20 Zn25 81.7(3) 30 84
Zn26 Cr20 Zn25 38.21(14) 51 84
Zn26 Cr20 Zn25 53.9(2) 74 84
Zn26 Cr20 Zn25 144.2(2) . 84
Zn26 Cr20 Zn25 38.21(14) 9 84
Zn26 Cr20 Zn25 85.58(2) 5 84
Zn22 Cr20 Zn25 87.383(12) . 84
Zn22 Cr20 Zn25 149.27(2) 28 84
Zn22 Cr20 Zn25 87.383(12) 51 84
Zn22 Cr20 Zn25 39.80(2) 74 84
Zn24 Cr20 Zn25 94.39(2) 58 84
Zn24 Cr20 Zn25 57.3(2) 30 84
Zn24 Cr20 Zn25 124.6(2) 74 84
Zn24 Cr20 Zn25 70.7(3) 84 84
Zn24 Cr20 Zn25 100.3(3) 35 84
Zn24 Cr20 Zn25 142.61(12) 56 84
Zn24 Cr20 Zn25 124.6(2) 79 84
Zn24 Cr20 Zn25 57.3(2) 28 84
Zn24 Cr20 Zn25 34.60(18) 51 84
Zn24 Cr20 Zn25 94.39(2) 9 84
Zn24 Cr20 Zn25 34.60(18) 5 84
Zn24 Cr20 Zn25 142.61(12) . 84
Au23 Cr20 Zn25 134.821(2) . 84
Zn23 Cr20 Zn25 134.821(2) 58 84
Zn23 Cr20 Zn25 45.179(2) 9 84
Zn23 Cr20 Zn25 94.54(2) 30 84
Zn23 Cr20 Zn25 85.46(2) 5 84
Zn23 Cr20 Zn25 45.179(2) 74 84
Au23 Cr20 Zn25 134.821(2) 58 84
Au23 Cr20 Zn25 45.179(2) 9 84
Au23 Cr20 Zn25 94.54(2) 30 84
Au23 Cr20 Zn25 85.46(2) 5 84
Au23 Cr20 Zn25 45.179(2) 74 84
Zn25 Cr20 Zn25 90.358(3) 58 84
Zn25 Cr20 Zn25 119.793(2) 30 84
Zn25 Cr20 Zn25 67.33(3) 74 84
Zn25 Cr20 Zn25 90.358(3) 9 84
Zn25 Cr20 Zn25 52.53(3) 5 84
Zn25 Cr20 Zn25 119.793(2) . 84
Zn2A Cr20 Zn25 92.617(12) . 35
Zn2A Cr20 Zn25 140.20(2) 28 35
Zn2A Cr20 Zn25 92.617(12) 51 35
Zn2A Cr20 Zn25 30.73(2) 74 35
Zn2A Cr20 Zn25 99.9(3) 9 35
Zn2A Cr20 Zn25 84.7(3) 5 35
Zn2A Cr20 Zn25 93.15(3) . 35
Zn2A Cr20 Zn25 27.30(10) 84 35
Zn2A Cr20 Zn25 84.7(3) 58 35
Zn2A Cr20 Zn25 99.9(3) 56 35
Zn2A Cr20 Zn25 143.93(13) 30 35
Zn2A Cr20 Zn25 131.4(4) 28 35
Zn2A Cr20 Zn25 39.6(4) 74 35
Zn2A Cr20 Zn25 143.93(13) 35 35
Zn2A Cr20 Zn25 27.30(10) 79 35
Zn2A Cr20 Zn25 93.15(3) 51 35
Zn26 Cr20 Zn25 124.3(3) 84 35
Zn26 Cr20 Zn25 85.58(2) 56 35
Zn26 Cr20 Zn25 53.9(2) 28 35
Zn26 Cr20 Zn25 53.9(2) 35 35
Zn26 Cr20 Zn25 38.21(14) 58 35
Zn26 Cr20 Zn25 81.7(3) 79 35
Zn26 Cr20 Zn25 107.4(3) 30 35
Zn26 Cr20 Zn25 144.2(2) 51 35
Zn26 Cr20 Zn25 124.3(3) 74 35
Zn26 Cr20 Zn25 38.21(14) . 35
Zn26 Cr20 Zn25 144.2(2) 9 35
Zn26 Cr20 Zn25 85.58(2) 5 35
Zn22 Cr20 Zn25 87.383(12) . 35
Zn22 Cr20 Zn25 39.80(2) 28 35
Zn22 Cr20 Zn25 87.383(12) 51 35
Zn22 Cr20 Zn25 149.27(2) 74 35
Zn24 Cr20 Zn25 94.39(2) 58 35
Zn24 Cr20 Zn25 124.6(2) 30 35
Zn24 Cr20 Zn25 57.3(2) 74 35
Zn24 Cr20 Zn25 100.3(3) 84 35
Zn24 Cr20 Zn25 70.7(3) 35 35
Zn24 Cr20 Zn25 34.60(18) 56 35
Zn24 Cr20 Zn25 57.3(2) 79 35
Zn24 Cr20 Zn25 124.6(2) 28 35
Zn24 Cr20 Zn25 142.61(12) 51 35
Zn24 Cr20 Zn25 94.39(2) 9 35
Zn24 Cr20 Zn25 142.61(12) 5 35
Zn24 Cr20 Zn25 34.60(18) . 35
Au23 Cr20 Zn25 45.179(2) . 35
Zn23 Cr20 Zn25 45.179(2) 58 35
Zn23 Cr20 Zn25 134.821(2) 9 35
Zn23 Cr20 Zn25 94.54(2) 30 35
Zn23 Cr20 Zn25 85.46(2) 5 35
Zn23 Cr20 Zn25 134.821(2) 74 35
Au23 Cr20 Zn25 45.179(2) 58 35
Au23 Cr20 Zn25 134.821(2) 9 35
Au23 Cr20 Zn25 94.54(2) 30 35
Au23 Cr20 Zn25 85.46(2) 5 35
Au23 Cr20 Zn25 134.821(2) 74 35
Zn25 Cr20 Zn25 90.358(3) 58 35
Zn25 Cr20 Zn25 67.33(3) 30 35
Zn25 Cr20 Zn25 119.793(2) 74 35
Zn25 Cr20 Zn25 90.358(3) 9 35
Zn25 Cr20 Zn25 119.793(2) 5 35
Zn25 Cr20 Zn25 52.53(3) . 35
Zn25 Cr20 Zn25 170.93(4) 84 35
Zn2A Cr20 Zn25 92.617(12) . 56
Zn2A Cr20 Zn25 92.617(12) 28 56
Zn2A Cr20 Zn25 140.20(2) 51 56
Zn2A Cr20 Zn25 30.73(2) 74 56
Zn2A Cr20 Zn25 93.15(3) 9 56
Zn2A Cr20 Zn25 84.7(3) 5 56
Zn2A Cr20 Zn25 99.9(3) . 56
Zn2A Cr20 Zn25 39.6(4) 84 56
Zn2A Cr20 Zn25 131.4(4) 58 56
Zn2A Cr20 Zn25 143.93(13) 56 56
Zn2A Cr20 Zn25 99.9(3) 30 56
Zn2A Cr20 Zn25 84.7(3) 28 56
Zn2A Cr20 Zn25 27.30(10) 74 56
Zn2A Cr20 Zn25 93.15(3) 35 56
Zn2A Cr20 Zn25 27.30(10) 79 56
Zn2A Cr20 Zn25 143.93(13) 51 56
Zn26 Cr20 Zn25 124.3(3) 84 56
Zn26 Cr20 Zn25 53.9(2) 56 56
Zn26 Cr20 Zn25 85.58(2) 28 56
Zn26 Cr20 Zn25 38.21(14) 35 56
Zn26 Cr20 Zn25 53.9(2) 58 56
Zn26 Cr20 Zn25 124.3(3) 79 56
Zn26 Cr20 Zn25 144.2(2) 30 56
Zn26 Cr20 Zn25 107.4(3) 51 56
Zn26 Cr20 Zn25 81.7(3) 74 56
Zn26 Cr20 Zn25 85.58(2) . 56
Zn26 Cr20 Zn25 144.2(2) 9 56
Zn26 Cr20 Zn25 38.21(14) 5 56
Zn22 Cr20 Zn25 87.383(12) . 56
Zn22 Cr20 Zn25 87.383(12) 28 56
Zn22 Cr20 Zn25 39.80(2) 51 56
Zn22 Cr20 Zn25 149.27(2) 74 56
Zn24 Cr20 Zn25 124.6(2) 58 56
Zn24 Cr20 Zn25 94.39(2) 30 56
Zn24 Cr20 Zn25 57.3(2) 74 56
Zn24 Cr20 Zn25 57.3(2) 84 56
Zn24 Cr20 Zn25 34.60(18) 35 56
Zn24 Cr20 Zn25 70.7(3) 56 56
Zn24 Cr20 Zn25 100.3(3) 79 56
Zn24 Cr20 Zn25 142.61(12) 28 56
Zn24 Cr20 Zn25 124.6(2) 51 56
Zn24 Cr20 Zn25 142.61(12) 9 56
Zn24 Cr20 Zn25 94.39(2) 5 56
Zn24 Cr20 Zn25 34.60(18) . 56
Au23 Cr20 Zn25 85.46(2) . 56
Zn23 Cr20 Zn25 45.179(2) 58 56
Zn23 Cr20 Zn25 134.821(2) 9 56
Zn23 Cr20 Zn25 134.821(2) 30 56
Zn23 Cr20 Zn25 45.179(2) 5 56
Zn23 Cr20 Zn25 94.54(2) 74 56
Au23 Cr20 Zn25 45.179(2) 58 56
Au23 Cr20 Zn25 134.821(2) 9 56
Au23 Cr20 Zn25 134.821(2) 30 56
Au23 Cr20 Zn25 45.179(2) 5 56
Au23 Cr20 Zn25 94.54(2) 74 56
Zn25 Cr20 Zn25 67.33(3) 58 56
Zn25 Cr20 Zn25 90.358(3) 30 56
Zn25 Cr20 Zn25 119.793(2) 74 56
Zn25 Cr20 Zn25 119.793(2) 9 56
Zn25 Cr20 Zn25 90.358(3) 5 56
Zn25 Cr20 Zn25 52.53(3) . 56
Zn25 Cr20 Zn25 119.793(2) 84 56
Zn25 Cr20 Zn25 52.53(3) 35 56
Zn2A Cr20 Zn25 92.617(12) . 79
Zn2A Cr20 Zn25 92.617(12) 28 79
Zn2A Cr20 Zn25 30.73(2) 51 79
Zn2A Cr20 Zn25 140.20(2) 74 79
Zn2A Cr20 Zn25 93.15(3) 9 79
Zn2A Cr20 Zn25 99.9(3) 5 79
Zn2A Cr20 Zn25 84.7(3) . 79
Zn2A Cr20 Zn25 131.4(4) 84 79
Zn2A Cr20 Zn25 39.6(4) 58 79
Zn2A Cr20 Zn25 27.30(10) 56 79
Zn2A Cr20 Zn25 84.7(3) 30 79
Zn2A Cr20 Zn25 99.9(3) 28 79
Zn2A Cr20 Zn25 143.93(13) 74 79
Zn2A Cr20 Zn25 93.15(3) 35 79
Zn2A Cr20 Zn25 143.93(13) 79 79
Zn2A Cr20 Zn25 27.30(10) 51 79
Zn26 Cr20 Zn25 53.9(2) 84 79
Zn26 Cr20 Zn25 124.3(3) 56 79
Zn26 Cr20 Zn25 85.58(2) 28 79
Zn26 Cr20 Zn25 144.2(2) 35 79
Zn26 Cr20 Zn25 124.3(3) 58 79
Zn26 Cr20 Zn25 53.9(2) 79 79
Zn26 Cr20 Zn25 38.21(14) 30 79
Zn26 Cr20 Zn25 81.7(3) 51 79
Zn26 Cr20 Zn25 107.4(3) 74 79
Zn26 Cr20 Zn25 85.58(2) . 79
Zn26 Cr20 Zn25 38.21(14) 9 79
Zn26 Cr20 Zn25 144.2(2) 5 79
Zn22 Cr20 Zn25 87.383(12) . 79
Zn22 Cr20 Zn25 87.383(12) 28 79
Zn22 Cr20 Zn25 149.27(2) 51 79
Zn22 Cr20 Zn25 39.80(2) 74 79
Zn24 Cr20 Zn25 57.3(2) 58 79
Zn24 Cr20 Zn25 94.39(2) 30 79
Zn24 Cr20 Zn25 124.6(2) 74 79
Zn24 Cr20 Zn25 124.6(2) 84 79
Zn24 Cr20 Zn25 142.61(12) 35 79
Zn24 Cr20 Zn25 100.3(3) 56 79
Zn24 Cr20 Zn25 70.7(3) 79 79
Zn24 Cr20 Zn25 34.60(18) 28 79
Zn24 Cr20 Zn25 57.3(2) 51 79
Zn24 Cr20 Zn25 34.60(18) 9 79
Zn24 Cr20 Zn25 94.39(2) 5 79
Zn24 Cr20 Zn25 142.61(12) . 79
Au23 Cr20 Zn25 85.46(2) . 79
Zn23 Cr20 Zn25 134.821(2) 58 79
Zn23 Cr20 Zn25 45.179(2) 9 79
Zn23 Cr20 Zn25 45.179(2) 30 79
Zn23 Cr20 Zn25 134.821(2) 5 79
Zn23 Cr20 Zn25 94.54(2) 74 79
Au23 Cr20 Zn25 134.821(2) 58 79
Au23 Cr20 Zn25 45.179(2) 9 79
Au23 Cr20 Zn25 45.179(2) 30 79
Au23 Cr20 Zn25 134.821(2) 5 79
Au23 Cr20 Zn25 94.54(2) 74 79
Zn25 Cr20 Zn25 119.793(2) 58 79
Zn25 Cr20 Zn25 90.358(3) 30 79
Zn25 Cr20 Zn25 67.33(3) 74 79
Zn25 Cr20 Zn25 52.53(3) 9 79
Zn25 Cr20 Zn25 90.358(3) 5 79
Zn25 Cr20 Zn25 119.793(2) . 79
Zn25 Cr20 Zn25 67.33(3) 84 79
Zn25 Cr20 Zn25 119.793(2) 35 79
Zn25 Cr20 Zn25 170.93(4) 56 79
Zn2A Cr20 Zn25 92.617(12) . 28
Zn2A Cr20 Zn25 140.20(2) 28 28
Zn2A Cr20 Zn25 30.73(2) 51 28
Zn2A Cr20 Zn25 92.617(12) 74 28
Zn2A Cr20 Zn25 99.9(3) 9 28
Zn2A Cr20 Zn25 93.15(3) 5 28
Zn2A Cr20 Zn25 84.7(3) . 28
Zn2A Cr20 Zn25 84.7(3) 84 28
Zn2A Cr20 Zn25 27.30(10) 58 28
Zn2A Cr20 Zn25 39.6(4) 56 28
Zn2A Cr20 Zn25 131.4(4) 30 28
Zn2A Cr20 Zn25 143.93(13) 28 28
Zn2A Cr20 Zn25 99.9(3) 74 28
Zn2A Cr20 Zn25 143.93(13) 35 28
Zn2A Cr20 Zn25 93.15(3) 79 28
Zn2A Cr20 Zn25 27.30(10) 51 28
Zn26 Cr20 Zn25 85.58(2) 84 28
Zn26 Cr20 Zn25 124.3(3) 56 28
Zn26 Cr20 Zn25 53.9(2) 28 28
Zn26 Cr20 Zn25 107.4(3) 35 28
Zn26 Cr20 Zn25 81.7(3) 58 28
Zn26 Cr20 Zn25 38.21(14) 79 28
Zn26 Cr20 Zn25 53.9(2) 30 28
Zn26 Cr20 Zn25 124.3(3) 51 28
Zn26 Cr20 Zn25 144.2(2) 74 28
Zn26 Cr20 Zn25 38.21(14) . 28
Zn26 Cr20 Zn25 85.58(2) 9 28
Zn26 Cr20 Zn25 144.2(2) 5 28
Zn22 Cr20 Zn25 87.383(12) . 28
Zn22 Cr20 Zn25 39.80(2) 28 28
Zn22 Cr20 Zn25 149.27(2) 51 28
Zn22 Cr20 Zn25 87.383(12) 74 28
Zn24 Cr20 Zn25 57.3(2) 58 28
Zn24 Cr20 Zn25 124.6(2) 30 28
Zn24 Cr20 Zn25 94.39(2) 74 28
Zn24 Cr20 Zn25 142.61(12) 84 28
Zn24 Cr20 Zn25 124.6(2) 35 28
Zn24 Cr20 Zn25 57.3(2) 56 28
Zn24 Cr20 Zn25 34.60(18) 79 28
Zn24 Cr20 Zn25 70.7(3) 28 28
Zn24 Cr20 Zn25 100.3(3) 51 28
Zn24 Cr20 Zn25 34.60(18) 9 28
Zn24 Cr20 Zn25 142.61(12) 5 28
Zn24 Cr20 Zn25 94.39(2) . 28
Au23 Cr20 Zn25 45.179(2) . 28
Zn23 Cr20 Zn25 94.54(2) 58 28
Zn23 Cr20 Zn25 85.46(2) 9 28
Zn23 Cr20 Zn25 45.179(2) 30 28
Zn23 Cr20 Zn25 134.821(2) 5 28
Zn23 Cr20 Zn25 134.821(2) 74 28
Au23 Cr20 Zn25 94.54(2) 58 28
Au23 Cr20 Zn25 85.46(2) 9 28
Au23 Cr20 Zn25 45.179(2) 30 28
Au23 Cr20 Zn25 134.821(2) 5 28
Au23 Cr20 Zn25 134.821(2) 74 28
Zn25 Cr20 Zn25 119.793(2) 58 28
Zn25 Cr20 Zn25 67.33(3) 30 28
Zn25 Cr20 Zn25 90.358(3) 74 28
Zn25 Cr20 Zn25 52.53(3) 9 28
Zn25 Cr20 Zn25 119.793(2) 5 28
Zn25 Cr20 Zn25 90.358(3) . 28
Zn25 Cr20 Zn25 119.793(2) 84 28
Zn25 Cr20 Zn25 67.33(3) 35 28
Zn25 Cr20 Zn25 119.793(2) 56 28
Zn25 Cr20 Zn25 52.53(3) 79 28
Zn2A Cr20 Zn25 92.617(12) . 51
Zn2A Cr20 Zn25 30.73(2) 28 51
Zn2A Cr20 Zn25 140.20(2) 51 51
Zn2A Cr20 Zn25 92.617(12) 74 51
Zn2A Cr20 Zn25 84.7(3) 9 51
Zn2A Cr20 Zn25 93.15(3) 5 51
Zn2A Cr20 Zn25 99.9(3) . 51
Zn2A Cr20 Zn25 99.9(3) 84 51
Zn2A Cr20 Zn25 143.93(13) 58 51
Zn2A Cr20 Zn25 131.4(4) 56 51
Zn2A Cr20 Zn25 39.6(4) 30 51
Zn2A Cr20 Zn25 27.30(10) 28 51
Zn2A Cr20 Zn25 84.7(3) 74 51
Zn2A Cr20 Zn25 27.30(10) 35 51
Zn2A Cr20 Zn25 93.15(3) 79 51
Zn2A Cr20 Zn25 143.93(13) 51 51
Zn26 Cr20 Zn25 85.58(2) 84 51
Zn26 Cr20 Zn25 53.9(2) 56 51
Zn26 Cr20 Zn25 124.3(3) 28 51
Zn26 Cr20 Zn25 81.7(3) 35 51
Zn26 Cr20 Zn25 107.4(3) 58 51
Zn26 Cr20 Zn25 144.2(2) 79 51
Zn26 Cr20 Zn25 124.3(3) 30 51
Zn26 Cr20 Zn25 53.9(2) 51 51
Zn26 Cr20 Zn25 38.21(14) 74 51
Zn26 Cr20 Zn25 144.2(2) . 51
Zn26 Cr20 Zn25 85.58(2) 9 51
Zn26 Cr20 Zn25 38.21(14) 5 51
Zn22 Cr20 Zn25 87.383(12) . 51
Zn22 Cr20 Zn25 149.27(2) 28 51
Zn22 Cr20 Zn25 39.80(2) 51 51
Zn22 Cr20 Zn25 87.383(12) 74 51
Zn24 Cr20 Zn25 124.6(2) 58 51
Zn24 Cr20 Zn25 57.3(2) 30 51
Zn24 Cr20 Zn25 94.39(2) 74 51
Zn24 Cr20 Zn25 34.60(18) 84 51
Zn24 Cr20 Zn25 57.3(2) 35 51
Zn24 Cr20 Zn25 124.6(2) 56 51
Zn24 Cr20 Zn25 142.61(12) 79 51
Zn24 Cr20 Zn25 100.3(3) 28 51
Zn24 Cr20 Zn25 70.7(3) 51 51
Zn24 Cr20 Zn25 142.61(12) 9 51
Zn24 Cr20 Zn25 34.60(18) 5 51
Zn24 Cr20 Zn25 94.39(2) . 51
Au23 Cr20 Zn25 134.821(2) . 51
Zn23 Cr20 Zn25 94.54(2) 58 51
Zn23 Cr20 Zn25 85.46(2) 9 51
Zn23 Cr20 Zn25 134.821(2) 30 51
Zn23 Cr20 Zn25 45.179(2) 5 51
Zn23 Cr20 Zn25 45.179(2) 74 51
Au23 Cr20 Zn25 94.54(2) 58 51
Au23 Cr20 Zn25 85.46(2) 9 51
Au23 Cr20 Zn25 134.821(2) 30 51
Au23 Cr20 Zn25 45.179(2) 5 51
Au23 Cr20 Zn25 45.179(2) 74 51
Zn25 Cr20 Zn25 67.33(3) 58 51
Zn25 Cr20 Zn25 119.793(2) 30 51
Zn25 Cr20 Zn25 90.358(3) 74 51
Zn25 Cr20 Zn25 119.793(2) 9 51
Zn25 Cr20 Zn25 52.53(3) 5 51
Zn25 Cr20 Zn25 90.358(3) . 51
Zn25 Cr20 Zn25 52.53(3) 84 51
Zn25 Cr20 Zn25 119.793(2) 35 51
Zn25 Cr20 Zn25 67.33(3) 56 51
Zn25 Cr20 Zn25 119.793(2) 79 51
Zn25 Cr20 Zn25 170.93(4) 28 51
Zn2A Cr20 Zn15 155.79(2) . 5
Zn2A Cr20 Zn15 94.74(2) 28 5
Zn2A Cr20 Zn15 60.177(7) 51 5
Zn2A Cr20 Zn15 60.177(7) 74 5
Zn2A Cr20 Zn15 164.6(4) 9 5
Zn2A Cr20 Zn15 150.4(3) 5 5
Zn2A Cr20 Zn15 150.4(3) . 5
Zn2A Cr20 Zn15 53.2(3) 84 5
Zn2A Cr20 Zn15 53.2(3) 58 5
Zn2A Cr20 Zn15 59.671(6) 56 5
Zn2A Cr20 Zn15 90.30(19) 30 5
Zn2A Cr20 Zn15 90.30(19) 28 5
Zn2A Cr20 Zn15 59.671(6) 74 5
Zn2A Cr20 Zn15 103.6(4) 35 5
Zn2A Cr20 Zn15 68.3(4) 79 5
Zn2A Cr20 Zn15 68.3(4) 51 5
Zn26 Cr20 Zn15 57.2(3) 84 5
Zn26 Cr20 Zn15 57.2(3) 56 5
Zn26 Cr20 Zn15 17.7(3) 28 5
Zn26 Cr20 Zn15 115.42(10) 35 5
Zn26 Cr20 Zn15 105.73(14) 58 5
Zn26 Cr20 Zn15 105.73(14) 79 5
Zn26 Cr20 Zn15 115.42(10) 30 5
Zn26 Cr20 Zn15 147.12(12) 51 5
Zn26 Cr20 Zn15 147.12(12) 74 5
Zn26 Cr20 Zn15 43.4(3) . 5
Zn26 Cr20 Zn15 80.9(3) 9 5
Zn26 Cr20 Zn15 80.9(3) 5 5
Zn22 Cr20 Zn15 24.21(2) . 5
Zn22 Cr20 Zn15 85.26(2) 28 5
Zn22 Cr20 Zn15 119.823(7) 51 5
Zn22 Cr20 Zn15 119.823(7) 74 5
Zn24 Cr20 Zn15 124.6(3) 58 5
Zn24 Cr20 Zn15 164.3(3) 30 5
Zn24 Cr20 Zn15 124.6(3) 74 5
Zn24 Cr20 Zn15 75.13(13) 84 5
Zn24 Cr20 Zn15 64.03(8) 35 5
Zn24 Cr20 Zn15 33.61(11) 56 5
Zn24 Cr20 Zn15 33.61(11) 79 5
Zn24 Cr20 Zn15 64.03(8) 28 5
Zn24 Cr20 Zn15 75.13(13) 51 5
Zn24 Cr20 Zn15 97.3(3) 9 5
Zn24 Cr20 Zn15 134.7(3) 5 5
Zn24 Cr20 Zn15 97.3(3) . 5
Au23 Cr20 Zn15 30.53(2) . 5
Zn23 Cr20 Zn15 111.050(13) 58 5
Zn23 Cr20 Zn15 68.950(13) 9 5
Zn23 Cr20 Zn15 111.050(13) 30 5
Zn23 Cr20 Zn15 68.950(13) 5 5
Zn23 Cr20 Zn15 149.47(2) 74 5
Au23 Cr20 Zn15 111.050(13) 58 5
Au23 Cr20 Zn15 68.950(13) 9 5
Au23 Cr20 Zn15 111.050(13) 30 5
Au23 Cr20 Zn15 68.950(13) 5 5
Au23 Cr20 Zn15 149.47(2) 74 5
Zn25 Cr20 Zn15 152.719(15) 58 5
Zn25 Cr20 Zn15 125.06(3) 30 5
Zn25 Cr20 Zn15 152.719(15) 74 5
Zn25 Cr20 Zn15 33.699(16) 9 5
Zn25 Cr20 Zn15 64.01(3) 5 5
Zn25 Cr20 Zn15 33.699(16) . 5
Zn25 Cr20 Zn15 109.00(2) 84 5
Zn25 Cr20 Zn15 67.517(17) 35 5
Zn25 Cr20 Zn15 86.094(17) 56 5
Zn25 Cr20 Zn15 86.094(17) 79 5
Zn25 Cr20 Zn15 67.517(17) 28 5
Zn25 Cr20 Zn15 109.00(2) 51 5
Zn2A Cr20 Zn15 155.79(2) . 9
Zn2A Cr20 Zn15 60.177(7) 28 9
Zn2A Cr20 Zn15 94.74(2) 51 9
Zn2A Cr20 Zn15 60.177(7) 74 9
Zn2A Cr20 Zn15 150.4(3) 9 9
Zn2A Cr20 Zn15 150.4(3) 5 9
Zn2A Cr20 Zn15 164.6(4) . 9
Zn2A Cr20 Zn15 59.671(6) 84 9
Zn2A Cr20 Zn15 90.30(19) 58 9
Zn2A Cr20 Zn15 90.30(19) 56 9
Zn2A Cr20 Zn15 59.671(6) 30 9
Zn2A Cr20 Zn15 53.2(3) 28 9
Zn2A Cr20 Zn15 53.2(3) 74 9
Zn2A Cr20 Zn15 68.3(4) 35 9
Zn2A Cr20 Zn15 68.3(4) 79 9
Zn2A Cr20 Zn15 103.6(4) 51 9
Zn26 Cr20 Zn15 57.2(3) 84 9
Zn26 Cr20 Zn15 17.7(3) 56 9
Zn26 Cr20 Zn15 57.2(3) 28 9
Zn26 Cr20 Zn15 105.73(14) 35 9
Zn26 Cr20 Zn15 115.42(10) 58 9
Zn26 Cr20 Zn15 147.12(12) 79 9
Zn26 Cr20 Zn15 147.12(12) 30 9
Zn26 Cr20 Zn15 115.42(10) 51 9
Zn26 Cr20 Zn15 105.73(14) 74 9
Zn26 Cr20 Zn15 80.9(3) . 9
Zn26 Cr20 Zn15 80.9(3) 9 9
Zn26 Cr20 Zn15 43.4(3) 5 9
Zn22 Cr20 Zn15 24.21(2) . 9
Zn22 Cr20 Zn15 119.823(7) 28 9
Zn22 Cr20 Zn15 85.26(2) 51 9
Zn22 Cr20 Zn15 119.823(7) 74 9
Zn24 Cr20 Zn15 164.3(3) 58 9
Zn24 Cr20 Zn15 124.6(3) 30 9
Zn24 Cr20 Zn15 124.6(3) 74 9
Zn24 Cr20 Zn15 33.61(11) 84 9
Zn24 Cr20 Zn15 33.61(11) 35 9
Zn24 Cr20 Zn15 64.03(8) 56 9
Zn24 Cr20 Zn15 75.13(13) 79 9
Zn24 Cr20 Zn15 75.13(13) 28 9
Zn24 Cr20 Zn15 64.03(8) 51 9
Zn24 Cr20 Zn15 134.7(3) 9 9
Zn24 Cr20 Zn15 97.3(3) 5 9
Zn24 Cr20 Zn15 97.3(3) . 9
Au23 Cr20 Zn15 68.950(13) . 9
Zn23 Cr20 Zn15 111.050(13) 58 9
Zn23 Cr20 Zn15 68.950(13) 9 9
Zn23 Cr20 Zn15 149.47(2) 30 9
Zn23 Cr20 Zn15 30.53(2) 5 9
Zn23 Cr20 Zn15 111.050(13) 74 9
Au23 Cr20 Zn15 111.050(13) 58 9
Au23 Cr20 Zn15 68.950(13) 9 9
Au23 Cr20 Zn15 149.47(2) 30 9
Au23 Cr20 Zn15 30.53(2) 5 9
Au23 Cr20 Zn15 111.050(13) 74 9
Zn25 Cr20 Zn15 125.06(3) 58 9
Zn25 Cr20 Zn15 152.719(15) 30 9
Zn25 Cr20 Zn15 152.719(15) 74 9
Zn25 Cr20 Zn15 64.01(3) 9 9
Zn25 Cr20 Zn15 33.699(16) 5 9
Zn25 Cr20 Zn15 33.699(16) . 9
Zn25 Cr20 Zn15 86.094(17) 84 9
Zn25 Cr20 Zn15 86.094(17) 35 9
Zn25 Cr20 Zn15 67.517(17) 56 9
Zn25 Cr20 Zn15 109.00(2) 79 9
Zn25 Cr20 Zn15 109.00(2) 28 9
Zn25 Cr20 Zn15 67.517(17) 51 9
Zn15 Cr20 Zn15 41.60(3) 5 9
Zn2A Cr20 Zn15 155.79(2) . .
Zn2A Cr20 Zn15 60.177(7) 28 .
Zn2A Cr20 Zn15 60.177(7) 51 .
Zn2A Cr20 Zn15 94.74(2) 74 .
Zn2A Cr20 Zn15 150.4(3) 9 .
Zn2A Cr20 Zn15 164.6(4) 5 .
Zn2A Cr20 Zn15 150.4(3) . .
Zn2A Cr20 Zn15 90.30(19) 84 .
Zn2A Cr20 Zn15 59.671(6) 58 .
Zn2A Cr20 Zn15 53.2(3) 56 .
Zn2A Cr20 Zn15 53.2(3) 30 .
Zn2A Cr20 Zn15 59.671(6) 28 .
Zn2A Cr20 Zn15 90.30(19) 74 .
Zn2A Cr20 Zn15 68.3(4) 35 .
Zn2A Cr20 Zn15 103.6(4) 79 .
Zn2A Cr20 Zn15 68.3(4) 51 .
Zn26 Cr20 Zn15 17.7(3) 84 .
Zn26 Cr20 Zn15 57.2(3) 56 .
Zn26 Cr20 Zn15 57.2(3) 28 .
Zn26 Cr20 Zn15 147.12(12) 35 .
Zn26 Cr20 Zn15 147.12(12) 58 .
Zn26 Cr20 Zn15 115.42(10) 79 .
Zn26 Cr20 Zn15 105.73(14) 30 .
Zn26 Cr20 Zn15 105.73(14) 51 .
Zn26 Cr20 Zn15 115.42(10) 74 .
Zn26 Cr20 Zn15 80.9(3) . .
Zn26 Cr20 Zn15 43.4(3) 9 .
Zn26 Cr20 Zn15 80.9(3) 5 .
Zn22 Cr20 Zn15 24.21(2) . .
Zn22 Cr20 Zn15 119.823(7) 28 .
Zn22 Cr20 Zn15 119.823(7) 51 .
Zn22 Cr20 Zn15 85.26(2) 74 .
Zn24 Cr20 Zn15 124.6(3) 58 .
Zn24 Cr20 Zn15 124.6(3) 30 .
Zn24 Cr20 Zn15 164.3(3) 74 .
Zn24 Cr20 Zn15 64.03(8) 84 .
Zn24 Cr20 Zn15 75.13(13) 35 .
Zn24 Cr20 Zn15 75.13(13) 56 .
Zn24 Cr20 Zn15 64.03(8) 79 .
Zn24 Cr20 Zn15 33.61(11) 28 .
Zn24 Cr20 Zn15 33.61(11) 51 .
Zn24 Cr20 Zn15 97.3(3) 9 .
Zn24 Cr20 Zn15 97.3(3) 5 .
Zn24 Cr20 Zn15 134.7(3) . .
Au23 Cr20 Zn15 68.950(13) . .
Zn23 Cr20 Zn15 149.47(2) 58 .
Zn23 Cr20 Zn15 30.53(2) 9 .
Zn23 Cr20 Zn15 111.050(13) 30 .
Zn23 Cr20 Zn15 68.950(13) 5 .
Zn23 Cr20 Zn15 111.050(13) 74 .
Au23 Cr20 Zn15 149.47(2) 58 .
Au23 Cr20 Zn15 30.53(2) 9 .
Au23 Cr20 Zn15 111.050(13) 30 .
Au23 Cr20 Zn15 68.950(13) 5 .
Au23 Cr20 Zn15 111.050(13) 74 .
Zn25 Cr20 Zn15 152.719(15) 58 .
Zn25 Cr20 Zn15 152.719(15) 30 .
Zn25 Cr20 Zn15 125.06(3) 74 .
Zn25 Cr20 Zn15 33.699(16) 9 .
Zn25 Cr20 Zn15 33.699(16) 5 .
Zn25 Cr20 Zn15 64.01(3) . .
Zn25 Cr20 Zn15 67.517(17) 84 .
Zn25 Cr20 Zn15 109.00(2) 35 .
Zn25 Cr20 Zn15 109.00(2) 56 .
Zn25 Cr20 Zn15 67.517(17) 79 .
Zn25 Cr20 Zn15 86.094(17) 28 .
Zn25 Cr20 Zn15 86.094(17) 51 .
Zn15 Cr20 Zn15 41.60(3) 5 .
Zn15 Cr20 Zn15 41.60(3) 9 .
Zn2A Cr20 Zn15 60.177(7) . 51
Zn2A Cr20 Zn15 94.74(2) 28 51
Zn2A Cr20 Zn15 155.79(2) 51 51
Zn2A Cr20 Zn15 60.177(7) 74 51
Zn2A Cr20 Zn15 59.671(6) 9 51
Zn2A Cr20 Zn15 53.2(3) 5 51
Zn2A Cr20 Zn15 68.3(4) . 51
Zn2A Cr20 Zn15 68.3(4) 84 51
Zn2A Cr20 Zn15 150.4(3) 58 51
Zn2A Cr20 Zn15 164.6(4) 56 51
Zn2A Cr20 Zn15 103.6(4) 30 51
Zn2A Cr20 Zn15 90.30(19) 28 51
Zn2A Cr20 Zn15 59.671(6) 74 51
Zn2A Cr20 Zn15 90.30(19) 35 51
Zn2A Cr20 Zn15 53.2(3) 79 51
Zn2A Cr20 Zn15 150.4(3) 51 51
Zn26 Cr20 Zn15 147.12(12) 84 51
Zn26 Cr20 Zn15 80.9(3) 56 51
Zn26 Cr20 Zn15 115.42(10) 28 51
Zn26 Cr20 Zn15 17.7(3) 35 51
Zn26 Cr20 Zn15 43.4(3) 58 51
Zn26 Cr20 Zn15 105.73(14) 79 51
Zn26 Cr20 Zn15 115.42(10) 30 51
Zn26 Cr20 Zn15 80.9(3) 51 51
Zn26 Cr20 Zn15 57.2(3) 74 51
Zn26 Cr20 Zn15 105.73(14) . 51
Zn26 Cr20 Zn15 147.12(12) 9 51
Zn26 Cr20 Zn15 57.2(3) 5 51
Zn22 Cr20 Zn15 119.823(7) . 51
Zn22 Cr20 Zn15 85.26(2) 28 51
Zn22 Cr20 Zn15 24.21(2) 51 51
Zn22 Cr20 Zn15 119.823(7) 74 51
Zn24 Cr20 Zn15 97.3(3) 58 51
Zn24 Cr20 Zn15 64.03(8) 30 51
Zn24 Cr20 Zn15 33.61(11) 74 51
Zn24 Cr20 Zn15 75.13(13) 84 51
Zn24 Cr20 Zn15 64.03(8) 35 51
Zn24 Cr20 Zn15 97.3(3) 56 51
Zn24 Cr20 Zn15 124.6(3) 79 51
Zn24 Cr20 Zn15 164.3(3) 28 51
Zn24 Cr20 Zn15 134.7(3) 51 51
Zn24 Cr20 Zn15 124.6(3) 9 51
Zn24 Cr20 Zn15 75.13(13) 5 51
Zn24 Cr20 Zn15 33.61(11) . 51
Au23 Cr20 Zn15 111.050(13) . 51
Zn23 Cr20 Zn15 30.53(2) 58 51
Zn23 Cr20 Zn15 149.47(2) 9 51
Zn23 Cr20 Zn15 111.050(13) 30 51
Zn23 Cr20 Zn15 68.950(13) 5 51
Zn23 Cr20 Zn15 68.950(13) 74 51
Au23 Cr20 Zn15 30.53(2) 58 51
Au23 Cr20 Zn15 149.47(2) 9 51
Au23 Cr20 Zn15 111.050(13) 30 51
Au23 Cr20 Zn15 68.950(13) 5 51
Au23 Cr20 Zn15 68.950(13) 74 51
Zn25 Cr20 Zn15 33.699(16) 58 51
Zn25 Cr20 Zn15 67.517(17) 30 51
Zn25 Cr20 Zn15 86.094(17) 74 51
Zn25 Cr20 Zn15 152.719(15) 9 51
Zn25 Cr20 Zn15 109.00(2) 5 51
Zn25 Cr20 Zn15 86.094(17) . 51
Zn25 Cr20 Zn15 109.00(2) 84 51
Zn25 Cr20 Zn15 67.517(17) 35 51
Zn25 Cr20 Zn15 33.699(16) 56 51
Zn25 Cr20 Zn15 152.719(15) 79 51
Zn25 Cr20 Zn15 125.06(3) 28 51
Zn25 Cr20 Zn15 64.01(3) 51 51
Zn15 Cr20 Zn15 119.326(6) 5 51
Zn15 Cr20 Zn15 97.412(9) 9 51
Zn15 Cr20 Zn15 137.90(3) . 51
Zn2A Cr20 Zn15 60.177(7) . 28
Zn2A Cr20 Zn15 155.79(2) 28 28
Zn2A Cr20 Zn15 94.74(2) 51 28
Zn2A Cr20 Zn15 60.177(7) 74 28
Zn2A Cr20 Zn15 68.3(4) 9 28
Zn2A Cr20 Zn15 53.2(3) 5 28
Zn2A Cr20 Zn15 59.671(6) . 28
Zn2A Cr20 Zn15 59.671(6) 84 28
Zn2A Cr20 Zn15 90.30(19) 58 28
Zn2A Cr20 Zn15 103.6(4) 56 28
Zn2A Cr20 Zn15 164.6(4) 30 28
Zn2A Cr20 Zn15 150.4(3) 28 28
Zn2A Cr20 Zn15 68.3(4) 74 28
Zn2A Cr20 Zn15 150.4(3) 35 28
Zn2A Cr20 Zn15 53.2(3) 79 28
Zn2A Cr20 Zn15 90.30(19) 51 28
Zn26 Cr20 Zn15 147.12(12) 84 28
Zn26 Cr20 Zn15 115.42(10) 56 28
Zn26 Cr20 Zn15 80.9(3) 28 28
Zn26 Cr20 Zn15 43.4(3) 35 28
Zn26 Cr20 Zn15 17.7(3) 58 28
Zn26 Cr20 Zn15 57.2(3) 79 28
Zn26 Cr20 Zn15 80.9(3) 30 28
Zn26 Cr20 Zn15 115.42(10) 51 28
Zn26 Cr20 Zn15 105.73(14) 74 28
Zn26 Cr20 Zn15 57.2(3) . 28
Zn26 Cr20 Zn15 147.12(12) 9 28
Zn26 Cr20 Zn15 105.73(14) 5 28
Zn22 Cr20 Zn15 119.823(7) . 28
Zn22 Cr20 Zn15 24.21(2) 28 28
Zn22 Cr20 Zn15 85.26(2) 51 28
Zn22 Cr20 Zn15 119.823(7) 74 28
Zn24 Cr20 Zn15 64.03(8) 58 28
Zn24 Cr20 Zn15 97.3(3) 30 28
Zn24 Cr20 Zn15 33.61(11) 74 28
Zn24 Cr20 Zn15 124.6(3) 84 28
Zn24 Cr20 Zn15 97.3(3) 35 28
Zn24 Cr20 Zn15 64.03(8) 56 28
Zn24 Cr20 Zn15 75.13(13) 79 28
Zn24 Cr20 Zn15 134.7(3) 28 28
Zn24 Cr20 Zn15 164.3(3) 51 28
Zn24 Cr20 Zn15 75.13(13) 9 28
Zn24 Cr20 Zn15 124.6(3) 5 28
Zn24 Cr20 Zn15 33.61(11) . 28
Au23 Cr20 Zn15 68.950(13) . 28
Zn23 Cr20 Zn15 30.53(2) 58 28
Zn23 Cr20 Zn15 149.47(2) 9 28
Zn23 Cr20 Zn15 68.950(13) 30 28
Zn23 Cr20 Zn15 111.050(13) 5 28
Zn23 Cr20 Zn15 111.050(13) 74 28
Au23 Cr20 Zn15 30.53(2) 58 28
Au23 Cr20 Zn15 149.47(2) 9 28
Au23 Cr20 Zn15 68.950(13) 30 28
Au23 Cr20 Zn15 111.050(13) 5 28
Au23 Cr20 Zn15 111.050(13) 74 28
Zn25 Cr20 Zn15 67.517(17) 58 28
Zn25 Cr20 Zn15 33.699(16) 30 28
Zn25 Cr20 Zn15 86.094(17) 74 28
Zn25 Cr20 Zn15 109.00(2) 9 28
Zn25 Cr20 Zn15 152.719(15) 5 28
Zn25 Cr20 Zn15 86.094(17) . 28
Zn25 Cr20 Zn15 152.719(15) 84 28
Zn25 Cr20 Zn15 33.699(16) 35 28
Zn25 Cr20 Zn15 67.517(17) 56 28
Zn25 Cr20 Zn15 109.00(2) 79 28
Zn25 Cr20 Zn15 64.01(3) 28 28
Zn25 Cr20 Zn15 125.06(3) 51 28
Zn15 Cr20 Zn15 97.412(9) 5 28
Zn15 Cr20 Zn15 119.326(6) 9 28
Zn15 Cr20 Zn15 137.90(3) . 28
Zn15 Cr20 Zn15 61.06(4) 51 28
Zn2A Cr20 Zn15 60.177(7) . 35
Zn2A Cr20 Zn15 155.79(2) 28 35
Zn2A Cr20 Zn15 60.177(7) 51 35
Zn2A Cr20 Zn15 94.74(2) 74 35
Zn2A Cr20 Zn15 68.3(4) 9 35
Zn2A Cr20 Zn15 59.671(6) 5 35
Zn2A Cr20 Zn15 53.2(3) . 35
Zn2A Cr20 Zn15 90.30(19) 84 35
Zn2A Cr20 Zn15 59.671(6) 58 35
Zn2A Cr20 Zn15 68.3(4) 56 35
Zn2A Cr20 Zn15 150.4(3) 30 35
Zn2A Cr20 Zn15 164.6(4) 28 35
Zn2A Cr20 Zn15 103.6(4) 74 35
Zn2A Cr20 Zn15 150.4(3) 35 35
Zn2A Cr20 Zn15 90.30(19) 79 35
Zn2A Cr20 Zn15 53.2(3) 51 35
Zn26 Cr20 Zn15 115.42(10) 84 35
Zn26 Cr20 Zn15 147.12(12) 56 35
Zn26 Cr20 Zn15 80.9(3) 28 35
Zn26 Cr20 Zn15 80.9(3) 35 35
Zn26 Cr20 Zn15 57.2(3) 58 35
Zn26 Cr20 Zn15 17.7(3) 79 35
Zn26 Cr20 Zn15 43.4(3) 30 35
Zn26 Cr20 Zn15 105.73(14) 51 35
Zn26 Cr20 Zn15 115.42(10) 74 35
Zn26 Cr20 Zn15 57.2(3) . 35
Zn26 Cr20 Zn15 105.73(14) 9 35
Zn26 Cr20 Zn15 147.12(12) 5 35
Zn22 Cr20 Zn15 119.823(7) . 35
Zn22 Cr20 Zn15 24.21(2) 28 35
Zn22 Cr20 Zn15 119.823(7) 51 35
Zn22 Cr20 Zn15 85.26(2) 74 35
Zn24 Cr20 Zn15 33.61(11) 58 35
Zn24 Cr20 Zn15 97.3(3) 30 35
Zn24 Cr20 Zn15 64.03(8) 74 35
Zn24 Cr20 Zn15 164.3(3) 84 35
Zn24 Cr20 Zn15 134.7(3) 35 35
Zn24 Cr20 Zn15 75.13(13) 56 35
Zn24 Cr20 Zn15 64.03(8) 79 35
Zn24 Cr20 Zn15 97.3(3) 28 35
Zn24 Cr20 Zn15 124.6(3) 51 35
Zn24 Cr20 Zn15 33.61(11) 9 35
Zn24 Cr20 Zn15 124.6(3) 5 35
Zn24 Cr20 Zn15 75.13(13) . 35
Au23 Cr20 Zn15 68.950(13) . 35
Zn23 Cr20 Zn15 68.950(13) 58 35
Zn23 Cr20 Zn15 111.050(13) 9 35
Zn23 Cr20 Zn15 30.53(2) 30 35
Zn23 Cr20 Zn15 149.47(2) 5 35
Zn23 Cr20 Zn15 111.050(13) 74 35
Au23 Cr20 Zn15 68.950(13) 58 35
Au23 Cr20 Zn15 111.050(13) 9 35
Au23 Cr20 Zn15 30.53(2) 30 35
Au23 Cr20 Zn15 149.47(2) 5 35
Au23 Cr20 Zn15 111.050(13) 74 35
Zn25 Cr20 Zn15 86.094(17) 58 35
Zn25 Cr20 Zn15 33.699(16) 30 35
Zn25 Cr20 Zn15 67.517(17) 74 35
Zn25 Cr20 Zn15 86.094(17) 9 35
Zn25 Cr20 Zn15 152.719(15) 5 35
Zn25 Cr20 Zn15 109.00(2) . 35
Zn25 Cr20 Zn15 125.06(3) 84 35
Zn25 Cr20 Zn15 64.01(3) 35 35
Zn25 Cr20 Zn15 109.00(2) 56 35
Zn25 Cr20 Zn15 67.517(17) 79 35
Zn25 Cr20 Zn15 33.699(16) 28 35
Zn25 Cr20 Zn15 152.719(15) 51 35
Zn15 Cr20 Zn15 97.412(9) 5 35
Zn15 Cr20 Zn15 137.90(3) 9 35
Zn15 Cr20 Zn15 119.326(6) . 35
Zn15 Cr20 Zn15 97.412(9) 51 35
Zn15 Cr20 Zn15 41.60(3) 28 35
Zn2A Cr20 Zn15 60.177(7) . 79
Zn2A Cr20 Zn15 60.177(7) 28 79
Zn2A Cr20 Zn15 94.74(2) 51 79
Zn2A Cr20 Zn15 155.79(2) 74 79
Zn2A Cr20 Zn15 53.2(3) 9 79
Zn2A Cr20 Zn15 68.3(4) 5 79
Zn2A Cr20 Zn15 59.671(6) . 79
Zn2A Cr20 Zn15 164.6(4) 84 79
Zn2A Cr20 Zn15 103.6(4) 58 79
Zn2A Cr20 Zn15 90.30(19) 56 79
Zn2A Cr20 Zn15 59.671(6) 30 79
Zn2A Cr20 Zn15 68.3(4) 28 79
Zn2A Cr20 Zn15 150.4(3) 74 79
Zn2A Cr20 Zn15 53.2(3) 35 79
Zn2A Cr20 Zn15 150.4(3) 79 79
Zn2A Cr20 Zn15 90.30(19) 51 79
Zn26 Cr20 Zn15 80.9(3) 84 79
Zn26 Cr20 Zn15 115.42(10) 56 79
Zn26 Cr20 Zn15 147.12(12) 28 79
Zn26 Cr20 Zn15 105.73(14) 35 79
Zn26 Cr20 Zn15 115.42(10) 58 79
Zn26 Cr20 Zn15 80.9(3) 79 79
Zn26 Cr20 Zn15 57.2(3) 30 79
Zn26 Cr20 Zn15 17.7(3) 51 79
Zn26 Cr20 Zn15 43.4(3) 74 79
Zn26 Cr20 Zn15 147.12(12) . 79
Zn26 Cr20 Zn15 57.2(3) 9 79
Zn26 Cr20 Zn15 105.73(14) 5 79
Zn22 Cr20 Zn15 119.823(7) . 79
Zn22 Cr20 Zn15 119.823(7) 28 79
Zn22 Cr20 Zn15 85.26(2) 51 79
Zn22 Cr20 Zn15 24.21(2) 74 79
Zn24 Cr20 Zn15 64.03(8) 58 79
Zn24 Cr20 Zn15 33.61(11) 30 79
Zn24 Cr20 Zn15 97.3(3) 74 79
Zn24 Cr20 Zn15 97.3(3) 84 79
Zn24 Cr20 Zn15 124.6(3) 35 79
Zn24 Cr20 Zn15 164.3(3) 56 79
Zn24 Cr20 Zn15 134.7(3) 79 79
Zn24 Cr20 Zn15 75.13(13) 28 79
Zn24 Cr20 Zn15 64.03(8) 51 79
Zn24 Cr20 Zn15 75.13(13) 9 79
Zn24 Cr20 Zn15 33.61(11) 5 79
Zn24 Cr20 Zn15 124.6(3) . 79
Au23 Cr20 Zn15 149.47(2) . 79
Zn23 Cr20 Zn15 111.050(13) 58 79
Zn23 Cr20 Zn15 68.950(13) 9 79
Zn23 Cr20 Zn15 68.950(13) 30 79
Zn23 Cr20 Zn15 111.050(13) 5 79
Zn23 Cr20 Zn15 30.53(2) 74 79
Au23 Cr20 Zn15 111.050(13) 58 79
Au23 Cr20 Zn15 68.950(13) 9 79
Au23 Cr20 Zn15 68.950(13) 30 79
Au23 Cr20 Zn15 111.050(13) 5 79
Au23 Cr20 Zn15 30.53(2) 74 79
Zn25 Cr20 Zn15 67.517(17) 58 79
Zn25 Cr20 Zn15 86.094(17) 30 79
Zn25 Cr20 Zn15 33.699(16) 74 79
Zn25 Cr20 Zn15 109.00(2) 9 79
Zn25 Cr20 Zn15 86.094(17) 5 79
Zn25 Cr20 Zn15 152.719(15) . 79
Zn25 Cr20 Zn15 33.699(16) 84 79
Zn25 Cr20 Zn15 152.719(15) 35 79
Zn25 Cr20 Zn15 125.06(3) 56 79
Zn25 Cr20 Zn15 64.01(3) 79 79
Zn25 Cr20 Zn15 109.00(2) 28 79
Zn25 Cr20 Zn15 67.517(17) 51 79
Zn15 Cr20 Zn15 137.90(3) 5 79
Zn15 Cr20 Zn15 119.326(6) 9 79
Zn15 Cr20 Zn15 97.412(9) . 79
Zn15 Cr20 Zn15 97.412(9) 51 79
Zn15 Cr20 Zn15 119.326(6) 28 79
Zn15 Cr20 Zn15 97.412(9) 35 79
Zn2A Cr20 Zn15 60.177(7) . 84
Zn2A Cr20 Zn15 94.74(2) 28 84
Zn2A Cr20 Zn15 60.177(7) 51 84
Zn2A Cr20 Zn15 155.79(2) 74 84
Zn2A Cr20 Zn15 59.671(6) 9 84
Zn2A Cr20 Zn15 68.3(4) 5 84
Zn2A Cr20 Zn15 53.2(3) . 84
Zn2A Cr20 Zn15 150.4(3) 84 84
Zn2A Cr20 Zn15 68.3(4) 58 84
Zn2A Cr20 Zn15 59.671(6) 56 84
Zn2A Cr20 Zn15 90.30(19) 30 84
Zn2A Cr20 Zn15 103.6(4) 28 84
Zn2A Cr20 Zn15 164.6(4) 74 84
Zn2A Cr20 Zn15 90.30(19) 35 84
Zn2A Cr20 Zn15 150.4(3) 79 84
Zn2A Cr20 Zn15 53.2(3) 51 84
Zn26 Cr20 Zn15 80.9(3) 84 84
Zn26 Cr20 Zn15 147.12(12) 56 84
Zn26 Cr20 Zn15 115.42(10) 28 84
Zn26 Cr20 Zn15 115.42(10) 35 84
Zn26 Cr20 Zn15 105.73(14) 58 84
Zn26 Cr20 Zn15 43.4(3) 79 84
Zn26 Cr20 Zn15 17.7(3) 30 84
Zn26 Cr20 Zn15 57.2(3) 51 84
Zn26 Cr20 Zn15 80.9(3) 74 84
Zn26 Cr20 Zn15 105.73(14) . 84
Zn26 Cr20 Zn15 57.2(3) 9 84
Zn26 Cr20 Zn15 147.12(12) 5 84
Zn22 Cr20 Zn15 119.823(7) . 84
Zn22 Cr20 Zn15 85.26(2) 28 84
Zn22 Cr20 Zn15 119.823(7) 51 84
Zn22 Cr20 Zn15 24.21(2) 74 84
Zn24 Cr20 Zn15 33.61(11) 58 84
Zn24 Cr20 Zn15 64.03(8) 30 84
Zn24 Cr20 Zn15 97.3(3) 74 84
Zn24 Cr20 Zn15 134.7(3) 84 84
Zn24 Cr20 Zn15 164.3(3) 35 84
Zn24 Cr20 Zn15 124.6(3) 56 84
Zn24 Cr20 Zn15 97.3(3) 79 84
Zn24 Cr20 Zn15 64.03(8) 28 84
Zn24 Cr20 Zn15 75.13(13) 51 84
Zn24 Cr20 Zn15 33.61(11) 9 84
Zn24 Cr20 Zn15 75.13(13) 5 84
Zn24 Cr20 Zn15 124.6(3) . 84
Au23 Cr20 Zn15 111.050(13) . 84
Zn23 Cr20 Zn15 111.050(13) 58 84
Zn23 Cr20 Zn15 68.950(13) 9 84
Zn23 Cr20 Zn15 30.53(2) 30 84
Zn23 Cr20 Zn15 149.47(2) 5 84
Zn23 Cr20 Zn15 68.950(13) 74 84
Au23 Cr20 Zn15 111.050(13) 58 84
Au23 Cr20 Zn15 68.950(13) 9 84
Au23 Cr20 Zn15 30.53(2) 30 84
Au23 Cr20 Zn15 149.47(2) 5 84
Au23 Cr20 Zn15 68.950(13) 74 84
Zn25 Cr20 Zn15 86.094(17) 58 84
Zn25 Cr20 Zn15 67.517(17) 30 84
Zn25 Cr20 Zn15 33.699(16) 74 84
Zn25 Cr20 Zn15 86.094(17) 9 84
Zn25 Cr20 Zn15 109.00(2) 5 84
Zn25 Cr20 Zn15 152.719(15) . 84
Zn25 Cr20 Zn15 64.01(3) 84 84
Zn25 Cr20 Zn15 125.06(3) 35 84
Zn25 Cr20 Zn15 152.719(15) 56 84
Zn25 Cr20 Zn15 33.699(16) 79 84
Zn25 Cr20 Zn15 67.517(17) 28 84
Zn25 Cr20 Zn15 109.00(2) 51 84
Zn15 Cr20 Zn15 119.326(6) 5 84
Zn15 Cr20 Zn15 137.90(3) 9 84
Zn15 Cr20 Zn15 97.412(9) . 84
Zn15 Cr20 Zn15 119.326(6) 51 84
Zn15 Cr20 Zn15 97.412(9) 28 84
Zn15 Cr20 Zn15 61.06(4) 35 84
Zn15 Cr20 Zn15 41.60(3) 79 84
Zn2A Cr20 Zn15 60.177(7) . 56
Zn2A Cr20 Zn15 60.177(7) 28 56
Zn2A Cr20 Zn15 155.79(2) 51 56
Zn2A Cr20 Zn15 94.74(2) 74 56
Zn2A Cr20 Zn15 53.2(3) 9 56
Zn2A Cr20 Zn15 59.671(6) 5 56
Zn2A Cr20 Zn15 68.3(4) . 56
Zn2A Cr20 Zn15 103.6(4) 84 56
Zn2A Cr20 Zn15 164.6(4) 58 56
Zn2A Cr20 Zn15 150.4(3) 56 56
Zn2A Cr20 Zn15 68.3(4) 30 56
Zn2A Cr20 Zn15 59.671(6) 28 56
Zn2A Cr20 Zn15 90.30(19) 74 56
Zn2A Cr20 Zn15 53.2(3) 35 56
Zn2A Cr20 Zn15 90.30(19) 79 56
Zn2A Cr20 Zn15 150.4(3) 51 56
Zn26 Cr20 Zn15 115.42(10) 84 56
Zn26 Cr20 Zn15 80.9(3) 56 56
Zn26 Cr20 Zn15 147.12(12) 28 56
Zn26 Cr20 Zn15 57.2(3) 35 56
Zn26 Cr20 Zn15 80.9(3) 58 56
Zn26 Cr20 Zn15 115.42(10) 79 56
Zn26 Cr20 Zn15 105.73(14) 30 56
Zn26 Cr20 Zn15 43.4(3) 51 56
Zn26 Cr20 Zn15 17.7(3) 74 56
Zn26 Cr20 Zn15 147.12(12) . 56
Zn26 Cr20 Zn15 105.73(14) 9 56
Zn26 Cr20 Zn15 57.2(3) 5 56
Zn22 Cr20 Zn15 119.823(7) . 56
Zn22 Cr20 Zn15 119.823(7) 28 56
Zn22 Cr20 Zn15 24.21(2) 51 56
Zn22 Cr20 Zn15 85.26(2) 74 56
Zn24 Cr20 Zn15 97.3(3) 58 56
Zn24 Cr20 Zn15 33.61(11) 30 56
Zn24 Cr20 Zn15 64.03(8) 74 56
Zn24 Cr20 Zn15 64.03(8) 84 56
Zn24 Cr20 Zn15 75.13(13) 35 56
Zn24 Cr20 Zn15 134.7(3) 56 56
Zn24 Cr20 Zn15 164.3(3) 79 56
Zn24 Cr20 Zn15 124.6(3) 28 56
Zn24 Cr20 Zn15 97.3(3) 51 56
Zn24 Cr20 Zn15 124.6(3) 9 56
Zn24 Cr20 Zn15 33.61(11) 5 56
Zn24 Cr20 Zn15 75.13(13) . 56
Au23 Cr20 Zn15 149.47(2) . 56
Zn23 Cr20 Zn15 68.950(13) 58 56
Zn23 Cr20 Zn15 111.050(13) 9 56
Zn23 Cr20 Zn15 111.050(13) 30 56
Zn23 Cr20 Zn15 68.950(13) 5 56
Zn23 Cr20 Zn15 30.53(2) 74 56
Au23 Cr20 Zn15 68.950(13) 58 56
Au23 Cr20 Zn15 111.050(13) 9 56
Au23 Cr20 Zn15 111.050(13) 30 56
Au23 Cr20 Zn15 68.950(13) 5 56
Au23 Cr20 Zn15 30.53(2) 74 56
Zn25 Cr20 Zn15 33.699(16) 58 56
Zn25 Cr20 Zn15 86.094(17) 30 56
Zn25 Cr20 Zn15 67.517(17) 74 56
Zn25 Cr20 Zn15 152.719(15) 9 56
Zn25 Cr20 Zn15 86.094(17) 5 56
Zn25 Cr20 Zn15 109.00(2) . 56
Zn25 Cr20 Zn15 67.517(17) 84 56
Zn25 Cr20 Zn15 109.00(2) 35 56
Zn25 Cr20 Zn15 64.01(3) 56 56
Zn25 Cr20 Zn15 125.06(3) 79 56
Zn25 Cr20 Zn15 152.719(15) 28 56
Zn25 Cr20 Zn15 33.699(16) 51 56
Zn15 Cr20 Zn15 137.90(3) 5 56
Zn15 Cr20 Zn15 97.412(9) 9 56
Zn15 Cr20 Zn15 119.326(6) . 56
Zn15 Cr20 Zn15 41.60(3) 51 56
Zn15 Cr20 Zn15 97.412(9) 28 56
Zn15 Cr20 Zn15 119.326(6) 35 56
Zn15 Cr20 Zn15 61.06(4) 79 56
Zn15 Cr20 Zn15 97.412(9) 84 56
Zn2A Cr20 Zn15 94.74(2) . 30
Zn2A Cr20 Zn15 155.79(2) 28 30
Zn2A Cr20 Zn15 60.177(7) 51 30
Zn2A Cr20 Zn15 60.177(7) 74 30
Zn2A Cr20 Zn15 103.6(4) 9 30
Zn2A Cr20 Zn15 90.30(19) 5 30
Zn2A Cr20 Zn15 90.30(19) . 30
Zn2A Cr20 Zn15 53.2(3) 84 30
Zn2A Cr20 Zn15 53.2(3) 58 30
Zn2A Cr20 Zn15 68.3(4) 56 30
Zn2A Cr20 Zn15 150.4(3) 30 30
Zn2A Cr20 Zn15 150.4(3) 28 30
Zn2A Cr20 Zn15 68.3(4) 74 30
Zn2A Cr20 Zn15 164.6(4) 35 30
Zn2A Cr20 Zn15 59.671(6) 79 30
Zn2A Cr20 Zn15 59.671(6) 51 30
Zn26 Cr20 Zn15 105.73(14) 84 30
Zn26 Cr20 Zn15 105.73(14) 56 30
Zn26 Cr20 Zn15 43.4(3) 28 30
Zn26 Cr20 Zn15 80.9(3) 35 30
Zn26 Cr20 Zn15 57.2(3) 58 30
Zn26 Cr20 Zn15 57.2(3) 79 30
Zn26 Cr20 Zn15 80.9(3) 30 30
Zn26 Cr20 Zn15 147.12(12) 51 30
Zn26 Cr20 Zn15 147.12(12) 74 30
Zn26 Cr20 Zn15 17.7(3) . 30
Zn26 Cr20 Zn15 115.42(10) 9 30
Zn26 Cr20 Zn15 115.42(10) 5 30
Zn22 Cr20 Zn15 85.26(2) . 30
Zn22 Cr20 Zn15 24.21(2) 28 30
Zn22 Cr20 Zn15 119.823(7) 51 30
Zn22 Cr20 Zn15 119.823(7) 74 30
Zn24 Cr20 Zn15 75.13(13) 58 30
Zn24 Cr20 Zn15 134.7(3) 30 30
Zn24 Cr20 Zn15 75.13(13) 74 30
Zn24 Cr20 Zn15 124.6(3) 84 30
Zn24 Cr20 Zn15 97.3(3) 35 30
Zn24 Cr20 Zn15 33.61(11) 56 30
Zn24 Cr20 Zn15 33.61(11) 79 30
Zn24 Cr20 Zn15 97.3(3) 28 30
Zn24 Cr20 Zn15 124.6(3) 51 30
Zn24 Cr20 Zn15 64.03(8) 9 30
Zn24 Cr20 Zn15 164.3(3) 5 30
Zn24 Cr20 Zn15 64.03(8) . 30
Au23 Cr20 Zn15 30.53(2) . 30
Zn23 Cr20 Zn15 68.950(13) 58 30
Zn23 Cr20 Zn15 111.050(13) 9 30
Zn23 Cr20 Zn15 68.950(13) 30 30
Zn23 Cr20 Zn15 111.050(13) 5 30
Zn23 Cr20 Zn15 149.47(2) 74 30
Au23 Cr20 Zn15 68.950(13) 58 30
Au23 Cr20 Zn15 111.050(13) 9 30
Au23 Cr20 Zn15 68.950(13) 30 30
Au23 Cr20 Zn15 111.050(13) 5 30
Au23 Cr20 Zn15 149.47(2) 74 30
Zn25 Cr20 Zn15 109.00(2) 58 30
Zn25 Cr20 Zn15 64.01(3) 30 30
Zn25 Cr20 Zn15 109.00(2) 74 30
Zn25 Cr20 Zn15 67.517(17) 9 30
Zn25 Cr20 Zn15 125.06(3) 5 30
Zn25 Cr20 Zn15 67.517(17) . 30
Zn25 Cr20 Zn15 152.719(15) 84 30
Zn25 Cr20 Zn15 33.699(16) 35 30
Zn25 Cr20 Zn15 86.094(17) 56 30
Zn25 Cr20 Zn15 86.094(17) 79 30
Zn25 Cr20 Zn15 33.699(16) 28 30
Zn25 Cr20 Zn15 152.719(15) 51 30
Zn15 Cr20 Zn15 61.06(4) 5 30
Zn15 Cr20 Zn15 97.412(9) 9 30
Zn15 Cr20 Zn15 97.412(9) . 30
Zn15 Cr20 Zn15 97.412(9) 51 30
Zn15 Cr20 Zn15 41.60(3) 28 30
Zn15 Cr20 Zn15 41.60(3) 35 30
Zn15 Cr20 Zn15 137.90(3) 79 30
Zn15 Cr20 Zn15 97.412(9) 84 30
Zn15 Cr20 Zn15 137.90(3) 56 30
Zn2A Cr20 Zn15 94.74(2) . 74
Zn2A Cr20 Zn15 60.177(7) 28 74
Zn2A Cr20 Zn15 60.177(7) 51 74
Zn2A Cr20 Zn15 155.79(2) 74 74
Zn2A Cr20 Zn15 90.30(19) 9 74
Zn2A Cr20 Zn15 103.6(4) 5 74
Zn2A Cr20 Zn15 90.30(19) . 74
Zn2A Cr20 Zn15 150.4(3) 84 74
Zn2A Cr20 Zn15 68.3(4) 58 74
Zn2A Cr20 Zn15 53.2(3) 56 74
Zn2A Cr20 Zn15 53.2(3) 30 74
Zn2A Cr20 Zn15 68.3(4) 28 74
Zn2A Cr20 Zn15 150.4(3) 74 74
Zn2A Cr20 Zn15 59.671(6) 35 74
Zn2A Cr20 Zn15 164.6(4) 79 74
Zn2A Cr20 Zn15 59.671(6) 51 74
Zn26 Cr20 Zn15 43.4(3) 84 74
Zn26 Cr20 Zn15 105.73(14) 56 74
Zn26 Cr20 Zn15 105.73(14) 28 74
Zn26 Cr20 Zn15 147.12(12) 35 74
Zn26 Cr20 Zn15 147.12(12) 58 74
Zn26 Cr20 Zn15 80.9(3) 79 74
Zn26 Cr20 Zn15 57.2(3) 30 74
Zn26 Cr20 Zn15 57.2(3) 51 74
Zn26 Cr20 Zn15 80.9(3) 74 74
Zn26 Cr20 Zn15 115.42(10) . 74
Zn26 Cr20 Zn15 17.7(3) 9 74
Zn26 Cr20 Zn15 115.42(10) 5 74
Zn22 Cr20 Zn15 85.26(2) . 74
Zn22 Cr20 Zn15 119.823(7) 28 74
Zn22 Cr20 Zn15 119.823(7) 51 74
Zn22 Cr20 Zn15 24.21(2) 74 74
Zn24 Cr20 Zn15 75.13(13) 58 74
Zn24 Cr20 Zn15 75.13(13) 30 74
Zn24 Cr20 Zn15 134.7(3) 74 74
Zn24 Cr20 Zn15 97.3(3) 84 74
Zn24 Cr20 Zn15 124.6(3) 35 74
Zn24 Cr20 Zn15 124.6(3) 56 74
Zn24 Cr20 Zn15 97.3(3) 79 74
Zn24 Cr20 Zn15 33.61(11) 28 74
Zn24 Cr20 Zn15 33.61(11) 51 74
Zn24 Cr20 Zn15 64.03(8) 9 74
Zn24 Cr20 Zn15 64.03(8) 5 74
Zn24 Cr20 Zn15 164.3(3) . 74
Au23 Cr20 Zn15 111.050(13) . 74
Zn23 Cr20 Zn15 149.47(2) 58 74
Zn23 Cr20 Zn15 30.53(2) 9 74
Zn23 Cr20 Zn15 68.950(13) 30 74
Zn23 Cr20 Zn15 111.050(13) 5 74
Zn23 Cr20 Zn15 68.950(13) 74 74
Au23 Cr20 Zn15 149.47(2) 58 74
Au23 Cr20 Zn15 30.53(2) 9 74
Au23 Cr20 Zn15 68.950(13) 30 74
Au23 Cr20 Zn15 111.050(13) 5 74
Au23 Cr20 Zn15 68.950(13) 74 74
Zn25 Cr20 Zn15 109.00(2) 58 74
Zn25 Cr20 Zn15 109.00(2) 30 74
Zn25 Cr20 Zn15 64.01(3) 74 74
Zn25 Cr20 Zn15 67.517(17) 9 74
Zn25 Cr20 Zn15 67.517(17) 5 74
Zn25 Cr20 Zn15 125.06(3) . 74
Zn25 Cr20 Zn15 33.699(16) 84 74
Zn25 Cr20 Zn15 152.719(15) 35 74
Zn25 Cr20 Zn15 152.719(15) 56 74
Zn25 Cr20 Zn15 33.699(16) 79 74
Zn25 Cr20 Zn15 86.094(17) 28 74
Zn25 Cr20 Zn15 86.094(17) 51 74
Zn15 Cr20 Zn15 97.412(9) 5 74
Zn15 Cr20 Zn15 97.412(9) 9 74
Zn15 Cr20 Zn15 61.06(4) . 74
Zn15 Cr20 Zn15 137.90(3) 51 74
Zn15 Cr20 Zn15 137.90(3) 28 74
Zn15 Cr20 Zn15 97.412(9) 35 74
Zn15 Cr20 Zn15 41.60(3) 79 74
Zn15 Cr20 Zn15 41.60(3) 84 74
Zn15 Cr20 Zn15 97.412(9) 56 74
Zn15 Cr20 Zn15 119.326(6) 30 74
Zn2A Cr20 Zn15 94.74(2) . 58
Zn2A Cr20 Zn15 60.177(7) 28 58
Zn2A Cr20 Zn15 155.79(2) 51 58
Zn2A Cr20 Zn15 60.177(7) 74 58
Zn2A Cr20 Zn15 90.30(19) 9 58
Zn2A Cr20 Zn15 90.30(19) 5 58
Zn2A Cr20 Zn15 103.6(4) . 58
Zn2A Cr20 Zn15 68.3(4) 84 58
Zn2A Cr20 Zn15 150.4(3) 58 58
Zn2A Cr20 Zn15 150.4(3) 56 58
Zn2A Cr20 Zn15 68.3(4) 30 58
Zn2A Cr20 Zn15 53.2(3) 28 58
Zn2A Cr20 Zn15 53.2(3) 74 58
Zn2A Cr20 Zn15 59.671(6) 35 58
Zn2A Cr20 Zn15 59.671(6) 79 58
Zn2A Cr20 Zn15 164.6(4) 51 58
Zn26 Cr20 Zn15 105.73(14) 84 58
Zn26 Cr20 Zn15 43.4(3) 56 58
Zn26 Cr20 Zn15 105.73(14) 28 58
Zn26 Cr20 Zn15 57.2(3) 35 58
Zn26 Cr20 Zn15 80.9(3) 58 58
Zn26 Cr20 Zn15 147.12(12) 79 58
Zn26 Cr20 Zn15 147.12(12) 30 58
Zn26 Cr20 Zn15 80.9(3) 51 58
Zn26 Cr20 Zn15 57.2(3) 74 58
Zn26 Cr20 Zn15 115.42(10) . 58
Zn26 Cr20 Zn15 115.42(10) 9 58
Zn26 Cr20 Zn15 17.7(3) 5 58
Zn22 Cr20 Zn15 85.26(2) . 58
Zn22 Cr20 Zn15 119.823(7) 28 58
Zn22 Cr20 Zn15 24.21(2) 51 58
Zn22 Cr20 Zn15 119.823(7) 74 58
Zn24 Cr20 Zn15 134.7(3) 58 58
Zn24 Cr20 Zn15 75.13(13) 30 58
Zn24 Cr20 Zn15 75.13(13) 74 58
Zn24 Cr20 Zn15 33.61(11) 84 58
Zn24 Cr20 Zn15 33.61(11) 35 58
Zn24 Cr20 Zn15 97.3(3) 56 58
Zn24 Cr20 Zn15 124.6(3) 79 58
Zn24 Cr20 Zn15 124.6(3) 28 58
Zn24 Cr20 Zn15 97.3(3) 51 58
Zn24 Cr20 Zn15 164.3(3) 9 58
Zn24 Cr20 Zn15 64.03(8) 5 58
Zn24 Cr20 Zn15 64.03(8) . 58
Au23 Cr20 Zn15 111.050(13) . 58
Zn23 Cr20 Zn15 68.950(13) 58 58
Zn23 Cr20 Zn15 111.050(13) 9 58
Zn23 Cr20 Zn15 149.47(2) 30 58
Zn23 Cr20 Zn15 30.53(2) 5 58
Zn23 Cr20 Zn15 68.950(13) 74 58
Au23 Cr20 Zn15 68.950(13) 58 58
Au23 Cr20 Zn15 111.050(13) 9 58
Au23 Cr20 Zn15 149.47(2) 30 58
Au23 Cr20 Zn15 30.53(2) 5 58
Au23 Cr20 Zn15 68.950(13) 74 58
Zn25 Cr20 Zn15 64.01(3) 58 58
Zn25 Cr20 Zn15 109.00(2) 30 58
Zn25 Cr20 Zn15 109.00(2) 74 58
Zn25 Cr20 Zn15 125.06(3) 9 58
Zn25 Cr20 Zn15 67.517(17) 5 58
Zn25 Cr20 Zn15 67.517(17) . 58
Zn25 Cr20 Zn15 86.094(17) 84 58
Zn25 Cr20 Zn15 86.094(17) 35 58
Zn25 Cr20 Zn15 33.699(16) 56 58
Zn25 Cr20 Zn15 152.719(15) 79 58
Zn25 Cr20 Zn15 152.719(15) 28 58
Zn25 Cr20 Zn15 33.699(16) 51 58
Zn15 Cr20 Zn15 97.412(9) 5 58
Zn15 Cr20 Zn15 61.06(4) 9 58
Zn15 Cr20 Zn15 97.412(9) . 58
Zn15 Cr20 Zn15 41.60(3) 51 58
Zn15 Cr20 Zn15 97.412(9) 28 58
Zn15 Cr20 Zn15 137.90(3) 35 58
Zn15 Cr20 Zn15 97.412(9) 79 58
Zn15 Cr20 Zn15 137.90(3) 84 58
Zn15 Cr20 Zn15 41.60(3) 56 58
Zn15 Cr20 Zn15 119.326(6) 30 58
Zn15 Cr20 Zn15 119.326(6) 74 58
Zn2A Cr20 Zn35 37.341(17) . 30
Zn2A Cr20 Zn35 72.130(17) 28 30
Zn2A Cr20 Zn35 123.432(4) 51 30
Zn2A Cr20 Zn35 123.432(3) 74 30
Zn2A Cr20 Zn35 28.5(4) 9 30
Zn2A Cr20 Zn35 42.3(2) 5 30
Zn2A Cr20 Zn35 42.3(2) . 30
Zn2A Cr20 Zn35 131.6(3) 84 30
Zn2A Cr20 Zn35 131.6(3) 58 30
Zn2A Cr20 Zn35 121.63(10) 56 30
Zn2A Cr20 Zn35 76.7(2) 30 30
Zn2A Cr20 Zn35 76.7(2) 28 30
Zn2A Cr20 Zn35 121.63(10) 74 30
Zn2A Cr20 Zn35 63.3(4) 35 30
Zn2A Cr20 Zn35 116.4(3) 79 30
Zn2A Cr20 Zn35 116.4(3) 51 30
Zn26 Cr20 Zn35 112.9(3) 84 30
Zn26 Cr20 Zn35 112.9(3) 56 30
Zn26 Cr20 Zn35 175.5(3) 28 30
Zn26 Cr20 Zn35 71.15(16) 35 30
Zn26 Cr20 Zn35 84.89(18) 58 30
Zn26 Cr20 Zn35 84.89(18) 79 30
Zn26 Cr20 Zn35 71.15(16) 30 30
Zn26 Cr20 Zn35 21.52(19) 51 30
Zn26 Cr20 Zn35 21.52(19) 74 30
Zn26 Cr20 Zn35 149.7(3) . 30
Zn26 Cr20 Zn35 91.3(3) 9 30
Zn26 Cr20 Zn35 91.3(3) 5 30
Zn22 Cr20 Zn35 142.659(17) . 30
Zn22 Cr20 Zn35 107.870(17) 28 30
Zn22 Cr20 Zn35 56.568(4) 51 30
Zn22 Cr20 Zn35 56.568(4) 74 30
Zn24 Cr20 Zn35 65.5(2) 58 30
Zn24 Cr20 Zn35 2.6(3) 30 30
Zn24 Cr20 Zn35 65.5(2) 74 30
Zn24 Cr20 Zn35 94.03(16) 84 30
Zn24 Cr20 Zn35 109.79(14) 35 30
Zn24 Cr20 Zn35 157.31(18) 56 30
Zn24 Cr20 Zn35 157.31(18) 79 30
Zn24 Cr20 Zn35 109.79(14) 28 30
Zn24 Cr20 Zn35 94.03(16) 51 30
Zn24 Cr20 Zn35 90.4(2) 9 30
Zn24 Cr20 Zn35 32.2(3) 5 30
Zn24 Cr20 Zn35 90.4(2) . 30
Au23 Cr20 Zn35 162.605(17) . 30
Zn23 Cr20 Zn35 77.796(12) 58 30
Zn23 Cr20 Zn35 102.204(12) 9 30
Zn23 Cr20 Zn35 77.796(12) 30 30
Zn23 Cr20 Zn35 102.204(12) 5 30
Zn23 Cr20 Zn35 17.395(17) 74 30
Au23 Cr20 Zn35 77.796(12) 58 30
Au23 Cr20 Zn35 102.204(12) 9 30
Au23 Cr20 Zn35 77.796(12) 30 30
Au23 Cr20 Zn35 102.204(12) 5 30
Au23 Cr20 Zn35 17.395(17) 74 30
Zn25 Cr20 Zn35 33.031(11) 58 30
Zn25 Cr20 Zn35 68.07(3) 30 30
Zn25 Cr20 Zn35 33.031(11) 74 30
Zn25 Cr20 Zn35 143.605(11) 9 30
Zn25 Cr20 Zn35 102.86(3) 5 30
Zn25 Cr20 Zn35 143.605(11) . 30
Zn25 Cr20 Zn35 59.540(16) 84 30
Zn25 Cr20 Zn35 122.709(13) 35 30
Zn25 Cr20 Zn35 94.328(19) 56 30
Zn25 Cr20 Zn35 94.328(19) 79 30
Zn25 Cr20 Zn35 122.709(13) 28 30
Zn25 Cr20 Zn35 59.540(16) 51 30
Zn15 Cr20 Zn35 166.87(3) 5 30
Zn15 Cr20 Zn35 126.92(2) 9 30
Zn15 Cr20 Zn35 126.92(2) . 30
Zn15 Cr20 Zn35 63.326(9) 51 30
Zn15 Cr20 Zn35 94.861(19) 28 30
Zn15 Cr20 Zn35 94.861(19) 35 30
Zn15 Cr20 Zn35 34.716(19) 79 30
Zn15 Cr20 Zn35 63.326(9) 84 30
Zn15 Cr20 Zn35 34.716(19) 56 30
Zn15 Cr20 Zn35 132.08(3) 30 30
Zn15 Cr20 Zn35 76.314(19) 74 30
Zn15 Cr20 Zn35 76.314(19) 58 30
Zn2A Cr20 Zn35 37.341(17) . 74
Zn2A Cr20 Zn35 123.432(4) 28 74
Zn2A Cr20 Zn35 123.432(3) 51 74
Zn2A Cr20 Zn35 72.130(17) 74 74
Zn2A Cr20 Zn35 42.3(2) 9 74
Zn2A Cr20 Zn35 28.5(4) 5 74
Zn2A Cr20 Zn35 42.3(2) . 74
Zn2A Cr20 Zn35 76.7(2) 84 74
Zn2A Cr20 Zn35 121.63(10) 58 74
Zn2A Cr20 Zn35 131.6(3) 56 74
Zn2A Cr20 Zn35 131.6(3) 30 74
Zn2A Cr20 Zn35 121.63(10) 28 74
Zn2A Cr20 Zn35 76.7(2) 74 74
Zn2A Cr20 Zn35 116.4(3) 35 74
Zn2A Cr20 Zn35 63.3(4) 79 74
Zn2A Cr20 Zn35 116.4(3) 51 74
Zn26 Cr20 Zn35 175.5(3) 84 74
Zn26 Cr20 Zn35 112.9(3) 56 74
Zn26 Cr20 Zn35 112.9(3) 28 74
Zn26 Cr20 Zn35 21.52(19) 35 74
Zn26 Cr20 Zn35 21.52(19) 58 74
Zn26 Cr20 Zn35 71.15(16) 79 74
Zn26 Cr20 Zn35 84.89(18) 30 74
Zn26 Cr20 Zn35 84.89(18) 51 74
Zn26 Cr20 Zn35 71.15(16) 74 74
Zn26 Cr20 Zn35 91.3(3) . 74
Zn26 Cr20 Zn35 149.7(3) 9 74
Zn26 Cr20 Zn35 91.3(3) 5 74
Zn22 Cr20 Zn35 142.659(17) . 74
Zn22 Cr20 Zn35 56.568(4) 28 74
Zn22 Cr20 Zn35 56.568(3) 51 74
Zn22 Cr20 Zn35 107.870(17) 74 74
Zn24 Cr20 Zn35 65.5(2) 58 74
Zn24 Cr20 Zn35 65.5(2) 30 74
Zn24 Cr20 Zn35 2.6(3) 74 74
Zn24 Cr20 Zn35 109.79(14) 84 74
Zn24 Cr20 Zn35 94.03(16) 35 74
Zn24 Cr20 Zn35 94.03(16) 56 74
Zn24 Cr20 Zn35 109.79(14) 79 74
Zn24 Cr20 Zn35 157.31(18) 28 74
Zn24 Cr20 Zn35 157.31(18) 51 74
Zn24 Cr20 Zn35 90.4(2) 9 74
Zn24 Cr20 Zn35 90.4(2) 5 74
Zn24 Cr20 Zn35 32.2(3) . 74
Au23 Cr20 Zn35 102.204(12) . 74
Zn23 Cr20 Zn35 17.395(17) 58 74
Zn23 Cr20 Zn35 162.605(17) 9 74
Zn23 Cr20 Zn35 77.796(12) 30 74
Zn23 Cr20 Zn35 102.204(12) 5 74
Zn23 Cr20 Zn35 77.796(12) 74 74
Au23 Cr20 Zn35 17.395(17) 58 74
Au23 Cr20 Zn35 162.605(17) 9 74
Au23 Cr20 Zn35 77.796(12) 30 74
Au23 Cr20 Zn35 102.204(12) 5 74
Au23 Cr20 Zn35 77.796(12) 74 74
Zn25 Cr20 Zn35 33.031(11) 58 74
Zn25 Cr20 Zn35 33.031(11) 30 74
Zn25 Cr20 Zn35 68.07(3) 74 74
Zn25 Cr20 Zn35 143.605(11) 9 74
Zn25 Cr20 Zn35 143.605(11) 5 74
Zn25 Cr20 Zn35 102.86(3) . 74
Zn25 Cr20 Zn35 122.709(13) 84 74
Zn25 Cr20 Zn35 59.540(16) 35 74
Zn25 Cr20 Zn35 59.540(16) 56 74
Zn25 Cr20 Zn35 122.709(13) 79 74
Zn25 Cr20 Zn35 94.328(19) 28 74
Zn25 Cr20 Zn35 94.328(19) 51 74
Zn15 Cr20 Zn35 126.92(2) 5 74
Zn15 Cr20 Zn35 126.92(2) 9 74
Zn15 Cr20 Zn35 166.87(3) . 74
Zn15 Cr20 Zn35 34.716(19) 51 74
Zn15 Cr20 Zn35 34.716(19) 28 74
Zn15 Cr20 Zn35 63.326(9) 35 74
Zn15 Cr20 Zn35 94.861(19) 79 74
Zn15 Cr20 Zn35 94.861(19) 84 74
Zn15 Cr20 Zn35 63.326(9) 56 74
Zn15 Cr20 Zn35 76.314(19) 30 74
Zn15 Cr20 Zn35 132.08(3) 74 74
Zn15 Cr20 Zn35 76.314(19) 58 74
Zn35 Cr20 Zn35 63.38(3) 30 74
Zn2A Cr20 Zn35 37.341(17) . 58
Zn2A Cr20 Zn35 123.432(4) 28 58
Zn2A Cr20 Zn35 72.130(17) 51 58
Zn2A Cr20 Zn35 123.432(3) 74 58
Zn2A Cr20 Zn35 42.3(2) 9 58
Zn2A Cr20 Zn35 42.3(2) 5 58
Zn2A Cr20 Zn35 28.5(4) . 58
Zn2A Cr20 Zn35 121.63(10) 84 58
Zn2A Cr20 Zn35 76.7(2) 58 58
Zn2A Cr20 Zn35 76.7(2) 56 58
Zn2A Cr20 Zn35 121.63(10) 30 58
Zn2A Cr20 Zn35 131.6(3) 28 58
Zn2A Cr20 Zn35 131.6(3) 74 58
Zn2A Cr20 Zn35 116.4(3) 35 58
Zn2A Cr20 Zn35 116.4(3) 79 58
Zn2A Cr20 Zn35 63.3(4) 51 58
Zn26 Cr20 Zn35 112.9(3) 84 58
Zn26 Cr20 Zn35 175.5(3) 56 58
Zn26 Cr20 Zn35 112.9(3) 28 58
Zn26 Cr20 Zn35 84.89(18) 35 58
Zn26 Cr20 Zn35 71.15(16) 58 58
Zn26 Cr20 Zn35 21.52(19) 79 58
Zn26 Cr20 Zn35 21.52(19) 30 58
Zn26 Cr20 Zn35 71.15(16) 51 58
Zn26 Cr20 Zn35 84.89(18) 74 58
Zn26 Cr20 Zn35 91.3(3) . 58
Zn26 Cr20 Zn35 91.3(3) 9 58
Zn26 Cr20 Zn35 149.7(3) 5 58
Zn22 Cr20 Zn35 142.659(17) . 58
Zn22 Cr20 Zn35 56.568(4) 28 58
Zn22 Cr20 Zn35 107.870(17) 51 58
Zn22 Cr20 Zn35 56.568(3) 74 58
Zn24 Cr20 Zn35 2.6(3) 58 58
Zn24 Cr20 Zn35 65.5(2) 30 58
Zn24 Cr20 Zn35 65.5(2) 74 58
Zn24 Cr20 Zn35 157.31(18) 84 58
Zn24 Cr20 Zn35 157.31(18) 35 58
Zn24 Cr20 Zn35 109.79(14) 56 58
Zn24 Cr20 Zn35 94.03(16) 79 58
Zn24 Cr20 Zn35 94.03(16) 28 58
Zn24 Cr20 Zn35 109.79(14) 51 58
Zn24 Cr20 Zn35 32.2(3) 9 58
Zn24 Cr20 Zn35 90.4(2) 5 58
Zn24 Cr20 Zn35 90.4(2) . 58
Au23 Cr20 Zn35 102.204(12) . 58
Zn23 Cr20 Zn35 77.796(12) 58 58
Zn23 Cr20 Zn35 102.204(12) 9 58
Zn23 Cr20 Zn35 17.395(17) 30 58
Zn23 Cr20 Zn35 162.605(17) 5 58
Zn23 Cr20 Zn35 77.796(12) 74 58
Au23 Cr20 Zn35 77.796(12) 58 58
Au23 Cr20 Zn35 102.204(12) 9 58
Au23 Cr20 Zn35 17.395(17) 30 58
Au23 Cr20 Zn35 162.605(17) 5 58
Au23 Cr20 Zn35 77.796(12) 74 58
Zn25 Cr20 Zn35 68.07(3) 58 58
Zn25 Cr20 Zn35 33.031(11) 30 58
Zn25 Cr20 Zn35 33.031(11) 74 58
Zn25 Cr20 Zn35 102.86(3) 9 58
Zn25 Cr20 Zn35 143.605(11) 5 58
Zn25 Cr20 Zn35 143.605(11) . 58
Zn25 Cr20 Zn35 94.328(19) 84 58
Zn25 Cr20 Zn35 94.328(19) 35 58
Zn25 Cr20 Zn35 122.709(13) 56 58
Zn25 Cr20 Zn35 59.540(16) 79 58
Zn25 Cr20 Zn35 59.540(16) 28 58
Zn25 Cr20 Zn35 122.709(13) 51 58
Zn15 Cr20 Zn35 126.92(2) 5 58
Zn15 Cr20 Zn35 166.87(3) 9 58
Zn15 Cr20 Zn35 126.92(2) . 58
Zn15 Cr20 Zn35 94.861(19) 51 58
Zn15 Cr20 Zn35 63.326(9) 28 58
Zn15 Cr20 Zn35 34.716(19) 35 58
Zn15 Cr20 Zn35 63.326(9) 79 58
Zn15 Cr20 Zn35 34.716(19) 84 58
Zn15 Cr20 Zn35 94.861(19) 56 58
Zn15 Cr20 Zn35 76.314(19) 30 58
Zn15 Cr20 Zn35 76.314(19) 74 58
Zn15 Cr20 Zn35 132.08(3) 58 58
Zn35 Cr20 Zn35 63.38(3) 30 58
Zn35 Cr20 Zn35 63.38(3) 74 58
Zn2A Cr20 Zn35 123.432(4) . 28
Zn2A Cr20 Zn35 72.130(17) 28 28
Zn2A Cr20 Zn35 37.341(17) 51 28
Zn2A Cr20 Zn35 123.432(4) 74 28
Zn2A Cr20 Zn35 121.63(10) 9 28
Zn2A Cr20 Zn35 131.6(3) 5 28
Zn2A Cr20 Zn35 116.4(3) . 28
Zn2A Cr20 Zn35 116.4(3) 84 28
Zn2A Cr20 Zn35 42.3(2) 58 28
Zn2A Cr20 Zn35 28.5(4) 56 28
Zn2A Cr20 Zn35 63.3(4) 30 28
Zn2A Cr20 Zn35 76.7(2) 28 28
Zn2A Cr20 Zn35 121.63(10) 74 28
Zn2A Cr20 Zn35 76.7(2) 35 28
Zn2A Cr20 Zn35 131.6(3) 79 28
Zn2A Cr20 Zn35 42.3(2) 51 28
Zn26 Cr20 Zn35 21.52(19) 84 28
Zn26 Cr20 Zn35 91.3(3) 56 28
Zn26 Cr20 Zn35 71.15(16) 28 28
Zn26 Cr20 Zn35 175.5(3) 35 28
Zn26 Cr20 Zn35 149.7(3) 58 28
Zn26 Cr20 Zn35 84.89(18) 79 28
Zn26 Cr20 Zn35 71.15(16) 30 28
Zn26 Cr20 Zn35 91.3(3) 51 28
Zn26 Cr20 Zn35 112.9(3) 74 28
Zn26 Cr20 Zn35 84.89(18) . 28
Zn26 Cr20 Zn35 21.52(19) 9 28
Zn26 Cr20 Zn35 112.9(3) 5 28
Zn22 Cr20 Zn35 56.568(3) . 28
Zn22 Cr20 Zn35 107.870(17) 28 28
Zn22 Cr20 Zn35 142.659(17) 51 28
Zn22 Cr20 Zn35 56.568(3) 74 28
Zn24 Cr20 Zn35 90.4(2) 58 28
Zn24 Cr20 Zn35 109.79(14) 30 28
Zn24 Cr20 Zn35 157.31(18) 74 28
Zn24 Cr20 Zn35 94.03(16) 84 28
Zn24 Cr20 Zn35 109.79(14) 35 28
Zn24 Cr20 Zn35 90.4(2) 56 28
Zn24 Cr20 Zn35 65.5(2) 79 28
Zn24 Cr20 Zn35 2.6(3) 28 28
Zn24 Cr20 Zn35 32.2(3) 51 28
Zn24 Cr20 Zn35 65.5(2) 9 28
Zn24 Cr20 Zn35 94.03(16) 5 28
Zn24 Cr20 Zn35 157.31(18) . 28
Au23 Cr20 Zn35 77.796(12) . 28
Zn23 Cr20 Zn35 162.605(17) 58 28
Zn23 Cr20 Zn35 17.395(17) 9 28
Zn23 Cr20 Zn35 77.796(12) 30 28
Zn23 Cr20 Zn35 102.204(12) 5 28
Zn23 Cr20 Zn35 102.204(12) 74 28
Au23 Cr20 Zn35 162.605(17) 58 28
Au23 Cr20 Zn35 17.395(17) 9 28
Au23 Cr20 Zn35 77.796(12) 30 28
Au23 Cr20 Zn35 102.204(12) 5 28
Au23 Cr20 Zn35 102.204(12) 74 28
Zn25 Cr20 Zn35 143.605(11) 58 28
Zn25 Cr20 Zn35 122.709(13) 30 28
Zn25 Cr20 Zn35 94.328(19) 74 28
Zn25 Cr20 Zn35 33.031(11) 9 28
Zn25 Cr20 Zn35 59.540(16) 5 28
Zn25 Cr20 Zn35 94.328(19) . 28
Zn25 Cr20 Zn35 59.540(16) 84 28
Zn25 Cr20 Zn35 122.709(13) 35 28
Zn25 Cr20 Zn35 143.605(11) 56 28
Zn25 Cr20 Zn35 33.031(11) 79 28
Zn25 Cr20 Zn35 68.07(3) 28 28
Zn25 Cr20 Zn35 102.86(3) 51 28
Zn15 Cr20 Zn35 63.326(9) 5 28
Zn15 Cr20 Zn35 76.314(19) 9 28
Zn15 Cr20 Zn35 34.716(19) . 28
Zn15 Cr20 Zn35 166.87(3) 51 28
Zn15 Cr20 Zn35 132.08(3) 28 28
Zn15 Cr20 Zn35 94.861(19) 35 28
Zn15 Cr20 Zn35 76.314(19) 79 28
Zn15 Cr20 Zn35 63.326(9) 84 28
Zn15 Cr20 Zn35 126.92(2) 56 28
Zn15 Cr20 Zn35 94.861(19) 30 28
Zn15 Cr20 Zn35 34.716(19) 74 28
Zn15 Cr20 Zn35 126.92(2) 58 28
Zn35 Cr20 Zn35 111.024(16) 30 28
Zn35 Cr20 Zn35 155.59(2) 74 28
Zn35 Cr20 Zn35 92.561(5) 58 28
Zn2A Cr20 Zn35 123.432(4) . 56
Zn2A Cr20 Zn35 123.432(4) 28 56
Zn2A Cr20 Zn35 72.130(17) 51 56
Zn2A Cr20 Zn35 37.341(17) 74 56
Zn2A Cr20 Zn35 131.6(3) 9 56
Zn2A Cr20 Zn35 116.4(3) 5 56
Zn2A Cr20 Zn35 121.63(10) . 56
Zn2A Cr20 Zn35 28.5(4) 84 56
Zn2A Cr20 Zn35 63.3(4) 58 56
Zn2A Cr20 Zn35 76.7(2) 56 56
Zn2A Cr20 Zn35 121.63(10) 30 56
Zn2A Cr20 Zn35 116.4(3) 28 56
Zn2A Cr20 Zn35 42.3(2) 74 56
Zn2A Cr20 Zn35 131.6(3) 35 56
Zn2A Cr20 Zn35 42.3(2) 79 56
Zn2A Cr20 Zn35 76.7(2) 51 56
Zn26 Cr20 Zn35 91.3(3) 84 56
Zn26 Cr20 Zn35 71.15(16) 56 56
Zn26 Cr20 Zn35 21.52(19) 28 56
Zn26 Cr20 Zn35 84.89(18) 35 56
Zn26 Cr20 Zn35 71.15(16) 58 56
Zn26 Cr20 Zn35 91.3(3) 79 56
Zn26 Cr20 Zn35 112.9(3) 30 56
Zn26 Cr20 Zn35 175.5(3) 51 56
Zn26 Cr20 Zn35 149.7(3) 74 56
Zn26 Cr20 Zn35 21.52(19) . 56
Zn26 Cr20 Zn35 112.9(3) 9 56
Zn26 Cr20 Zn35 84.89(18) 5 56
Zn22 Cr20 Zn35 56.568(3) . 56
Zn22 Cr20 Zn35 56.568(4) 28 56
Zn22 Cr20 Zn35 107.870(17) 51 56
Zn22 Cr20 Zn35 142.659(17) 74 56
Zn24 Cr20 Zn35 109.79(14) 58 56
Zn24 Cr20 Zn35 157.31(18) 30 56
Zn24 Cr20 Zn35 90.4(2) 74 56
Zn24 Cr20 Zn35 90.4(2) 84 56
Zn24 Cr20 Zn35 65.5(2) 35 56
Zn24 Cr20 Zn35 2.6(3) 56 56
Zn24 Cr20 Zn35 32.2(3) 79 56
Zn24 Cr20 Zn35 94.03(16) 28 56
Zn24 Cr20 Zn35 109.79(14) 51 56
Zn24 Cr20 Zn35 94.03(16) 9 56
Zn24 Cr20 Zn35 157.31(18) 5 56
Zn24 Cr20 Zn35 65.5(2) . 56
Au23 Cr20 Zn35 17.395(17) . 56
Zn23 Cr20 Zn35 77.796(12) 58 56
Zn23 Cr20 Zn35 102.204(12) 9 56
Zn23 Cr20 Zn35 102.204(12) 30 56
Zn23 Cr20 Zn35 77.796(12) 5 56
Zn23 Cr20 Zn35 162.605(17) 74 56
Au23 Cr20 Zn35 77.796(12) 58 56
Au23 Cr20 Zn35 102.204(12) 9 56
Au23 Cr20 Zn35 102.204(12) 30 56
Au23 Cr20 Zn35 77.796(12) 5 56
Au23 Cr20 Zn35 162.605(17) 74 56
Zn25 Cr20 Zn35 122.709(13) 58 56
Zn25 Cr20 Zn35 94.328(19) 30 56
Zn25 Cr20 Zn35 143.605(11) 74 56
Zn25 Cr20 Zn35 59.540(16) 9 56
Zn25 Cr20 Zn35 94.328(19) 5 56
Zn25 Cr20 Zn35 33.031(11) . 56
Zn25 Cr20 Zn35 143.605(11) 84 56
Zn25 Cr20 Zn35 33.031(11) 35 56
Zn25 Cr20 Zn35 68.07(3) 56 56
Zn25 Cr20 Zn35 102.86(3) 79 56
Zn25 Cr20 Zn35 59.540(16) 28 56
Zn25 Cr20 Zn35 122.709(13) 51 56
Zn15 Cr20 Zn35 34.716(19) 5 56
Zn15 Cr20 Zn35 63.326(9) 9 56
Zn15 Cr20 Zn35 76.314(19) . 56
Zn15 Cr20 Zn35 94.861(19) 51 56
Zn15 Cr20 Zn35 63.326(9) 28 56
Zn15 Cr20 Zn35 76.314(19) 35 56
Zn15 Cr20 Zn35 166.87(3) 79 56
Zn15 Cr20 Zn35 126.92(2) 84 56
Zn15 Cr20 Zn35 132.08(3) 56 56
Zn15 Cr20 Zn35 34.716(19) 30 56
Zn15 Cr20 Zn35 126.92(2) 74 56
Zn15 Cr20 Zn35 94.861(19) 58 56
Zn35 Cr20 Zn35 155.59(2) 30 56
Zn35 Cr20 Zn35 92.561(5) 74 56
Zn35 Cr20 Zn35 111.024(16) 58 56
Zn35 Cr20 Zn35 92.561(5) 28 56
Zn2A Cr20 Zn35 123.432(4) . 79
Zn2A Cr20 Zn35 123.432(4) 28 79
Zn2A Cr20 Zn35 37.341(17) 51 79
Zn2A Cr20 Zn35 72.130(17) 74 79
Zn2A Cr20 Zn35 131.6(3) 9 79
Zn2A Cr20 Zn35 121.63(10) 5 79
Zn2A Cr20 Zn35 116.4(3) . 79
Zn2A Cr20 Zn35 63.3(4) 84 79
Zn2A Cr20 Zn35 28.5(4) 58 79
Zn2A Cr20 Zn35 42.3(2) 56 79
Zn2A Cr20 Zn35 116.4(3) 30 79
Zn2A Cr20 Zn35 121.63(10) 28 79
Zn2A Cr20 Zn35 76.7(2) 74 79
Zn2A Cr20 Zn35 131.6(3) 35 79
Zn2A Cr20 Zn35 76.7(2) 79 79
Zn2A Cr20 Zn35 42.3(2) 51 79
Zn26 Cr20 Zn35 71.15(16) 84 79
Zn26 Cr20 Zn35 91.3(3) 56 79
Zn26 Cr20 Zn35 21.52(19) 28 79
Zn26 Cr20 Zn35 112.9(3) 35 79
Zn26 Cr20 Zn35 91.3(3) 58 79
Zn26 Cr20 Zn35 71.15(16) 79 79
Zn26 Cr20 Zn35 84.89(18) 30 79
Zn26 Cr20 Zn35 149.7(3) 51 79
Zn26 Cr20 Zn35 175.5(3) 74 79
Zn26 Cr20 Zn35 21.52(19) . 79
Zn26 Cr20 Zn35 84.89(18) 9 79
Zn26 Cr20 Zn35 112.9(3) 5 79
Zn22 Cr20 Zn35 56.568(3) . 79
Zn22 Cr20 Zn35 56.568(3) 28 79
Zn22 Cr20 Zn35 142.659(17) 51 79
Zn22 Cr20 Zn35 107.870(17) 74 79
Zn24 Cr20 Zn35 90.4(2) 58 79
Zn24 Cr20 Zn35 157.31(18) 30 79
Zn24 Cr20 Zn35 109.79(14) 74 79
Zn24 Cr20 Zn35 109.79(14) 84 79
Zn24 Cr20 Zn35 94.03(16) 35 79
Zn24 Cr20 Zn35 32.2(3) 56 79
Zn24 Cr20 Zn35 2.6(3) 79 79
Zn24 Cr20 Zn35 65.5(2) 28 79
Zn24 Cr20 Zn35 90.4(2) 51 79
Zn24 Cr20 Zn35 65.5(2) 9 79
Zn24 Cr20 Zn35 157.31(18) 5 79
Zn24 Cr20 Zn35 94.03(16) . 79
Au23 Cr20 Zn35 17.395(17) . 79
Zn23 Cr20 Zn35 102.204(12) 58 79
Zn23 Cr20 Zn35 77.796(12) 9 79
Zn23 Cr20 Zn35 77.796(12) 30 79
Zn23 Cr20 Zn35 102.204(12) 5 79
Zn23 Cr20 Zn35 162.605(17) 74 79
Au23 Cr20 Zn35 102.204(12) 58 79
Au23 Cr20 Zn35 77.796(12) 9 79
Au23 Cr20 Zn35 77.796(12) 30 79
Au23 Cr20 Zn35 102.204(12) 5 79
Au23 Cr20 Zn35 162.605(17) 74 79
Zn25 Cr20 Zn35 143.605(11) 58 79
Zn25 Cr20 Zn35 94.328(19) 30 79
Zn25 Cr20 Zn35 122.709(13) 74 79
Zn25 Cr20 Zn35 33.031(11) 9 79
Zn25 Cr20 Zn35 94.328(19) 5 79
Zn25 Cr20 Zn35 59.540(16) . 79
Zn25 Cr20 Zn35 122.709(13) 84 79
Zn25 Cr20 Zn35 59.540(16) 35 79
Zn25 Cr20 Zn35 102.86(3) 56 79
Zn25 Cr20 Zn35 68.07(3) 79 79
Zn25 Cr20 Zn35 33.031(11) 28 79
Zn25 Cr20 Zn35 143.605(11) 51 79
Zn15 Cr20 Zn35 34.716(19) 5 79
Zn15 Cr20 Zn35 76.314(19) 9 79
Zn15 Cr20 Zn35 63.326(9) . 79
Zn15 Cr20 Zn35 126.92(2) 51 79
Zn15 Cr20 Zn35 76.314(19) 28 79
Zn15 Cr20 Zn35 63.326(9) 35 79
Zn15 Cr20 Zn35 132.08(3) 79 79
Zn15 Cr20 Zn35 94.861(19) 84 79
Zn15 Cr20 Zn35 166.87(3) 56 79
Zn15 Cr20 Zn35 34.716(19) 30 79
Zn15 Cr20 Zn35 94.861(19) 74 79
Zn15 Cr20 Zn35 126.92(2) 58 79
Zn35 Cr20 Zn35 155.59(2) 30 79
Zn35 Cr20 Zn35 111.024(16) 74 79
Zn35 Cr20 Zn35 92.561(5) 58 79
Zn35 Cr20 Zn35 63.38(3) 28 79
Zn35 Cr20 Zn35 34.79(3) 56 79
Zn2A Cr20 Zn35 123.432(4) . 51
Zn2A Cr20 Zn35 37.341(17) 28 51
Zn2A Cr20 Zn35 72.130(17) 51 51
Zn2A Cr20 Zn35 123.432(4) 74 51
Zn2A Cr20 Zn35 116.4(3) 9 51
Zn2A Cr20 Zn35 131.6(3) 5 51
Zn2A Cr20 Zn35 121.63(10) . 51
Zn2A Cr20 Zn35 121.63(10) 84 51
Zn2A Cr20 Zn35 76.7(2) 58 51
Zn2A Cr20 Zn35 63.3(4) 56 51
Zn2A Cr20 Zn35 28.5(4) 30 51
Zn2A Cr20 Zn35 42.3(2) 28 51
Zn2A Cr20 Zn35 116.4(3) 74 51
Zn2A Cr20 Zn35 42.3(2) 35 51
Zn2A Cr20 Zn35 131.6(3) 79 51
Zn2A Cr20 Zn35 76.7(2) 51 51
Zn26 Cr20 Zn35 21.52(19) 84 51
Zn26 Cr20 Zn35 71.15(16) 56 51
Zn26 Cr20 Zn35 91.3(3) 28 51
Zn26 Cr20 Zn35 149.7(3) 35 51
Zn26 Cr20 Zn35 175.5(3) 58 51
Zn26 Cr20 Zn35 112.9(3) 79 51
Zn26 Cr20 Zn35 91.3(3) 30 51
Zn26 Cr20 Zn35 71.15(16) 51 51
Zn26 Cr20 Zn35 84.89(18) 74 51
Zn26 Cr20 Zn35 112.9(3) . 51
Zn26 Cr20 Zn35 21.52(19) 9 51
Zn26 Cr20 Zn35 84.89(18) 5 51
Zn22 Cr20 Zn35 56.568(3) . 51
Zn22 Cr20 Zn35 142.659(17) 28 51
Zn22 Cr20 Zn35 107.870(17) 51 51
Zn22 Cr20 Zn35 56.568(3) 74 51
Zn24 Cr20 Zn35 109.79(14) 58 51
Zn24 Cr20 Zn35 90.4(2) 30 51
Zn24 Cr20 Zn35 157.31(18) 74 51
Zn24 Cr20 Zn35 65.5(2) 84 51
Zn24 Cr20 Zn35 90.4(2) 35 51
Zn24 Cr20 Zn35 109.79(14) 56 51
Zn24 Cr20 Zn35 94.03(16) 79 51
Zn24 Cr20 Zn35 32.2(3) 28 51
Zn24 Cr20 Zn35 2.6(3) 51 51
Zn24 Cr20 Zn35 94.03(16) 9 51
Zn24 Cr20 Zn35 65.5(2) 5 51
Zn24 Cr20 Zn35 157.31(18) . 51
Au23 Cr20 Zn35 102.204(12) . 51
Zn23 Cr20 Zn35 162.605(17) 58 51
Zn23 Cr20 Zn35 17.395(17) 9 51
Zn23 Cr20 Zn35 102.204(12) 30 51
Zn23 Cr20 Zn35 77.796(12) 5 51
Zn23 Cr20 Zn35 77.796(12) 74 51
Au23 Cr20 Zn35 162.605(17) 58 51
Au23 Cr20 Zn35 17.395(17) 9 51
Au23 Cr20 Zn35 102.204(12) 30 51
Au23 Cr20 Zn35 77.796(12) 5 51
Au23 Cr20 Zn35 77.796(12) 74 51
Zn25 Cr20 Zn35 122.709(13) 58 51
Zn25 Cr20 Zn35 143.605(11) 30 51
Zn25 Cr20 Zn35 94.328(19) 74 51
Zn25 Cr20 Zn35 59.540(16) 9 51
Zn25 Cr20 Zn35 33.031(11) 5 51
Zn25 Cr20 Zn35 94.328(19) . 51
Zn25 Cr20 Zn35 33.031(11) 84 51
Zn25 Cr20 Zn35 143.605(11) 35 51
Zn25 Cr20 Zn35 122.709(13) 56 51
Zn25 Cr20 Zn35 59.540(16) 79 51
Zn25 Cr20 Zn35 102.86(3) 28 51
Zn25 Cr20 Zn35 68.07(3) 51 51
Zn15 Cr20 Zn35 76.314(19) 5 51
Zn15 Cr20 Zn35 63.326(9) 9 51
Zn15 Cr20 Zn35 34.716(19) . 51
Zn15 Cr20 Zn35 132.08(3) 51 51
Zn15 Cr20 Zn35 166.87(3) 28 51
Zn15 Cr20 Zn35 126.92(2) 35 51
Zn15 Cr20 Zn35 63.326(9) 79 51
Zn15 Cr20 Zn35 76.314(19) 84 51
Zn15 Cr20 Zn35 94.861(19) 56 51
Zn15 Cr20 Zn35 126.92(2) 30 51
Zn15 Cr20 Zn35 34.716(19) 74 51
Zn15 Cr20 Zn35 94.861(19) 58 51
Zn35 Cr20 Zn35 92.561(5) 30 51
Zn35 Cr20 Zn35 155.59(2) 74 51
Zn35 Cr20 Zn35 111.024(16) 58 51
Zn35 Cr20 Zn35 34.79(3) 28 51
Zn35 Cr20 Zn35 111.024(16) 56 51
Zn35 Cr20 Zn35 92.561(5) 79 51
Zn2A Cr20 Zn35 123.432(3) . 84
Zn2A Cr20 Zn35 37.341(17) 28 84
Zn2A Cr20 Zn35 123.432(4) 51 84
Zn2A Cr20 Zn35 72.130(17) 74 84
Zn2A Cr20 Zn35 116.4(3) 9 84
Zn2A Cr20 Zn35 121.63(10) 5 84
Zn2A Cr20 Zn35 131.6(3) . 84
Zn2A Cr20 Zn35 76.7(2) 84 84
Zn2A Cr20 Zn35 121.63(10) 58 84
Zn2A Cr20 Zn35 116.4(3) 56 84
Zn2A Cr20 Zn35 42.3(2) 30 84
Zn2A Cr20 Zn35 28.5(4) 28 84
Zn2A Cr20 Zn35 63.3(4) 74 84
Zn2A Cr20 Zn35 42.3(2) 35 84
Zn2A Cr20 Zn35 76.7(2) 79 84
Zn2A Cr20 Zn35 131.6(3) 51 84
Zn26 Cr20 Zn35 71.15(16) 84 84
Zn26 Cr20 Zn35 21.52(19) 56 84
Zn26 Cr20 Zn35 91.3(3) 28 84
Zn26 Cr20 Zn35 91.3(3) 35 84
Zn26 Cr20 Zn35 112.9(3) 58 84
Zn26 Cr20 Zn35 175.5(3) 79 84
Zn26 Cr20 Zn35 149.7(3) 30 84
Zn26 Cr20 Zn35 84.89(18) 51 84
Zn26 Cr20 Zn35 71.15(16) 74 84
Zn26 Cr20 Zn35 112.9(3) . 84
Zn26 Cr20 Zn35 84.89(18) 9 84
Zn26 Cr20 Zn35 21.52(19) 5 84
Zn22 Cr20 Zn35 56.568(3) . 84
Zn22 Cr20 Zn35 142.659(17) 28 84
Zn22 Cr20 Zn35 56.568(3) 51 84
Zn22 Cr20 Zn35 107.870(17) 74 84
Zn24 Cr20 Zn35 157.31(18) 58 84
Zn24 Cr20 Zn35 90.4(2) 30 84
Zn24 Cr20 Zn35 109.79(14) 74 84
Zn24 Cr20 Zn35 2.6(3) 84 84
Zn24 Cr20 Zn35 32.2(3) 35 84
Zn24 Cr20 Zn35 94.03(16) 56 84
Zn24 Cr20 Zn35 109.79(14) 79 84
Zn24 Cr20 Zn35 90.4(2) 28 84
Zn24 Cr20 Zn35 65.5(2) 51 84
Zn24 Cr20 Zn35 157.31(18) 9 84
Zn24 Cr20 Zn35 65.5(2) 5 84
Zn24 Cr20 Zn35 94.03(16) . 84
Au23 Cr20 Zn35 102.204(12) . 84
Zn23 Cr20 Zn35 102.204(12) 58 84
Zn23 Cr20 Zn35 77.796(12) 9 84
Zn23 Cr20 Zn35 162.605(17) 30 84
Zn23 Cr20 Zn35 17.395(17) 5 84
Zn23 Cr20 Zn35 77.796(12) 74 84
Au23 Cr20 Zn35 102.204(12) 58 84
Au23 Cr20 Zn35 77.796(12) 9 84
Au23 Cr20 Zn35 162.605(17) 30 84
Au23 Cr20 Zn35 17.395(17) 5 84
Au23 Cr20 Zn35 77.796(12) 74 84
Zn25 Cr20 Zn35 94.328(19) 58 84
Zn25 Cr20 Zn35 143.605(11) 30 84
Zn25 Cr20 Zn35 122.709(13) 74 84
Zn25 Cr20 Zn35 94.328(19) 9 84
Zn25 Cr20 Zn35 33.031(11) 5 84
Zn25 Cr20 Zn35 59.540(16) . 84
Zn25 Cr20 Zn35 68.07(3) 84 84
Zn25 Cr20 Zn35 102.86(3) 35 84
Zn25 Cr20 Zn35 59.540(16) 56 84
Zn25 Cr20 Zn35 122.709(13) 79 84
Zn25 Cr20 Zn35 143.605(11) 28 84
Zn25 Cr20 Zn35 33.031(11) 51 84
Zn15 Cr20 Zn35 76.314(19) 5 84
Zn15 Cr20 Zn35 34.716(19) 9 84
Zn15 Cr20 Zn35 63.326(9) . 84
Zn15 Cr20 Zn35 76.314(19) 51 84
Zn15 Cr20 Zn35 126.92(2) 28 84
Zn15 Cr20 Zn35 166.87(3) 35 84
Zn15 Cr20 Zn35 94.861(19) 79 84
Zn15 Cr20 Zn35 132.08(3) 84 84
Zn15 Cr20 Zn35 63.326(9) 56 84
Zn15 Cr20 Zn35 126.92(2) 30 84
Zn15 Cr20 Zn35 94.861(19) 74 84
Zn15 Cr20 Zn35 34.716(19) 58 84
Zn35 Cr20 Zn35 92.561(5) 30 84
Zn35 Cr20 Zn35 111.024(16) 74 84
Zn35 Cr20 Zn35 155.59(2) 58 84
Zn35 Cr20 Zn35 92.561(5) 28 84
Zn35 Cr20 Zn35 92.561(5) 56 84
Zn35 Cr20 Zn35 111.024(16) 79 84
Zn35 Cr20 Zn35 63.38(3) 51 84
Zn2A Cr20 Zn35 123.432(3) . 35
Zn2A Cr20 Zn35 72.130(17) 28 35
Zn2A Cr20 Zn35 123.432(4) 51 35
Zn2A Cr20 Zn35 37.341(17) 74 35
Zn2A Cr20 Zn35 121.63(10) 9 35
Zn2A Cr20 Zn35 116.4(3) 5 35
Zn2A Cr20 Zn35 131.6(3) . 35
Zn2A Cr20 Zn35 42.3(2) 84 35
Zn2A Cr20 Zn35 116.4(3) 58 35
Zn2A Cr20 Zn35 121.63(10) 56 35
Zn2A Cr20 Zn35 76.7(2) 30 35
Zn2A Cr20 Zn35 63.3(4) 28 35
Zn2A Cr20 Zn35 28.5(4) 74 35
Zn2A Cr20 Zn35 76.7(2) 35 35
Zn2A Cr20 Zn35 42.3(2) 79 35
Zn2A Cr20 Zn35 131.6(3) 51 35
Zn26 Cr20 Zn35 91.3(3) 84 35
Zn26 Cr20 Zn35 21.52(19) 56 35
Zn26 Cr20 Zn35 71.15(16) 28 35
Zn26 Cr20 Zn35 71.15(16) 35 35
Zn26 Cr20 Zn35 84.89(18) 58 35
Zn26 Cr20 Zn35 149.7(3) 79 35
Zn26 Cr20 Zn35 175.5(3) 30 35
Zn26 Cr20 Zn35 112.9(3) 51 35
Zn26 Cr20 Zn35 91.3(3) 74 35
Zn26 Cr20 Zn35 84.89(18) . 35
Zn26 Cr20 Zn35 112.9(3) 9 35
Zn26 Cr20 Zn35 21.52(19) 5 35
Zn22 Cr20 Zn35 56.568(3) . 35
Zn22 Cr20 Zn35 107.870(17) 28 35
Zn22 Cr20 Zn35 56.568(3) 51 35
Zn22 Cr20 Zn35 142.659(17) 74 35
Zn24 Cr20 Zn35 157.31(18) 58 35
Zn24 Cr20 Zn35 109.79(14) 30 35
Zn24 Cr20 Zn35 90.4(2) 74 35
Zn24 Cr20 Zn35 32.2(3) 84 35
Zn24 Cr20 Zn35 2.6(3) 35 35
Zn24 Cr20 Zn35 65.5(2) 56 35
Zn24 Cr20 Zn35 90.4(2) 79 35
Zn24 Cr20 Zn35 109.79(14) 28 35
Zn24 Cr20 Zn35 94.03(16) 51 35
Zn24 Cr20 Zn35 157.31(18) 9 35
Zn24 Cr20 Zn35 94.03(16) 5 35
Zn24 Cr20 Zn35 65.5(2) . 35
Au23 Cr20 Zn35 77.796(12) . 35
Zn23 Cr20 Zn35 77.796(12) 58 35
Zn23 Cr20 Zn35 102.204(12) 9 35
Zn23 Cr20 Zn35 162.605(17) 30 35
Zn23 Cr20 Zn35 17.395(17) 5 35
Zn23 Cr20 Zn35 102.204(12) 74 35
Au23 Cr20 Zn35 77.796(12) 58 35
Au23 Cr20 Zn35 102.204(12) 9 35
Au23 Cr20 Zn35 162.605(17) 30 35
Au23 Cr20 Zn35 17.395(17) 5 35
Au23 Cr20 Zn35 102.204(12) 74 35
Zn25 Cr20 Zn35 94.328(19) 58 35
Zn25 Cr20 Zn35 122.709(13) 30 35
Zn25 Cr20 Zn35 143.605(11) 74 35
Zn25 Cr20 Zn35 94.328(19) 9 35
Zn25 Cr20 Zn35 59.540(16) 5 35
Zn25 Cr20 Zn35 33.031(11) . 35
Zn25 Cr20 Zn35 102.86(3) 84 35
Zn25 Cr20 Zn35 68.07(3) 35 35
Zn25 Cr20 Zn35 33.031(11) 56 35
Zn25 Cr20 Zn35 143.605(11) 79 35
Zn25 Cr20 Zn35 122.709(13) 28 35
Zn25 Cr20 Zn35 59.540(16) 51 35
Zn15 Cr20 Zn35 63.326(9) 5 35
Zn15 Cr20 Zn35 34.716(19) 9 35
Zn15 Cr20 Zn35 76.314(19) . 35
Zn15 Cr20 Zn35 63.326(9) 51 35
Zn15 Cr20 Zn35 94.861(19) 28 35
Zn15 Cr20 Zn35 132.08(3) 35 35
Zn15 Cr20 Zn35 126.92(2) 79 35
Zn15 Cr20 Zn35 166.87(3) 84 35
Zn15 Cr20 Zn35 76.314(19) 56 35
Zn15 Cr20 Zn35 94.861(19) 30 35
Zn15 Cr20 Zn35 126.92(2) 74 35
Zn15 Cr20 Zn35 34.716(19) 58 35
Zn35 Cr20 Zn35 111.024(16) 30 35
Zn35 Cr20 Zn35 92.561(5) 74 35
Zn35 Cr20 Zn35 155.59(2) 58 35
Zn35 Cr20 Zn35 111.024(16) 28 35
Zn35 Cr20 Zn35 63.38(3) 56 35
Zn35 Cr20 Zn35 92.561(5) 79 35
Zn35 Cr20 Zn35 92.561(5) 51 35
Zn35 Cr20 Zn35 34.79(3) 84 35
Zn2A Cr20 Zn35 72.130(17) . .
Zn2A Cr20 Zn35 123.432(3) 28 .
Zn2A Cr20 Zn35 123.432(4) 51 .
Zn2A Cr20 Zn35 37.341(17) 74 .
Zn2A Cr20 Zn35 76.7(2) 9 .
Zn2A Cr20 Zn35 63.3(4) 5 .
Zn2A Cr20 Zn35 76.7(2) . .
Zn2A Cr20 Zn35 42.3(2) 84 .
Zn2A Cr20 Zn35 116.4(3) 58 .
Zn2A Cr20 Zn35 131.6(3) 56 .
Zn2A Cr20 Zn35 131.6(3) 30 .
Zn2A Cr20 Zn35 116.4(3) 28 .
Zn2A Cr20 Zn35 42.3(2) 74 .
Zn2A Cr20 Zn35 121.63(10) 35 .
Zn2A Cr20 Zn35 28.5(4) 79 .
Zn2A Cr20 Zn35 121.63(10) 51 .
Zn26 Cr20 Zn35 149.7(3) 84 .
Zn26 Cr20 Zn35 84.89(18) 56 .
Zn26 Cr20 Zn35 84.89(18) 28 .
Zn26 Cr20 Zn35 21.52(19) 35 .
Zn26 Cr20 Zn35 21.52(19) 58 .
Zn26 Cr20 Zn35 91.3(3) 79 .
Zn26 Cr20 Zn35 112.9(3) 30 .
Zn26 Cr20 Zn35 112.9(3) 51 .
Zn26 Cr20 Zn35 91.3(3) 74 .
Zn26 Cr20 Zn35 71.15(16) . .
Zn26 Cr20 Zn35 175.5(3) 9 .
Zn26 Cr20 Zn35 71.15(16) 5 .
Zn22 Cr20 Zn35 107.870(17) . .
Zn22 Cr20 Zn35 56.568(3) 28 .
Zn22 Cr20 Zn35 56.568(3) 51 .
Zn22 Cr20 Zn35 142.659(17) 74 .
Zn24 Cr20 Zn35 94.03(16) 58 .
Zn24 Cr20 Zn35 94.03(16) 30 .
Zn24 Cr20 Zn35 32.2(3) 74 .
Zn24 Cr20 Zn35 90.4(2) 84 .
Zn24 Cr20 Zn35 65.5(2) 35 .
Zn24 Cr20 Zn35 65.5(2) 56 .
Zn24 Cr20 Zn35 90.4(2) 79 .
Zn24 Cr20 Zn35 157.31(18) 28 .
Zn24 Cr20 Zn35 157.31(18) 51 .
Zn24 Cr20 Zn35 109.79(14) 9 .
Zn24 Cr20 Zn35 109.79(14) 5 .
Zn24 Cr20 Zn35 2.6(3) . .
Au23 Cr20 Zn35 77.796(12) . .
Zn23 Cr20 Zn35 17.395(17) 58 .
Zn23 Cr20 Zn35 162.605(17) 9 .
Zn23 Cr20 Zn35 102.204(12) 30 .
Zn23 Cr20 Zn35 77.796(12) 5 .
Zn23 Cr20 Zn35 102.204(12) 74 .
Au23 Cr20 Zn35 17.395(17) 58 .
Au23 Cr20 Zn35 162.605(17) 9 .
Au23 Cr20 Zn35 102.204(12) 30 .
Au23 Cr20 Zn35 77.796(12) 5 .
Au23 Cr20 Zn35 102.204(12) 74 .
Zn25 Cr20 Zn35 59.540(16) 58 .
Zn25 Cr20 Zn35 59.540(16) 30 .
Zn25 Cr20 Zn35 102.86(3) 74 .
Zn25 Cr20 Zn35 122.709(13) 9 .
Zn25 Cr20 Zn35 122.709(13) 5 .
Zn25 Cr20 Zn35 68.07(3) . .
Zn25 Cr20 Zn35 143.605(11) 84 .
Zn25 Cr20 Zn35 33.031(11) 35 .
Zn25 Cr20 Zn35 33.031(11) 56 .
Zn25 Cr20 Zn35 143.605(11) 79 .
Zn25 Cr20 Zn35 94.328(19) 28 .
Zn25 Cr20 Zn35 94.328(19) 51 .
Zn15 Cr20 Zn35 94.861(19) 5 .
Zn15 Cr20 Zn35 94.861(19) 9 .
Zn15 Cr20 Zn35 132.08(3) . .
Zn15 Cr20 Zn35 34.716(19) 51 .
Zn15 Cr20 Zn35 34.716(19) 28 .
Zn15 Cr20 Zn35 76.314(19) 35 .
Zn15 Cr20 Zn35 126.92(2) 79 .
Zn15 Cr20 Zn35 126.92(2) 84 .
Zn15 Cr20 Zn35 76.314(19) 56 .
Zn15 Cr20 Zn35 63.326(9) 30 .
Zn15 Cr20 Zn35 166.87(3) 74 .
Zn15 Cr20 Zn35 63.326(9) 58 .
Zn35 Cr20 Zn35 92.561(5) 30 .
Zn35 Cr20 Zn35 34.79(3) 74 .
Zn35 Cr20 Zn35 92.561(5) 58 .
Zn35 Cr20 Zn35 155.59(2) 28 .
Zn35 Cr20 Zn35 63.38(3) 56 .
Zn35 Cr20 Zn35 92.561(5) 79 .
Zn35 Cr20 Zn35 155.59(2) 51 .
Zn35 Cr20 Zn35 92.561(5) 84 .
Zn35 Cr20 Zn35 63.38(3) 35 .
Zn2A Cr20 Zn35 72.130(17) . 5
Zn2A Cr20 Zn35 37.341(17) 28 5
Zn2A Cr20 Zn35 123.432(4) 51 5
Zn2A Cr20 Zn35 123.432(3) 74 5
Zn2A Cr20 Zn35 63.3(4) 9 5
Zn2A Cr20 Zn35 76.7(2) 5 5
Zn2A Cr20 Zn35 76.7(2) . 5
Zn2A Cr20 Zn35 131.6(3) 84 5
Zn2A Cr20 Zn35 131.6(3) 58 5
Zn2A Cr20 Zn35 116.4(3) 56 5
Zn2A Cr20 Zn35 42.3(2) 30 5
Zn2A Cr20 Zn35 42.3(2) 28 5
Zn2A Cr20 Zn35 116.4(3) 74 5
Zn2A Cr20 Zn35 28.5(4) 35 5
Zn2A Cr20 Zn35 121.63(10) 79 5
Zn2A Cr20 Zn35 121.63(10) 51 5
Zn26 Cr20 Zn35 84.89(18) 84 5
Zn26 Cr20 Zn35 84.89(18) 56 5
Zn26 Cr20 Zn35 149.7(3) 28 5
Zn26 Cr20 Zn35 91.3(3) 35 5
Zn26 Cr20 Zn35 112.9(3) 58 5
Zn26 Cr20 Zn35 112.9(3) 79 5
Zn26 Cr20 Zn35 91.3(3) 30 5
Zn26 Cr20 Zn35 21.52(19) 51 5
Zn26 Cr20 Zn35 21.52(19) 74 5
Zn26 Cr20 Zn35 175.5(3) . 5
Zn26 Cr20 Zn35 71.15(16) 9 5
Zn26 Cr20 Zn35 71.15(16) 5 5
Zn22 Cr20 Zn35 107.870(17) . 5
Zn22 Cr20 Zn35 142.659(17) 28 5
Zn22 Cr20 Zn35 56.568(4) 51 5
Zn22 Cr20 Zn35 56.568(4) 74 5
Zn24 Cr20 Zn35 94.03(16) 58 5
Zn24 Cr20 Zn35 32.2(3) 30 5
Zn24 Cr20 Zn35 94.03(16) 74 5
Zn24 Cr20 Zn35 65.5(2) 84 5
Zn24 Cr20 Zn35 90.4(2) 35 5
Zn24 Cr20 Zn35 157.31(18) 56 5
Zn24 Cr20 Zn35 157.31(18) 79 5
Zn24 Cr20 Zn35 90.4(2) 28 5
Zn24 Cr20 Zn35 65.5(2) 51 5
Zn24 Cr20 Zn35 109.79(14) 9 5
Zn24 Cr20 Zn35 2.6(3) 5 5
Zn24 Cr20 Zn35 109.79(14) . 5
Au23 Cr20 Zn35 162.605(17) . 5
Zn23 Cr20 Zn35 102.204(12) 58 5
Zn23 Cr20 Zn35 77.796(12) 9 5
Zn23 Cr20 Zn35 102.204(12) 30 5
Zn23 Cr20 Zn35 77.796(12) 5 5
Zn23 Cr20 Zn35 17.395(17) 74 5
Au23 Cr20 Zn35 102.204(12) 58 5
Au23 Cr20 Zn35 77.796(12) 9 5
Au23 Cr20 Zn35 102.204(12) 30 5
Au23 Cr20 Zn35 77.796(12) 5 5
Au23 Cr20 Zn35 17.395(17) 74 5
Zn25 Cr20 Zn35 59.540(16) 58 5
Zn25 Cr20 Zn35 102.86(3) 30 5
Zn25 Cr20 Zn35 59.540(16) 74 5
Zn25 Cr20 Zn35 122.709(13) 9 5
Zn25 Cr20 Zn35 68.07(3) 5 5
Zn25 Cr20 Zn35 122.709(13) . 5
Zn25 Cr20 Zn35 33.031(11) 84 5
Zn25 Cr20 Zn35 143.605(11) 35 5
Zn25 Cr20 Zn35 94.328(19) 56 5
Zn25 Cr20 Zn35 94.328(19) 79 5
Zn25 Cr20 Zn35 143.605(11) 28 5
Zn25 Cr20 Zn35 33.031(11) 51 5
Zn15 Cr20 Zn35 132.08(3) 5 5
Zn15 Cr20 Zn35 94.861(19) 9 5
Zn15 Cr20 Zn35 94.861(19) . 5
Zn15 Cr20 Zn35 76.314(19) 51 5
Zn15 Cr20 Zn35 126.92(2) 28 5
Zn15 Cr20 Zn35 126.92(2) 35 5
Zn15 Cr20 Zn35 34.716(19) 79 5
Zn15 Cr20 Zn35 76.314(19) 84 5
Zn15 Cr20 Zn35 34.716(19) 56 5
Zn15 Cr20 Zn35 166.87(3) 30 5
Zn15 Cr20 Zn35 63.326(9) 74 5
Zn15 Cr20 Zn35 63.326(9) 58 5
Zn35 Cr20 Zn35 34.79(3) 30 5
Zn35 Cr20 Zn35 92.561(5) 74 5
Zn35 Cr20 Zn35 92.561(5) 58 5
Zn35 Cr20 Zn35 92.561(5) 28 5
Zn35 Cr20 Zn35 155.59(2) 56 5
Zn35 Cr20 Zn35 155.59(2) 79 5
Zn35 Cr20 Zn35 63.38(3) 51 5
Zn35 Cr20 Zn35 63.38(3) 84 5
Zn35 Cr20 Zn35 92.561(5) 35 5
Zn35 Cr20 Zn35 111.024(16) . 5
Zn2A Cr20 Zn35 72.130(17) . 9
Zn2A Cr20 Zn35 123.432(4) 28 9
Zn2A Cr20 Zn35 37.341(17) 51 9
Zn2A Cr20 Zn35 123.432(4) 74 9
Zn2A Cr20 Zn35 76.7(2) 9 9
Zn2A Cr20 Zn35 76.7(2) 5 9
Zn2A Cr20 Zn35 63.3(4) . 9
Zn2A Cr20 Zn35 116.4(3) 84 9
Zn2A Cr20 Zn35 42.3(2) 58 9
Zn2A Cr20 Zn35 42.3(2) 56 9
Zn2A Cr20 Zn35 116.4(3) 30 9
Zn2A Cr20 Zn35 131.6(3) 28 9
Zn2A Cr20 Zn35 131.6(3) 74 9
Zn2A Cr20 Zn35 121.63(10) 35 9
Zn2A Cr20 Zn35 121.63(10) 79 9
Zn2A Cr20 Zn35 28.5(4) 51 9
Zn26 Cr20 Zn35 84.89(18) 84 9
Zn26 Cr20 Zn35 149.7(3) 56 9
Zn26 Cr20 Zn35 84.89(18) 28 9
Zn26 Cr20 Zn35 112.9(3) 35 9
Zn26 Cr20 Zn35 91.3(3) 58 9
Zn26 Cr20 Zn35 21.52(19) 79 9
Zn26 Cr20 Zn35 21.52(19) 30 9
Zn26 Cr20 Zn35 91.3(3) 51 9
Zn26 Cr20 Zn35 112.9(3) 74 9
Zn26 Cr20 Zn35 71.15(16) . 9
Zn26 Cr20 Zn35 71.15(16) 9 9
Zn26 Cr20 Zn35 175.5(3) 5 9
Zn22 Cr20 Zn35 107.870(17) . 9
Zn22 Cr20 Zn35 56.568(4) 28 9
Zn22 Cr20 Zn35 142.659(17) 51 9
Zn22 Cr20 Zn35 56.568(3) 74 9
Zn24 Cr20 Zn35 32.2(3) 58 9
Zn24 Cr20 Zn35 94.03(16) 30 9
Zn24 Cr20 Zn35 94.03(16) 74 9
Zn24 Cr20 Zn35 157.31(18) 84 9
Zn24 Cr20 Zn35 157.31(18) 35 9
Zn24 Cr20 Zn35 90.4(2) 56 9
Zn24 Cr20 Zn35 65.5(2) 79 9
Zn24 Cr20 Zn35 65.5(2) 28 9
Zn24 Cr20 Zn35 90.4(2) 51 9
Zn24 Cr20 Zn35 2.6(3) 9 9
Zn24 Cr20 Zn35 109.79(14) 5 9
Zn24 Cr20 Zn35 109.79(14) . 9
Au23 Cr20 Zn35 77.796(12) . 9
Zn23 Cr20 Zn35 102.204(12) 58 9
Zn23 Cr20 Zn35 77.796(12) 9 9
Zn23 Cr20 Zn35 17.395(17) 30 9
Zn23 Cr20 Zn35 162.605(17) 5 9
Zn23 Cr20 Zn35 102.204(12) 74 9
Au23 Cr20 Zn35 102.204(12) 58 9
Au23 Cr20 Zn35 77.796(12) 9 9
Au23 Cr20 Zn35 17.395(17) 30 9
Au23 Cr20 Zn35 162.605(17) 5 9
Au23 Cr20 Zn35 102.204(12) 74 9
Zn25 Cr20 Zn35 102.86(3) 58 9
Zn25 Cr20 Zn35 59.540(16) 30 9
Zn25 Cr20 Zn35 59.540(16) 74 9
Zn25 Cr20 Zn35 68.07(3) 9 9
Zn25 Cr20 Zn35 122.709(13) 5 9
Zn25 Cr20 Zn35 122.709(13) . 9
Zn25 Cr20 Zn35 94.328(19) 84 9
Zn25 Cr20 Zn35 94.328(19) 35 9
Zn25 Cr20 Zn35 143.605(11) 56 9
Zn25 Cr20 Zn35 33.031(11) 79 9
Zn25 Cr20 Zn35 33.031(11) 28 9
Zn25 Cr20 Zn35 143.605(11) 51 9
Zn15 Cr20 Zn35 94.861(19) 5 9
Zn15 Cr20 Zn35 132.08(3) 9 9
Zn15 Cr20 Zn35 94.861(19) . 9
Zn15 Cr20 Zn35 126.92(2) 51 9
Zn15 Cr20 Zn35 76.314(19) 28 9
Zn15 Cr20 Zn35 34.716(19) 35 9
Zn15 Cr20 Zn35 76.314(19) 79 9
Zn15 Cr20 Zn35 34.716(19) 84 9
Zn15 Cr20 Zn35 126.92(2) 56 9
Zn15 Cr20 Zn35 63.326(9) 30 9
Zn15 Cr20 Zn35 63.326(9) 74 9
Zn15 Cr20 Zn35 166.87(3) 58 9
Zn35 Cr20 Zn35 92.561(5) 30 9
Zn35 Cr20 Zn35 92.561(5) 74 9
Zn35 Cr20 Zn35 34.79(3) 58 9
Zn35 Cr20 Zn35 63.38(3) 28 9
Zn35 Cr20 Zn35 92.561(5) 56 9
Zn35 Cr20 Zn35 63.38(3) 79 9
Zn35 Cr20 Zn35 92.561(5) 51 9
Zn35 Cr20 Zn35 155.59(2) 84 9
Zn35 Cr20 Zn35 155.59(2) 35 9
Zn35 Cr20 Zn35 111.024(16) . 9
Zn35 Cr20 Zn35 111.024(16) 5 9
Zn2A Cr20 Zn32 0.0(2) . .
Zn2A Cr20 Zn32 109.471(1) 28 .
Zn2A Cr20 Zn32 109.471(1) 51 .
Zn2A Cr20 Zn32 109.471(1) 74 .
Zn2A Cr20 Zn32 8.8(4) 9 .
Zn2A Cr20 Zn32 8.8(4) 5 .
Zn2A Cr20 Zn32 8.8(4) . .
Zn2A Cr20 Zn32 113.68(17) 84 .
Zn2A Cr20 Zn32 113.68(17) 58 .
Zn2A Cr20 Zn32 113.68(17) 56 .
Zn2A Cr20 Zn32 113.68(17) 30 .
Zn2A Cr20 Zn32 113.68(17) 28 .
Zn2A Cr20 Zn32 113.68(17) 74 .
Zn2A Cr20 Zn32 100.6(4) 35 .
Zn2A Cr20 Zn32 100.6(4) 79 .
Zn2A Cr20 Zn32 100.6(4) 51 .
Zn26 Cr20 Zn32 138.1(3) 84 .
Zn26 Cr20 Zn32 138.1(3) 56 .
Zn26 Cr20 Zn32 138.1(3) 28 .
Zn26 Cr20 Zn32 55.75(5) 35 .
Zn26 Cr20 Zn32 55.75(5) 58 .
Zn26 Cr20 Zn32 55.75(5) 79 .
Zn26 Cr20 Zn32 55.75(5) 30 .
Zn26 Cr20 Zn32 55.75(5) 51 .
Zn26 Cr20 Zn32 55.75(5) 74 .
Zn26 Cr20 Zn32 112.4(3) . .
Zn26 Cr20 Zn32 112.4(3) 9 .
Zn26 Cr20 Zn32 112.4(3) 5 .
Zn22 Cr20 Zn32 180.00(9) . .
Zn22 Cr20 Zn32 70.5 28 .
Zn22 Cr20 Zn32 70.5 51 .
Zn22 Cr20 Zn32 70.5 74 .
Zn24 Cr20 Zn32 39.9(3) 58 .
Zn24 Cr20 Zn32 39.9(3) 30 .
Zn24 Cr20 Zn32 39.9(3) 74 .
Zn24 Cr20 Zn32 123.93(5) 84 .
Zn24 Cr20 Zn32 123.93(5) 35 .
Zn24 Cr20 Zn32 123.93(5) 56 .
Zn24 Cr20 Zn32 123.93(5) 79 .
Zn24 Cr20 Zn32 123.93(5) 28 .
Zn24 Cr20 Zn32 123.93(5) 51 .
Zn24 Cr20 Zn32 69.5(3) 9 .
Zn24 Cr20 Zn32 69.5(3) 5 .
Zn24 Cr20 Zn32 69.5(3) . .
Au23 Cr20 Zn32 125.3 . .
Zn23 Cr20 Zn32 54.7 58 .
Zn23 Cr20 Zn32 125.3 9 .
Zn23 Cr20 Zn32 54.7 30 .
Zn23 Cr20 Zn32 125.3 5 .
Zn23 Cr20 Zn32 54.7 74 .
Au23 Cr20 Zn32 54.7 58 .
Au23 Cr20 Zn32 125.3 9 .
Au23 Cr20 Zn32 54.7 30 .
Au23 Cr20 Zn32 125.3 5 .
Au23 Cr20 Zn32 54.7 74 .
Zn25 Cr20 Zn32 30.73(2) 58 .
Zn25 Cr20 Zn32 30.73(2) 30 .
Zn25 Cr20 Zn32 30.73(2) 74 .
Zn25 Cr20 Zn32 140.20(2) 9 .
Zn25 Cr20 Zn32 140.20(2) 5 .
Zn25 Cr20 Zn32 140.20(2) . .
Zn25 Cr20 Zn32 92.617(12) 84 .
Zn25 Cr20 Zn32 92.617(12) 35 .
Zn25 Cr20 Zn32 92.617(12) 56 .
Zn25 Cr20 Zn32 92.617(12) 79 .
Zn25 Cr20 Zn32 92.617(12) 28 .
Zn25 Cr20 Zn32 92.617(12) 51 .
Zn15 Cr20 Zn32 155.79(2) 5 .
Zn15 Cr20 Zn32 155.79(2) 9 .
Zn15 Cr20 Zn32 155.79(2) . .
Zn15 Cr20 Zn32 60.177(7) 51 .
Zn15 Cr20 Zn32 60.177(7) 28 .
Zn15 Cr20 Zn32 60.177(7) 35 .
Zn15 Cr20 Zn32 60.177(7) 79 .
Zn15 Cr20 Zn32 60.177(7) 84 .
Zn15 Cr20 Zn32 60.177(7) 56 .
Zn15 Cr20 Zn32 94.74(2) 30 .
Zn15 Cr20 Zn32 94.74(2) 74 .
Zn15 Cr20 Zn32 94.74(2) 58 .
Zn35 Cr20 Zn32 37.341(17) 30 .
Zn35 Cr20 Zn32 37.341(17) 74 .
Zn35 Cr20 Zn32 37.341(17) 58 .
Zn35 Cr20 Zn32 123.432(3) 28 .
Zn35 Cr20 Zn32 123.432(3) 56 .
Zn35 Cr20 Zn32 123.432(3) 79 .
Zn35 Cr20 Zn32 123.432(3) 51 .
Zn35 Cr20 Zn32 123.432(3) 84 .
Zn35 Cr20 Zn32 123.432(3) 35 .
Zn35 Cr20 Zn32 72.130(17) . .
Zn35 Cr20 Zn32 72.130(17) 5 .
Zn35 Cr20 Zn32 72.130(17) 9 .
Zn2A Cr20 Zn32 109.471(1) . 28
Zn2A Cr20 Zn32 0.0(2) 28 28
Zn2A Cr20 Zn32 109.5 51 28
Zn2A Cr20 Zn32 109.5 74 28
Zn2A Cr20 Zn32 100.6(4) 9 28
Zn2A Cr20 Zn32 113.68(17) 5 28
Zn2A Cr20 Zn32 113.68(17) . 28
Zn2A Cr20 Zn32 113.68(17) 84 28
Zn2A Cr20 Zn32 113.68(17) 58 28
Zn2A Cr20 Zn32 100.6(4) 56 28
Zn2A Cr20 Zn32 8.8(4) 30 28
Zn2A Cr20 Zn32 8.8(4) 28 28
Zn2A Cr20 Zn32 100.6(4) 74 28
Zn2A Cr20 Zn32 8.8(4) 35 28
Zn2A Cr20 Zn32 113.68(17) 79 28
Zn2A Cr20 Zn32 113.68(17) 51 28
Zn26 Cr20 Zn32 55.75(5) 84 28
Zn26 Cr20 Zn32 55.75(5) 56 28
Zn26 Cr20 Zn32 112.4(3) 28 28
Zn26 Cr20 Zn32 112.4(3) 35 28
Zn26 Cr20 Zn32 138.1(3) 58 28
Zn26 Cr20 Zn32 138.1(3) 79 28
Zn26 Cr20 Zn32 112.4(3) 30 28
Zn26 Cr20 Zn32 55.75(5) 51 28
Zn26 Cr20 Zn32 55.75(5) 74 28
Zn26 Cr20 Zn32 138.1(3) . 28
Zn26 Cr20 Zn32 55.75(5) 9 28
Zn26 Cr20 Zn32 55.75(5) 5 28
Zn22 Cr20 Zn32 70.5 . 28
Zn22 Cr20 Zn32 180.00(3) 28 28
Zn22 Cr20 Zn32 70.5 51 28
Zn22 Cr20 Zn32 70.5 74 28
Zn24 Cr20 Zn32 123.93(5) 58 28
Zn24 Cr20 Zn32 69.5(3) 30 28
Zn24 Cr20 Zn32 123.93(5) 74 28
Zn24 Cr20 Zn32 39.9(3) 84 28
Zn24 Cr20 Zn32 69.5(3) 35 28
Zn24 Cr20 Zn32 123.93(5) 56 28
Zn24 Cr20 Zn32 123.93(5) 79 28
Zn24 Cr20 Zn32 69.5(3) 28 28
Zn24 Cr20 Zn32 39.9(3) 51 28
Zn24 Cr20 Zn32 123.93(5) 9 28
Zn24 Cr20 Zn32 39.9(3) 5 28
Zn24 Cr20 Zn32 123.93(5) . 28
Au23 Cr20 Zn32 125.3 . 28
Zn23 Cr20 Zn32 125.3 58 28
Zn23 Cr20 Zn32 54.7 9 28
Zn23 Cr20 Zn32 125.3 30 28
Zn23 Cr20 Zn32 54.7 5 28
Zn23 Cr20 Zn32 54.7 74 28
Au23 Cr20 Zn32 125.3 58 28
Au23 Cr20 Zn32 54.7 9 28
Au23 Cr20 Zn32 125.3 30 28
Au23 Cr20 Zn32 54.7 5 28
Au23 Cr20 Zn32 54.7 74 28
Zn25 Cr20 Zn32 92.617(12) 58 28
Zn25 Cr20 Zn32 140.20(2) 30 28
Zn25 Cr20 Zn32 92.617(12) 74 28
Zn25 Cr20 Zn32 92.617(12) 9 28
Zn25 Cr20 Zn32 30.73(2) 5 28
Zn25 Cr20 Zn32 92.617(12) . 28
Zn25 Cr20 Zn32 30.73(2) 84 28
Zn25 Cr20 Zn32 140.20(2) 35 28
Zn25 Cr20 Zn32 92.617(12) 56 28
Zn25 Cr20 Zn32 92.617(12) 79 28
Zn25 Cr20 Zn32 140.20(2) 28 28
Zn25 Cr20 Zn32 30.73(2) 51 28
Zn15 Cr20 Zn32 94.74(2) 5 28
Zn15 Cr20 Zn32 60.177(7) 9 28
Zn15 Cr20 Zn32 60.177(7) . 28
Zn15 Cr20 Zn32 94.74(2) 51 28
Zn15 Cr20 Zn32 155.79(2) 28 28
Zn15 Cr20 Zn32 155.79(2) 35 28
Zn15 Cr20 Zn32 60.177(7) 79 28
Zn15 Cr20 Zn32 94.74(2) 84 28
Zn15 Cr20 Zn32 60.177(7) 56 28
Zn15 Cr20 Zn32 155.79(2) 30 28
Zn15 Cr20 Zn32 60.177(7) 74 28
Zn15 Cr20 Zn32 60.177(7) 58 28
Zn35 Cr20 Zn32 72.130(17) 30 28
Zn35 Cr20 Zn32 123.432(3) 74 28
Zn35 Cr20 Zn32 123.432(3) 58 28
Zn35 Cr20 Zn32 72.130(17) 28 28
Zn35 Cr20 Zn32 123.432(4) 56 28
Zn35 Cr20 Zn32 123.432(3) 79 28
Zn35 Cr20 Zn32 37.341(17) 51 28
Zn35 Cr20 Zn32 37.341(17) 84 28
Zn35 Cr20 Zn32 72.130(17) 35 28
Zn35 Cr20 Zn32 123.432(3) . 28
Zn35 Cr20 Zn32 37.341(17) 5 28
Zn35 Cr20 Zn32 123.432(3) 9 28
Zn32 Cr20 Zn32 109.5 . 28
Zn2A Cr20 Zn32 109.5 . 51
Zn2A Cr20 Zn32 109.5 28 51
Zn2A Cr20 Zn32 0.0(2) 51 51
Zn2A Cr20 Zn32 109.5 74 51
Zn2A Cr20 Zn32 113.68(17) 9 51
Zn2A Cr20 Zn32 113.68(17) 5 51
Zn2A Cr20 Zn32 100.6(4) . 51
Zn2A Cr20 Zn32 100.6(4) 84 51
Zn2A Cr20 Zn32 8.8(4) 58 51
Zn2A Cr20 Zn32 8.8(4) 56 51
Zn2A Cr20 Zn32 100.6(4) 30 51
Zn2A Cr20 Zn32 113.68(17) 28 51
Zn2A Cr20 Zn32 113.68(17) 74 51
Zn2A Cr20 Zn32 113.68(17) 35 51
Zn2A Cr20 Zn32 113.68(17) 79 51
Zn2A Cr20 Zn32 8.8(4) 51 51
Zn26 Cr20 Zn32 55.75(5) 84 51
Zn26 Cr20 Zn32 112.4(3) 56 51
Zn26 Cr20 Zn32 55.75(5) 28 51
Zn26 Cr20 Zn32 138.1(3) 35 51
Zn26 Cr20 Zn32 112.4(3) 58 51
Zn26 Cr20 Zn32 55.75(5) 79 51
Zn26 Cr20 Zn32 55.75(5) 30 51
Zn26 Cr20 Zn32 112.4(3) 51 51
Zn26 Cr20 Zn32 138.1(3) 74 51
Zn26 Cr20 Zn32 55.75(5) . 51
Zn26 Cr20 Zn32 55.75(5) 9 51
Zn26 Cr20 Zn32 138.1(3) 5 51
Zn22 Cr20 Zn32 70.5 . 51
Zn22 Cr20 Zn32 70.5 28 51
Zn22 Cr20 Zn32 180.00(3) 51 51
Zn22 Cr20 Zn32 70.5 74 51
Zn24 Cr20 Zn32 69.5(3) 58 51
Zn24 Cr20 Zn32 123.93(5) 30 51
Zn24 Cr20 Zn32 123.93(5) 74 51
Zn24 Cr20 Zn32 123.93(5) 84 51
Zn24 Cr20 Zn32 123.93(5) 35 51
Zn24 Cr20 Zn32 69.5(3) 56 51
Zn24 Cr20 Zn32 39.9(3) 79 51
Zn24 Cr20 Zn32 39.9(3) 28 51
Zn24 Cr20 Zn32 69.5(3) 51 51
Zn24 Cr20 Zn32 39.9(3) 9 51
Zn24 Cr20 Zn32 123.93(5) 5 51
Zn24 Cr20 Zn32 123.93(5) . 51
Au23 Cr20 Zn32 54.7 . 51
Zn23 Cr20 Zn32 125.3 58 51
Zn23 Cr20 Zn32 54.7 9 51
Zn23 Cr20 Zn32 54.7 30 51
Zn23 Cr20 Zn32 125.3 5 51
Zn23 Cr20 Zn32 125.3 74 51
Au23 Cr20 Zn32 125.3 58 51
Au23 Cr20 Zn32 54.7 9 51
Au23 Cr20 Zn32 54.7 30 51
Au23 Cr20 Zn32 125.3 5 51
Au23 Cr20 Zn32 125.3 74 51
Zn25 Cr20 Zn32 140.20(2) 58 51
Zn25 Cr20 Zn32 92.617(12) 30 51
Zn25 Cr20 Zn32 92.617(12) 74 51
Zn25 Cr20 Zn32 30.73(2) 9 51
Zn25 Cr20 Zn32 92.617(12) 5 51
Zn25 Cr20 Zn32 92.617(12) . 51
Zn25 Cr20 Zn32 92.617(12) 84 51
Zn25 Cr20 Zn32 92.617(12) 35 51
Zn25 Cr20 Zn32 140.20(2) 56 51
Zn25 Cr20 Zn32 30.73(2) 79 51
Zn25 Cr20 Zn32 30.73(2) 28 51
Zn25 Cr20 Zn32 140.20(2) 51 51
Zn15 Cr20 Zn32 60.177(7) 5 51
Zn15 Cr20 Zn32 94.74(2) 9 51
Zn15 Cr20 Zn32 60.177(7) . 51
Zn15 Cr20 Zn32 155.79(2) 51 51
Zn15 Cr20 Zn32 94.74(2) 28 51
Zn15 Cr20 Zn32 60.177(7) 35 51
Zn15 Cr20 Zn32 94.74(2) 79 51
Zn15 Cr20 Zn32 60.177(7) 84 51
Zn15 Cr20 Zn32 155.79(2) 56 51
Zn15 Cr20 Zn32 60.177(7) 30 51
Zn15 Cr20 Zn32 60.177(7) 74 51
Zn15 Cr20 Zn32 155.79(2) 58 51
Zn35 Cr20 Zn32 123.432(3) 30 51
Zn35 Cr20 Zn32 123.432(3) 74 51
Zn35 Cr20 Zn32 72.130(17) 58 51
Zn35 Cr20 Zn32 37.341(17) 28 51
Zn35 Cr20 Zn32 72.130(17) 56 51
Zn35 Cr20 Zn32 37.341(17) 79 51
Zn35 Cr20 Zn32 72.130(17) 51 51
Zn35 Cr20 Zn32 123.432(3) 84 51
Zn35 Cr20 Zn32 123.432(4) 35 51
Zn35 Cr20 Zn32 123.432(3) . 51
Zn35 Cr20 Zn32 123.432(3) 5 51
Zn35 Cr20 Zn32 37.341(17) 9 51
Zn32 Cr20 Zn32 109.5 . 51
Zn32 Cr20 Zn32 109.5 28 51
Zn2A Cr20 Zn32 109.5 . 74
Zn2A Cr20 Zn32 109.5 28 74
Zn2A Cr20 Zn32 109.5 51 74
Zn2A Cr20 Zn32 0.0(2) 74 74
Zn2A Cr20 Zn32 113.68(17) 9 74
Zn2A Cr20 Zn32 100.6(4) 5 74
Zn2A Cr20 Zn32 113.68(17) . 74
Zn2A Cr20 Zn32 8.8(4) 84 74
Zn2A Cr20 Zn32 100.6(4) 58 74
Zn2A Cr20 Zn32 113.68(17) 56 74
Zn2A Cr20 Zn32 113.68(17) 30 74
Zn2A Cr20 Zn32 100.6(4) 28 74
Zn2A Cr20 Zn32 8.8(4) 74 74
Zn2A Cr20 Zn32 113.68(17) 35 74
Zn2A Cr20 Zn32 8.8(4) 79 74
Zn2A Cr20 Zn32 113.68(17) 51 74
Zn26 Cr20 Zn32 112.4(3) 84 74
Zn26 Cr20 Zn32 55.75(5) 56 74
Zn26 Cr20 Zn32 55.75(5) 28 74
Zn26 Cr20 Zn32 55.75(5) 35 74
Zn26 Cr20 Zn32 55.75(5) 58 74
Zn26 Cr20 Zn32 112.4(3) 79 74
Zn26 Cr20 Zn32 138.1(3) 30 74
Zn26 Cr20 Zn32 138.1(3) 51 74
Zn26 Cr20 Zn32 112.4(3) 74 74
Zn26 Cr20 Zn32 55.75(5) . 74
Zn26 Cr20 Zn32 138.1(3) 9 74
Zn26 Cr20 Zn32 55.75(5) 5 74
Zn22 Cr20 Zn32 70.5 . 74
Zn22 Cr20 Zn32 70.5 28 74
Zn22 Cr20 Zn32 70.5 51 74
Zn22 Cr20 Zn32 180.00(3) 74 74
Zn24 Cr20 Zn32 123.93(5) 58 74
Zn24 Cr20 Zn32 123.93(5) 30 74
Zn24 Cr20 Zn32 69.5(3) 74 74
Zn24 Cr20 Zn32 69.5(3) 84 74
Zn24 Cr20 Zn32 39.9(3) 35 74
Zn24 Cr20 Zn32 39.9(3) 56 74
Zn24 Cr20 Zn32 69.5(3) 79 74
Zn24 Cr20 Zn32 123.93(5) 28 74
Zn24 Cr20 Zn32 123.93(5) 51 74
Zn24 Cr20 Zn32 123.93(5) 9 74
Zn24 Cr20 Zn32 123.93(5) 5 74
Zn24 Cr20 Zn32 39.9(3) . 74
Au23 Cr20 Zn32 54.7 . 74
Zn23 Cr20 Zn32 54.7 58 74
Zn23 Cr20 Zn32 125.3 9 74
Zn23 Cr20 Zn32 125.3 30 74
Zn23 Cr20 Zn32 54.7 5 74
Zn23 Cr20 Zn32 125.3 74 74
Au23 Cr20 Zn32 54.7 58 74
Au23 Cr20 Zn32 125.3 9 74
Au23 Cr20 Zn32 125.3 30 74
Au23 Cr20 Zn32 54.7 5 74
Au23 Cr20 Zn32 125.3 74 74
Zn25 Cr20 Zn32 92.617(12) 58 74
Zn25 Cr20 Zn32 92.617(12) 30 74
Zn25 Cr20 Zn32 140.20(2) 74 74
Zn25 Cr20 Zn32 92.617(12) 9 74
Zn25 Cr20 Zn32 92.617(12) 5 74
Zn25 Cr20 Zn32 30.73(2) . 74
Zn25 Cr20 Zn32 140.20(2) 84 74
Zn25 Cr20 Zn32 30.73(2) 35 74
Zn25 Cr20 Zn32 30.73(2) 56 74
Zn25 Cr20 Zn32 140.20(2) 79 74
Zn25 Cr20 Zn32 92.617(12) 28 74
Zn25 Cr20 Zn32 92.617(12) 51 74
Zn15 Cr20 Zn32 60.177(7) 5 74
Zn15 Cr20 Zn32 60.177(7) 9 74
Zn15 Cr20 Zn32 94.74(2) . 74
Zn15 Cr20 Zn32 60.177(7) 51 74
Zn15 Cr20 Zn32 60.177(7) 28 74
Zn15 Cr20 Zn32 94.74(2) 35 74
Zn15 Cr20 Zn32 155.79(2) 79 74
Zn15 Cr20 Zn32 155.79(2) 84 74
Zn15 Cr20 Zn32 94.74(2) 56 74
Zn15 Cr20 Zn32 60.177(7) 30 74
Zn15 Cr20 Zn32 155.79(2) 74 74
Zn15 Cr20 Zn32 60.177(7) 58 74
Zn35 Cr20 Zn32 123.432(3) 30 74
Zn35 Cr20 Zn32 72.130(17) 74 74
Zn35 Cr20 Zn32 123.432(3) 58 74
Zn35 Cr20 Zn32 123.432(4) 28 74
Zn35 Cr20 Zn32 37.341(17) 56 74
Zn35 Cr20 Zn32 72.130(17) 79 74
Zn35 Cr20 Zn32 123.432(3) 51 74
Zn35 Cr20 Zn32 72.130(17) 84 74
Zn35 Cr20 Zn32 37.341(17) 35 74
Zn35 Cr20 Zn32 37.341(17) . 74
Zn35 Cr20 Zn32 123.432(3) 5 74
Zn35 Cr20 Zn32 123.432(4) 9 74
Zn32 Cr20 Zn32 109.5 . 74
Zn32 Cr20 Zn32 109.5 28 74
Zn32 Cr20 Zn32 109.5 51 74
Zn2A Cr20 Zn11 180.0(2) . .
Zn2A Cr20 Zn11 70.529(1) 28 .
Zn2A Cr20 Zn11 70.529(1) 51 .
Zn2A Cr20 Zn11 70.529(1) 74 .
Zn2A Cr20 Zn11 171.2(4) 9 .
Zn2A Cr20 Zn11 171.2(4) 5 .
Zn2A Cr20 Zn11 171.2(4) . .
Zn2A Cr20 Zn11 66.32(17) 84 .
Zn2A Cr20 Zn11 66.32(17) 58 .
Zn2A Cr20 Zn11 66.32(17) 56 .
Zn2A Cr20 Zn11 66.32(17) 30 .
Zn2A Cr20 Zn11 66.32(17) 28 .
Zn2A Cr20 Zn11 66.32(17) 74 .
Zn2A Cr20 Zn11 79.4(4) 35 .
Zn2A Cr20 Zn11 79.4(4) 79 .
Zn2A Cr20 Zn11 79.4(4) 51 .
Zn26 Cr20 Zn11 41.9(3) 84 .
Zn26 Cr20 Zn11 41.9(3) 56 .
Zn26 Cr20 Zn11 41.9(3) 28 .
Zn26 Cr20 Zn11 124.25(5) 35 .
Zn26 Cr20 Zn11 124.25(5) 58 .
Zn26 Cr20 Zn11 124.25(5) 79 .
Zn26 Cr20 Zn11 124.25(5) 30 .
Zn26 Cr20 Zn11 124.25(5) 51 .
Zn26 Cr20 Zn11 124.25(5) 74 .
Zn26 Cr20 Zn11 67.6(3) . .
Zn26 Cr20 Zn11 67.6(3) 9 .
Zn26 Cr20 Zn11 67.6(3) 5 .
Zn22 Cr20 Zn11 0.00(9) . .
Zn22 Cr20 Zn11 109.5 28 .
Zn22 Cr20 Zn11 109.5 51 .
Zn22 Cr20 Zn11 109.5 74 .
Zn24 Cr20 Zn11 140.1(3) 58 .
Zn24 Cr20 Zn11 140.1(3) 30 .
Zn24 Cr20 Zn11 140.1(3) 74 .
Zn24 Cr20 Zn11 56.07(5) 84 .
Zn24 Cr20 Zn11 56.07(5) 35 .
Zn24 Cr20 Zn11 56.07(5) 56 .
Zn24 Cr20 Zn11 56.07(5) 79 .
Zn24 Cr20 Zn11 56.07(5) 28 .
Zn24 Cr20 Zn11 56.07(5) 51 .
Zn24 Cr20 Zn11 110.5(3) 9 .
Zn24 Cr20 Zn11 110.5(3) 5 .
Zn24 Cr20 Zn11 110.5(3) . .
Au23 Cr20 Zn11 54.7 . .
Zn23 Cr20 Zn11 125.3 58 .
Zn23 Cr20 Zn11 54.7 9 .
Zn23 Cr20 Zn11 125.3 30 .
Zn23 Cr20 Zn11 54.7 5 .
Zn23 Cr20 Zn11 125.3 74 .
Au23 Cr20 Zn11 125.3 58 .
Au23 Cr20 Zn11 54.7 9 .
Au23 Cr20 Zn11 125.3 30 .
Au23 Cr20 Zn11 54.7 5 .
Au23 Cr20 Zn11 125.3 74 .
Zn25 Cr20 Zn11 149.27(2) 58 .
Zn25 Cr20 Zn11 149.27(2) 30 .
Zn25 Cr20 Zn11 149.27(2) 74 .
Zn25 Cr20 Zn11 39.80(2) 9 .
Zn25 Cr20 Zn11 39.80(2) 5 .
Zn25 Cr20 Zn11 39.80(2) . .
Zn25 Cr20 Zn11 87.383(12) 84 .
Zn25 Cr20 Zn11 87.383(12) 35 .
Zn25 Cr20 Zn11 87.383(12) 56 .
Zn25 Cr20 Zn11 87.383(12) 79 .
Zn25 Cr20 Zn11 87.383(12) 28 .
Zn25 Cr20 Zn11 87.383(12) 51 .
Zn15 Cr20 Zn11 24.21(2) 5 .
Zn15 Cr20 Zn11 24.21(2) 9 .
Zn15 Cr20 Zn11 24.21(2) . .
Zn15 Cr20 Zn11 119.823(7) 51 .
Zn15 Cr20 Zn11 119.823(7) 28 .
Zn15 Cr20 Zn11 119.823(7) 35 .
Zn15 Cr20 Zn11 119.823(7) 79 .
Zn15 Cr20 Zn11 119.823(7) 84 .
Zn15 Cr20 Zn11 119.823(7) 56 .
Zn15 Cr20 Zn11 85.26(2) 30 .
Zn15 Cr20 Zn11 85.26(2) 74 .
Zn15 Cr20 Zn11 85.26(2) 58 .
Zn35 Cr20 Zn11 142.659(17) 30 .
Zn35 Cr20 Zn11 142.659(17) 74 .
Zn35 Cr20 Zn11 142.659(17) 58 .
Zn35 Cr20 Zn11 56.568(3) 28 .
Zn35 Cr20 Zn11 56.568(3) 56 .
Zn35 Cr20 Zn11 56.568(3) 79 .
Zn35 Cr20 Zn11 56.568(3) 51 .
Zn35 Cr20 Zn11 56.568(3) 84 .
Zn35 Cr20 Zn11 56.568(3) 35 .
Zn35 Cr20 Zn11 107.870(17) . .
Zn35 Cr20 Zn11 107.870(17) 5 .
Zn35 Cr20 Zn11 107.870(17) 9 .
Zn32 Cr20 Zn11 180.000(17) . .
Zn32 Cr20 Zn11 70.5 28 .
Zn32 Cr20 Zn11 70.5 51 .
Zn32 Cr20 Zn11 70.5 74 .
Zn2A Cr20 Zn11 70.529(1) . 28
Zn2A Cr20 Zn11 180.0(2) 28 28
Zn2A Cr20 Zn11 70.5 51 28
Zn2A Cr20 Zn11 70.5 74 28
Zn2A Cr20 Zn11 79.4(4) 9 28
Zn2A Cr20 Zn11 66.32(17) 5 28
Zn2A Cr20 Zn11 66.32(17) . 28
Zn2A Cr20 Zn11 66.32(17) 84 28
Zn2A Cr20 Zn11 66.32(17) 58 28
Zn2A Cr20 Zn11 79.4(4) 56 28
Zn2A Cr20 Zn11 171.2(4) 30 28
Zn2A Cr20 Zn11 171.2(4) 28 28
Zn2A Cr20 Zn11 79.4(4) 74 28
Zn2A Cr20 Zn11 171.2(4) 35 28
Zn2A Cr20 Zn11 66.32(17) 79 28
Zn2A Cr20 Zn11 66.32(17) 51 28
Zn26 Cr20 Zn11 124.25(5) 84 28
Zn26 Cr20 Zn11 124.25(5) 56 28
Zn26 Cr20 Zn11 67.6(3) 28 28
Zn26 Cr20 Zn11 67.6(3) 35 28
Zn26 Cr20 Zn11 41.9(3) 58 28
Zn26 Cr20 Zn11 41.9(3) 79 28
Zn26 Cr20 Zn11 67.6(3) 30 28
Zn26 Cr20 Zn11 124.25(5) 51 28
Zn26 Cr20 Zn11 124.25(5) 74 28
Zn26 Cr20 Zn11 41.9(3) . 28
Zn26 Cr20 Zn11 124.25(5) 9 28
Zn26 Cr20 Zn11 124.25(5) 5 28
Zn22 Cr20 Zn11 109.5 . 28
Zn22 Cr20 Zn11 0.00(3) 28 28
Zn22 Cr20 Zn11 109.5 51 28
Zn22 Cr20 Zn11 109.5 74 28
Zn24 Cr20 Zn11 56.07(5) 58 28
Zn24 Cr20 Zn11 110.5(3) 30 28
Zn24 Cr20 Zn11 56.07(5) 74 28
Zn24 Cr20 Zn11 140.1(3) 84 28
Zn24 Cr20 Zn11 110.5(3) 35 28
Zn24 Cr20 Zn11 56.07(5) 56 28
Zn24 Cr20 Zn11 56.07(5) 79 28
Zn24 Cr20 Zn11 110.5(3) 28 28
Zn24 Cr20 Zn11 140.1(3) 51 28
Zn24 Cr20 Zn11 56.07(5) 9 28
Zn24 Cr20 Zn11 140.1(3) 5 28
Zn24 Cr20 Zn11 56.07(5) . 28
Au23 Cr20 Zn11 54.7 . 28
Zn23 Cr20 Zn11 54.7 58 28
Zn23 Cr20 Zn11 125.3 9 28
Zn23 Cr20 Zn11 54.7 30 28
Zn23 Cr20 Zn11 125.3 5 28
Zn23 Cr20 Zn11 125.3 74 28
Au23 Cr20 Zn11 54.7 58 28
Au23 Cr20 Zn11 125.3 9 28
Au23 Cr20 Zn11 54.7 30 28
Au23 Cr20 Zn11 125.3 5 28
Au23 Cr20 Zn11 125.3 74 28
Zn25 Cr20 Zn11 87.383(12) 58 28
Zn25 Cr20 Zn11 39.80(2) 30 28
Zn25 Cr20 Zn11 87.383(12) 74 28
Zn25 Cr20 Zn11 87.383(12) 9 28
Zn25 Cr20 Zn11 149.27(2) 5 28
Zn25 Cr20 Zn11 87.383(12) . 28
Zn25 Cr20 Zn11 149.27(2) 84 28
Zn25 Cr20 Zn11 39.80(2) 35 28
Zn25 Cr20 Zn11 87.383(12) 56 28
Zn25 Cr20 Zn11 87.383(12) 79 28
Zn25 Cr20 Zn11 39.80(2) 28 28
Zn25 Cr20 Zn11 149.27(2) 51 28
Zn15 Cr20 Zn11 85.26(2) 5 28
Zn15 Cr20 Zn11 119.823(7) 9 28
Zn15 Cr20 Zn11 119.823(7) . 28
Zn15 Cr20 Zn11 85.26(2) 51 28
Zn15 Cr20 Zn11 24.21(2) 28 28
Zn15 Cr20 Zn11 24.21(2) 35 28
Zn15 Cr20 Zn11 119.823(7) 79 28
Zn15 Cr20 Zn11 85.26(2) 84 28
Zn15 Cr20 Zn11 119.823(7) 56 28
Zn15 Cr20 Zn11 24.21(2) 30 28
Zn15 Cr20 Zn11 119.823(7) 74 28
Zn15 Cr20 Zn11 119.823(7) 58 28
Zn35 Cr20 Zn11 107.870(17) 30 28
Zn35 Cr20 Zn11 56.568(3) 74 28
Zn35 Cr20 Zn11 56.568(3) 58 28
Zn35 Cr20 Zn11 107.870(17) 28 28
Zn35 Cr20 Zn11 56.568(3) 56 28
Zn35 Cr20 Zn11 56.568(3) 79 28
Zn35 Cr20 Zn11 142.659(17) 51 28
Zn35 Cr20 Zn11 142.659(17) 84 28
Zn35 Cr20 Zn11 107.870(17) 35 28
Zn35 Cr20 Zn11 56.568(3) . 28
Zn35 Cr20 Zn11 142.659(17) 5 28
Zn35 Cr20 Zn11 56.568(3) 9 28
Zn32 Cr20 Zn11 70.5 . 28
Zn32 Cr20 Zn11 180.000(18) 28 28
Zn32 Cr20 Zn11 70.5 51 28
Zn32 Cr20 Zn11 70.5 74 28
Zn11 Cr20 Zn11 109.5 . 28
Zn2A Cr20 Zn11 70.5 . 74
Zn2A Cr20 Zn11 70.5 28 74
Zn2A Cr20 Zn11 70.5 51 74
Zn2A Cr20 Zn11 180.0(2) 74 74
Zn2A Cr20 Zn11 66.32(17) 9 74
Zn2A Cr20 Zn11 79.4(4) 5 74
Zn2A Cr20 Zn11 66.32(17) . 74
Zn2A Cr20 Zn11 171.2(4) 84 74
Zn2A Cr20 Zn11 79.4(4) 58 74
Zn2A Cr20 Zn11 66.32(17) 56 74
Zn2A Cr20 Zn11 66.32(17) 30 74
Zn2A Cr20 Zn11 79.4(4) 28 74
Zn2A Cr20 Zn11 171.2(4) 74 74
Zn2A Cr20 Zn11 66.32(17) 35 74
Zn2A Cr20 Zn11 171.2(4) 79 74
Zn2A Cr20 Zn11 66.32(17) 51 74
Zn26 Cr20 Zn11 67.6(3) 84 74
Zn26 Cr20 Zn11 124.25(5) 56 74
Zn26 Cr20 Zn11 124.25(5) 28 74
Zn26 Cr20 Zn11 124.25(5) 35 74
Zn26 Cr20 Zn11 124.25(5) 58 74
Zn26 Cr20 Zn11 67.6(3) 79 74
Zn26 Cr20 Zn11 41.9(3) 30 74
Zn26 Cr20 Zn11 41.9(3) 51 74
Zn26 Cr20 Zn11 67.6(3) 74 74
Zn26 Cr20 Zn11 124.25(5) . 74
Zn26 Cr20 Zn11 41.9(3) 9 74
Zn26 Cr20 Zn11 124.25(5) 5 74
Zn22 Cr20 Zn11 109.5 . 74
Zn22 Cr20 Zn11 109.5 28 74
Zn22 Cr20 Zn11 109.5 51 74
Zn22 Cr20 Zn11 0.00(3) 74 74
Zn24 Cr20 Zn11 56.07(5) 58 74
Zn24 Cr20 Zn11 56.07(5) 30 74
Zn24 Cr20 Zn11 110.5(3) 74 74
Zn24 Cr20 Zn11 110.5(3) 84 74
Zn24 Cr20 Zn11 140.1(3) 35 74
Zn24 Cr20 Zn11 140.1(3) 56 74
Zn24 Cr20 Zn11 110.5(3) 79 74
Zn24 Cr20 Zn11 56.07(5) 28 74
Zn24 Cr20 Zn11 56.07(5) 51 74
Zn24 Cr20 Zn11 56.07(5) 9 74
Zn24 Cr20 Zn11 56.07(5) 5 74
Zn24 Cr20 Zn11 140.1(3) . 74
Au23 Cr20 Zn11 125.3 . 74
Zn23 Cr20 Zn11 125.3 58 74
Zn23 Cr20 Zn11 54.7 9 74
Zn23 Cr20 Zn11 54.7 30 74
Zn23 Cr20 Zn11 125.3 5 74
Zn23 Cr20 Zn11 54.7 74 74
Au23 Cr20 Zn11 125.3 58 74
Au23 Cr20 Zn11 54.7 9 74
Au23 Cr20 Zn11 54.7 30 74
Au23 Cr20 Zn11 125.3 5 74
Au23 Cr20 Zn11 54.7 74 74
Zn25 Cr20 Zn11 87.383(12) 58 74
Zn25 Cr20 Zn11 87.383(12) 30 74
Zn25 Cr20 Zn11 39.80(2) 74 74
Zn25 Cr20 Zn11 87.383(12) 9 74
Zn25 Cr20 Zn11 87.383(12) 5 74
Zn25 Cr20 Zn11 149.27(2) . 74
Zn25 Cr20 Zn11 39.80(2) 84 74
Zn25 Cr20 Zn11 149.27(2) 35 74
Zn25 Cr20 Zn11 149.27(2) 56 74
Zn25 Cr20 Zn11 39.80(2) 79 74
Zn25 Cr20 Zn11 87.383(12) 28 74
Zn25 Cr20 Zn11 87.383(12) 51 74
Zn15 Cr20 Zn11 119.823(7) 5 74
Zn15 Cr20 Zn11 119.823(7) 9 74
Zn15 Cr20 Zn11 85.26(2) . 74
Zn15 Cr20 Zn11 119.823(7) 51 74
Zn15 Cr20 Zn11 119.823(7) 28 74
Zn15 Cr20 Zn11 85.26(2) 35 74
Zn15 Cr20 Zn11 24.21(2) 79 74
Zn15 Cr20 Zn11 24.21(2) 84 74
Zn15 Cr20 Zn11 85.26(2) 56 74
Zn15 Cr20 Zn11 119.823(7) 30 74
Zn15 Cr20 Zn11 24.21(2) 74 74
Zn15 Cr20 Zn11 119.823(7) 58 74
Zn35 Cr20 Zn11 56.568(3) 30 74
Zn35 Cr20 Zn11 107.870(17) 74 74
Zn35 Cr20 Zn11 56.568(3) 58 74
Zn35 Cr20 Zn11 56.568(3) 28 74
Zn35 Cr20 Zn11 142.659(17) 56 74
Zn35 Cr20 Zn11 107.870(17) 79 74
Zn35 Cr20 Zn11 56.568(3) 51 74
Zn35 Cr20 Zn11 107.870(17) 84 74
Zn35 Cr20 Zn11 142.659(17) 35 74
Zn35 Cr20 Zn11 142.659(17) . 74
Zn35 Cr20 Zn11 56.568(3) 5 74
Zn35 Cr20 Zn11 56.568(3) 9 74
Zn32 Cr20 Zn11 70.5 . 74
Zn32 Cr20 Zn11 70.5 28 74
Zn32 Cr20 Zn11 70.5 51 74
Zn32 Cr20 Zn11 180.000(17) 74 74
Zn11 Cr20 Zn11 109.5 . 74
Zn11 Cr20 Zn11 109.5 28 74
Zn2A Cr20 Zn11 70.5 . 51
Zn2A Cr20 Zn11 70.5 28 51
Zn2A Cr20 Zn11 180.0(2) 51 51
Zn2A Cr20 Zn11 70.5 74 51
Zn2A Cr20 Zn11 66.32(17) 9 51
Zn2A Cr20 Zn11 66.32(17) 5 51
Zn2A Cr20 Zn11 79.4(4) . 51
Zn2A Cr20 Zn11 79.4(4) 84 51
Zn2A Cr20 Zn11 171.2(4) 58 51
Zn2A Cr20 Zn11 171.2(4) 56 51
Zn2A Cr20 Zn11 79.4(4) 30 51
Zn2A Cr20 Zn11 66.32(17) 28 51
Zn2A Cr20 Zn11 66.32(17) 74 51
Zn2A Cr20 Zn11 66.32(17) 35 51
Zn2A Cr20 Zn11 66.32(17) 79 51
Zn2A Cr20 Zn11 171.2(4) 51 51
Zn26 Cr20 Zn11 124.25(5) 84 51
Zn26 Cr20 Zn11 67.6(3) 56 51
Zn26 Cr20 Zn11 124.25(5) 28 51
Zn26 Cr20 Zn11 41.9(3) 35 51
Zn26 Cr20 Zn11 67.6(3) 58 51
Zn26 Cr20 Zn11 124.25(5) 79 51
Zn26 Cr20 Zn11 124.25(5) 30 51
Zn26 Cr20 Zn11 67.6(3) 51 51
Zn26 Cr20 Zn11 41.9(3) 74 51
Zn26 Cr20 Zn11 124.25(5) . 51
Zn26 Cr20 Zn11 124.25(5) 9 51
Zn26 Cr20 Zn11 41.9(3) 5 51
Zn22 Cr20 Zn11 109.5 . 51
Zn22 Cr20 Zn11 109.5 28 51
Zn22 Cr20 Zn11 0.00(3) 51 51
Zn22 Cr20 Zn11 109.5 74 51
Zn24 Cr20 Zn11 110.5(3) 58 51
Zn24 Cr20 Zn11 56.07(5) 30 51
Zn24 Cr20 Zn11 56.07(5) 74 51
Zn24 Cr20 Zn11 56.07(5) 84 51
Zn24 Cr20 Zn11 56.07(5) 35 51
Zn24 Cr20 Zn11 110.5(3) 56 51
Zn24 Cr20 Zn11 140.1(3) 79 51
Zn24 Cr20 Zn11 140.1(3) 28 51
Zn24 Cr20 Zn11 110.5(3) 51 51
Zn24 Cr20 Zn11 140.1(3) 9 51
Zn24 Cr20 Zn11 56.07(5) 5 51
Zn24 Cr20 Zn11 56.07(5) . 51
Au23 Cr20 Zn11 125.3 . 51
Zn23 Cr20 Zn11 54.7 58 51
Zn23 Cr20 Zn11 125.3 9 51
Zn23 Cr20 Zn11 125.3 30 51
Zn23 Cr20 Zn11 54.7 5 51
Zn23 Cr20 Zn11 54.7 74 51
Au23 Cr20 Zn11 54.7 58 51
Au23 Cr20 Zn11 125.3 9 51
Au23 Cr20 Zn11 125.3 30 51
Au23 Cr20 Zn11 54.7 5 51
Au23 Cr20 Zn11 54.7 74 51
Zn25 Cr20 Zn11 39.80(2) 58 51
Zn25 Cr20 Zn11 87.383(12) 30 51
Zn25 Cr20 Zn11 87.383(12) 74 51
Zn25 Cr20 Zn11 149.27(2) 9 51
Zn25 Cr20 Zn11 87.383(12) 5 51
Zn25 Cr20 Zn11 87.383(12) . 51
Zn25 Cr20 Zn11 87.383(12) 84 51
Zn25 Cr20 Zn11 87.383(12) 35 51
Zn25 Cr20 Zn11 39.80(2) 56 51
Zn25 Cr20 Zn11 149.27(2) 79 51
Zn25 Cr20 Zn11 149.27(2) 28 51
Zn25 Cr20 Zn11 39.80(2) 51 51
Zn15 Cr20 Zn11 119.823(7) 5 51
Zn15 Cr20 Zn11 85.26(2) 9 51
Zn15 Cr20 Zn11 119.823(7) . 51
Zn15 Cr20 Zn11 24.21(2) 51 51
Zn15 Cr20 Zn11 85.26(2) 28 51
Zn15 Cr20 Zn11 119.823(7) 35 51
Zn15 Cr20 Zn11 85.26(2) 79 51
Zn15 Cr20 Zn11 119.823(7) 84 51
Zn15 Cr20 Zn11 24.21(2) 56 51
Zn15 Cr20 Zn11 119.823(7) 30 51
Zn15 Cr20 Zn11 119.823(7) 74 51
Zn15 Cr20 Zn11 24.21(2) 58 51
Zn35 Cr20 Zn11 56.568(3) 30 51
Zn35 Cr20 Zn11 56.568(3) 74 51
Zn35 Cr20 Zn11 107.870(17) 58 51
Zn35 Cr20 Zn11 142.659(17) 28 51
Zn35 Cr20 Zn11 107.870(17) 56 51
Zn35 Cr20 Zn11 142.659(17) 79 51
Zn35 Cr20 Zn11 107.870(17) 51 51
Zn35 Cr20 Zn11 56.568(3) 84 51
Zn35 Cr20 Zn11 56.568(3) 35 51
Zn35 Cr20 Zn11 56.568(3) . 51
Zn35 Cr20 Zn11 56.568(3) 5 51
Zn35 Cr20 Zn11 142.659(17) 9 51
Zn32 Cr20 Zn11 70.5 . 51
Zn32 Cr20 Zn11 70.5 28 51
Zn32 Cr20 Zn11 180.000(18) 51 51
Zn32 Cr20 Zn11 70.5 74 51
Zn11 Cr20 Zn11 109.5 . 51
Zn11 Cr20 Zn11 109.5 28 51
Zn11 Cr20 Zn11 109.5 74 51
Zn2A Cr20 Zn13 155.89(3) . 9
Zn2A Cr20 Zn13 83.587(15) 28 9
Zn2A Cr20 Zn13 83.587(15) 51 9
Zn2A Cr20 Zn13 46.42(3) 74 9
Zn2A Cr20 Zn13 158.95(7) 9 9
Zn2A Cr20 Zn13 147.1(4) 5 9
Zn2A Cr20 Zn13 158.95(7) . 9
Zn2A Cr20 Zn13 42.54(14) 84 9
Zn2A Cr20 Zn13 76.8(3) 58 9
Zn2A Cr20 Zn13 82.26(6) 56 9
Zn2A Cr20 Zn13 82.26(6) 30 9
Zn2A Cr20 Zn13 76.8(3) 28 9
Zn2A Cr20 Zn13 42.54(14) 74 9
Zn2A Cr20 Zn13 91.8(4) 35 9
Zn2A Cr20 Zn13 55.2(4) 79 9
Zn2A Cr20 Zn13 91.8(4) 51 9
Zn26 Cr20 Zn13 66.0(3) 84 9
Zn26 Cr20 Zn13 35.3(3) 56 9
Zn26 Cr20 Zn13 35.3(3) 28 9
Zn26 Cr20 Zn13 100.87(3) 35 9
Zn26 Cr20 Zn13 100.87(3) 58 9
Zn26 Cr20 Zn13 126.7(2) 79 9
Zn26 Cr20 Zn13 139.03(9) 30 9
Zn26 Cr20 Zn13 139.03(9) 51 9
Zn26 Cr20 Zn13 126.7(2) 74 9
Zn26 Cr20 Zn13 57.5(3) . 9
Zn26 Cr20 Zn13 91.7(3) 9 9
Zn26 Cr20 Zn13 57.5(3) 5 9
Zn22 Cr20 Zn13 24.11(3) . 9
Zn22 Cr20 Zn13 96.413(15) 28 9
Zn22 Cr20 Zn13 96.413(15) 51 9
Zn22 Cr20 Zn13 133.58(3) 74 9
Zn24 Cr20 Zn13 146.2(2) 58 9
Zn24 Cr20 Zn13 146.2(2) 30 9
Zn24 Cr20 Zn13 116.0(3) 74 9
Zn24 Cr20 Zn13 54.52(18) 84 9
Zn24 Cr20 Zn13 40.44(7) 35 9
Zn24 Cr20 Zn13 40.44(7) 56 9
Zn24 Cr20 Zn13 54.52(18) 79 9
Zn24 Cr20 Zn13 79.22(3) 28 9
Zn24 Cr20 Zn13 79.22(3) 51 9
Zn24 Cr20 Zn13 120.7(3) 9 9
Zn24 Cr20 Zn13 120.7(3) 5 9
Zn24 Cr20 Zn13 86.4(3) . 9
Au23 Cr20 Zn13 46.072(5) . 9
Zn23 Cr20 Zn13 101.15(3) 58 9
Zn23 Cr20 Zn13 78.85(3) 9 9
Zn23 Cr20 Zn13 133.928(5) 30 9
Zn23 Cr20 Zn13 46.072(5) 5 9
Zn23 Cr20 Zn13 133.928(5) 74 9
Au23 Cr20 Zn13 101.15(3) 58 9
Au23 Cr20 Zn13 78.85(3) 9 9
Au23 Cr20 Zn13 133.928(5) 30 9
Au23 Cr20 Zn13 46.072(5) 5 9
Au23 Cr20 Zn13 133.928(5) 74 9
Zn25 Cr20 Zn13 132.86(3) 58 9
Zn25 Cr20 Zn13 132.86(3) 30 9
Zn25 Cr20 Zn13 173.38(3) 74 9
Zn25 Cr20 Zn13 55.21(3) 9 9
Zn25 Cr20 Zn13 55.21(3) 5 9
Zn25 Cr20 Zn13 15.69(3) . 9
Zn25 Cr20 Zn13 107.32(3) 84 9
Zn25 Cr20 Zn13 65.95(3) 35 9
Zn25 Cr20 Zn13 65.95(3) 56 9
Zn25 Cr20 Zn13 107.32(3) 79 9
Zn25 Cr20 Zn13 89.123(4) 28 9
Zn25 Cr20 Zn13 89.123(4) 51 9
Zn15 Cr20 Zn13 23.616(14) 5 9
Zn15 Cr20 Zn13 23.616(14) 9 9
Zn15 Cr20 Zn13 48.32(3) . 9
Zn15 Cr20 Zn13 99.59(2) 51 9
Zn15 Cr20 Zn13 99.59(2) 28 9
Zn15 Cr20 Zn13 114.701(18) 35 9
Zn15 Cr20 Zn13 141.01(2) 79 9
Zn15 Cr20 Zn13 141.01(2) 84 9
Zn15 Cr20 Zn13 114.701(18) 56 9
Zn15 Cr20 Zn13 73.80(2) 30 9
Zn15 Cr20 Zn13 109.37(3) 74 9
Zn15 Cr20 Zn13 73.80(2) 58 9
Zn35 Cr20 Zn13 148.165(13) 30 9
Zn35 Cr20 Zn13 118.55(3) 74 9
Zn35 Cr20 Zn13 148.165(13) 58 9
Zn35 Cr20 Zn13 79.36(2) 28 9
Zn35 Cr20 Zn13 39.845(15) 56 9
Zn35 Cr20 Zn13 56.202(12) 79 9
Zn35 Cr20 Zn13 79.36(2) 51 9
Zn35 Cr20 Zn13 56.202(12) 84 9
Zn35 Cr20 Zn13 39.845(15) 35 9
Zn35 Cr20 Zn13 83.76(3) . 9
Zn35 Cr20 Zn13 118.325(18) 5 9
Zn35 Cr20 Zn13 118.325(18) 9 9
Zn32 Cr20 Zn13 155.89(3) . 9
Zn32 Cr20 Zn13 83.587(15) 28 9
Zn32 Cr20 Zn13 83.587(15) 51 9
Zn32 Cr20 Zn13 46.42(3) 74 9
Zn11 Cr20 Zn13 24.11(3) . 9
Zn11 Cr20 Zn13 96.413(15) 28 9
Zn11 Cr20 Zn13 133.58(3) 74 9
Zn11 Cr20 Zn13 96.413(15) 51 9
Zn2A Cr20 Zn13 155.89(3) . .
Zn2A Cr20 Zn13 46.42(3) 28 .
Zn2A Cr20 Zn13 83.587(15) 51 .
Zn2A Cr20 Zn13 83.587(15) 74 .
Zn2A Cr20 Zn13 147.1(4) 9 .
Zn2A Cr20 Zn13 158.95(7) 5 .
Zn2A Cr20 Zn13 158.95(7) . .
Zn2A Cr20 Zn13 82.26(6) 84 .
Zn2A Cr20 Zn13 82.26(6) 58 .
Zn2A Cr20 Zn13 76.8(3) 56 .
Zn2A Cr20 Zn13 42.54(14) 30 .
Zn2A Cr20 Zn13 42.54(14) 28 .
Zn2A Cr20 Zn13 76.8(3) 74 .
Zn2A Cr20 Zn13 55.2(4) 35 .
Zn2A Cr20 Zn13 91.8(4) 79 .
Zn2A Cr20 Zn13 91.8(4) 51 .
Zn26 Cr20 Zn13 35.3(3) 84 .
Zn26 Cr20 Zn13 35.3(3) 56 .
Zn26 Cr20 Zn13 66.0(3) 28 .
Zn26 Cr20 Zn13 126.7(2) 35 .
Zn26 Cr20 Zn13 139.03(9) 58 .
Zn26 Cr20 Zn13 139.03(9) 79 .
Zn26 Cr20 Zn13 126.7(2) 30 .
Zn26 Cr20 Zn13 100.87(3) 51 .
Zn26 Cr20 Zn13 100.87(3) 74 .
Zn26 Cr20 Zn13 91.7(3) . .
Zn26 Cr20 Zn13 57.5(3) 9 .
Zn26 Cr20 Zn13 57.5(3) 5 .
Zn22 Cr20 Zn13 24.11(3) . .
Zn22 Cr20 Zn13 133.58(3) 28 .
Zn22 Cr20 Zn13 96.413(15) 51 .
Zn22 Cr20 Zn13 96.413(15) 74 .
Zn24 Cr20 Zn13 146.2(2) 58 .
Zn24 Cr20 Zn13 116.0(3) 30 .
Zn24 Cr20 Zn13 146.2(2) 74 .
Zn24 Cr20 Zn13 40.44(7) 84 .
Zn24 Cr20 Zn13 54.52(18) 35 .
Zn24 Cr20 Zn13 79.22(3) 56 .
Zn24 Cr20 Zn13 79.22(3) 79 .
Zn24 Cr20 Zn13 54.52(18) 28 .
Zn24 Cr20 Zn13 40.44(7) 51 .
Zn24 Cr20 Zn13 120.7(3) 9 .
Zn24 Cr20 Zn13 86.4(3) 5 .
Zn24 Cr20 Zn13 120.7(3) . .
Au23 Cr20 Zn13 78.85(3) . .
Zn23 Cr20 Zn13 133.928(5) 58 .
Zn23 Cr20 Zn13 46.072(5) 9 .
Zn23 Cr20 Zn13 133.928(5) 30 .
Zn23 Cr20 Zn13 46.072(5) 5 .
Zn23 Cr20 Zn13 101.15(3) 74 .
Au23 Cr20 Zn13 133.928(5) 58 .
Au23 Cr20 Zn13 46.072(5) 9 .
Au23 Cr20 Zn13 133.928(5) 30 .
Au23 Cr20 Zn13 46.072(5) 5 .
Au23 Cr20 Zn13 101.15(3) 74 .
Zn25 Cr20 Zn13 132.86(3) 58 .
Zn25 Cr20 Zn13 173.38(3) 30 .
Zn25 Cr20 Zn13 132.86(3) 74 .
Zn25 Cr20 Zn13 55.21(3) 9 .
Zn25 Cr20 Zn13 15.69(3) 5 .
Zn25 Cr20 Zn13 55.21(3) . .
Zn25 Cr20 Zn13 65.95(3) 84 .
Zn25 Cr20 Zn13 107.32(3) 35 .
Zn25 Cr20 Zn13 89.123(4) 56 .
Zn25 Cr20 Zn13 89.123(4) 79 .
Zn25 Cr20 Zn13 107.32(3) 28 .
Zn25 Cr20 Zn13 65.95(3) 51 .
Zn15 Cr20 Zn13 48.32(3) 5 .
Zn15 Cr20 Zn13 23.616(14) 9 .
Zn15 Cr20 Zn13 23.616(14) . .
Zn15 Cr20 Zn13 114.701(18) 51 .
Zn15 Cr20 Zn13 141.01(2) 28 .
Zn15 Cr20 Zn13 141.01(2) 35 .
Zn15 Cr20 Zn13 99.59(2) 79 .
Zn15 Cr20 Zn13 114.701(18) 84 .
Zn15 Cr20 Zn13 99.59(2) 56 .
Zn15 Cr20 Zn13 109.37(3) 30 .
Zn15 Cr20 Zn13 73.80(2) 74 .
Zn15 Cr20 Zn13 73.80(2) 58 .
Zn35 Cr20 Zn13 118.55(3) 30 .
Zn35 Cr20 Zn13 148.165(13) 74 .
Zn35 Cr20 Zn13 148.165(13) 58 .
Zn35 Cr20 Zn13 56.202(12) 28 .
Zn35 Cr20 Zn13 79.36(2) 56 .
Zn35 Cr20 Zn13 79.36(2) 79 .
Zn35 Cr20 Zn13 39.845(15) 51 .
Zn35 Cr20 Zn13 39.845(15) 84 .
Zn35 Cr20 Zn13 56.202(12) 35 .
Zn35 Cr20 Zn13 118.325(18) . .
Zn35 Cr20 Zn13 83.76(3) 5 .
Zn35 Cr20 Zn13 118.325(18) 9 .
Zn32 Cr20 Zn13 155.89(3) . .
Zn32 Cr20 Zn13 46.42(3) 28 .
Zn32 Cr20 Zn13 83.587(15) 51 .
Zn32 Cr20 Zn13 83.587(15) 74 .
Zn11 Cr20 Zn13 24.11(3) . .
Zn11 Cr20 Zn13 133.58(3) 28 .
Zn11 Cr20 Zn13 96.413(15) 74 .
Zn11 Cr20 Zn13 96.413(15) 51 .
Zn13 Cr20 Zn13 41.43(4) 9 .
Zn2A Cr20 Zn13 155.89(3) . 5
Zn2A Cr20 Zn13 83.587(15) 28 5
Zn2A Cr20 Zn13 46.42(3) 51 5
Zn2A Cr20 Zn13 83.587(15) 74 5
Zn2A Cr20 Zn13 158.95(7) 9 5
Zn2A Cr20 Zn13 158.95(7) 5 5
Zn2A Cr20 Zn13 147.1(4) . 5
Zn2A Cr20 Zn13 76.8(3) 84 5
Zn2A Cr20 Zn13 42.54(14) 58 5
Zn2A Cr20 Zn13 42.54(14) 56 5
Zn2A Cr20 Zn13 76.8(3) 30 5
Zn2A Cr20 Zn13 82.26(6) 28 5
Zn2A Cr20 Zn13 82.26(6) 74 5
Zn2A Cr20 Zn13 91.8(4) 35 5
Zn2A Cr20 Zn13 91.8(4) 79 5
Zn2A Cr20 Zn13 55.2(4) 51 5
Zn26 Cr20 Zn13 35.3(3) 84 5
Zn26 Cr20 Zn13 66.0(3) 56 5
Zn26 Cr20 Zn13 35.3(3) 28 5
Zn26 Cr20 Zn13 139.03(9) 35 5
Zn26 Cr20 Zn13 126.7(2) 58 5
Zn26 Cr20 Zn13 100.87(3) 79 5
Zn26 Cr20 Zn13 100.87(3) 30 5
Zn26 Cr20 Zn13 126.7(2) 51 5
Zn26 Cr20 Zn13 139.03(9) 74 5
Zn26 Cr20 Zn13 57.5(3) . 5
Zn26 Cr20 Zn13 57.5(3) 9 5
Zn26 Cr20 Zn13 91.7(3) 5 5
Zn22 Cr20 Zn13 24.11(3) . 5
Zn22 Cr20 Zn13 96.413(15) 28 5
Zn22 Cr20 Zn13 133.58(3) 51 5
Zn22 Cr20 Zn13 96.413(15) 74 5
Zn24 Cr20 Zn13 116.0(3) 58 5
Zn24 Cr20 Zn13 146.2(2) 30 5
Zn24 Cr20 Zn13 146.2(2) 74 5
Zn24 Cr20 Zn13 79.22(3) 84 5
Zn24 Cr20 Zn13 79.22(3) 35 5
Zn24 Cr20 Zn13 54.52(18) 56 5
Zn24 Cr20 Zn13 40.44(7) 79 5
Zn24 Cr20 Zn13 40.44(7) 28 5
Zn24 Cr20 Zn13 54.52(18) 51 5
Zn24 Cr20 Zn13 86.4(3) 9 5
Zn24 Cr20 Zn13 120.7(3) 5 5
Zn24 Cr20 Zn13 120.7(3) . 5
Au23 Cr20 Zn13 46.072(5) . 5
Zn23 Cr20 Zn13 133.928(5) 58 5
Zn23 Cr20 Zn13 46.072(5) 9 5
Zn23 Cr20 Zn13 101.15(3) 30 5
Zn23 Cr20 Zn13 78.85(3) 5 5
Zn23 Cr20 Zn13 133.928(5) 74 5
Au23 Cr20 Zn13 133.928(5) 58 5
Au23 Cr20 Zn13 46.072(5) 9 5
Au23 Cr20 Zn13 101.15(3) 30 5
Au23 Cr20 Zn13 78.85(3) 5 5
Au23 Cr20 Zn13 133.928(5) 74 5
Zn25 Cr20 Zn13 173.38(3) 58 5
Zn25 Cr20 Zn13 132.86(3) 30 5
Zn25 Cr20 Zn13 132.86(3) 74 5
Zn25 Cr20 Zn13 15.69(3) 9 5
Zn25 Cr20 Zn13 55.21(3) 5 5
Zn25 Cr20 Zn13 55.21(3) . 5
Zn25 Cr20 Zn13 89.123(4) 84 5
Zn25 Cr20 Zn13 89.123(4) 35 5
Zn25 Cr20 Zn13 107.32(3) 56 5
Zn25 Cr20 Zn13 65.95(3) 79 5
Zn25 Cr20 Zn13 65.95(3) 28 5
Zn25 Cr20 Zn13 107.32(3) 51 5
Zn15 Cr20 Zn13 23.616(14) 5 5
Zn15 Cr20 Zn13 48.32(3) 9 5
Zn15 Cr20 Zn13 23.616(14) . 5
Zn15 Cr20 Zn13 141.01(2) 51 5
Zn15 Cr20 Zn13 114.701(18) 28 5
Zn15 Cr20 Zn13 99.59(2) 35 5
Zn15 Cr20 Zn13 114.701(18) 79 5
Zn15 Cr20 Zn13 99.59(2) 84 5
Zn15 Cr20 Zn13 141.01(2) 56 5
Zn15 Cr20 Zn13 73.80(2) 30 5
Zn15 Cr20 Zn13 73.80(2) 74 5
Zn15 Cr20 Zn13 109.37(3) 58 5
Zn35 Cr20 Zn13 148.165(13) 30 5
Zn35 Cr20 Zn13 148.165(13) 74 5
Zn35 Cr20 Zn13 118.55(3) 58 5
Zn35 Cr20 Zn13 39.845(15) 28 5
Zn35 Cr20 Zn13 56.202(12) 56 5
Zn35 Cr20 Zn13 39.845(15) 79 5
Zn35 Cr20 Zn13 56.202(12) 51 5
Zn35 Cr20 Zn13 79.36(2) 84 5
Zn35 Cr20 Zn13 79.36(2) 35 5
Zn35 Cr20 Zn13 118.325(18) . 5
Zn35 Cr20 Zn13 118.325(18) 5 5
Zn35 Cr20 Zn13 83.76(3) 9 5
Zn32 Cr20 Zn13 155.89(3) . 5
Zn32 Cr20 Zn13 83.587(15) 28 5
Zn32 Cr20 Zn13 46.42(3) 51 5
Zn32 Cr20 Zn13 83.587(15) 74 5
Zn11 Cr20 Zn13 24.11(3) . 5
Zn11 Cr20 Zn13 96.413(15) 28 5
Zn11 Cr20 Zn13 96.413(15) 74 5
Zn11 Cr20 Zn13 133.58(3) 51 5
Zn13 Cr20 Zn13 41.43(4) 9 5
Zn13 Cr20 Zn13 41.43(4) . 5
Zn2A Cr20 Zn13 46.42(3) . 81
Zn2A Cr20 Zn13 83.587(15) 28 81
Zn2A Cr20 Zn13 83.587(15) 51 81
Zn2A Cr20 Zn13 155.89(3) 74 81
Zn2A Cr20 Zn13 42.54(14) 9 81
Zn2A Cr20 Zn13 55.2(4) 5 81
Zn2A Cr20 Zn13 42.54(14) . 81
Zn2A Cr20 Zn13 158.95(7) 84 81
Zn2A Cr20 Zn13 91.8(4) 58 81
Zn2A Cr20 Zn13 82.26(6) 56 81
Zn2A Cr20 Zn13 82.26(6) 30 81
Zn2A Cr20 Zn13 91.8(4) 28 81
Zn2A Cr20 Zn13 158.95(7) 74 81
Zn2A Cr20 Zn13 76.8(3) 35 81
Zn2A Cr20 Zn13 147.1(4) 79 81
Zn2A Cr20 Zn13 76.8(3) 51 81
Zn26 Cr20 Zn13 91.7(3) 84 81
Zn26 Cr20 Zn13 139.03(9) 56 81
Zn26 Cr20 Zn13 139.03(9) 28 81
Zn26 Cr20 Zn13 100.87(3) 35 81
Zn26 Cr20 Zn13 100.87(3) 58 81
Zn26 Cr20 Zn13 57.5(3) 79 81
Zn26 Cr20 Zn13 35.3(3) 30 81
Zn26 Cr20 Zn13 35.3(3) 51 81
Zn26 Cr20 Zn13 57.5(3) 74 81
Zn26 Cr20 Zn13 126.7(2) . 81
Zn26 Cr20 Zn13 66.0(3) 9 81
Zn26 Cr20 Zn13 126.7(2) 5 81
Zn22 Cr20 Zn13 133.58(3) . 81
Zn22 Cr20 Zn13 96.413(15) 28 81
Zn22 Cr20 Zn13 96.413(15) 51 81
Zn22 Cr20 Zn13 24.11(3) 74 81
Zn24 Cr20 Zn13 40.44(7) 58 81
Zn24 Cr20 Zn13 40.44(7) 30 81
Zn24 Cr20 Zn13 86.4(3) 74 81
Zn24 Cr20 Zn13 120.7(3) 84 81
Zn24 Cr20 Zn13 146.2(2) 35 81
Zn24 Cr20 Zn13 146.2(2) 56 81
Zn24 Cr20 Zn13 120.7(3) 79 81
Zn24 Cr20 Zn13 79.22(3) 28 81
Zn24 Cr20 Zn13 79.22(3) 51 81
Zn24 Cr20 Zn13 54.52(18) 9 81
Zn24 Cr20 Zn13 54.52(18) 5 81
Zn24 Cr20 Zn13 116.0(3) . 81
Au23 Cr20 Zn13 133.928(5) . 81
Zn23 Cr20 Zn13 101.15(3) 58 81
Zn23 Cr20 Zn13 78.85(3) 9 81
Zn23 Cr20 Zn13 46.072(5) 30 81
Zn23 Cr20 Zn13 133.928(5) 5 81
Zn23 Cr20 Zn13 46.072(5) 74 81
Au23 Cr20 Zn13 101.15(3) 58 81
Au23 Cr20 Zn13 78.85(3) 9 81
Au23 Cr20 Zn13 46.072(5) 30 81
Au23 Cr20 Zn13 133.928(5) 5 81
Au23 Cr20 Zn13 46.072(5) 74 81
Zn25 Cr20 Zn13 65.95(3) 58 81
Zn25 Cr20 Zn13 65.95(3) 30 81
Zn25 Cr20 Zn13 15.69(3) 74 81
Zn25 Cr20 Zn13 107.32(3) 9 81
Zn25 Cr20 Zn13 107.32(3) 5 81
Zn25 Cr20 Zn13 173.38(3) . 81
Zn25 Cr20 Zn13 55.21(3) 84 81
Zn25 Cr20 Zn13 132.86(3) 35 81
Zn25 Cr20 Zn13 132.86(3) 56 81
Zn25 Cr20 Zn13 55.21(3) 79 81
Zn25 Cr20 Zn13 89.123(4) 28 81
Zn25 Cr20 Zn13 89.123(4) 51 81
Zn15 Cr20 Zn13 141.01(2) 5 81
Zn15 Cr20 Zn13 141.01(2) 9 81
Zn15 Cr20 Zn13 109.37(3) . 81
Zn15 Cr20 Zn13 99.59(2) 51 81
Zn15 Cr20 Zn13 99.59(2) 28 81
Zn15 Cr20 Zn13 73.80(2) 35 81
Zn15 Cr20 Zn13 23.616(14) 79 81
Zn15 Cr20 Zn13 23.616(14) 84 81
Zn15 Cr20 Zn13 73.80(2) 56 81
Zn15 Cr20 Zn13 114.701(18) 30 81
Zn15 Cr20 Zn13 48.32(3) 74 81
Zn15 Cr20 Zn13 114.701(18) 58 81
Zn35 Cr20 Zn13 39.845(15) 30 81
Zn35 Cr20 Zn13 83.76(3) 74 81
Zn35 Cr20 Zn13 39.845(15) 58 81
Zn35 Cr20 Zn13 79.36(2) 28 81
Zn35 Cr20 Zn13 148.165(13) 56 81
Zn35 Cr20 Zn13 118.325(18) 79 81
Zn35 Cr20 Zn13 79.36(2) 51 81
Zn35 Cr20 Zn13 118.325(18) 84 81
Zn35 Cr20 Zn13 148.165(13) 35 81
Zn35 Cr20 Zn13 118.55(3) . 81
Zn35 Cr20 Zn13 56.202(12) 5 81
Zn35 Cr20 Zn13 56.202(12) 9 81
Zn32 Cr20 Zn13 46.42(3) . 81
Zn32 Cr20 Zn13 83.587(15) 28 81
Zn32 Cr20 Zn13 83.587(15) 51 81
Zn32 Cr20 Zn13 155.89(3) 74 81
Zn11 Cr20 Zn13 133.58(3) . 81
Zn11 Cr20 Zn13 96.413(15) 28 81
Zn11 Cr20 Zn13 24.11(3) 74 81
Zn11 Cr20 Zn13 96.413(15) 51 81
Zn13 Cr20 Zn13 157.69(5) 9 81
Zn13 Cr20 Zn13 118.769(6) . 81
Zn13 Cr20 Zn13 118.769(6) 5 81
Zn2A Cr20 Zn13 46.42(3) . 25
Zn2A Cr20 Zn13 155.89(3) 28 25
Zn2A Cr20 Zn13 83.587(15) 51 25
Zn2A Cr20 Zn13 83.587(15) 74 25
Zn2A Cr20 Zn13 55.2(4) 9 25
Zn2A Cr20 Zn13 42.54(14) 5 25
Zn2A Cr20 Zn13 42.54(14) . 25
Zn2A Cr20 Zn13 82.26(6) 84 25
Zn2A Cr20 Zn13 82.26(6) 58 25
Zn2A Cr20 Zn13 91.8(4) 56 25
Zn2A Cr20 Zn13 158.95(7) 30 25
Zn2A Cr20 Zn13 158.95(7) 28 25
Zn2A Cr20 Zn13 91.8(4) 74 25
Zn2A Cr20 Zn13 147.1(4) 35 25
Zn2A Cr20 Zn13 76.8(3) 79 25
Zn2A Cr20 Zn13 76.8(3) 51 25
Zn26 Cr20 Zn13 139.03(9) 84 25
Zn26 Cr20 Zn13 139.03(9) 56 25
Zn26 Cr20 Zn13 91.7(3) 28 25
Zn26 Cr20 Zn13 57.5(3) 35 25
Zn26 Cr20 Zn13 35.3(3) 58 25
Zn26 Cr20 Zn13 35.3(3) 79 25
Zn26 Cr20 Zn13 57.5(3) 30 25
Zn26 Cr20 Zn13 100.87(3) 51 25
Zn26 Cr20 Zn13 100.87(3) 74 25
Zn26 Cr20 Zn13 66.0(3) . 25
Zn26 Cr20 Zn13 126.7(2) 9 25
Zn26 Cr20 Zn13 126.7(2) 5 25
Zn22 Cr20 Zn13 133.58(3) . 25
Zn22 Cr20 Zn13 24.11(3) 28 25
Zn22 Cr20 Zn13 96.413(15) 51 25
Zn22 Cr20 Zn13 96.413(15) 74 25
Zn24 Cr20 Zn13 40.44(7) 58 25
Zn24 Cr20 Zn13 86.4(3) 30 25
Zn24 Cr20 Zn13 40.44(7) 74 25
Zn24 Cr20 Zn13 146.2(2) 84 25
Zn24 Cr20 Zn13 120.7(3) 35 25
Zn24 Cr20 Zn13 79.22(3) 56 25
Zn24 Cr20 Zn13 79.22(3) 79 25
Zn24 Cr20 Zn13 120.7(3) 28 25
Zn24 Cr20 Zn13 146.2(2) 51 25
Zn24 Cr20 Zn13 54.52(18) 9 25
Zn24 Cr20 Zn13 116.0(3) 5 25
Zn24 Cr20 Zn13 54.52(18) . 25
Au23 Cr20 Zn13 78.85(3) . 25
Zn23 Cr20 Zn13 46.072(5) 58 25
Zn23 Cr20 Zn13 133.928(5) 9 25
Zn23 Cr20 Zn13 46.072(5) 30 25
Zn23 Cr20 Zn13 133.928(5) 5 25
Zn23 Cr20 Zn13 101.15(3) 74 25
Au23 Cr20 Zn13 46.072(5) 58 25
Au23 Cr20 Zn13 133.928(5) 9 25
Au23 Cr20 Zn13 46.072(5) 30 25
Au23 Cr20 Zn13 133.928(5) 5 25
Au23 Cr20 Zn13 101.15(3) 74 25
Zn25 Cr20 Zn13 65.95(3) 58 25
Zn25 Cr20 Zn13 15.69(3) 30 25
Zn25 Cr20 Zn13 65.95(3) 74 25
Zn25 Cr20 Zn13 107.32(3) 9 25
Zn25 Cr20 Zn13 173.38(3) 5 25
Zn25 Cr20 Zn13 107.32(3) . 25
Zn25 Cr20 Zn13 132.86(3) 84 25
Zn25 Cr20 Zn13 55.21(3) 35 25
Zn25 Cr20 Zn13 89.123(4) 56 25
Zn25 Cr20 Zn13 89.123(4) 79 25
Zn25 Cr20 Zn13 55.21(3) 28 25
Zn25 Cr20 Zn13 132.86(3) 51 25
Zn15 Cr20 Zn13 109.37(3) 5 25
Zn15 Cr20 Zn13 141.01(2) 9 25
Zn15 Cr20 Zn13 141.01(2) . 25
Zn15 Cr20 Zn13 73.80(2) 51 25
Zn15 Cr20 Zn13 23.616(14) 28 25
Zn15 Cr20 Zn13 23.616(14) 35 25
Zn15 Cr20 Zn13 99.59(2) 79 25
Zn15 Cr20 Zn13 73.80(2) 84 25
Zn15 Cr20 Zn13 99.59(2) 56 25
Zn15 Cr20 Zn13 48.32(3) 30 25
Zn15 Cr20 Zn13 114.701(18) 74 25
Zn15 Cr20 Zn13 114.701(18) 58 25
Zn35 Cr20 Zn13 83.76(3) 30 25
Zn35 Cr20 Zn13 39.845(15) 74 25
Zn35 Cr20 Zn13 39.845(15) 58 25
Zn35 Cr20 Zn13 118.325(18) 28 25
Zn35 Cr20 Zn13 79.36(2) 56 25
Zn35 Cr20 Zn13 79.36(2) 79 25
Zn35 Cr20 Zn13 148.165(13) 51 25
Zn35 Cr20 Zn13 148.165(13) 84 25
Zn35 Cr20 Zn13 118.325(18) 35 25
Zn35 Cr20 Zn13 56.202(12) . 25
Zn35 Cr20 Zn13 118.55(3) 5 25
Zn35 Cr20 Zn13 56.202(11) 9 25
Zn32 Cr20 Zn13 46.42(3) . 25
Zn32 Cr20 Zn13 155.89(3) 28 25
Zn32 Cr20 Zn13 83.587(15) 51 25
Zn32 Cr20 Zn13 83.587(15) 74 25
Zn11 Cr20 Zn13 133.58(3) . 25
Zn11 Cr20 Zn13 24.11(3) 28 25
Zn11 Cr20 Zn13 96.413(15) 74 25
Zn11 Cr20 Zn13 96.413(15) 51 25
Zn13 Cr20 Zn13 118.769(6) 9 25
Zn13 Cr20 Zn13 157.69(5) . 25
Zn13 Cr20 Zn13 118.769(6) 5 25
Zn13 Cr20 Zn13 77.71(4) 81 25
Zn2A Cr20 Zn13 46.42(3) . 53
Zn2A Cr20 Zn13 83.587(15) 28 53
Zn2A Cr20 Zn13 155.89(3) 51 53
Zn2A Cr20 Zn13 83.587(15) 74 53
Zn2A Cr20 Zn13 42.54(14) 9 53
Zn2A Cr20 Zn13 42.54(14) 5 53
Zn2A Cr20 Zn13 55.2(4) . 53
Zn2A Cr20 Zn13 91.8(4) 84 53
Zn2A Cr20 Zn13 158.95(7) 58 53
Zn2A Cr20 Zn13 158.95(7) 56 53
Zn2A Cr20 Zn13 91.8(4) 30 53
Zn2A Cr20 Zn13 82.26(6) 28 53
Zn2A Cr20 Zn13 82.26(6) 74 53
Zn2A Cr20 Zn13 76.8(3) 35 53
Zn2A Cr20 Zn13 76.8(3) 79 53
Zn2A Cr20 Zn13 147.1(4) 51 53
Zn26 Cr20 Zn13 139.03(9) 84 53
Zn26 Cr20 Zn13 91.7(3) 56 53
Zn26 Cr20 Zn13 139.03(9) 28 53
Zn26 Cr20 Zn13 35.3(3) 35 53
Zn26 Cr20 Zn13 57.5(3) 58 53
Zn26 Cr20 Zn13 100.87(3) 79 53
Zn26 Cr20 Zn13 100.87(3) 30 53
Zn26 Cr20 Zn13 57.5(3) 51 53
Zn26 Cr20 Zn13 35.3(3) 74 53
Zn26 Cr20 Zn13 126.7(2) . 53
Zn26 Cr20 Zn13 126.7(2) 9 53
Zn26 Cr20 Zn13 66.0(3) 5 53
Zn22 Cr20 Zn13 133.58(3) . 53
Zn22 Cr20 Zn13 96.413(15) 28 53
Zn22 Cr20 Zn13 24.11(3) 51 53
Zn22 Cr20 Zn13 96.413(15) 74 53
Zn24 Cr20 Zn13 86.4(3) 58 53
Zn24 Cr20 Zn13 40.44(7) 30 53
Zn24 Cr20 Zn13 40.44(7) 74 53
Zn24 Cr20 Zn13 79.22(3) 84 53
Zn24 Cr20 Zn13 79.22(3) 35 53
Zn24 Cr20 Zn13 120.7(3) 56 53
Zn24 Cr20 Zn13 146.2(2) 79 53
Zn24 Cr20 Zn13 146.2(2) 28 53
Zn24 Cr20 Zn13 120.7(3) 51 53
Zn24 Cr20 Zn13 116.0(3) 9 53
Zn24 Cr20 Zn13 54.52(18) 5 53
Zn24 Cr20 Zn13 54.52(18) . 53
Au23 Cr20 Zn13 133.928(5) . 53
Zn23 Cr20 Zn13 46.072(5) 58 53
Zn23 Cr20 Zn13 133.928(5) 9 53
Zn23 Cr20 Zn13 101.15(3) 30 53
Zn23 Cr20 Zn13 78.85(3) 5 53
Zn23 Cr20 Zn13 46.072(5) 74 53
Au23 Cr20 Zn13 46.072(5) 58 53
Au23 Cr20 Zn13 133.928(5) 9 53
Au23 Cr20 Zn13 101.15(3) 30 53
Au23 Cr20 Zn13 78.85(3) 5 53
Au23 Cr20 Zn13 46.072(5) 74 53
Zn25 Cr20 Zn13 15.69(3) 58 53
Zn25 Cr20 Zn13 65.95(3) 30 53
Zn25 Cr20 Zn13 65.95(3) 74 53
Zn25 Cr20 Zn13 173.38(3) 9 53
Zn25 Cr20 Zn13 107.32(3) 5 53
Zn25 Cr20 Zn13 107.32(3) . 53
Zn25 Cr20 Zn13 89.123(4) 84 53
Zn25 Cr20 Zn13 89.123(4) 35 53
Zn25 Cr20 Zn13 55.21(3) 56 53
Zn25 Cr20 Zn13 132.86(3) 79 53
Zn25 Cr20 Zn13 132.86(3) 28 53
Zn25 Cr20 Zn13 55.21(3) 51 53
Zn15 Cr20 Zn13 141.01(2) 5 53
Zn15 Cr20 Zn13 109.37(3) 9 53
Zn15 Cr20 Zn13 141.01(2) . 53
Zn15 Cr20 Zn13 23.616(14) 51 53
Zn15 Cr20 Zn13 73.80(2) 28 53
Zn15 Cr20 Zn13 99.59(2) 35 53
Zn15 Cr20 Zn13 73.80(2) 79 53
Zn15 Cr20 Zn13 99.59(2) 84 53
Zn15 Cr20 Zn13 23.616(14) 56 53
Zn15 Cr20 Zn13 114.701(18) 30 53
Zn15 Cr20 Zn13 114.701(18) 74 53
Zn15 Cr20 Zn13 48.32(3) 58 53
Zn35 Cr20 Zn13 39.845(15) 30 53
Zn35 Cr20 Zn13 39.845(15) 74 53
Zn35 Cr20 Zn13 83.76(3) 58 53
Zn35 Cr20 Zn13 148.165(13) 28 53
Zn35 Cr20 Zn13 118.325(18) 56 53
Zn35 Cr20 Zn13 148.165(13) 79 53
Zn35 Cr20 Zn13 118.325(18) 51 53
Zn35 Cr20 Zn13 79.36(2) 84 53
Zn35 Cr20 Zn13 79.36(2) 35 53
Zn35 Cr20 Zn13 56.202(12) . 53
Zn35 Cr20 Zn13 56.202(12) 5 53
Zn35 Cr20 Zn13 118.55(3) 9 53
Zn32 Cr20 Zn13 46.42(3) . 53
Zn32 Cr20 Zn13 83.587(15) 28 53
Zn32 Cr20 Zn13 155.89(3) 51 53
Zn32 Cr20 Zn13 83.587(15) 74 53
Zn11 Cr20 Zn13 133.58(3) . 53
Zn11 Cr20 Zn13 96.413(15) 28 53
Zn11 Cr20 Zn13 96.413(15) 74 53
Zn11 Cr20 Zn13 24.11(3) 51 53
Zn13 Cr20 Zn13 118.769(6) 9 53
Zn13 Cr20 Zn13 118.769(6) . 53
Zn13 Cr20 Zn13 157.69(5) 5 53
Zn13 Cr20 Zn13 77.71(4) 81 53
Zn13 Cr20 Zn13 77.71(4) 25 53
Zn2A Cr20 Zn13 83.587(15) . 78
Zn2A Cr20 Zn13 46.42(3) 28 78
Zn2A Cr20 Zn13 83.587(15) 51 78
Zn2A Cr20 Zn13 155.89(3) 74 78
Zn2A Cr20 Zn13 76.8(3) 9 78
Zn2A Cr20 Zn13 91.8(4) 5 78
Zn2A Cr20 Zn13 82.26(6) . 78
Zn2A Cr20 Zn13 158.95(7) 84 78
Zn2A Cr20 Zn13 91.8(4) 58 78
Zn2A Cr20 Zn13 76.8(3) 56 78
Zn2A Cr20 Zn13 42.54(14) 30 78
Zn2A Cr20 Zn13 55.2(4) 28 78
Zn2A Cr20 Zn13 147.1(4) 74 78
Zn2A Cr20 Zn13 42.54(14) 35 78
Zn2A Cr20 Zn13 158.95(7) 79 78
Zn2A Cr20 Zn13 82.26(6) 51 78
Zn26 Cr20 Zn13 57.5(3) 84 78
Zn26 Cr20 Zn13 100.87(3) 56 78
Zn26 Cr20 Zn13 126.7(2) 28 78
Zn26 Cr20 Zn13 126.7(2) 35 78
Zn26 Cr20 Zn13 139.03(9) 58 78
Zn26 Cr20 Zn13 91.7(3) 79 78
Zn26 Cr20 Zn13 66.0(3) 30 78
Zn26 Cr20 Zn13 35.3(3) 51 78
Zn26 Cr20 Zn13 57.5(3) 74 78
Zn26 Cr20 Zn13 139.03(9) . 78
Zn26 Cr20 Zn13 35.3(3) 9 78
Zn26 Cr20 Zn13 100.87(3) 5 78
Zn22 Cr20 Zn13 96.413(15) . 78
Zn22 Cr20 Zn13 133.58(3) 28 78
Zn22 Cr20 Zn13 96.413(15) 51 78
Zn22 Cr20 Zn13 24.11(3) 74 78
Zn24 Cr20 Zn13 79.22(3) 58 78
Zn24 Cr20 Zn13 54.52(18) 30 78
Zn24 Cr20 Zn13 120.7(3) 74 78
Zn24 Cr20 Zn13 86.4(3) 84 78
Zn24 Cr20 Zn13 116.0(3) 35 78
Zn24 Cr20 Zn13 146.2(2) 56 78
Zn24 Cr20 Zn13 120.7(3) 79 78
Zn24 Cr20 Zn13 54.52(18) 28 78
Zn24 Cr20 Zn13 40.44(7) 51 78
Zn24 Cr20 Zn13 79.22(3) 9 78
Zn24 Cr20 Zn13 40.44(7) 5 78
Zn24 Cr20 Zn13 146.2(2) . 78
Au23 Cr20 Zn13 133.928(5) . 78
Zn23 Cr20 Zn13 133.928(5) 58 78
Zn23 Cr20 Zn13 46.072(5) 9 78
Zn23 Cr20 Zn13 78.85(3) 30 78
Zn23 Cr20 Zn13 101.15(3) 5 78
Zn23 Cr20 Zn13 46.072(5) 74 78
Au23 Cr20 Zn13 133.928(5) 58 78
Au23 Cr20 Zn13 46.072(5) 9 78
Au23 Cr20 Zn13 78.85(3) 30 78
Au23 Cr20 Zn13 101.15(3) 5 78
Au23 Cr20 Zn13 46.072(5) 74 78
Zn25 Cr20 Zn13 89.123(4) 58 78
Zn25 Cr20 Zn13 107.32(3) 30 78
Zn25 Cr20 Zn13 55.21(3) 74 78
Zn25 Cr20 Zn13 89.123(4) 9 78
Zn25 Cr20 Zn13 65.95(3) 5 78
Zn25 Cr20 Zn13 132.86(3) . 78
Zn25 Cr20 Zn13 15.69(3) 84 78
Zn25 Cr20 Zn13 173.38(3) 35 78
Zn25 Cr20 Zn13 132.86(3) 56 78
Zn25 Cr20 Zn13 55.21(3) 79 78
Zn25 Cr20 Zn13 107.32(3) 28 78
Zn25 Cr20 Zn13 65.95(3) 51 78
Zn15 Cr20 Zn13 114.701(18) 5 78
Zn15 Cr20 Zn13 99.59(2) 9 78
Zn15 Cr20 Zn13 73.80(2) . 78
Zn15 Cr20 Zn13 114.701(18) 51 78
Zn15 Cr20 Zn13 141.01(2) 28 78
Zn15 Cr20 Zn13 109.37(3) 35 78
Zn15 Cr20 Zn13 23.616(14) 79 78
Zn15 Cr20 Zn13 48.32(3) 84 78
Zn15 Cr20 Zn13 73.80(2) 56 78
Zn15 Cr20 Zn13 141.01(2) 30 78
Zn15 Cr20 Zn13 23.616(14) 74 78
Zn15 Cr20 Zn13 99.59(2) 58 78
Zn35 Cr20 Zn13 56.202(12) 30 78
Zn35 Cr20 Zn13 118.325(18) 74 78
Zn35 Cr20 Zn13 79.36(2) 58 78
Zn35 Cr20 Zn13 56.202(12) 28 78
Zn35 Cr20 Zn13 148.165(13) 56 78
Zn35 Cr20 Zn13 118.325(18) 79 78
Zn35 Cr20 Zn13 39.845(15) 51 78
Zn35 Cr20 Zn13 83.76(3) 84 78
Zn35 Cr20 Zn13 118.55(3) 35 78
Zn35 Cr20 Zn13 148.165(13) . 78
Zn35 Cr20 Zn13 39.845(15) 5 78
Zn35 Cr20 Zn13 79.36(2) 9 78
Zn32 Cr20 Zn13 83.587(15) . 78
Zn32 Cr20 Zn13 46.42(3) 28 78
Zn32 Cr20 Zn13 83.587(15) 51 78
Zn32 Cr20 Zn13 155.89(3) 74 78
Zn11 Cr20 Zn13 96.413(15) . 78
Zn11 Cr20 Zn13 133.58(3) 28 78
Zn11 Cr20 Zn13 24.11(3) 74 78
Zn11 Cr20 Zn13 96.413(15) 51 78
Zn13 Cr20 Zn13 118.769(6) 9 78
Zn13 Cr20 Zn13 77.71(4) . 78
Zn13 Cr20 Zn13 92.145(10) 5 78
Zn13 Cr20 Zn13 41.43(4) 81 78
Zn13 Cr20 Zn13 118.769(6) 25 78
Zn13 Cr20 Zn13 92.145(10) 53 78
Zn2A Cr20 Zn13 83.587(15) . 50
Zn2A Cr20 Zn13 83.587(15) 28 50
Zn2A Cr20 Zn13 155.89(3) 51 50
Zn2A Cr20 Zn13 46.42(3) 74 50
Zn2A Cr20 Zn13 82.26(6) 9 50
Zn2A Cr20 Zn13 76.8(3) 5 50
Zn2A Cr20 Zn13 91.8(4) . 50
Zn2A Cr20 Zn13 55.2(4) 84 50
Zn2A Cr20 Zn13 147.1(4) 58 50
Zn2A Cr20 Zn13 158.95(7) 56 50
Zn2A Cr20 Zn13 91.8(4) 30 50
Zn2A Cr20 Zn13 76.8(3) 28 50
Zn2A Cr20 Zn13 42.54(14) 74 50
Zn2A Cr20 Zn13 82.26(6) 35 50
Zn2A Cr20 Zn13 42.54(14) 79 50
Zn2A Cr20 Zn13 158.95(7) 51 50
Zn26 Cr20 Zn13 126.7(2) 84 50
Zn26 Cr20 Zn13 57.5(3) 56 50
Zn26 Cr20 Zn13 100.87(3) 28 50
Zn26 Cr20 Zn13 35.3(3) 35 50
Zn26 Cr20 Zn13 57.5(3) 58 50
Zn26 Cr20 Zn13 126.7(2) 79 50
Zn26 Cr20 Zn13 139.03(9) 30 50
Zn26 Cr20 Zn13 91.7(3) 51 50
Zn26 Cr20 Zn13 66.0(3) 74 50
Zn26 Cr20 Zn13 100.87(3) . 50
Zn26 Cr20 Zn13 139.03(9) 9 50
Zn26 Cr20 Zn13 35.3(3) 5 50
Zn22 Cr20 Zn13 96.413(15) . 50
Zn22 Cr20 Zn13 96.413(15) 28 50
Zn22 Cr20 Zn13 24.11(3) 51 50
Zn22 Cr20 Zn13 133.58(3) 74 50
Zn24 Cr20 Zn13 120.7(3) 58 50
Zn24 Cr20 Zn13 79.22(3) 30 50
Zn24 Cr20 Zn13 54.52(18) 74 50
Zn24 Cr20 Zn13 54.52(18) 84 50
Zn24 Cr20 Zn13 40.44(7) 35 50
Zn24 Cr20 Zn13 86.4(3) 56 50
Zn24 Cr20 Zn13 116.0(3) 79 50
Zn24 Cr20 Zn13 146.2(2) 28 50
Zn24 Cr20 Zn13 120.7(3) 51 50
Zn24 Cr20 Zn13 146.2(2) 9 50
Zn24 Cr20 Zn13 79.22(3) 5 50
Zn24 Cr20 Zn13 40.44(7) . 50
Au23 Cr20 Zn13 101.15(3) . 50
Zn23 Cr20 Zn13 46.072(5) 58 50
Zn23 Cr20 Zn13 133.928(5) 9 50
Zn23 Cr20 Zn13 133.928(5) 30 50
Zn23 Cr20 Zn13 46.072(5) 5 50
Zn23 Cr20 Zn13 78.85(3) 74 50
Au23 Cr20 Zn13 46.072(5) 58 50
Au23 Cr20 Zn13 133.928(5) 9 50
Au23 Cr20 Zn13 133.928(5) 30 50
Au23 Cr20 Zn13 46.072(5) 5 50
Au23 Cr20 Zn13 78.85(3) 74 50
Zn25 Cr20 Zn13 55.21(3) 58 50
Zn25 Cr20 Zn13 89.123(4) 30 50
Zn25 Cr20 Zn13 107.32(3) 74 50
Zn25 Cr20 Zn13 132.86(3) 9 50
Zn25 Cr20 Zn13 89.123(4) 5 50
Zn25 Cr20 Zn13 65.95(3) . 50
Zn25 Cr20 Zn13 107.32(3) 84 50
Zn25 Cr20 Zn13 65.95(3) 35 50
Zn25 Cr20 Zn13 15.69(3) 56 50
Zn25 Cr20 Zn13 173.38(3) 79 50
Zn25 Cr20 Zn13 132.86(3) 28 50
Zn25 Cr20 Zn13 55.21(3) 51 50
Zn15 Cr20 Zn13 99.59(2) 5 50
Zn15 Cr20 Zn13 73.80(2) 9 50
Zn15 Cr20 Zn13 114.701(18) . 50
Zn15 Cr20 Zn13 23.616(14) 51 50
Zn15 Cr20 Zn13 73.80(2) 28 50
Zn15 Cr20 Zn13 114.701(18) 35 50
Zn15 Cr20 Zn13 109.37(3) 79 50
Zn15 Cr20 Zn13 141.01(2) 84 50
Zn15 Cr20 Zn13 48.32(3) 56 50
Zn15 Cr20 Zn13 99.59(2) 30 50
Zn15 Cr20 Zn13 141.01(2) 74 50
Zn15 Cr20 Zn13 23.616(14) 58 50
Zn35 Cr20 Zn13 79.36(2) 30 50
Zn35 Cr20 Zn13 56.202(11) 74 50
Zn35 Cr20 Zn13 118.325(18) 58 50
Zn35 Cr20 Zn13 148.165(13) 28 50
Zn35 Cr20 Zn13 83.76(3) 56 50
Zn35 Cr20 Zn13 118.55(3) 79 50
Zn35 Cr20 Zn13 118.325(18) 51 50
Zn35 Cr20 Zn13 56.202(12) 84 50
Zn35 Cr20 Zn13 39.845(15) 35 50
Zn35 Cr20 Zn13 39.845(15) . 50
Zn35 Cr20 Zn13 79.36(2) 5 50
Zn35 Cr20 Zn13 148.165(13) 9 50
Zn32 Cr20 Zn13 83.587(15) . 50
Zn32 Cr20 Zn13 83.587(15) 28 50
Zn32 Cr20 Zn13 155.89(3) 51 50
Zn32 Cr20 Zn13 46.42(3) 74 50
Zn11 Cr20 Zn13 96.413(15) . 50
Zn11 Cr20 Zn13 96.413(15) 28 50
Zn11 Cr20 Zn13 133.58(3) 74 50
Zn11 Cr20 Zn13 24.11(3) 51 50
Zn13 Cr20 Zn13 77.71(4) 9 50
Zn13 Cr20 Zn13 92.145(10) . 50
Zn13 Cr20 Zn13 118.769(5) 5 50
Zn13 Cr20 Zn13 118.769(6) 81 50
Zn13 Cr20 Zn13 92.145(10) 25 50
Zn13 Cr20 Zn13 41.43(4) 53 50
Zn13 Cr20 Zn13 118.769(6) 78 50
Zn2A Cr20 Zn13 83.587(15) . 34
Zn2A Cr20 Zn13 155.89(3) 28 34
Zn2A Cr20 Zn13 46.42(3) 51 34
Zn2A Cr20 Zn13 83.587(15) 74 34
Zn2A Cr20 Zn13 91.8(4) 9 34
Zn2A Cr20 Zn13 82.26(6) 5 34
Zn2A Cr20 Zn13 76.8(3) . 34
Zn2A Cr20 Zn13 76.8(3) 84 34
Zn2A Cr20 Zn13 42.54(14) 58 34
Zn2A Cr20 Zn13 55.2(4) 56 34
Zn2A Cr20 Zn13 147.1(4) 30 34
Zn2A Cr20 Zn13 158.95(7) 28 34
Zn2A Cr20 Zn13 91.8(4) 74 34
Zn2A Cr20 Zn13 158.95(7) 35 34
Zn2A Cr20 Zn13 82.26(6) 79 34
Zn2A Cr20 Zn13 42.54(14) 51 34
Zn26 Cr20 Zn13 100.87(3) 84 34
Zn26 Cr20 Zn13 126.7(2) 56 34
Zn26 Cr20 Zn13 57.5(3) 28 34
Zn26 Cr20 Zn13 91.7(3) 35 34
Zn26 Cr20 Zn13 66.0(3) 58 34
Zn26 Cr20 Zn13 35.3(3) 79 34
Zn26 Cr20 Zn13 57.5(3) 30 34
Zn26 Cr20 Zn13 126.7(2) 51 34
Zn26 Cr20 Zn13 139.03(9) 74 34
Zn26 Cr20 Zn13 35.3(3) . 34
Zn26 Cr20 Zn13 100.87(3) 9 34
Zn26 Cr20 Zn13 139.03(9) 5 34
Zn22 Cr20 Zn13 96.413(15) . 34
Zn22 Cr20 Zn13 24.11(3) 28 34
Zn22 Cr20 Zn13 133.58(3) 51 34
Zn22 Cr20 Zn13 96.413(15) 74 34
Zn24 Cr20 Zn13 54.52(18) 58 34
Zn24 Cr20 Zn13 120.7(3) 30 34
Zn24 Cr20 Zn13 79.22(3) 74 34
Zn24 Cr20 Zn13 146.2(2) 84 34
Zn24 Cr20 Zn13 120.7(3) 35 34
Zn24 Cr20 Zn13 54.52(18) 56 34
Zn24 Cr20 Zn13 40.44(7) 79 34
Zn24 Cr20 Zn13 86.4(3) 28 34
Zn24 Cr20 Zn13 116.0(3) 51 34
Zn24 Cr20 Zn13 40.44(7) 9 34
Zn24 Cr20 Zn13 146.2(2) 5 34
Zn24 Cr20 Zn13 79.22(3) . 34
Au23 Cr20 Zn13 46.072(5) . 34
Zn23 Cr20 Zn13 78.85(3) 58 34
Zn23 Cr20 Zn13 101.15(3) 9 34
Zn23 Cr20 Zn13 46.072(5) 30 34
Zn23 Cr20 Zn13 133.928(5) 5 34
Zn23 Cr20 Zn13 133.928(5) 74 34
Au23 Cr20 Zn13 78.85(3) 58 34
Au23 Cr20 Zn13 101.15(3) 9 34
Au23 Cr20 Zn13 46.072(5) 30 34
Au23 Cr20 Zn13 133.928(5) 5 34
Au23 Cr20 Zn13 133.928(5) 74 34
Zn25 Cr20 Zn13 107.32(3) 58 34
Zn25 Cr20 Zn13 55.21(3) 30 34
Zn25 Cr20 Zn13 89.123(4) 74 34
Zn25 Cr20 Zn13 65.95(3) 9 34
Zn25 Cr20 Zn13 132.86(3) 5 34
Zn25 Cr20 Zn13 89.123(4) . 34
Zn25 Cr20 Zn13 132.86(3) 84 34
Zn25 Cr20 Zn13 55.21(3) 35 34
Zn25 Cr20 Zn13 107.32(3) 56 34
Zn25 Cr20 Zn13 65.95(3) 79 34
Zn25 Cr20 Zn13 15.69(3) 28 34
Zn25 Cr20 Zn13 173.38(3) 51 34
Zn15 Cr20 Zn13 73.80(2) 5 34
Zn15 Cr20 Zn13 114.701(18) 9 34
Zn15 Cr20 Zn13 99.59(2) . 34
Zn15 Cr20 Zn13 109.37(3) 51 34
Zn15 Cr20 Zn13 48.32(3) 28 34
Zn15 Cr20 Zn13 23.616(14) 35 34
Zn15 Cr20 Zn13 114.701(18) 79 34
Zn15 Cr20 Zn13 73.80(2) 84 34
Zn15 Cr20 Zn13 141.01(2) 56 34
Zn15 Cr20 Zn13 23.616(14) 30 34
Zn15 Cr20 Zn13 99.59(2) 74 34
Zn15 Cr20 Zn13 141.01(2) 58 34
Zn35 Cr20 Zn13 118.325(18) 30 34
Zn35 Cr20 Zn13 79.36(2) 74 34
Zn35 Cr20 Zn13 56.202(12) 58 34
Zn35 Cr20 Zn13 83.76(3) 28 34
Zn35 Cr20 Zn13 56.202(12) 56 34
Zn35 Cr20 Zn13 39.845(15) 79 34
Zn35 Cr20 Zn13 118.55(3) 51 34
Zn35 Cr20 Zn13 148.165(13) 84 34
Zn35 Cr20 Zn13 118.325(18) 35 34
Zn35 Cr20 Zn13 79.36(2) . 34
Zn35 Cr20 Zn13 148.165(13) 5 34
Zn35 Cr20 Zn13 39.845(15) 9 34
Zn32 Cr20 Zn13 83.587(15) . 34
Zn32 Cr20 Zn13 155.89(3) 28 34
Zn32 Cr20 Zn13 46.42(3) 51 34
Zn32 Cr20 Zn13 83.587(15) 74 34
Zn11 Cr20 Zn13 96.413(15) . 34
Zn11 Cr20 Zn13 24.11(3) 28 34
Zn11 Cr20 Zn13 96.413(15) 74 34
Zn11 Cr20 Zn13 133.58(3) 51 34
Zn13 Cr20 Zn13 92.145(10) 9 34
Zn13 Cr20 Zn13 118.769(5) . 34
Zn13 Cr20 Zn13 77.71(4) 5 34
Zn13 Cr20 Zn13 92.145(10) 81 34
Zn13 Cr20 Zn13 41.43(4) 25 34
Zn13 Cr20 Zn13 118.769(6) 53 34
Zn13 Cr20 Zn13 118.769(6) 78 34
Zn13 Cr20 Zn13 118.769(6) 50 34
Zn2A Cr20 Zn13 83.587(15) . 74
Zn2A Cr20 Zn13 83.587(15) 28 74
Zn2A Cr20 Zn13 46.42(3) 51 74
Zn2A Cr20 Zn13 155.89(3) 74 74
Zn2A Cr20 Zn13 82.26(6) 9 74
Zn2A Cr20 Zn13 91.8(4) 5 74
Zn2A Cr20 Zn13 76.8(3) . 74
Zn2A Cr20 Zn13 147.1(4) 84 74
Zn2A Cr20 Zn13 55.2(4) 58 74
Zn2A Cr20 Zn13 42.54(14) 56 74
Zn2A Cr20 Zn13 76.8(3) 30 74
Zn2A Cr20 Zn13 91.8(4) 28 74
Zn2A Cr20 Zn13 158.95(7) 74 74
Zn2A Cr20 Zn13 82.26(6) 35 74
Zn2A Cr20 Zn13 158.95(7) 79 74
Zn2A Cr20 Zn13 42.54(14) 51 74
Zn26 Cr20 Zn13 57.5(3) 84 74
Zn26 Cr20 Zn13 126.7(2) 56 74
Zn26 Cr20 Zn13 100.87(3) 28 74
Zn26 Cr20 Zn13 139.03(9) 35 74
Zn26 Cr20 Zn13 126.7(2) 58 74
Zn26 Cr20 Zn13 57.5(3) 79 74
Zn26 Cr20 Zn13 35.3(3) 30 74
Zn26 Cr20 Zn13 66.0(3) 51 74
Zn26 Cr20 Zn13 91.7(3) 74 74
Zn26 Cr20 Zn13 100.87(3) . 74
Zn26 Cr20 Zn13 35.3(3) 9 74
Zn26 Cr20 Zn13 139.03(9) 5 74
Zn22 Cr20 Zn13 96.413(15) . 74
Zn22 Cr20 Zn13 96.413(15) 28 74
Zn22 Cr20 Zn13 133.58(3) 51 74
Zn22 Cr20 Zn13 24.11(3) 74 74
Zn24 Cr20 Zn13 54.52(18) 58 74
Zn24 Cr20 Zn13 79.22(3) 30 74
Zn24 Cr20 Zn13 120.7(3) 74 74
Zn24 Cr20 Zn13 120.7(3) 84 74
Zn24 Cr20 Zn13 146.2(2) 35 74
Zn24 Cr20 Zn13 116.0(3) 56 74
Zn24 Cr20 Zn13 86.4(3) 79 74
Zn24 Cr20 Zn13 40.44(7) 28 74
Zn24 Cr20 Zn13 54.52(18) 51 74
Zn24 Cr20 Zn13 40.44(7) 9 74
Zn24 Cr20 Zn13 79.22(3) 5 74
Zn24 Cr20 Zn13 146.2(2) . 74
Au23 Cr20 Zn13 101.15(3) . 74
Zn23 Cr20 Zn13 133.928(5) 58 74
Zn23 Cr20 Zn13 46.072(5) 9 74
Zn23 Cr20 Zn13 46.072(5) 30 74
Zn23 Cr20 Zn13 133.928(5) 5 74
Zn23 Cr20 Zn13 78.85(3) 74 74
Au23 Cr20 Zn13 133.928(5) 58 74
Au23 Cr20 Zn13 46.072(5) 9 74
Au23 Cr20 Zn13 46.072(5) 30 74
Au23 Cr20 Zn13 133.928(5) 5 74
Au23 Cr20 Zn13 78.85(3) 74 74
Zn25 Cr20 Zn13 107.32(3) 58 74
Zn25 Cr20 Zn13 89.123(4) 30 74
Zn25 Cr20 Zn13 55.21(3) 74 74
Zn25 Cr20 Zn13 65.95(3) 9 74
Zn25 Cr20 Zn13 89.123(4) 5 74
Zn25 Cr20 Zn13 132.86(3) . 74
Zn25 Cr20 Zn13 55.21(3) 84 74
Zn25 Cr20 Zn13 132.86(3) 35 74
Zn25 Cr20 Zn13 173.38(3) 56 74
Zn25 Cr20 Zn13 15.69(3) 79 74
Zn25 Cr20 Zn13 65.95(3) 28 74
Zn25 Cr20 Zn13 107.32(3) 51 74
Zn15 Cr20 Zn13 99.59(2) 5 74
Zn15 Cr20 Zn13 114.701(18) 9 74
Zn15 Cr20 Zn13 73.80(2) . 74
Zn15 Cr20 Zn13 141.01(2) 51 74
Zn15 Cr20 Zn13 114.701(18) 28 74
Zn15 Cr20 Zn13 73.80(2) 35 74
Zn15 Cr20 Zn13 48.32(3) 79 74
Zn15 Cr20 Zn13 23.616(14) 84 74
Zn15 Cr20 Zn13 109.37(3) 56 74
Zn15 Cr20 Zn13 99.59(2) 30 74
Zn15 Cr20 Zn13 23.616(14) 74 74
Zn15 Cr20 Zn13 141.01(2) 58 74
Zn35 Cr20 Zn13 79.36(2) 30 74
Zn35 Cr20 Zn13 118.325(18) 74 74
Zn35 Cr20 Zn13 56.202(12) 58 74
Zn35 Cr20 Zn13 39.845(15) 28 74
Zn35 Cr20 Zn13 118.55(3) 56 74
Zn35 Cr20 Zn13 83.76(3) 79 74
Zn35 Cr20 Zn13 56.202(12) 51 74
Zn35 Cr20 Zn13 118.325(18) 84 74
Zn35 Cr20 Zn13 148.165(13) 35 74
Zn35 Cr20 Zn13 148.165(13) . 74
Zn35 Cr20 Zn13 79.36(2) 5 74
Zn35 Cr20 Zn13 39.845(15) 9 74
Zn32 Cr20 Zn13 83.587(15) . 74
Zn32 Cr20 Zn13 83.587(15) 28 74
Zn32 Cr20 Zn13 46.42(3) 51 74
Zn32 Cr20 Zn13 155.89(3) 74 74
Zn11 Cr20 Zn13 96.413(15) . 74
Zn11 Cr20 Zn13 96.413(15) 28 74
Zn11 Cr20 Zn13 24.11(3) 74 74
Zn11 Cr20 Zn13 133.58(3) 51 74
Zn13 Cr20 Zn13 118.769(6) 9 74
Zn13 Cr20 Zn13 92.145(10) . 74
Zn13 Cr20 Zn13 77.71(4) 5 74
Zn13 Cr20 Zn13 41.43(4) 81 74
Zn13 Cr20 Zn13 92.145(10) 25 74
Zn13 Cr20 Zn13 118.769(6) 53 74
Zn13 Cr20 Zn13 41.43(4) 78 74
Zn13 Cr20 Zn13 157.69(5) 50 74
Zn13 Cr20 Zn13 77.71(4) 34 74
Zn2A Cr20 Zn13 83.587(15) . 58
Zn2A Cr20 Zn13 46.42(3) 28 58
Zn2A Cr20 Zn13 155.89(3) 51 58
Zn2A Cr20 Zn13 83.587(15) 74 58
Zn2A Cr20 Zn13 76.8(3) 9 58
Zn2A Cr20 Zn13 82.26(6) 5 58
Zn2A Cr20 Zn13 91.8(4) . 58
Zn2A Cr20 Zn13 91.8(4) 84 58
Zn2A Cr20 Zn13 158.95(7) 58 58
Zn2A Cr20 Zn13 147.1(4) 56 58
Zn2A Cr20 Zn13 55.2(4) 30 58
Zn2A Cr20 Zn13 42.54(14) 28 58
Zn2A Cr20 Zn13 76.8(3) 74 58
Zn2A Cr20 Zn13 42.54(14) 35 58
Zn2A Cr20 Zn13 82.26(6) 79 58
Zn2A Cr20 Zn13 158.95(7) 51 58
Zn26 Cr20 Zn13 100.87(3) 84 58
Zn26 Cr20 Zn13 57.5(3) 56 58
Zn26 Cr20 Zn13 126.7(2) 28 58
Zn26 Cr20 Zn13 66.0(3) 35 58
Zn26 Cr20 Zn13 91.7(3) 58 58
Zn26 Cr20 Zn13 139.03(9) 79 58
Zn26 Cr20 Zn13 126.7(2) 30 58
Zn26 Cr20 Zn13 57.5(3) 51 58
Zn26 Cr20 Zn13 35.3(3) 74 58
Zn26 Cr20 Zn13 139.03(9) . 58
Zn26 Cr20 Zn13 100.87(3) 9 58
Zn26 Cr20 Zn13 35.3(3) 5 58
Zn22 Cr20 Zn13 96.413(15) . 58
Zn22 Cr20 Zn13 133.58(3) 28 58
Zn22 Cr20 Zn13 24.11(3) 51 58
Zn22 Cr20 Zn13 96.413(15) 74 58
Zn24 Cr20 Zn13 120.7(3) 58 58
Zn24 Cr20 Zn13 54.52(18) 30 58
Zn24 Cr20 Zn13 79.22(3) 74 58
Zn24 Cr20 Zn13 40.44(7) 84 58
Zn24 Cr20 Zn13 54.52(18) 35 58
Zn24 Cr20 Zn13 120.7(3) 56 58
Zn24 Cr20 Zn13 146.2(2) 79 58
Zn24 Cr20 Zn13 116.0(3) 28 58
Zn24 Cr20 Zn13 86.4(3) 51 58
Zn24 Cr20 Zn13 146.2(2) 9 58
Zn24 Cr20 Zn13 40.44(7) 5 58
Zn24 Cr20 Zn13 79.22(3) . 58
Au23 Cr20 Zn13 133.928(5) . 58
Zn23 Cr20 Zn13 78.85(3) 58 58
Zn23 Cr20 Zn13 101.15(3) 9 58
Zn23 Cr20 Zn13 133.928(5) 30 58
Zn23 Cr20 Zn13 46.072(5) 5 58
Zn23 Cr20 Zn13 46.072(5) 74 58
Au23 Cr20 Zn13 78.85(3) 58 58
Au23 Cr20 Zn13 101.15(3) 9 58
Au23 Cr20 Zn13 133.928(5) 30 58
Au23 Cr20 Zn13 46.072(5) 5 58
Au23 Cr20 Zn13 46.072(5) 74 58
Zn25 Cr20 Zn13 55.21(3) 58 58
Zn25 Cr20 Zn13 107.32(3) 30 58
Zn25 Cr20 Zn13 89.123(4) 74 58
Zn25 Cr20 Zn13 132.86(3) 9 58
Zn25 Cr20 Zn13 65.95(3) 5 58
Zn25 Cr20 Zn13 89.123(4) . 58
Zn25 Cr20 Zn13 65.95(3) 84 58
Zn25 Cr20 Zn13 107.32(3) 35 58
Zn25 Cr20 Zn13 55.21(3) 56 58
Zn25 Cr20 Zn13 132.86(3) 79 58
Zn25 Cr20 Zn13 173.38(3) 28 58
Zn25 Cr20 Zn13 15.69(3) 51 58
Zn15 Cr20 Zn13 114.701(18) 5 58
Zn15 Cr20 Zn13 73.80(2) 9 58
Zn15 Cr20 Zn13 99.59(2) . 58
Zn15 Cr20 Zn13 48.32(3) 51 58
Zn15 Cr20 Zn13 109.37(3) 28 58
Zn15 Cr20 Zn13 141.01(2) 35 58
Zn15 Cr20 Zn13 73.80(2) 79 58
Zn15 Cr20 Zn13 114.701(18) 84 58
Zn15 Cr20 Zn13 23.616(14) 56 58
Zn15 Cr20 Zn13 141.01(2) 30 58
Zn15 Cr20 Zn13 99.59(2) 74 58
Zn15 Cr20 Zn13 23.616(14) 58 58
Zn35 Cr20 Zn13 56.202(11) 30 58
Zn35 Cr20 Zn13 79.36(2) 74 58
Zn35 Cr20 Zn13 118.325(18) 58 58
Zn35 Cr20 Zn13 118.55(3) 28 58
Zn35 Cr20 Zn13 118.325(18) 56 58
Zn35 Cr20 Zn13 148.165(13) 79 58
Zn35 Cr20 Zn13 83.76(3) 51 58
Zn35 Cr20 Zn13 39.845(15) 84 58
Zn35 Cr20 Zn13 56.202(12) 35 58
Zn35 Cr20 Zn13 79.36(2) . 58
Zn35 Cr20 Zn13 39.845(15) 5 58
Zn35 Cr20 Zn13 148.165(13) 9 58
Zn32 Cr20 Zn13 83.587(15) . 58
Zn32 Cr20 Zn13 46.42(3) 28 58
Zn32 Cr20 Zn13 155.89(3) 51 58
Zn32 Cr20 Zn13 83.587(15) 74 58
Zn11 Cr20 Zn13 96.413(15) . 58
Zn11 Cr20 Zn13 133.58(3) 28 58
Zn11 Cr20 Zn13 96.413(15) 74 58
Zn11 Cr20 Zn13 24.11(3) 51 58
Zn13 Cr20 Zn13 92.145(10) 9 58
Zn13 Cr20 Zn13 77.71(4) . 58
Zn13 Cr20 Zn13 118.769(6) 5 58
Zn13 Cr20 Zn13 92.145(10) 81 58
Zn13 Cr20 Zn13 118.769(6) 25 58
Zn13 Cr20 Zn13 41.43(4) 53 58
Zn13 Cr20 Zn13 77.71(4) 78 58
Zn13 Cr20 Zn13 41.43(4) 50 58
Zn13 Cr20 Zn13 157.69(5) 34 58
Zn13 Cr20 Zn13 118.769(6) 74 58
Zn2A Cr20 Zn13 83.587(15) . 30
Zn2A Cr20 Zn13 155.89(3) 28 30
Zn2A Cr20 Zn13 83.587(15) 51 30
Zn2A Cr20 Zn13 46.42(3) 74 30
Zn2A Cr20 Zn13 91.8(4) 9 30
Zn2A Cr20 Zn13 76.8(3) 5 30
Zn2A Cr20 Zn13 82.26(6) . 30
Zn2A Cr20 Zn13 42.54(14) 84 30
Zn2A Cr20 Zn13 76.8(3) 58 30
Zn2A Cr20 Zn13 91.8(4) 56 30
Zn2A Cr20 Zn13 158.95(7) 30 30
Zn2A Cr20 Zn13 147.1(4) 28 30
Zn2A Cr20 Zn13 55.2(4) 74 30
Zn2A Cr20 Zn13 158.95(7) 35 30
Zn2A Cr20 Zn13 42.54(14) 79 30
Zn2A Cr20 Zn13 82.26(6) 51 30
Zn26 Cr20 Zn13 126.7(2) 84 30
Zn26 Cr20 Zn13 100.87(3) 56 30
Zn26 Cr20 Zn13 57.5(3) 28 30
Zn26 Cr20 Zn13 57.5(3) 35 30
Zn26 Cr20 Zn13 35.3(3) 58 30
Zn26 Cr20 Zn13 66.0(3) 79 30
Zn26 Cr20 Zn13 91.7(3) 30 30
Zn26 Cr20 Zn13 139.03(9) 51 30
Zn26 Cr20 Zn13 126.7(2) 74 30
Zn26 Cr20 Zn13 35.3(3) . 30
Zn26 Cr20 Zn13 139.03(9) 9 30
Zn26 Cr20 Zn13 100.87(3) 5 30
Zn22 Cr20 Zn13 96.413(15) . 30
Zn22 Cr20 Zn13 24.11(3) 28 30
Zn22 Cr20 Zn13 96.413(15) 51 30
Zn22 Cr20 Zn13 133.58(3) 74 30
Zn24 Cr20 Zn13 79.22(3) 58 30
Zn24 Cr20 Zn13 120.7(3) 30 30
Zn24 Cr20 Zn13 54.52(18) 74 30
Zn24 Cr20 Zn13 116.0(3) 84 30
Zn24 Cr20 Zn13 86.4(3) 35 30
Zn24 Cr20 Zn13 40.44(7) 56 30
Zn24 Cr20 Zn13 54.52(18) 79 30
Zn24 Cr20 Zn13 120.7(3) 28 30
Zn24 Cr20 Zn13 146.2(2) 51 30
Zn24 Cr20 Zn13 79.22(3) 9 30
Zn24 Cr20 Zn13 146.2(2) 5 30
Zn24 Cr20 Zn13 40.44(7) . 30
Au23 Cr20 Zn13 46.072(5) . 30
Zn23 Cr20 Zn13 46.072(5) 58 30
Zn23 Cr20 Zn13 133.928(5) 9 30
Zn23 Cr20 Zn13 78.85(3) 30 30
Zn23 Cr20 Zn13 101.15(3) 5 30
Zn23 Cr20 Zn13 133.928(5) 74 30
Au23 Cr20 Zn13 46.072(5) 58 30
Au23 Cr20 Zn13 133.928(5) 9 30
Au23 Cr20 Zn13 78.85(3) 30 30
Au23 Cr20 Zn13 101.15(3) 5 30
Au23 Cr20 Zn13 133.928(5) 74 30
Zn25 Cr20 Zn13 89.123(4) 58 30
Zn25 Cr20 Zn13 55.21(3) 30 30
Zn25 Cr20 Zn13 107.32(3) 74 30
Zn25 Cr20 Zn13 89.123(4) 9 30
Zn25 Cr20 Zn13 132.86(3) 5 30
Zn25 Cr20 Zn13 65.95(3) . 30
Zn25 Cr20 Zn13 173.38(3) 84 30
Zn25 Cr20 Zn13 15.69(3) 35 30
Zn25 Cr20 Zn13 65.95(3) 56 30
Zn25 Cr20 Zn13 107.32(3) 79 30
Zn25 Cr20 Zn13 55.21(3) 28 30
Zn25 Cr20 Zn13 132.86(3) 51 30
Zn15 Cr20 Zn13 73.80(2) 5 30
Zn15 Cr20 Zn13 99.59(2) 9 30
Zn15 Cr20 Zn13 114.701(18) . 30
Zn15 Cr20 Zn13 73.80(2) 51 30
Zn15 Cr20 Zn13 23.616(14) 28 30
Zn15 Cr20 Zn13 48.32(3) 35 30
Zn15 Cr20 Zn13 141.01(2) 79 30
Zn15 Cr20 Zn13 109.37(3) 84 30
Zn15 Cr20 Zn13 114.701(18) 56 30
Zn15 Cr20 Zn13 23.616(14) 30 30
Zn15 Cr20 Zn13 141.01(2) 74 30
Zn15 Cr20 Zn13 99.59(2) 58 30
Zn35 Cr20 Zn13 118.325(18) 30 30
Zn35 Cr20 Zn13 56.202(12) 74 30
Zn35 Cr20 Zn13 79.36(2) 58 30
Zn35 Cr20 Zn13 118.325(18) 28 30
Zn35 Cr20 Zn13 39.845(15) 56 30
Zn35 Cr20 Zn13 56.202(12) 79 30
Zn35 Cr20 Zn13 148.165(13) 51 30
Zn35 Cr20 Zn13 118.55(3) 84 30
Zn35 Cr20 Zn13 83.76(3) 35 30
Zn35 Cr20 Zn13 39.845(15) . 30
Zn35 Cr20 Zn13 148.165(13) 5 30
Zn35 Cr20 Zn13 79.36(2) 9 30
Zn32 Cr20 Zn13 83.587(15) . 30
Zn32 Cr20 Zn13 155.89(3) 28 30
Zn32 Cr20 Zn13 83.587(15) 51 30
Zn32 Cr20 Zn13 46.42(3) 74 30
Zn11 Cr20 Zn13 96.413(15) . 30
Zn11 Cr20 Zn13 24.11(3) 28 30
Zn11 Cr20 Zn13 133.58(3) 74 30
Zn11 Cr20 Zn13 96.413(15) 51 30
Zn13 Cr20 Zn13 77.71(4) 9 30
Zn13 Cr20 Zn13 118.769(5) . 30
Zn13 Cr20 Zn13 92.145(10) 5 30
Zn13 Cr20 Zn13 118.769(6) 81 30
Zn13 Cr20 Zn13 41.43(4) 25 30
Zn13 Cr20 Zn13 92.145(10) 53 30
Zn13 Cr20 Zn13 157.69(5) 78 30
Zn13 Cr20 Zn13 77.71(4) 50 30
Zn13 Cr20 Zn13 41.43(4) 34 30
Zn13 Cr20 Zn13 118.769(6) 74 30
Zn13 Cr20 Zn13 118.769(6) 58 30
Zn2A Zn2A Zn2A 65(3) . 9
Zn2A Zn2A Zn2A 65(3) . 5
Zn2A Zn2A Zn2A 65(3) 9 5
Zn2A Zn2A Zn24 51.7(15) . 58
Zn2A Zn2A Zn24 108.2(13) 9 58
Zn2A Zn2A Zn24 108.2(13) 5 58
Zn2A Zn2A Zn24 108.2(13) . 30
Zn2A Zn2A Zn24 51.7(15) 9 30
Zn2A Zn2A Zn24 108.2(13) 5 30
Zn24 Zn2A Zn24 119.999(5) 58 30
Zn2A Zn2A Zn24 108.2(13) . 74
Zn2A Zn2A Zn24 108.2(13) 9 74
Zn2A Zn2A Zn24 51.7(15) 5 74
Zn24 Zn2A Zn24 119.999(6) 58 74
Zn24 Zn2A Zn24 119.999(5) 30 74
Zn2A Zn2A Cr20 142(2) . .
Zn2A Zn2A Cr20 142(2) 9 .
Zn2A Zn2A Cr20 142(2) 5 .
Zn24 Zn2A Cr20 89.9(8) 58 .
Zn24 Zn2A Cr20 89.9(8) 30 .
Zn24 Zn2A Cr20 89.9(8) 74 .
Zn2A Zn2A Zn26 129.3(14) . 35
Zn2A Zn2A Zn26 110.7(5) 9 35
Zn2A Zn2A Zn26 68.1(15) 5 35
Zn24 Zn2A Zn26 133.6(5) 58 35
Zn24 Zn2A Zn26 103.8(5) 30 35
Zn24 Zn2A Zn26 21.5(4) 74 35
Cr20 Zn2A Zn26 74.9(5) . 35
Zn2A Zn2A Zn26 110.7(5) . 58
Zn2A Zn2A Zn26 129.3(14) 9 58
Zn2A Zn2A Zn26 68.1(15) 5 58
Zn24 Zn2A Zn26 103.8(5) 58 58
Zn24 Zn2A Zn26 133.6(5) 30 58
Zn24 Zn2A Zn26 21.5(4) 74 58
Cr20 Zn2A Zn26 74.9(5) . 58
Zn26 Zn2A Zn26 30.1(7) 35 58
Zn2A Zn2A Zn26 68.1(15) . 79
Zn2A Zn2A Zn26 129.3(14) 9 79
Zn2A Zn2A Zn26 110.7(5) 5 79
Zn24 Zn2A Zn26 21.5(4) 58 79
Zn24 Zn2A Zn26 133.6(5) 30 79
Zn24 Zn2A Zn26 103.8(5) 74 79
Cr20 Zn2A Zn26 74.9(5) . 79
Zn26 Zn2A Zn26 113.4(4) 35 79
Zn26 Zn2A Zn26 84.9(8) 58 79
Zn2A Zn2A Zn26 68.1(15) . 30
Zn2A Zn2A Zn26 110.7(5) 9 30
Zn2A Zn2A Zn26 129.3(14) 5 30
Zn24 Zn2A Zn26 21.5(4) 58 30
Zn24 Zn2A Zn26 103.8(5) 30 30
Zn24 Zn2A Zn26 133.6(5) 74 30
Cr20 Zn2A Zn26 74.9(5) . 30
Zn26 Zn2A Zn26 138.5(9) 35 30
Zn26 Zn2A Zn26 113.4(4) 58 30
Zn26 Zn2A Zn26 30.1(7) 79 30
Zn2A Zn2A Zn26 110.7(5) . 51
Zn2A Zn2A Zn26 68.1(15) 9 51
Zn2A Zn2A Zn26 129.3(14) 5 51
Zn24 Zn2A Zn26 103.8(5) 58 51
Zn24 Zn2A Zn26 21.5(4) 30 51
Zn24 Zn2A Zn26 133.6(5) 74 51
Cr20 Zn2A Zn26 74.9(5) . 51
Zn26 Zn2A Zn26 113.4(4) 35 51
Zn26 Zn2A Zn26 138.5(9) 58 51
Zn26 Zn2A Zn26 113.4(4) 79 51
Zn26 Zn2A Zn26 84.9(8) 30 51
Zn2A Zn2A Zn2A 57.5(16) . 9
Zn2A Zn2A Zn2A 57.5(16) . 5
Zn2A Zn2A Zn2A 60.000(7) 9 5
Zn2A Zn2A Zn24 107.5(18) . 58
Zn2A Zn2A Zn24 144.0(4) 9 58
Zn2A Zn2A Zn24 144.0(4) 5 58
Zn2A Zn2A Zn24 54.2(11) . 30
Zn2A Zn2A Zn24 24.4(4) 9 30
Zn2A Zn2A Zn24 80.2(4) 5 30
Zn24 Zn2A Zn24 119.6(6) 58 30
Zn2A Zn2A Zn24 54.2(11) . 74
Zn2A Zn2A Zn24 80.2(4) 9 74
Zn2A Zn2A Zn24 24.4(4) 5 74
Zn24 Zn2A Zn24 119.6(6) 58 74
Zn24 Zn2A Zn24 95.4(9) 30 74
Zn2A Zn2A Zn26 95.4(17) . 79
Zn2A Zn2A Zn26 147.0(5) 9 79
Zn2A Zn2A Zn26 124.0(5) 5 79
Zn24 Zn2A Zn26 20.0(5) 58 79
Zn24 Zn2A Zn26 125.5(6) 30 79
Zn24 Zn2A Zn26 99.6(6) 74 79
Zn2A Zn2A Zn26 95.4(17) . 30
Zn2A Zn2A Zn26 124.0(5) 9 30
Zn2A Zn2A Zn26 147.0(5) 5 30
Zn24 Zn2A Zn26 20.0(5) 58 30
Zn24 Zn2A Zn26 99.6(6) 30 30
Zn24 Zn2A Zn26 125.5(6) 74 30
Zn26 Zn2A Zn26 32.4(8) 79 30
Zn2A Zn2A Zn23 109.5(18) . 30
Zn2A Zn2A Zn23 145.0(2) 9 30
Zn2A Zn2A Zn23 145.0(2) 5 30
Zn24 Zn2A Zn23 2.0(5) 58 30
Zn24 Zn2A Zn23 120.6(4) 30 30
Zn24 Zn2A Zn23 120.6(4) 74 30
Zn26 Zn2A Zn23 21.2(4) 79 30
Zn26 Zn2A Zn23 21.2(4) 30 30
Zn2A Zn2A Au23 109.5(18) . 30
Zn2A Zn2A Au23 145.0(2) 9 30
Zn2A Zn2A Au23 145.0(2) 5 30
Zn24 Zn2A Au23 2.0(5) 58 30
Zn24 Zn2A Au23 120.6(4) 30 30
Zn24 Zn2A Au23 120.6(4) 74 30
Zn26 Zn2A Au23 21.2(4) 79 30
Zn26 Zn2A Au23 21.2(4) 30 30
Zn23 Zn2A Au23 0.0 30 30
Zn2A Zn2A Zn25 126.2(5) . 30
Zn2A Zn2A Zn25 131.5(3) 9 30
Zn2A Zn2A Zn25 81.9(4) 5 30
Zn24 Zn2A Zn25 84.4(7) 58 30
Zn24 Zn2A Zn25 155.6(7) 30 30
Zn24 Zn2A Zn25 74.0(2) 74 30
Zn26 Zn2A Zn25 78.5(5) 79 30
Zn26 Zn2A Zn25 104.4(8) 30 30
Zn23 Zn2A Zn25 83.2(5) 30 30
Au23 Zn2A Zn25 83.2(5) 30 30
Zn2A Zn2A Zn25 126.2(5) . 74
Zn2A Zn2A Zn25 81.9(4) 9 74
Zn2A Zn2A Zn25 131.5(3) 5 74
Zn24 Zn2A Zn25 84.4(7) 58 74
Zn24 Zn2A Zn25 74.0(2) 30 74
Zn24 Zn2A Zn25 155.6(7) 74 74
Zn26 Zn2A Zn25 104.4(8) 79 74
Zn26 Zn2A Zn25 78.5(5) 30 74
Zn23 Zn2A Zn25 83.2(5) 30 74
Au23 Zn2A Zn25 83.2(5) 30 74
Zn25 Zn2A Zn25 106.7(6) 30 74
Zn26 Zn22 Zn26 107.2(5) 84 56
Zn26 Zn22 Zn26 107.2(5) 84 28
Zn26 Zn22 Zn26 107.2(5) 56 28
Zn26 Zn22 Zn24 90.2(4) 84 84
Zn26 Zn22 Zn24 17.2(3) 56 84
Zn26 Zn22 Zn24 116.3(4) 28 84
Zn26 Zn22 Zn24 90.2(4) 84 79
Zn26 Zn22 Zn24 116.3(4) 56 79
Zn26 Zn22 Zn24 17.2(3) 28 79
Zn24 Zn22 Zn24 120.6(5) 84 79
Zn26 Zn22 Zn24 116.3(4) 84 35
Zn26 Zn22 Zn24 17.2(3) 56 35
Zn26 Zn22 Zn24 90.2(4) 28 35
Zn24 Zn22 Zn24 31.7(6) 84 35
Zn24 Zn22 Zn24 100.6(3) 79 35
Zn26 Zn22 Zn24 116.3(4) 84 56
Zn26 Zn22 Zn24 90.2(4) 56 56
Zn26 Zn22 Zn24 17.2(3) 28 56
Zn24 Zn22 Zn24 100.6(3) 84 56
Zn24 Zn22 Zn24 31.7(6) 79 56
Zn24 Zn22 Zn24 73.1(6) 35 56
Zn26 Zn22 Zn24 17.2(3) 84 28
Zn26 Zn22 Zn24 116.3(4) 56 28
Zn26 Zn22 Zn24 90.2(4) 28 28
Zn24 Zn22 Zn24 100.6(3) 84 28
Zn24 Zn22 Zn24 73.1(6) 79 28
Zn24 Zn22 Zn24 120.6(5) 35 28
Zn24 Zn22 Zn24 100.6(3) 56 28
Zn26 Zn22 Zn24 17.2(3) 84 51
Zn26 Zn22 Zn24 90.2(4) 56 51
Zn26 Zn22 Zn24 116.3(4) 28 51
Zn24 Zn22 Zn24 73.1(6) 84 51
Zn24 Zn22 Zn24 100.6(3) 79 51
Zn24 Zn22 Zn24 100.6(3) 35 51
Zn24 Zn22 Zn24 120.6(5) 56 51
Zn24 Zn22 Zn24 31.7(6) 28 51
Zn26 Zn22 Cr20 68.3(4) 84 .
Zn26 Zn22 Cr20 68.3(4) 56 .
Zn26 Zn22 Cr20 68.3(4) 28 .
Zn24 Zn22 Cr20 62.7(2) 84 .
Zn24 Zn22 Cr20 62.7(2) 79 .
Zn24 Zn22 Cr20 62.7(2) 35 .
Zn24 Zn22 Cr20 62.7(2) 56 .
Zn24 Zn22 Cr20 62.7(2) 28 .
Zn24 Zn22 Cr20 62.7(2) 51 .
Zn26 Zn22 Zn15 63.6(4) 84 .
Zn26 Zn22 Zn15 126.4(3) 56 .
Zn26 Zn22 Zn15 126.4(3) 28 .
Zn24 Zn22 Zn15 116.4(3) 84 .
Zn24 Zn22 Zn15 116.4(3) 79 .
Zn24 Zn22 Zn15 142.9(3) 35 .
Zn24 Zn22 Zn15 142.9(3) 56 .
Zn24 Zn22 Zn15 71.2(2) 28 .
Zn24 Zn22 Zn15 71.2(2) 51 .
Cr20 Zn22 Zn15 131.88(6) . .
Zn26 Zn22 Zn15 126.4(3) 84 5
Zn26 Zn22 Zn15 126.4(3) 56 5
Zn26 Zn22 Zn15 63.6(4) 28 5
Zn24 Zn22 Zn15 142.9(3) 84 5
Zn24 Zn22 Zn15 71.2(2) 79 5
Zn24 Zn22 Zn15 116.4(3) 35 5
Zn24 Zn22 Zn15 71.2(2) 56 5
Zn24 Zn22 Zn15 116.4(3) 28 5
Zn24 Zn22 Zn15 142.9(3) 51 5
Cr20 Zn22 Zn15 131.88(6) . 5
Zn15 Zn22 Zn15 80.29(8) . 5
Zn26 Au23 Zn26 88.9(19) . 28
Zn26 Au23 Zn24 63.2(6) . 56
Zn26 Au23 Zn24 63.2(6) 28 56
Zn26 Au23 Zn24 63.2(6) . 79
Zn26 Au23 Zn24 63.2(6) 28 79
Zn24 Au23 Zn24 101.8(15) 56 79
Zn26 Au23 Zn2A 65.3(5) . 84
Zn26 Au23 Zn2A 65.3(5) 28 84
Zn24 Au23 Zn2A 3.2(9) 56 84
Zn24 Au23 Zn2A 105.0(8) 79 84
Zn26 Au23 Zn2A 65.3(5) . 58
Zn26 Au23 Zn2A 65.3(5) 28 58
Zn24 Au23 Zn2A 105.0(8) 56 58
Zn24 Au23 Zn2A 3.2(9) 79 58
Zn2A Au23 Zn2A 108.3(8) 84 58
Zn26 Au23 Zn35 123.0(6) . 56
Zn26 Au23 Zn35 123.0(6) 28 56
Zn24 Au23 Zn35 88.8(7) 56 56
Zn24 Au23 Zn35 169.4(8) 79 56
Zn2A Au23 Zn35 85.5(4) 84 56
Zn2A Au23 Zn35 166.2(4) 58 56
Zn26 Au23 Zn35 123.0(6) . 79
Zn26 Au23 Zn35 123.0(6) 28 79
Zn24 Au23 Zn35 169.4(8) 56 79
Zn24 Au23 Zn35 88.8(7) 79 79
Zn2A Au23 Zn35 166.2(4) 84 79
Zn2A Au23 Zn35 85.5(4) 58 79
Zn35 Au23 Zn35 80.68(8) 56 79
Zn26 Au23 Zn2A 57.2(7) . 51
Zn26 Au23 Zn2A 57.2(7) 28 51
Zn24 Au23 Zn2A 91.5(9) 56 51
Zn24 Au23 Zn2A 10.3(9) 79 51
Zn2A Au23 Zn2A 94.8(7) 84 51
Zn2A Au23 Zn2A 13.5(3) 58 51
Zn35 Au23 Zn2A 179.7(5) 56 51
Zn35 Au23 Zn2A 99.0(4) 79 51
Zn26 Au23 Zn2A 57.2(7) . 74
Zn26 Au23 Zn2A 57.2(7) 28 74
Zn24 Au23 Zn2A 10.3(9) 56 74
Zn24 Au23 Zn2A 91.5(9) 79 74
Zn2A Au23 Zn2A 13.5(3) 84 74
Zn2A Au23 Zn2A 94.8(7) 58 74
Zn35 Au23 Zn2A 99.0(4) 56 74
Zn35 Au23 Zn2A 179.7(5) 79 74
Zn2A Au23 Zn2A 81.3(8) 51 74
Zn26 Au23 Zn15 157.3(10) . 5
Zn26 Au23 Zn15 68.4(10) 28 5
Zn24 Au23 Zn15 104.2(2) 56 5
Zn24 Au23 Zn15 104.2(2) 79 5
Zn2A Au23 Zn15 103.13(13) 84 5
Zn2A Au23 Zn15 103.13(13) 58 5
Zn35 Au23 Zn15 72.80(4) 56 5
Zn35 Au23 Zn15 72.80(4) 79 5
Zn2A Au23 Zn15 107.12(11) 51 5
Zn2A Au23 Zn15 107.12(11) 74 5
Zn26 Au23 Zn15 68.4(10) . 30
Zn26 Au23 Zn15 157.3(10) 28 30
Zn24 Au23 Zn15 104.2(2) 56 30
Zn24 Au23 Zn15 104.2(2) 79 30
Zn2A Au23 Zn15 103.13(13) 84 30
Zn2A Au23 Zn15 103.13(13) 58 30
Zn35 Au23 Zn15 72.80(4) 56 30
Zn35 Au23 Zn15 72.80(4) 79 30
Zn2A Au23 Zn15 107.12(11) 51 30
Zn2A Au23 Zn15 107.12(11) 74 30
Zn15 Au23 Zn15 134.35(9) 5 30
Zn23 Zn24 Au23 0.00(13) 58 58
Zn23 Zn24 Zn26 55.7(11) 58 35
Au23 Zn24 Zn26 55.7(11) 58 35
Zn23 Zn24 Zn26 55.7(11) 58 58
Au23 Zn24 Zn26 55.7(11) 58 58
Zn26 Zn24 Zn26 81(2) 35 58
Zn23 Zn24 Zn24 39.1(7) 58 74
Au23 Zn24 Zn24 39.1(7) 58 74
Zn26 Zn24 Zn24 40.5(10) 35 74
Zn26 Zn24 Zn24 40.5(10) 58 74
Zn23 Zn24 Zn2A 174.7(14) 58 79
Au23 Zn24 Zn2A 174.7(14) 58 79
Zn26 Zn24 Zn2A 127.5(12) 35 79
Zn26 Zn24 Zn2A 127.5(12) 58 79
Zn24 Zn24 Zn2A 146.2(8) 74 79
Zn23 Zn24 Zn2A 164.5(13) 58 74
Au23 Zn24 Zn2A 164.5(13) 58 74
Zn26 Zn24 Zn2A 114.0(12) 35 74
Zn26 Zn24 Zn2A 114.0(12) 58 74
Zn24 Zn24 Zn2A 125.4(8) 74 74
Zn2A Zn24 Zn2A 20.8(5) 79 74
Zn23 Zn24 Zn2A 170.1(4) 58 84
Au23 Zn24 Zn2A 170.1(4) 58 84
Zn26 Zn24 Zn2A 131.2(12) 35 84
Zn26 Zn24 Zn2A 115.9(11) 58 84
Zn24 Zn24 Zn2A 139.0(5) 74 84
Zn2A Zn24 Zn2A 11.6(5) 79 84
Zn2A Zn24 Zn2A 17.6(4) 74 84
Zn23 Zn24 Zn2A 170.1(4) 58 74
Au23 Zn24 Zn2A 170.1(4) 58 74
Zn26 Zn24 Zn2A 115.9(11) 35 74
Zn26 Zn24 Zn2A 131.2(12) 58 74
Zn24 Zn24 Zn2A 139.0(5) 74 74
Zn2A Zn24 Zn2A 11.6(5) 79 74
Zn2A Zn24 Zn2A 17.6(4) 74 74
Zn2A Zn24 Zn2A 19.7(8) 84 74
Zn23 Zn24 Zn22 93.2(5) 58 28
Au23 Zn24 Zn22 93.2(5) 58 28
Zn26 Zn24 Zn22 109.5(12) 35 28
Zn26 Zn24 Zn22 38.3(9) 58 28
Zn24 Zn24 Zn22 74.1(3) 74 28
Zn2A Zn24 Zn22 89.5(5) 79 28
Zn2A Zn24 Zn22 79.2(4) 74 28
Zn2A Zn24 Zn22 77.9(4) 84 28
Zn2A Zn24 Zn22 94.9(6) 74 28
Zn23 Zn24 Zn22 93.2(5) 58 51
Au23 Zn24 Zn22 93.2(5) 58 51
Zn26 Zn24 Zn22 38.3(9) 35 51
Zn26 Zn24 Zn22 109.5(12) 58 51
Zn24 Zn24 Zn22 74.1(3) 74 51
Zn2A Zn24 Zn22 89.5(5) 79 51
Zn2A Zn24 Zn22 79.2(4) 74 51
Zn2A Zn24 Zn22 94.9(6) 84 51
Zn2A Zn24 Zn22 77.9(4) 74 51
Zn22 Zn24 Zn22 119.3(5) 28 51
Zn23 Zn24 Zn35 71.0(7) 58 .
Au23 Zn24 Zn35 71.0(7) 58 .
Zn26 Zn24 Zn35 107.5(11) 35 .
Zn26 Zn24 Zn35 107.5(11) 58 .
Zn24 Zn24 Zn35 110.1(3) 74 .
Zn2A Zn24 Zn35 103.7(9) 79 .
Zn2A Zn24 Zn35 124.5(9) 74 .
Zn2A Zn24 Zn35 109.6(6) 84 .
Zn2A Zn24 Zn35 109.6(6) 74 .
Zn22 Zn24 Zn35 119.5(2) 28 .
Zn22 Zn24 Zn35 119.5(2) 51 .
Au23 Zn26 Zn24 61.1(11) . 56
Au23 Zn26 Zn24 61.1(11) . 79
Zn24 Zn26 Zn24 99(2) 56 79
Au23 Zn26 Zn26 45.6(10) . 28
Zn24 Zn26 Zn26 49.6(10) 56 28
Zn24 Zn26 Zn26 49.6(10) 79 28
Au23 Zn26 Zn22 167.5(14) . 28
Zn24 Zn26 Zn22 124.5(10) 56 28
Zn24 Zn26 Zn22 124.5(10) 79 28
Zn26 Zn26 Zn22 147.0(4) 28 28
Au23 Zn26 Zn2A 93.5(7) . 84
Zn24 Zn26 Zn2A 32.5(9) 56 84
Zn24 Zn26 Zn2A 120.8(14) 79 84
Zn26 Zn26 Zn2A 73.8(4) 28 84
Zn22 Zn26 Zn2A 92.2(5) 28 84
Au23 Zn26 Zn2A 93.5(7) . 58
Zn24 Zn26 Zn2A 120.8(14) 56 58
Zn24 Zn26 Zn2A 32.5(9) 79 58
Zn26 Zn26 Zn2A 73.8(4) 28 58
Zn22 Zn26 Zn2A 92.2(5) 28 58
Zn2A Zn26 Zn2A 125.9(10) 84 58
Au23 Zn26 Zn2A 104.6(8) . 51
Zn24 Zn26 Zn2A 115.3(13) 56 51
Zn24 Zn26 Zn2A 44.5(9) 79 51
Zn26 Zn26 Zn2A 74.9(4) 28 51
Zn22 Zn26 Zn2A 83.5(5) 28 51
Zn2A Zn26 Zn2A 112.1(10) 84 51
Zn2A Zn26 Zn2A 16.5(3) 58 51
Au23 Zn26 Zn2A 104.6(8) . 74
Zn24 Zn26 Zn2A 44.5(9) 56 74
Zn24 Zn26 Zn2A 115.3(13) 79 74
Zn26 Zn26 Zn2A 74.9(4) 28 74
Zn22 Zn26 Zn2A 83.5(5) 28 74
Zn2A Zn26 Zn2A 16.5(3) 84 74
Zn2A Zn26 Zn2A 112.1(10) 58 74
Zn2A Zn26 Zn2A 97.1(10) 51 74
Au23 Zn26 Zn15 93.5(10) . 30
Zn24 Zn26 Zn15 117.5(11) 56 30
Zn24 Zn26 Zn15 117.5(11) 79 30
Zn26 Zn26 Zn15 139.1(3) 28 30
Zn22 Zn26 Zn15 73.9(5) 28 30
Zn2A Zn26 Zn15 116.5(5) 84 30
Zn2A Zn26 Zn15 116.5(5) 58 30
Zn2A Zn26 Zn15 126.5(5) 51 30
Zn2A Zn26 Zn15 126.5(5) 74 30
Au23 Zn26 Zn2A 106.4(7) . 51
Zn24 Zn26 Zn2A 128.3(14) 56 51
Zn24 Zn26 Zn2A 45.5(9) 79 51
Zn26 Zn26 Zn2A 84.6(5) 28 51
Zn22 Zn26 Zn2A 79.2(5) 28 51
Zn2A Zn26 Zn2A 124.9(9) 84 51
Zn2A Zn26 Zn2A 13.0(6) 58 51
Zn2A Zn26 Zn2A 13.6(2) 51 51
Zn2A Zn26 Zn2A 109.3(8) 74 51
Zn15 Zn26 Zn2A 113.0(5) 30 51
Zn2A Zn25 Zn2A 16.1(8) 84 74
Zn2A Zn25 Zn13 163.4(3) 84 9
Zn2A Zn25 Zn13 163.4(3) 74 9
Zn2A Zn25 Zn32 63.7(3) 84 74
Zn2A Zn25 Zn32 63.7(3) 74 74
Zn13 Zn25 Zn32 131.19(10) 9 74
Zn2A Zn25 Zn24 45.5(4) 84 35
Zn2A Zn25 Zn24 31.3(4) 74 35
Zn13 Zn25 Zn24 133.4(2) 9 35
Zn32 Zn25 Zn24 84.5(2) 74 35
Zn2A Zn25 Zn24 31.3(4) 84 56
Zn2A Zn25 Zn24 45.5(4) 74 56
Zn13 Zn25 Zn24 133.4(2) 9 56
Zn32 Zn25 Zn24 84.5(2) 74 56
Zn24 Zn25 Zn24 66.6(5) 35 56
Zn2A Zn25 Zn15 97.6(3) 84 5
Zn2A Zn25 Zn15 108.1(3) 74 5
Zn13 Zn25 Zn15 66.23(6) 9 5
Zn32 Zn25 Zn15 139.72(5) 74 5
Zn24 Zn25 Zn15 108.1(2) 35 5
Zn24 Zn25 Zn15 67.4(2) 56 5
Zn2A Zn25 Zn15 108.1(3) 84 9
Zn2A Zn25 Zn15 97.6(3) 74 9
Zn13 Zn25 Zn15 66.23(6) 9 9
Zn32 Zn25 Zn15 139.72(5) 74 9
Zn24 Zn25 Zn15 67.4(2) 35 9
Zn24 Zn25 Zn15 108.1(2) 56 9
Zn15 Zn25 Zn15 78.52(9) 5 9
Zn2A Zn25 Zn34 122.3(3) 84 4_556
Zn2A Zn25 Zn34 114.2(3) 74 4_556
Zn13 Zn25 Zn34 74.31(7) 9 4_556
Zn32 Zn25 Zn34 62.27(5) 74 4_556
Zn24 Zn25 Zn34 110.4(2) 35 4_556
Zn24 Zn25 Zn34 146.6(2) 56 4_556
Zn15 Zn25 Zn34 137.42(8) 5 4_556
Zn15 Zn25 Zn34 100.13(5) 9 4_556
Zn2A Zn25 Zn34 114.2(3) 84 3_556
Zn2A Zn25 Zn34 122.3(3) 74 3_556
Zn13 Zn25 Zn34 74.31(7) 9 3_556
Zn32 Zn25 Zn34 62.27(5) 74 3_556
Zn24 Zn25 Zn34 146.6(2) 35 3_556
Zn24 Zn25 Zn34 110.4(2) 56 3_556
Zn15 Zn25 Zn34 100.13(5) 5 3_556
Zn15 Zn25 Zn34 137.42(8) 9 3_556
Zn34 Zn25 Zn34 52.56(5) 4_556 3_556
Zn2A Zn25 Zn35 89.4(4) 84 35
Zn2A Zn25 Zn35 73.7(4) 74 35
Zn13 Zn25 Zn35 101.44(5) 9 35
Zn32 Zn25 Zn35 74.56(4) 74 35
Zn24 Zn25 Zn35 54.6(2) 35 35
Zn24 Zn25 Zn35 118.6(3) 56 35
Zn15 Zn25 Zn35 143.98(7) 5 35
Zn15 Zn25 Zn35 65.76(5) 9 35
Zn34 Zn25 Zn35 58.19(4) 4_556 35
Zn34 Zn25 Zn35 109.02(6) 3_556 35
Zn2A Zn25 Zn35 73.7(4) 84 56
Zn2A Zn25 Zn35 89.4(4) 74 56
Zn13 Zn25 Zn35 101.44(5) 9 56
Zn32 Zn25 Zn35 74.56(4) 74 56
Zn24 Zn25 Zn35 118.6(3) 35 56
Zn24 Zn25 Zn35 54.6(2) 56 56
Zn15 Zn25 Zn35 65.76(5) 5 56
Zn15 Zn25 Zn35 143.98(7) 9 56
Zn34 Zn25 Zn35 109.02(6) 4_556 56
Zn34 Zn25 Zn35 58.19(4) 3_556 56
Zn35 Zn25 Zn35 148.90(8) 35 56

loop_
_geom_bond_atom_site_label_1
_geom_bond_atom_site_label_2
_geom_bond_distance
_geom_bond_site_symmetry_2
Zn10 Zn11 1.721(3) 4
Zn10 Zn11 1.721(3) 3
Zn10 Zn11 1.721(3) 2
Zn10 Zn11 1.721(3) .
Zn10 Au12 2.7574(6) 1_444
Zn10 Au12 2.7574(6) 4_466
Zn10 Au12 2.7574(6) 2_664
Zn10 Au12 2.7574(6) 3_646
Zn11 Zn15 2.698(3) .
Zn11 Zn15 2.698(3) 9
Zn11 Zn15 2.698(3) 5
Zn11 Zn13 2.712(3) .
Zn11 Zn13 2.712(3) 9
Zn11 Zn13 2.712(3) 5
Zn11 Au12 2.7205(10) 4_466
Zn11 Au12 2.7205(10) 2_664
Zn11 Au12 2.7205(10) 3_646
Zn11 Zn11 2.810(5) 2
Zn11 Zn11 2.810(5) 4
Au12 Zn45 2.5962(13) 2_665
Au12 Zn45 2.5962(13) 10_656
Au12 Zn45 2.5962(13) 6_566
Au12 Zn15 2.7075(13) 2_666
Au12 Zn15 2.7075(13) 10_666
Au12 Zn15 2.7075(13) 6_666
Au12 Zn11 2.7205(10) 2_666
Au12 Zn11 2.7205(10) 3_666
Au12 Zn11 2.7205(10) 4_666
Au12 Zn10 2.7574(6) 1_666
Au12 Zn13 2.8339(19) 10_666
Au12 Zn13 2.8339(19) 2_666
Zn13 Zn25 2.651(3) 6
Zn13 Zn25 2.651(3) 5
Zn13 Zn11 2.712(3) 4
Zn13 Au12 2.8339(19) 3_646
Zn13 Au12 2.8339(19) 2_664
Zn13 Zn45 2.9093(16) 8_655
Zn13 Zn45 2.9093(16) 7_655
Zn13 Zn15 2.9286(10) 4
Zn13 Zn15 2.9286(10) 11
Zn13 Zn15 2.9286(10) .
Zn13 Zn15 2.9286(10) 9
Zn15 Zn26 2.478(14) 84
Zn15 Zn22 2.659(2) .
Zn15 Zn23 2.6604(15) 9
Zn15 Au23 2.6604(15) 9
Zn15 Au12 2.7075(13) 2_664
Zn15 Zn25 2.7087(12) 9
Zn15 Zn25 2.7087(12) 5
Zn15 Zn45 2.8653(14) 8_655
Zn15 Zn45 2.8653(14) 11_565
Zn15 Zn13 2.9286(10) 5
Cr42 Zn45 2.5589(13) 57
Cr42 Zn45 2.5589(13) 29
Cr42 Zn45 2.5589(13) 73
Cr42 Zn35 2.6093(16) 57
Cr42 Zn35 2.6093(16) 29
Cr42 Zn35 2.6093(16) 73
Cr42 Zn34 2.619(2) 57
Cr42 Zn34 2.619(2) 73
Cr42 Zn34 2.619(2) 29
Cr42 Zn43 2.6285(19) 81
Cr42 Zn43 2.6285(19) 25
Cr42 Zn43 2.6285(19) 53
Zn43 Cr42 2.6285(19) 4_566
Zn43 Cr42 2.6285(19) 25_544
Zn43 Zn45 2.7444(13) 49_554
Zn43 Zn45 2.7444(13) 81_545
Zn43 Zn45 2.7444(13) 59_565
Zn43 Zn45 2.7444(13) 76_556
Zn43 Zn43 2.754(2) 54_565
Zn43 Zn43 2.754(2) 10_656
Zn43 Zn43 2.754(2) 57_554
Zn43 Zn43 2.754(2) 77_545
Zn43 Zn35 2.764(2) 5
Zn43 Zn35 2.764(2) 30
Zn45 Cr42 2.5589(13) 73_445
Zn45 Au12 2.5962(13) 2_665
Zn45 Zn35 2.7132(11) 33_545
Zn45 Zn35 2.7132(11) 53_455
Zn45 Zn34 2.7251(19) .
Zn45 Zn43 2.7444(13) 29_545
Zn45 Zn43 2.7444(13) 49_455
Zn45 Zn15 2.8653(14) 8_556
Zn45 Zn15 2.8653(14) 11_556
Zn45 Zn13 2.9093(16) 10_556
Zn45 Zn45 3.051(2) 11_566
Zn45 Zn45 3.051(2) 8_656
Zn30 Zn32 2.744(2) .
Zn30 Zn32 2.744(2) 4_566
Zn30 Zn32 2.744(2) 2_665
Zn30 Zn32 2.744(2) 3_656
Zn30 Zn34 3.0753(13) 57
Zn30 Zn34 3.0753(13) 73
Zn30 Zn34 3.0753(13) 29
Zn30 Zn34 3.0753(13) 60_565
Zn30 Zn34 3.0753(13) 76_556
Zn30 Zn34 3.0753(13) 75_556
Zn30 Zn34 3.0753(13) 59_565
Zn30 Zn34 3.0753(13) 31_655
Zn32 Zn25 2.6646(19) 74
Zn32 Zn25 2.6646(19) 58
Zn32 Zn25 2.6646(19) 30
Zn32 Zn2A 2.700(12) .
Zn32 Zn2A 2.700(12) 9
Zn32 Zn2A 2.700(12) 5
Zn32 Zn34 2.8438(12) 75_556
Zn32 Zn34 2.8438(12) 59_565
Zn32 Zn34 2.8438(12) 60_565
Zn32 Zn34 2.8438(12) 31_655
Zn32 Zn34 2.8438(12) 76_556
Zn34 Zn34 2.504(2) 2
Zn34 Cr42 2.619(2) 73_445
Zn34 Zn34 2.720(2) 33_545
Zn34 Zn34 2.720(2) 53_455
Zn34 Zn35 2.7515(15) 33_545
Zn34 Zn35 2.7515(15) 53_455
Zn34 Zn25 2.8283(17) 4_556
Zn34 Zn25 2.8283(17) 3_556
Zn34 Zn32 2.8438(12) 75_546
Zn34 Zn32 2.8438(12) 76_456
Zn34 Zn30 3.0753(13) 73_445
Zn35 Zn23 2.3973(18) 58
Zn35 Au23 2.3973(18) 58
Zn35 Zn24 2.534(11) .
Zn35 Cr42 2.6093(16) 73_445
Zn35 Zn45 2.7132(11) 33_545
Zn35 Zn45 2.7132(11) 53_455
Zn35 Zn34 2.7515(15) 33_545
Zn35 Zn34 2.7515(15) 53_455
Zn35 Zn43 2.764(2) 9
Zn35 Zn25 2.8303(13) 35
Zn35 Zn25 2.8303(13) 56
Zn35 Zn26 2.931(11) 35
Cr20 Zn2A 2.045(19) .
Cr20 Zn2A 2.045(19) 28
Cr20 Zn2A 2.045(19) 51
Cr20 Zn2A 2.045(19) 74
Cr20 Zn2A 2.573(14) 9
Cr20 Zn2A 2.573(14) 5
Cr20 Zn2A 2.573(14) .
Cr20 Zn2A 2.573(14) 84
Cr20 Zn2A 2.573(14) 58
Cr20 Zn2A 2.573(14) 56
Cr20 Zn2A 2.573(14) 30
Cr20 Zn2A 2.573(14) 28
Cr20 Zn2A 2.573(14) 74
Cr20 Zn2A 2.573(14) 35
Cr20 Zn2A 2.573(14) 79
Cr20 Zn2A 2.573(14) 51
Cr20 Zn26 2.601(13) 84
Cr20 Zn26 2.601(13) 56
Cr20 Zn26 2.601(13) 28
Cr20 Zn26 2.601(13) 35
Cr20 Zn26 2.601(13) 58
Cr20 Zn26 2.601(13) 79
Cr20 Zn26 2.601(13) 30
Cr20 Zn26 2.601(13) 51
Cr20 Zn26 2.601(13) 74
Cr20 Zn26 2.601(13) .
Cr20 Zn26 2.601(13) 9
Cr20 Zn26 2.601(13) 5
Cr20 Zn22 2.628(3) .
Cr20 Zn22 2.628(3) 28
Cr20 Zn22 2.628(3) 51
Cr20 Zn22 2.628(3) 74
Cr20 Zn24 2.662(11) 58
Cr20 Zn24 2.662(11) 30
Cr20 Zn24 2.662(11) 74
Cr20 Zn24 2.662(11) 84
Cr20 Zn24 2.662(11) 35
Cr20 Zn24 2.662(11) 56
Cr20 Zn24 2.662(11) 79
Cr20 Zn24 2.662(11) 28
Cr20 Zn24 2.662(11) 51
Cr20 Zn24 2.662(11) 9
Cr20 Zn24 2.662(11) 5
Cr20 Zn24 2.662(11) .
Cr20 Au23 3.1261(13) .
Cr20 Zn23 3.1261(13) 58
Cr20 Zn23 3.1261(13) 9
Cr20 Zn23 3.1261(13) 30
Cr20 Zn23 3.1261(13) 5
Cr20 Zn23 3.1261(13) 74
Cr20 Au23 3.1261(13) 58
Cr20 Au23 3.1261(13) 9
Cr20 Au23 3.1261(13) 30
Cr20 Au23 3.1261(13) 5
Cr20 Au23 3.1261(13) 74
Cr20 Zn25 4.421(2) 58
Cr20 Zn25 4.421(2) 30
Cr20 Zn25 4.421(2) 74
Cr20 Zn25 4.421(2) 9
Cr20 Zn25 4.421(2) 5
Cr20 Zn25 4.421(2) .
Cr20 Zn25 4.421(2) 84
Cr20 Zn25 4.421(2) 35
Cr20 Zn25 4.421(2) 56
Cr20 Zn25 4.421(2) 79
Cr20 Zn25 4.421(2) 28
Cr20 Zn25 4.421(2) 51
Cr20 Zn15 4.8273(13) 5
Cr20 Zn15 4.8273(13) 9
Cr20 Zn15 4.8273(13) 51
Cr20 Zn15 4.8273(13) 28
Cr20 Zn15 4.8273(13) 35
Cr20 Zn15 4.8273(13) 79
Cr20 Zn15 4.8273(13) 84
Cr20 Zn15 4.8273(13) 56
Cr20 Zn15 4.8273(13) 30
Cr20 Zn15 4.8273(13) 74
Cr20 Zn15 4.8273(13) 58
Cr20 Zn35 5.1908(16) 30
Cr20 Zn35 5.1908(16) 74
Cr20 Zn35 5.1908(16) 58
Cr20 Zn35 5.1908(16) 28
Cr20 Zn35 5.1908(16) 56
Cr20 Zn35 5.1908(16) 79
Cr20 Zn35 5.1908(16) 51
Cr20 Zn35 5.1908(16) 84
Cr20 Zn35 5.1908(16) 35
Cr20 Zn35 5.1908(16) 5
Cr20 Zn35 5.1908(16) 9
Cr20 Zn32 5.213(2) 28
Cr20 Zn32 5.213(2) 51
Cr20 Zn32 5.213(2) 74
Cr20 Zn11 6.237(3) 28
Cr20 Zn11 6.237(3) 74
Cr20 Zn11 6.237(3) 51
Cr20 Zn13 6.6224(9) 9
Cr20 Zn13 6.6224(9) 5
Cr20 Zn13 6.6224(9) 81
Cr20 Zn13 6.6224(9) 25
Cr20 Zn13 6.6224(9) 53
Cr20 Zn13 6.6224(9) 78
Cr20 Zn13 6.6224(9) 50
Cr20 Zn13 6.6224(9) 34
Cr20 Zn13 6.6224(9) 74
Cr20 Zn13 6.6224(9) 58
Cr20 Zn13 6.6224(9) 30
Zn2A Zn2A 0.635(11) .
Zn2A Zn2A 0.635(11) 9
Zn2A Zn2A 0.635(11) 5
Zn2A Zn24 1.709(12) 58
Zn2A Zn24 1.709(12) 30
Zn2A Zn24 1.709(12) 74
Zn2A Zn26 2.227(10) 35
Zn2A Zn26 2.227(10) 58
Zn2A Zn26 2.227(10) 79
Zn2A Zn26 2.227(10) 30
Zn2A Zn26 2.227(10) 51
Zn2A Zn2A 0.68(3) 9
Zn2A Zn2A 0.68(3) 5
Zn2A Zn24 1.41(2) 58
Zn2A Zn24 2.001(18) 30
Zn2A Zn24 2.001(18) 74
Zn2A Zn26 2.075(15) 79
Zn2A Zn26 2.075(15) 30
Zn2A Zn23 2.280(16) 30
Zn2A Au23 2.280(16) 30
Zn2A Zn25 2.439(10) 30
Zn2A Zn25 2.439(10) 74
Zn22 Zn26 1.869(14) 84
Zn22 Zn26 1.869(14) 56
Zn22 Zn26 1.869(14) 28
Zn22 Zn24 2.486(6) 84
Zn22 Zn24 2.486(6) 79
Zn22 Zn24 2.486(6) 35
Zn22 Zn24 2.486(6) 56
Zn22 Zn24 2.486(6) 28
Zn22 Zn24 2.486(6) 51
Zn22 Zn15 2.659(2) 5
Au23 Zn26 0.827(14) .
Au23 Zn26 0.827(14) 28
Au23 Zn24 0.876(13) 56
Au23 Zn24 0.876(13) 79
Au23 Zn2A 2.280(16) 84
Au23 Zn2A 2.280(16) 58
Au23 Zn35 2.3973(18) 56
Au23 Zn35 2.3973(18) 79
Au23 Zn2A 2.564(2) 51
Au23 Zn2A 2.564(2) 74
Au23 Zn15 2.6604(15) 5
Au23 Zn15 2.6604(15) 30
Zn24 Zn23 0.876(13) 58
Zn24 Au23 0.876(13) 58
Zn24 Zn26 0.894(12) 35
Zn24 Zn26 0.894(12) 58
Zn24 Zn24 1.36(3) 74
Zn24 Zn2A 1.41(2) 79
Zn24 Zn2A 1.709(12) 74
Zn24 Zn2A 2.001(18) 84
Zn24 Zn2A 2.001(18) 74
Zn24 Zn22 2.486(6) 28
Zn24 Zn22 2.486(6) 51
Zn26 Zn24 0.894(12) 56
Zn26 Zn24 0.894(12) 79
Zn26 Zn26 1.16(3) 28
Zn26 Zn22 1.869(14) 28
Zn26 Zn2A 2.075(15) 84
Zn26 Zn2A 2.075(15) 58
Zn26 Zn2A 2.227(10) 51
Zn26 Zn2A 2.227(10) 74
Zn26 Zn15 2.478(14) 30
Zn26 Zn2A 2.523(12) 51
Zn25 Zn2A 2.439(10) 84
Zn25 Zn2A 2.439(10) 74
Zn25 Zn13 2.651(3) 9
Zn25 Zn32 2.6646(19) 74
Zn25 Zn24 2.694(9) 35
Zn25 Zn24 2.694(9) 56
Zn25 Zn15 2.7087(12) 5
Zn25 Zn15 2.7087(12) 9
Zn25 Zn34 2.8283(17) 4_556
Zn25 Zn34 2.8283(17) 3_556
Zn25 Zn35 2.8303(13) 35
Zn25 Zn35 2.8303(13) 56
